data_4133366
loop_
_publ_author_name
'Xuan, Weimin'
'Pow, Robert'
'Watfa, Nancy'
'Zheng, Qi'
'Surman, Andrew J.'
'Long, De-Liang'
'Cronin, Leroy'

_publ_section_title
;
 Stereoselective Assembly of Gigantic Chiral Molybdenum Blue Wheels Using
 Lanthanide Ions and Amino Acids.
;
_journal_issue 3
_journal_name_full 'Journal of the American Chemical Society'
_journal_page_first 1242
_journal_page_last 1250
_journal_paper_doi 10.1021/jacs.8b09750
_journal_volume 141
_journal_year 2019
_chemical_absolute_configuration none
_chemical_formula_sum 'C84 H1092 Ce8 Mo256 N42 Na6 O1270'
_chemical_formula_weight 48837.48
_space_group_crystal_system triclinic
_space_group_IT_number 1
_space_group_name_Hall 'P 1'
_space_group_name_H-M_alt 'P 1'
_atom_sites_solution_primary direct
_atom_sites_solution_secondary difmap
_audit_creation_method SHELXL-2018/3
_cell_angle_alpha 111.747(2)
_cell_angle_beta 91.181(2)
_cell_angle_gamma 100.746(2)
_cell_formula_units_Z 1
_cell_length_a 31.5083(12)
_cell_length_b 31.9261(12)
_cell_length_c 41.4205(16)
_cell_measurement_reflns_used 9566
_cell_measurement_temperature 150(2)
_cell_measurement_theta_max 26.2
_cell_measurement_theta_min 2.55
_cell_volume 37838(3)
_computing_cell_refinement Apex2
_computing_data_collection Apex2
_computing_data_reduction Apex2
_computing_molecular_graphics Diamond3
_computing_publication_material WinGX
_computing_structure_refinement 'SHELXL-2018/3 (Sheldrick, 2018)'
_computing_structure_solution 'SHELXL-97 (Sheldrick, 2008)'
_diffrn_ambient_temperature 150(2)
_diffrn_measured_fraction_theta_full 0.999
_diffrn_measured_fraction_theta_max 0.998
_diffrn_measurement_device_type 'Bruker Apex II Quasar'
_diffrn_measurement_method '\w & \f scans'
_diffrn_radiation_type MoK\a
_diffrn_radiation_wavelength 0.71073
_diffrn_reflns_av_R_equivalents 0.0723
_diffrn_reflns_av_unetI/netI 0.1082
_diffrn_reflns_Laue_measured_fraction_full 0.999
_diffrn_reflns_Laue_measured_fraction_max 0.998
_diffrn_reflns_limit_h_max 38
_diffrn_reflns_limit_h_min -36
_diffrn_reflns_limit_k_max 39
_diffrn_reflns_limit_k_min -39
_diffrn_reflns_limit_l_max 51
_diffrn_reflns_limit_l_min -51
_diffrn_reflns_number 549240
_diffrn_reflns_point_group_measured_fraction_full 0.933
_diffrn_reflns_point_group_measured_fraction_max 0.919
_diffrn_reflns_theta_full 25.242
_diffrn_reflns_theta_max 26.000
_diffrn_reflns_theta_min 1.516
_diffrn_source '1uS Microfocus x-ray'
_exptl_absorpt_coefficient_mu 2.382
_exptl_absorpt_correction_T_max 0.7454
_exptl_absorpt_correction_T_min 0.5733
_exptl_absorpt_correction_type empirical
_exptl_absorpt_process_details SADABS-2014/5
_exptl_crystal_colour 'deep blue'
_exptl_crystal_density_diffrn 2.143
_exptl_crystal_density_method none
_exptl_crystal_description block
_exptl_crystal_F_000 23332
_exptl_crystal_size_max 0.100
_exptl_crystal_size_mid 0.100
_exptl_crystal_size_min 0.080
_refine_diff_density_max 2.814
_refine_diff_density_min -2.513
_refine_diff_density_rms 0.270
_refine_ls_abs_structure_details
;
 Flack x determined using 73128 quotients [(I+)-(I-)]/[(I+)+(I-)]
 (Parsons, Flack and Wagner, Acta Cryst. B69 (2013) 249-259).
;
_refine_ls_abs_structure_Flack 0.007(7)
_refine_ls_extinction_method none
_refine_ls_goodness_of_fit_ref 1.084
_refine_ls_hydrogen_treatment undef
_refine_ls_matrix_type full
_refine_ls_number_parameters 13142
_refine_ls_number_reflns 273344
_refine_ls_number_restraints 3
_refine_ls_restrained_S_all 1.084
_refine_ls_R_factor_all 0.1093
_refine_ls_R_factor_gt 0.0723
_refine_ls_shift/su_max 0.008
_refine_ls_shift/su_mean 0.000
_refine_ls_structure_factor_coef Fsqd
_refine_ls_weighting_details 'w=1/[\s^2^(Fo^2^)+(0.0803P)^2^+679.5313P] where P=(Fo^2^+2Fc^2^)/3'
_refine_ls_weighting_scheme calc
_refine_ls_wR_factor_gt 0.1787
_refine_ls_wR_factor_ref 0.2157
_reflns_Friedel_coverage 0.841
_reflns_Friedel_fraction_full 0.866
_reflns_Friedel_fraction_max 0.839
_reflns_number_gt 206248
_reflns_number_total 273344
_reflns_threshold_expression 'I > 2\s(I)'
_cod_data_source_file 2-rh126a.cif
_cod_data_source_block rh126a
_cod_depositor_comments
;
The following automatic conversions were performed:

data item '_atom_sites_solution_primary' value 'direct methods' was
changed to 'direct'.

Automatic conversion script
Id: cif_fix_values 6909 2019-04-08 15:41:33Z antanas 
;
_cod_database_code 4133366
_shelx_shelxl_version_number 2018/3
_shelx_space_group_comment
;
The symmetry employed for this shelxl refinement is uniquely defined
by the following loop, which should always be used as a source of
symmetry information in preference to the above space-group names.
They are only intended as comments.
;
_shelx_estimated_absorpt_t_min 0.797
_shelx_estimated_absorpt_t_max 0.832

loop_
_space_group_symop_operation_xyz
'x, y, z'

loop_
_atom_site_label
_atom_site_type_symbol
_atom_site_fract_x
_atom_site_fract_y
_atom_site_fract_z
_atom_site_U_iso_or_equiv
_atom_site_adp_type
_atom_site_occupancy
_atom_site_site_symmetry_order
_atom_site_calc_flag
_atom_site_refinement_flags_posn
_atom_site_refinement_flags_occupancy
_atom_site_disorder_assembly
_atom_site_disorder_group
Mo1 Mo 0.38017(5) 0.73130(4) 0.49177(3) 0.0228(3) Uani 1 1 d . . . .
Mo2 Mo 0.58063(5) 0.88850(4) 0.60529(3) 0.0228(3) Uani 1 1 d . . . .
Mo3 Mo 0.64315(5) 0.98392(4) 0.68210(4) 0.0226(3) Uani 1 1 d . . . .
Mo4 Mo 0.65916(5) 1.04417(5) 0.63115(4) 0.0242(3) Uani 1 1 d . . . .
Mo5 Mo 0.63033(5) 1.14346(5) 0.65766(4) 0.0250(3) Uani 1 1 d . . . .
Mo6 Mo 0.83975(5) 0.52024(5) 0.60769(4) 0.0260(4) Uani 1 1 d . . . .
Mo7 Mo 0.62984(5) 0.58758(5) 0.63397(4) 0.0263(4) Uani 1 1 d . . . .
Mo8 Mo 0.51170(5) 0.57223(5) 0.61646(3) 0.0245(3) Uani 1 1 d . . . .
Mo9 Mo 0.52714(5) 0.62944(4) 0.56231(4) 0.0228(3) Uani 1 1 d . . . .
Mo10 Mo 0.30205(5) -0.20950(5) 0.06797(4) 0.0279(4) Uani 1 1 d . . . .
Mo11 Mo 0.39136(5) 0.52158(5) 0.57588(3) 0.0223(3) Uani 1 1 d . . . .
Mo12 Mo 0.26581(5) 0.37886(5) 0.32075(4) 0.0298(4) Uani 1 1 d . . . .
Mo13 Mo 0.90598(5) 0.03507(5) 0.23131(4) 0.0292(4) Uani 1 1 d . . . .
Mo14 Mo 0.68615(5) 0.56500(5) 0.43088(4) 0.0291(4) Uani 1 1 d . . . .
Mo15 Mo 0.59546(5) 0.59436(5) 0.48975(4) 0.0232(3) Uani 1 1 d . . . .
Mo16 Mo 0.92521(5) 0.38256(5) 0.36207(4) 0.0241(3) Uani 1 1 d . . . .
Mo17 Mo 0.46258(5) 0.46293(5) 0.58359(4) 0.0252(3) Uani 1 1 d . . . .
Mo18 Mo 0.41040(5) 0.58205(4) 0.52520(3) 0.0202(3) Uani 1 1 d . . . .
Mo19 Mo 0.13662(5) -0.08465(5) 0.02091(4) 0.0295(4) Uani 1 1 d . . . .
Mo20 Mo 0.19598(5) 0.20064(5) 0.18710(4) 0.0280(4) Uani 1 1 d . . . .
Mo21 Mo 0.19559(5) 0.23015(5) 0.30399(4) 0.0277(4) Uani 1 1 d . . . .
Mo22 Mo 0.21020(5) -0.15196(5) -0.03583(4) 0.0301(4) Uani 1 1 d . . . .
Mo23 Mo 0.81702(5) 0.40655(5) 0.57193(4) 0.0245(3) Uani 1 1 d . . . .
Mo24 Mo 0.55158(5) -0.17484(5) -0.05831(4) 0.0308(4) Uani 1 1 d . . . .
Mo25 Mo 0.65334(5) -0.20496(5) 0.02567(4) 0.0310(4) Uani 1 1 d . . . .
Mo26 Mo 0.82723(5) 0.46468(5) 0.51754(4) 0.0244(3) Uani 1 1 d . . . .
Mo27 Mo 0.14613(5) 0.65853(5) 0.43245(4) 0.0262(4) Uani 1 1 d . . . .
Mo28 Mo 0.70008(5) 0.62014(5) 0.51780(4) 0.0233(3) Uani 1 1 d . . . .
Mo29 Mo 0.30415(4) 0.51588(4) 0.47725(3) 0.0187(3) Uani 1 1 d . . . .
Mo30 Mo -0.13906(5) 0.80775(5) 0.51517(4) 0.0308(4) Uani 1 1 d . . . .
Mo31 Mo 0.15456(5) 0.32759(4) 0.32875(3) 0.0206(3) Uani 1 1 d . . . .
Mo32 Mo 0.16833(5) 0.16940(4) 0.35574(3) 0.0219(3) Uani 1 1 d . . . .
Mo33 Mo 0.86151(5) 0.58005(5) 0.55676(4) 0.0251(4) Uani 1 1 d . . . .
Mo34 Mo 0.48795(5) 0.79676(4) 0.53746(3) 0.0222(3) Uani 1 1 d . . . .
Mo35 Mo 0.94945(5) 0.34111(4) 0.48230(3) 0.0223(3) Uani 1 1 d . . . .
Mo37 Mo 0.09329(4) 0.15814(4) 0.29590(3) 0.0205(3) Uani 1 1 d . . . .
Mo38 Mo 0.64469(5) 0.65166(5) 0.58593(4) 0.0244(4) Uani 1 1 d . . . .
Mo39 Mo 0.47805(5) 0.55159(5) 0.36113(4) 0.0263(4) Uani 1 1 d . . . .
Mo40 Mo -0.06999(5) 0.73006(5) 0.46424(4) 0.0290(4) Uani 1 1 d . . . .
Mo41 Mo 0.39826(5) 0.78902(5) 0.43925(3) 0.0254(4) Uani 1 1 d . . . .
Mo42 Mo 0.49771(5) 0.86631(5) 0.49266(3) 0.0244(3) Uani 1 1 d . . . .
Mo43 Mo 0.30544(5) 0.39550(5) 0.43484(4) 0.0289(4) Uani 1 1 d . . . .
Mo44 Mo 0.23903(5) 0.24761(5) 0.42013(4) 0.0257(4) Uani 1 1 d . . . .
Mo45 Mo 0.70986(5) 1.15277(5) 0.71367(4) 0.0270(4) Uani 1 1 d . . . .
Mo46 Mo 0.56900(5) 0.46939(5) 0.59228(4) 0.0267(4) Uani 1 1 d . . . .
Mo47 Mo 0.95879(5) 0.23967(4) 0.40126(4) 0.0234(3) Uani 1 1 d . . . .
Mo48 Mo 0.15889(5) 0.72082(5) 0.38352(4) 0.0283(4) Uani 1 1 d . . . .
Mo49 Mo 0.67437(5) 0.54540(5) 0.55880(4) 0.0252(4) Uani 1 1 d . . . .
Mo50 Mo 0.40775(5) 0.52661(5) 0.42994(3) 0.0227(3) Uani 1 1 d . . . .
Mo51 Mo 0.58872(5) 0.58799(5) 0.39459(4) 0.0254(4) Uani 1 1 d . . . .
Mo52 Mo 0.97488(5) 0.41240(4) 0.43958(3) 0.0220(3) Uani 1 1 d . . . .
Mo53 Mo 0.30076(5) -0.25913(5) -0.02770(4) 0.0279(4) Uani 1 1 d . . . .
Mo54 Mo 0.17066(5) 0.07500(5) 0.28596(3) 0.0232(3) Uani 1 1 d . . . .
Mo55 Mo 0.12416(5) -0.14874(5) 0.06952(4) 0.0286(4) Uani 1 1 d . . . .
Mo56 Mo 0.58432(5) 0.95369(4) 0.55873(4) 0.0238(3) Uani 1 1 d . . . .
Mo57 Mo 0.38543(5) 0.79118(5) 0.58674(3) 0.0243(4) Uani 1 1 d . . . .
Mo58 Mo 0.20150(5) -0.22276(5) 0.00721(4) 0.0279(4) Uani 1 1 d . . . .
Mo59 Mo 0.41638(5) -0.26760(5) -0.03645(4) 0.0277(4) Uani 1 1 d . . . .
Mo60 Mo 0.09083(5) -0.05559(5) 0.14183(4) 0.0266(4) Uani 1 1 d . . . .
Mo61 Mo 0.76813(5) 0.63455(5) 0.58386(4) 0.0264(4) Uani 1 1 d . . . .
Mo62 Mo 0.69320(5) 1.08774(5) 0.76098(4) 0.0260(4) Uani 1 1 d . . . .
Mo63 Mo 0.91563(5) 0.43601(5) 0.55288(3) 0.0232(3) Uani 1 1 d . . . .
Mo64 Mo 0.48819(5) 0.35893(5) 0.54727(4) 0.0305(4) Uani 1 1 d . . . .
Mo65 Mo 0.26405(5) 0.68210(4) 0.45524(3) 0.0241(3) Uani 1 1 d . . . .
Mo66 Mo 0.93285(5) 0.50340(4) 0.50678(3) 0.0218(3) Uani 1 1 d . . . .
Mo67 Mo 0.53091(5) 0.93783(5) 0.69174(4) 0.0275(4) Uani 1 1 d . . . .
Mo68 Mo 0.40344(5) 1.58051(5) 1.05566(4) 0.0304(4) Uani 1 1 d . . . .
Mo69 Mo 0.48674(5) 0.91837(5) 0.57980(4) 0.0285(4) Uani 1 1 d . . . .
Mo70 Mo 0.75052(5) -0.14061(5) 0.08734(4) 0.0323(4) Uani 1 1 d . . . .
Mo71 Mo 0.89074(5) 0.31121(5) 0.40598(4) 0.0281(4) Uani 1 1 d . . . .
Mo72 Mo 0.88009(5) 0.46341(5) 0.41840(4) 0.0260(4) Uani 1 1 d . . . .
Mo73 Mo 0.53449(5) -0.24996(5) -0.01844(4) 0.0290(4) Uani 1 1 d . . . .
Mo74 Mo 0.58850(6) 1.41851(5) 0.96299(4) 0.0363(4) Uani 1 1 d . . . .
Mo75 Mo 0.54884(6) 1.19162(5) 0.64907(4) 0.0348(4) Uani 1 1 d . . . .
Mo76 Mo 0.21940(5) 0.84006(5) 0.42302(4) 0.0281(4) Uani 1 1 d . . . .
Mo77 Mo 0.51396(6) 1.50444(5) 1.09081(4) 0.0307(4) Uani 1 1 d . . . .
Mo78 Mo 0.27725(5) 0.73725(5) 0.39966(4) 0.0269(4) Uani 1 1 d . . . .
Mo79 Mo 0.96049(5) 0.20762(5) 0.27170(4) 0.0239(3) Uani 1 1 d . . . .
Mo80 Mo 0.20818(5) 0.72747(5) 0.62509(4) 0.0278(4) Uani 1 1 d . . . .
Mo81 Mo 0.91895(5) 0.10658(5) 0.18869(4) 0.0290(4) Uani 1 1 d . . . .
Mo82 Mo 0.24830(5) 0.12306(5) 0.37002(4) 0.0279(4) Uani 1 1 d . . . .
Mo83 Mo 0.74362(5) 0.57036(5) 0.63173(4) 0.0278(4) Uani 1 1 d . . . .
Mo84 Mo 0.94890(5) 0.14095(5) 0.31764(4) 0.0248(4) Uani 1 1 d . . . .
Mo85 Mo 0.84010(5) 0.31576(5) 0.50850(4) 0.0267(4) Uani 1 1 d . . . .
Mo86 Mo 0.22366(5) -0.00407(5) 0.31724(4) 0.0269(4) Uani 1 1 d . . . .
Mo87 Mo 0.43348(5) -0.19994(5) -0.08191(4) 0.0295(4) Uani 1 1 d . . . .
Mo88 Mo 0.31936(5) 0.76596(5) 0.65759(4) 0.0268(4) Uani 1 1 d . . . .
Mo89 Mo 0.13658(5) 0.26714(4) 0.37964(3) 0.0210(3) Uani 1 1 d . . . .
Mo90 Mo 0.48593(5) 0.84427(5) 0.62205(3) 0.0230(3) Uani 1 1 d . . . .
Mo91 Mo 0.60708(5) 1.08464(5) 0.71108(4) 0.0283(4) Uani 1 1 d . . . .
Mo92 Mo 0.20864(5) -0.18012(5) 0.09303(4) 0.0281(4) Uani 1 1 d . . . .
Mo93 Mo 0.31139(5) 0.79788(5) 0.49213(4) 0.0270(4) Uani 1 1 d . . . .
Mo94 Mo -0.12286(5) 0.87543(5) 0.46947(4) 0.0338(4) Uani 1 1 d . . . .
Mo95 Mo -0.17837(5) 0.89981(5) 0.58369(4) 0.0324(4) Uani 1 1 d . . . .
Mo96 Mo 0.40944(5) 0.92241(5) 0.48264(4) 0.0271(4) Uani 1 1 d . . . .
Mo97 Mo 0.98473(5) 0.30667(4) 0.35611(3) 0.0223(3) Uani 1 1 d . . . .
Mo98 Mo 0.71980(5) 1.30655(5) 0.92118(4) 0.0326(4) Uani 1 1 d . . . .
Mo99 Mo 0.63457(5) 1.23921(5) 0.72783(4) 0.0282(4) Uani 1 1 d . . . .
M1 Mo 0.58153(6) -0.13027(5) 0.02926(4) 0.0348(4) Uani 1 1 d . . . .
M2 Mo 0.37951(5) 0.38836(5) 0.52976(4) 0.0255(4) Uani 1 1 d . . . .
M3 Mo 0.08625(5) 0.11391(5) 0.17148(4) 0.0249(4) Uani 1 1 d . . . .
M4 Mo 0.16038(5) 0.10588(5) 0.11678(4) 0.0275(4) Uani 1 1 d . . . .
M5 Mo 0.78236(6) 0.57005(6) 0.48626(4) 0.0240(4) Uani 0.85 1 d . P A 1
M6 Mo 0.86039(5) 0.00797(5) 0.11190(4) 0.0325(4) Uani 1 1 d . . . .
M7 Mo 0.89048(5) 0.29148(5) 0.28888(4) 0.0301(4) Uani 1 1 d . . . .
M8 Mo 0.29198(5) 0.44586(4) 0.52162(3) 0.0203(3) Uani 1 1 d . . . .
M9 Mo 0.30738(5) -0.19156(5) -0.07344(4) 0.0300(4) Uani 1 1 d . . . .
M10 Mo 0.39270(6) -0.10708(5) -0.05720(4) 0.0304(4) Uani 1 1 d . . . .
M11 Mo 0.20660(5) 0.35919(4) 0.45440(3) 0.0211(3) Uani 1 1 d . . . .
M12 Mo 0.85547(5) 0.15466(5) 0.37657(4) 0.0281(4) Uani 1 1 d . . . .
M13 Mo 0.73171(5) 0.31839(5) 0.55043(4) 0.0339(4) Uani 1 1 d . . . .
M14 Mo 0.37870(5) 0.45615(5) 0.33376(4) 0.0287(4) Uani 1 1 d . . . .
M15 Mo 0.53355(6) 0.05093(5) -0.02082(4) 0.0336(4) Uani 1 1 d . . . .
M16 Mo 0.28177(6) -0.15530(5) 0.16088(4) 0.0324(4) Uani 1 1 d . . . .
M17 Mo 0.82258(6) 0.12282(6) 0.14885(4) 0.0381(4) Uani 1 1 d . . . .
M18 Mo 0.49839(5) -0.07573(5) -0.03151(4) 0.0297(4) Uani 1 1 d . . . .
M19 Mo 0.38562(6) -0.16608(5) -0.00387(4) 0.0308(4) Uani 1 1 d . . . .
M20 Mo 0.20626(6) 0.03020(5) 0.05649(4) 0.0338(4) Uani 1 1 d . . . .
M21 Mo 0.83553(5) -0.05793(5) 0.15761(4) 0.0320(4) Uani 1 1 d . . . .
M22 Mo 0.22849(6) -0.10460(5) 0.05229(4) 0.0312(4) Uani 1 1 d . . . .
M23 Mo 0.30832(5) 0.47000(5) 0.39289(3) 0.0236(3) Uani 1 1 d . . . .
M24 Mo 0.45841(5) -0.22416(5) 0.05521(4) 0.0301(4) Uani 1 1 d . . . .
M25 Mo 0.77044(6) -0.07813(6) 0.03785(4) 0.0352(4) Uani 1 1 d . . . .
M26 Mo 0.78137(6) 0.03295(6) 0.07548(4) 0.0369(4) Uani 1 1 d . . . .
M27 Mo 0.16439(5) 0.04375(5) 0.16819(4) 0.0321(4) Uani 1 1 d . . . .
M28 Mo 0.86301(5) 0.13849(5) 0.26004(4) 0.0329(4) Uani 1 1 d . . . .
M29 Mo 0.75713(5) 0.20713(5) 0.50094(5) 0.0363(4) Uani 1 1 d . . . .
M30 Mo 0.85823(5) 0.06549(5) 0.30316(4) 0.0293(4) Uani 1 1 d . . . .
M31 Mo 0.30072(6) 0.18317(5) 0.46193(4) 0.0343(4) Uani 1 1 d . . . .
M32 Mo 0.66678(6) -0.13449(5) -0.01775(4) 0.0343(4) Uani 1 1 d . . . .
M33 Mo 0.72479(5) 0.44374(5) 0.59210(4) 0.0266(4) Uani 1 1 d . . . .
M34 Mo 0.56557(5) -0.21192(5) 0.06544(4) 0.0282(4) Uani 1 1 d . . . .
M35 Mo 0.23558(6) -0.10280(5) 0.24458(4) 0.0352(4) Uani 1 1 d . . . .
M36 Mo 0.77530(6) 0.10938(6) 0.43123(4) 0.0380(5) Uani 1 1 d . . . .
M37 Mo 0.09474(5) 0.00454(5) 0.09026(4) 0.0287(4) Uani 1 1 d . . . .
M38 Mo 0.64670(5) -0.14600(5) 0.12523(4) 0.0316(4) Uani 1 1 d . . . .
M39 Mo 0.83938(6) 0.39992(6) 0.32380(5) 0.0472(5) Uani 1 1 d . . . .
M40 Mo 0.68619(6) -0.00880(6) 0.02667(4) 0.0373(4) Uani 1 1 d . . . .
M41 Mo 0.30521(6) 0.26487(6) 0.17673(4) 0.0413(5) Uani 1 1 d . . . .
M42 Mo 0.18647(5) -0.09547(5) 0.16193(4) 0.0315(4) Uani 1 1 d . . . .
M43 Mo 0.78612(5) -0.01267(6) 0.23945(4) 0.0359(4) Uani 1 1 d . . . .
M44 Mo 0.76401(6) 0.04900(6) 0.33415(4) 0.0400(5) Uani 1 1 d . . . .
M45 Mo 0.75247(6) -0.02624(5) 0.12806(4) 0.0371(4) Uani 1 1 d . . . .
M46 Mo 0.30873(7) -0.06267(6) -0.02147(5) 0.0327(5) Uani 0.85 1 d . P B 1
M47 Mo 0.34124(8) 0.36487(7) 0.24898(5) 0.0345(6) Uani 0.8 1 d . P C 1
M46' Mo 0.3033(6) -0.0649(4) -0.0352(4) 0.059(5) Uani 0.15 1 d . P B 2
M47' Mo 0.3327(3) 0.3784(3) 0.24486(19) 0.033(2) Uani 0.2 1 d . P C 2
M48 Mo 0.11294(5) 0.22257(4) 0.24890(3) 0.0210(3) Uani 1 1 d . . . .
M49 Mo 0.41982(7) 0.00615(6) -0.01250(5) 0.0497(6) Uani 1 1 d . . . .
M50 Mo 0.52492(6) -0.16237(6) 0.14089(4) 0.0366(4) Uani 1 1 d . . . .
M51 Mo 0.08109(5) 0.04935(5) 0.21922(4) 0.0243(3) Uani 1 1 d . . . .
M52 Mo 0.64436(6) 0.08890(6) 0.01159(4) 0.0443(5) Uani 1 1 d . . . .
M53 Mo 0.60835(6) -0.13246(6) 0.21475(4) 0.0419(5) Uani 1 1 d . . . .
M54 Mo 0.38857(6) 0.26543(5) 0.51920(4) 0.0336(4) Uani 1 1 d . . . .
M55 Mo 0.72746(7) 0.11527(6) 0.08550(5) 0.0470(5) Uani 1 1 d . . . .
M56 Mo 0.25794(8) 0.15575(7) 0.10512(7) 0.0922(8) Uani 1 1 d . . . .
M57 Mo 0.69402(7) -0.06656(7) 0.28122(5) 0.0511(6) Uani 1 1 d . . . .
M58 Mo 0.21308(5) 0.42407(4) 0.40686(3) 0.0198(3) Uani 1 1 d . . . .
M59 Mo 0.47919(5) 0.51445(4) 0.52399(3) 0.0240(3) Uani 1 1 d . . . .
M60 Mo 0.68105(5) 1.39635(5) 0.99220(4) 0.0319(4) Uani 1 1 d . . . .
M61 Mo 0.32629(5) 0.84616(5) 0.43026(4) 0.0261(4) Uani 1 1 d . . . .
M62 Mo 0.69272(5) 1.46115(5) 0.94410(4) 0.0328(4) Uani 1 1 d . . . .
M63 Mo -0.09275(5) 0.99912(5) 0.61761(5) 0.0381(4) Uani 1 1 d . . . .
M64 Mo 0.02253(5) 0.67490(5) 0.43585(4) 0.0280(4) Uani 1 1 d . . . .
M65 Mo 0.11588(5) 0.76361(5) 0.45908(4) 0.0294(4) Uani 1 1 d . . . .
M66 Mo -0.15909(5) 1.07326(5) 0.62254(5) 0.0376(4) Uani 1 1 d . . . .
M67 Mo 0.61014(6) 1.28168(5) 0.95799(4) 0.0328(4) Uani 1 1 d . . . .
M68 Mo 0.38784(6) 1.51220(5) 1.10074(4) 0.0328(4) Uani 1 1 d . . . .
M69 Mo 0.72218(5) 1.36702(5) 0.86984(4) 0.0329(4) Uani 1 1 d . . . .
M70 Mo 0.61559(5) 1.10961(5) 0.82701(4) 0.0278(4) Uani 1 1 d . . . .
M71 Mo 0.19604(5) 0.71348(5) 0.52855(4) 0.0273(4) Uani 1 1 d . . . .
M72 Mo 0.51878(5) 1.57256(5) 1.04537(4) 0.0289(4) Uani 1 1 d . . . .
M73 Mo 0.61731(5) 1.53604(5) 1.00864(4) 0.0301(4) Uani 1 1 d . . . .
M74 Mo 0.04518(5) 0.73771(5) 0.38656(4) 0.0317(4) Uani 1 1 d . . . .
M75 Mo -0.03449(6) 0.84590(5) 0.50176(4) 0.0348(4) Uani 1 1 d . . . .
M76 Mo 0.55310(5) 1.06525(5) 0.59807(4) 0.0289(4) Uani 1 1 d . . . .
M77 Mo 0.72437(5) 1.19624(5) 0.83847(4) 0.0292(4) Uani 1 1 d . . . .
M78 Mo -0.04985(5) 0.78918(5) 0.41260(4) 0.0323(4) Uani 1 1 d . . . .
M79 Mo 0.60993(5) 1.46452(5) 1.05102(4) 0.0317(4) Uani 1 1 d . . . .
M80 Mo 0.64690(5) 1.26913(5) 0.84561(4) 0.0320(4) Uani 1 1 d . . . .
M81 Mo -0.08399(5) 0.84722(5) 0.60274(4) 0.0327(4) Uani 1 1 d . . . .
M82 Mo 0.41667(5) 0.86316(5) 0.68236(4) 0.0296(4) Uani 1 1 d . . . .
M83 Mo -0.02588(6) 0.90234(5) 0.44661(4) 0.0363(4) Uani 1 1 d . . . .
M84 Mo -0.15275(5) 0.97151(5) 0.54154(5) 0.0350(4) Uani 1 1 d . . . .
M85 Mo -0.14363(5) 1.17224(5) 0.70664(5) 0.0413(5) Uani 1 1 d . . . .
M86 Mo 0.17048(6) 1.46230(6) 0.89587(5) 0.0427(5) Uani 1 1 d . . . .
M87 Mo 0.72738(5) 1.26153(5) 0.79114(4) 0.0303(4) Uani 1 1 d . . . .
M88 Mo 0.35941(5) 1.53878(5) 0.96416(4) 0.0333(4) Uani 1 1 d . . . .
M89 Mo 0.32299(6) 1.38749(5) 1.05355(4) 0.0368(4) Uani 1 1 d . . . .
M90 Mo 0.42927(6) 1.41991(5) 1.07563(4) 0.0343(4) Uani 1 1 d . . . .
M91 Mo 0.51514(5) 1.52416(5) 0.94955(4) 0.0321(4) Uani 1 1 d . . . .
M92 Mo -0.04538(5) 0.99532(5) 0.50994(4) 0.0341(4) Uani 1 1 d . . . .
M93 Mo -0.04062(6) 1.30138(6) 0.90968(6) 0.0475(5) Uani 1 1 d . . . .
M94 Mo 0.28484(6) 1.56297(5) 1.03918(4) 0.0361(4) Uani 1 1 d . . . .
M95 Mo -0.15498(5) 1.10529(5) 0.75287(5) 0.0396(5) Uani 1 1 d . . . .
M96 Mo -0.12865(5) 0.92744(5) 0.66073(4) 0.0322(4) Uani 1 1 d . . . .
M97 Mo 0.10652(5) 0.74361(6) 0.58799(4) 0.0340(4) Uani 1 1 d . . . .
M98 Mo 0.30221(5) 0.95087(5) 0.46119(4) 0.0336(4) Uani 1 1 d . . . .
M99 Mo 0.28744(6) 1.25927(5) 1.03805(4) 0.0341(4) Uani 1 1 d . . . .
M100 Mo 0.65354(5) 1.20558(5) 0.89590(4) 0.0296(4) Uani 1 1 d . . . .
M101 Mo -0.18477(5) 1.00679(5) 0.66858(5) 0.0356(4) Uani 1 1 d . . . .
M102 Mo 0.47123(6) 0.93870(6) 0.77166(4) 0.0417(5) Uani 1 1 d . . . .
M103 Mo -0.05541(5) 1.15677(5) 0.64245(5) 0.0369(4) Uani 1 1 d . . . .
M104 Mo 0.50635(6) 1.04822(6) 0.83999(4) 0.0396(5) Uani 1 1 d . . . .
M105 Mo 0.15473(6) 1.44200(6) 1.03674(5) 0.0448(5) Uani 1 1 d . . . .
M106 Mo -0.05139(5) 1.24486(5) 0.71855(5) 0.0408(5) Uani 1 1 d . . . .
M107 Mo 0.01084(8) 0.74092(8) 0.53419(6) 0.0276(6) Uani 0.65 1 d . P D 1
M108 Mo 0.57474(6) 1.42017(5) 0.77043(4) 0.0401(5) Uani 1 1 d . . . .
M109 Mo 0.63030(6) 1.41387(6) 0.85188(4) 0.0378(4) Uani 1 1 d . . . .
M111 Mo -0.01885(6) 1.36774(6) 0.86428(6) 0.0468(5) Uani 1 1 d . . . .
M112 Mo 0.06747(6) 1.45088(6) 0.93439(6) 0.0482(6) Uani 1 1 d . . . .
M113 Mo 0.53490(6) 1.47355(6) 0.85673(4) 0.0396(5) Uani 1 1 d . . . .
M114 Mo 0.60826(6) 1.49506(5) 0.92303(4) 0.0334(4) Uani 1 1 d . . . .
M115 Mo -0.09302(5) 1.01431(5) 0.73614(5) 0.0390(5) Uani 1 1 d . . . .
M116 Mo 0.13901(6) 1.31808(6) 0.98586(5) 0.0432(5) Uani 1 1 d . . . .
M117 Mo 0.05021(6) 1.38574(6) 0.98234(6) 0.0501(6) Uani 1 1 d . . . .
M118 Mo 0.09153(5) 0.68976(5) 0.50111(4) 0.0258(4) Uani 1 1 d . . . .
M119 Mo -0.10364(6) 1.20345(6) 0.83441(5) 0.0435(5) Uani 1 1 d . . . .
M120 Mo -0.05507(6) 1.16956(6) 0.75969(5) 0.0435(5) Uani 1 1 d . . . .
M121 Mo 0.04203(6) 1.25569(6) 0.68492(5) 0.0421(5) Uani 1 1 d . . . .
M122 Mo 0.06666(6) 1.33754(6) 0.89102(5) 0.0476(5) Uani 1 1 d . . . .
M123 Mo 0.17853(7) 1.21875(6) 1.00062(5) 0.0471(5) Uani 1 1 d . . . .
M124 Mo 0.02509(6) 1.31816(6) 0.78108(5) 0.0459(5) Uani 1 1 d . . . .
M125 Mo -0.09366(6) 1.27547(6) 0.79273(6) 0.0453(5) Uani 1 1 d . . . .
M126 Mo 0.04140(6) 1.27486(6) 0.94182(5) 0.0456(5) Uani 1 1 d . . . .
M127 Mo 0.51207(7) 1.37509(6) 1.03899(5) 0.0321(5) Uani 0.85 1 d . P E 1
M227 Mo 0.5190(4) 1.3748(4) 1.0532(3) 0.042(3) Uiso 0.15 1 d . P E 2
M128 Mo -0.00188(6) 0.99162(6) 0.78370(5) 0.0415(5) Uani 1 1 d . . . .
M129 Mo 0.38992(6) 1.04408(5) 0.51094(4) 0.0365(4) Uani 1 1 d . . . .
M130 Mo -0.00257(6) 1.18731(6) 0.86810(5) 0.0452(5) Uani 1 1 d . . . .
M131 Mo 0.03412(7) 1.07866(6) 0.86676(5) 0.0469(5) Uani 1 1 d . . . .
M132 Mo 0.48107(6) 1.12757(5) 0.56328(4) 0.0423(5) Uani 1 1 d . . . .
M133 Mo 0.09937(7) 1.19420(6) 0.92437(5) 0.0476(5) Uani 1 1 d . . . .
M134 Mo 0.16496(6) 1.51563(6) 0.99610(5) 0.0448(5) Uani 1 1 d . . . .
M136 Mo 0.12056(6) 1.36575(7) 0.73952(5) 0.0521(5) Uani 1 1 d . . . .
M137 Mo 0.20800(7) 1.42498(8) 0.80499(5) 0.0562(6) Uani 1 1 d . . . .
M138 Mo 0.55327(10) 1.15916(9) 0.90639(7) 0.0416(8) Uani 0.65 1 d . P F 1
M139 Mo 0.28945(9) 1.48605(10) 0.87877(7) 0.0473(8) Uani 0.7 1 d . P G 1
M140 Mo 0.03368(6) 1.10410(5) 0.51236(5) 0.0368(4) Uani 1 1 d . . . .
M141 Mo 0.26957(6) 1.48622(5) 1.07794(4) 0.0377(4) Uani 1 1 d . . . .
M142 Mo -0.04120(6) 0.90975(6) 0.69677(5) 0.0457(5) Uani 1 1 d . . . .
M143 Mo 0.25174(6) 1.52708(5) 0.95630(5) 0.0370(4) Uani 1 1 d . . . .
M144 Mo 0.02592(5) 1.20097(5) 0.58800(5) 0.0362(4) Uani 1 1 d . . . .
M145 Mo 0.57920(7) 1.31888(5) 0.69852(4) 0.0410(5) Uani 1 1 d . . . .
M146 Mo 0.43412(6) 1.47897(5) 1.02244(4) 0.0389(5) Uani 1 1 d . . . .
M147 Mo 0.40229(6) 1.30639(5) 1.03126(4) 0.0387(5) Uani 1 1 d . . . .
M149 Mo 0.28981(19) 1.50525(15) 0.87791(13) 0.0290(14) Uani 0.3 1 d . P G 2
M150 Mo 0.78931(11) 0.29928(11) 0.24347(9) 0.0741(11) Uani 0.7 1 d . P H 2
M151 Mo 0.77628(13) 0.22941(10) 0.15454(9) 0.0874(11) Uani 0.7 1 d . P H 1
M152 Mo 0.8089(3) 0.3209(2) 0.23533(15) 0.0652(19) Uani 0.3 1 d . P H 1
M153 Mo 0.7582(3) 0.2100(2) 0.1614(2) 0.087(2) Uani 0.3 1 d . P H 2
M154 Mo 0.23972(6) 1.44306(5) 0.99027(5) 0.0424(5) Uani 1 1 d . . . .
M155 Mo 0.06466(6) 0.86492(5) 0.42233(4) 0.0344(4) Uani 1 1 d . . . .
M180 Mo 0.0625(4) 0.9904(3) 0.4743(2) 0.031(3) Uani 0.15 1 d . P I 1
M181 Mo 0.05588(7) 0.99077(6) 0.45837(5) 0.0345(5) Uani 0.85 1 d . P I 2
M183 Mo 0.56431(15) 1.15192(13) 0.91744(9) 0.0230(10) Uani 0.35 1 d . P F 2
M185 Mo 0.7936(3) 0.5887(4) 0.4888(3) 0.031(3) Uani 0.15 1 d . P A 2
M187 Mo 0.00008(16) 0.72198(19) 0.53208(13) 0.0419(14) Uani 0.35 1 d . P D 2
Ce1 Ce 0.61129(3) 0.34848(3) 0.57863(3) 0.0327(3) Uani 1 1 d . . . .
Ce2 Ce 0.17748(3) 0.95955(3) 0.43252(3) 0.0304(2) Uani 1 1 d . . . .
Ce3 Ce 0.79060(4) 0.51701(4) 0.38023(3) 0.0467(3) Uani 1 1 d . . . .
Ce4 Ce 0.49918(4) 1.23417(3) 0.99649(3) 0.0378(3) Uani 1 1 d . . . .
Ce5 Ce 0.42490(4) 1.52983(4) 0.87740(3) 0.0408(3) Uani 1 1 d . . . .
Ce6 Ce 0.00088(5) 0.78805(5) 0.63986(3) 0.0612(4) Uani 1 1 d . . . .
Ce7 Ce 0.39048(4) -0.21451(4) 0.14130(3) 0.0343(3) Uani 1 1 d . . . .
Ce8 Ce 0.32154(4) 0.07772(3) 0.02357(3) 0.0370(3) Uani 1 1 d . . . .
O1 O 0.5162(4) 0.8208(4) 0.5080(3) 0.026(3) Uani 1 1 d . . . .
O2 O 0.4376(5) 0.9866(6) 0.7583(5) 0.069(5) Uani 1 1 d . . . .
O3 O 0.2194(3) 0.1793(3) 0.3891(3) 0.021(3) Uani 1 1 d . . . .
O4 O 0.4994(6) 0.8979(5) 0.7728(5) 0.067(5) Uani 1 1 d . . . .
5 O 0.4401(4) 0.7583(4) 0.5079(3) 0.024(3) Uani 1 1 d . . . .
O6 O 0.4301(7) 0.9345(5) 0.7972(4) 0.079(6) Uani 1 1 d . . . .
O7 O 0.5406(6) 1.0100(5) 0.8661(4) 0.059(5) Uani 1 1 d . . . .
O8 O 0.6204(4) 0.9337(3) 0.6394(3) 0.023(3) Uani 1 1 d . . . .
O9 O 0.4349(6) 1.1941(6) 0.9518(4) 0.068(6) Uani 1 1 d . . . .
O10 O 0.2552(3) 0.4202(4) 0.3710(3) 0.023(3) Uani 1 1 d . . . .
O11 O 0.4577(3) 0.5284(3) 0.5836(3) 0.020(3) Uani 1 1 d . . . .
O12 O 0.4560(6) 1.1596(5) 1.0004(6) 0.079(6) Uani 1 1 d . . . .
O13 O 0.1806(3) 0.2357(3) 0.3902(3) 0.021(3) Uani 1 1 d . . . .
O14 O 0.5589(6) 1.2014(5) 1.0154(5) 0.069(6) Uani 1 1 d . . . .
O15 O 0.1086(4) 0.0085(4) 0.1800(3) 0.028(3) Uani 1 1 d . . . .
O16 O 0.5186(5) 1.3176(4) 1.0293(4) 0.045(4) Uani 1 1 d . . . .
O17 O 0.3981(3) 0.5771(3) 0.5697(2) 0.016(2) Uani 1 1 d . . . .
O18 O 0.4355(5) 1.2669(4) 1.0225(4) 0.048(4) Uani 1 1 d . . . .
O19 O 0.1370(4) 0.2090(4) 0.3366(3) 0.024(3) Uani 1 1 d . . . .
O20 O 0.4091(5) 1.3078(4) 1.0878(4) 0.052(4) Uani 1 1 d . . . .
O21 O 0.3518(3) 0.5552(3) 0.5082(3) 0.019(3) Uani 1 1 d . . . .
O22 O 0.3971(5) 1.3140(5) 0.9928(4) 0.055(5) Uani 1 1 d . . . .
O23 O 0.2836(5) 1.2020(4) 1.0200(5) 0.060(5) Uani 1 1 d . . . .
O24 O 0.0784(4) 0.2008(4) 0.2790(3) 0.024(3) Uani 1 1 d . . . .
O25 O 0.7935(3) 0.4633(4) 0.5960(3) 0.024(3) Uani 1 1 d . . . .
O26 O 0.2871(5) 1.2641(5) 0.9850(3) 0.050(4) Uani 1 1 d . . . .
O27 O 0.3173(3) 0.7302(3) 0.4821(3) 0.019(3) Uani 1 1 d . . . .
O28 O 0.2186(6) 1.2276(4) 0.9592(4) 0.054(5) Uani 1 1 d . . . .
O29 O 0.1370(6) 1.1934(5) 0.9572(4) 0.064(5) Uani 1 1 d . . . .
O30 O 0.5982(4) 0.9016(4) 0.5676(3) 0.028(3) Uani 1 1 d . . . .
O31 O 0.4523(4) 0.8179(3) 0.4618(3) 0.026(3) Uani 1 1 d . . . .
O32 O 0.0484(7) 1.1756(5) 0.9596(5) 0.085(6) Uani 1 1 d . . . .
O33 O 0.7004(4) 1.2460(4) 0.8774(3) 0.033(3) Uani 1 1 d . . . .
O34 O 0.0007(7) 1.0831(6) 0.8991(4) 0.073(6) Uani 1 1 d . . . .
O35 O 0.0352(4) 0.9213(4) 0.4370(3) 0.028(3) Uani 1 1 d . . . .
O36 O -0.0264(5) 0.9343(5) 0.7440(3) 0.049(4) Uani 1 1 d . . . .
O37 O 0.4727(3) 0.5829(4) 0.5355(3) 0.021(3) Uani 1 1 d . . . .
O38 O 0.6407(3) 0.6256(3) 0.5347(2) 0.019(3) Uani 1 1 d . . . .
O39 O -0.0498(6) 0.9540(5) 0.8089(4) 0.063(5) Uani 1 1 d . . . .
O40 O 0.9302(3) 0.4257(3) 0.4124(3) 0.021(3) Uani 1 1 d . . . .
O41 O -0.0501(6) 0.7815(5) 0.6853(5) 0.078(6) Uani 1 1 d . . . .
O42 O 0.2741(3) 0.4917(4) 0.5069(3) 0.024(3) Uani 1 1 d . . . .
O43 O 0.0396(7) 0.8450(8) 0.6148(6) 0.111(9) Uani 1 1 d . . . .
O44 O 0.0411(11) 0.7901(11) 0.6927(8) 0.061(9) Uiso 0.5 1 d . P . .
O45 O 0.2090(4) 0.3495(3) 0.3114(3) 0.024(3) Uani 1 1 d . . . .
O46 O 0.4797(4) 0.8820(4) 0.6715(3) 0.030(3) Uani 1 1 d . . . .
O47 O -0.0213(11) 0.7114(11) 0.6329(8) 0.063(9) Uiso 0.5 1 d . P . .
O48 O 0.0757(11) 0.8530(10) 0.6743(8) 0.055(8) Uiso 0.5 1 d . P . .
O49 O 0.4177(4) 0.5086(4) 0.5191(3) 0.022(3) Uani 1 1 d . . . .
O50 O 0.6018(4) 1.0277(4) 0.6660(3) 0.027(3) Uani 1 1 d . . . .
O51 O 0.6542(7) 1.2611(6) 0.9941(4) 0.085(6) Uani 1 1 d . . . .
O52 O 0.4914(6) 1.2757(5) 0.9558(4) 0.070(5) Uani 1 1 d . . . .
O53 O 0.5398(4) 0.8923(4) 0.6421(3) 0.032(3) Uani 1 1 d . . . .
O54 O 0.6397(4) 1.4884(4) 0.9659(3) 0.033(3) Uani 1 1 d . . . .
O55 O 0.6151(6) 1.4661(5) 0.7711(4) 0.066(5) Uani 1 1 d . . . .
O56 O 0.4355(5) 1.1119(6) 0.6017(4) 0.059(5) Uani 1 1 d . . . .
O57 O 0.1788(4) -0.1744(4) 0.0491(3) 0.029(3) Uani 1 1 d . . . .
O58 O 0.3435(3) 0.5095(4) 0.4398(3) 0.022(3) Uani 1 1 d . . . .
O59 O 0.4509(5) 1.1660(4) 0.5620(4) 0.058(4) Uani 1 1 d . . . .
O60 O 0.6648(3) 1.1828(4) 0.7037(3) 0.022(3) Uani 1 1 d . . . .
O61 O 0.4224(5) 1.0509(5) 0.4644(4) 0.045(4) Uani 1 1 d . . . .
O62 O 0.3686(5) 1.0276(5) 0.5423(4) 0.052(4) Uani 1 1 d . . . .
O63 O 0.1055(4) 0.7394(4) 0.4038(3) 0.029(3) Uani 1 1 d . . . .
O64 O 0.3367(3) 0.4933(3) 0.5532(3) 0.021(3) Uani 1 1 d . . . .
O65 O 0.3453(4) 1.0028(4) 0.4727(4) 0.041(4) Uani 1 1 d . . . .
O66 O 0.6083(4) 1.1497(4) 0.8779(3) 0.033(3) Uani 1 1 d . . . .
O67 O 0.3201(5) 0.9483(5) 0.4066(3) 0.044(4) Uani 1 1 d . . . .
O68 O 0.3168(4) 0.4353(4) 0.3432(3) 0.030(3) Uani 1 1 d . . . .
O69 O 0.2218(4) 1.0245(4) 0.4178(3) 0.040(3) Uani 1 1 d . . . .
O70 O 0.6704(4) 1.2194(4) 0.8083(3) 0.031(3) Uani 1 1 d . . . .
O71 O 0.1345(5) 0.9716(5) 0.3857(3) 0.053(4) Uani 1 1 d . . . .
O72 O 0.1098(4) 0.9894(4) 0.4542(4) 0.043(4) Uani 1 1 d . . . .
O73 O 0.2990(4) -0.2509(4) -0.0707(3) 0.033(3) Uani 1 1 d . . . .
O74 O 0.1378(4) 0.1288(4) 0.3088(3) 0.024(3) Uani 1 1 d . . . .
O75 O 0.1592(5) 0.9389(4) 0.4872(3) 0.047(4) Uani 1 1 d . . . .
O76 O 0.0083(5) 1.1016(5) 0.4744(4) 0.052(4) Uani 1 1 d . . . .
O77 O 0.7585(4) 0.6098(4) 0.5319(3) 0.027(3) Uani 1 1 d . . . .
O78 O 0.9179(4) 0.1563(4) 0.2365(3) 0.033(3) Uani 1 1 d . . . .
O79 O 0.0629(5) 1.1554(4) 0.6020(4) 0.047(4) Uani 1 1 d . . . .
O80 O 0.6638(3) 1.1038(4) 0.6747(3) 0.027(3) Uani 1 1 d . . . .
O81 O 0.0596(5) 1.2156(5) 0.6953(4) 0.051(4) Uani 1 1 d . . . .
O82 O 0.1976(4) 0.0317(4) 0.2885(3) 0.026(3) Uani 1 1 d . . . .
O83 O 0.7985(4) 0.3390(4) 0.5455(3) 0.030(3) Uani 1 1 d . . . .
O84 O 0.1599(6) 1.3673(5) 0.7110(4) 0.062(5) Uani 1 1 d . . . .
O85 O 0.1516(6) 1.3126(6) 0.7510(4) 0.063(5) Uani 1 1 d . . . .
O86 O 0.6690(4) 1.1651(4) 0.8489(3) 0.029(3) Uani 1 1 d . . . .
O87 O 0.1621(4) 0.2287(4) 0.2202(3) 0.027(3) Uani 1 1 d . . . .
O88 O 0.0858(5) 1.3059(6) 0.7039(4) 0.057(5) Uani 1 1 d . . . .
O89 O 0.2055(4) 0.1631(4) 0.1370(3) 0.030(3) Uani 1 1 d . . . .
O90 O 0.1504(5) 1.4051(5) 0.7817(5) 0.072(5) Uani 1 1 d . . . .
O91 O 0.0278(4) 0.6796(4) 0.3923(3) 0.026(3) Uani 1 1 d . . . .
O92 O 0.1974(6) 1.4922(6) 0.8036(6) 0.099(6) Uani 1 1 d . . . .
O93 O 0.8798(3) 0.4389(3) 0.5033(3) 0.026(3) Uani 1 1 d . . . .
O94 O 0.2115(6) 1.3808(7) 0.8161(5) 0.083(7) Uani 1 1 d . . . .
O95 O 0.6841(4) 0.5690(3) 0.6140(3) 0.024(3) Uani 1 1 d . . . .
O96 O 0.2362(5) 1.4161(7) 0.7686(4) 0.075(6) Uani 1 1 d . . . .
O97 O 0.6167(4) 1.0781(3) 0.6235(3) 0.023(3) Uani 1 1 d . . . .
O98 O 0.2559(5) 1.4682(6) 0.8367(4) 0.064(5) Uani 1 1 d . . . .
O99 O 0.9788(4) 0.1638(4) 0.2877(3) 0.029(3) Uani 1 1 d . . . .
O100 O 0.3926(4) 0.7345(4) 0.4465(3) 0.027(3) Uani 1 1 d . . . .
O101 O -0.1337(4) 0.8850(4) 0.6100(3) 0.032(3) Uani 1 1 d . . . .
O102 O 0.6165(4) 1.2319(4) 0.8639(3) 0.031(3) Uani 1 1 d . . . .
O103 O 0.8183(4) 0.1513(4) 0.4070(3) 0.037(4) Uani 1 1 d . . . .
O104 O 0.1803(4) -0.2051(4) -0.0274(3) 0.031(3) Uani 1 1 d . . . .
O105 O 0.1381(3) 0.0915(4) 0.2025(3) 0.023(3) Uani 1 1 d . . . .
O106 O 0.3697(4) -0.0491(4) -0.0357(3) 0.031(3) Uani 1 1 d . . . .
O107 O 0.8622(3) 0.4646(4) 0.5707(3) 0.027(3) Uani 1 1 d . . . .
O108 O 0.3326(4) 0.4147(4) 0.4043(3) 0.025(3) Uani 1 1 d . . . .
O109 O 0.4537(4) 1.5513(4) 1.0432(3) 0.035(3) Uani 1 1 d . . . .
O110 O 0.5183(4) 0.7600(4) 0.5403(3) 0.027(3) Uiso 1 1 d . . . .
O111 O 0.6059(4) 0.9467(4) 0.5215(3) 0.032(3) Uani 1 1 d . . . .
O112 O 0.6651(4) 1.2717(4) 0.9297(3) 0.031(3) Uani 1 1 d . . . .
O113 O 0.6393(4) 1.5178(4) 1.0424(3) 0.037(4) Uani 1 1 d . . . .
O114 O 0.1489(4) 0.0392(4) 0.0826(3) 0.030(3) Uani 1 1 d . . . .
O115 O 0.7901(4) 0.1656(4) 0.4701(3) 0.034(3) Uani 1 1 d . . . .
O116 O 0.5529(4) 1.5091(4) 0.9088(3) 0.034(3) Uani 1 1 d . . . .
O117 O 0.5993(4) 0.8419(3) 0.6001(3) 0.031(3) Uani 1 1 d . . . .
O118 O 0.0351(4) 1.4290(4) 0.9668(4) 0.052(5) Uani 1 1 d . . . .
O119 O -0.0972(4) 1.0004(4) 0.5295(3) 0.037(3) Uani 1 1 d . . . .
O120 O 0.3282(4) -0.1231(3) -0.0534(3) 0.026(3) Uani 1 1 d . . . .
O121 O 0.5286(4) -0.1702(4) -0.0044(3) 0.026(3) Uani 1 1 d . . . .
O122 O -0.1160(4) 1.0462(4) 0.6544(3) 0.033(3) Uani 1 1 d . . . .
O123 O 0.7199(4) 1.1439(4) 0.7987(3) 0.033(3) Uani 1 1 d . . . .
O124 O 0.7405(4) 0.0182(4) 0.1150(3) 0.033(3) Uani 1 1 d . . . .
O125 O 0.9443(4) 0.4886(4) 0.5465(3) 0.024(3) Uani 1 1 d . . . .
O126 O 0.4517(5) 1.3609(4) 1.0556(3) 0.040(4) Uani 1 1 d . . . .
O127 O 0.2660(4) 0.3976(3) 0.4759(3) 0.024(3) Uani 1 1 d . . . .
O128 O 0.1122(4) 0.0651(4) 0.1339(3) 0.029(3) Uani 1 1 d . . . .
O129 O 0.9162(4) 0.2650(3) 0.3703(3) 0.026(3) Uani 1 1 d . . . .
O130 O -0.0305(4) 0.6935(4) 0.4411(3) 0.034(3) Uani 1 1 d . . . .
O131 O 0.3412(4) 0.8377(4) 0.3903(3) 0.033(3) Uani 1 1 d . . . .
O132 O 0.8642(3) 0.3844(3) 0.5430(3) 0.022(3) Uani 1 1 d . . . .
O133 O 0.6294(4) 0.9935(4) 0.5936(3) 0.029(3) Uani 1 1 d . . . .
O134 O 0.1947(4) 0.4115(4) 0.4453(3) 0.029(3) Uani 1 1 d . . . .
O135 O 0.6475(4) 1.0812(4) 0.7916(3) 0.027(3) Uani 1 1 d . . . .
O136 O 0.9992(4) 0.2842(4) 0.3887(3) 0.028(3) Uani 1 1 d . . . .
O137 O 0.6501(4) 1.1306(4) 0.7450(3) 0.027(3) Uani 1 1 d . . . .
O138 O 0.2106(4) 0.0999(4) 0.0881(3) 0.038(4) Uani 1 1 d . . . .
O139 O 0.4457(4) 1.4916(4) 1.0841(3) 0.031(3) Uani 1 1 d . . . .
O140 O 0.2995(4) 0.3194(4) 0.2143(3) 0.040(4) Uani 1 1 d . . . .
O141 O 0.5193(4) 0.5083(4) 0.6036(3) 0.031(3) Uani 1 1 d . . . .
O142 O -0.0027(4) 0.8451(4) 0.4233(3) 0.033(3) Uani 1 1 d . . . .
O143 O 0.7175(4) 0.6757(3) 0.5269(3) 0.025(3) Uani 1 1 d . . . .
O144 O 0.0891(4) 0.6825(4) 0.4478(3) 0.029(3) Uani 1 1 d . . . .
O145 O 0.2016(4) 0.7692(4) 0.5335(3) 0.036(3) Uani 1 1 d . . . .
O146 O 0.3816(4) 0.5375(4) 0.6180(3) 0.029(3) Uani 1 1 d . . . .
O147 O -0.0973(4) 1.2187(4) 0.7459(4) 0.048(4) Uani 1 1 d . . . .
O148 O -0.0063(4) 0.9703(4) 0.4723(3) 0.035(3) Uani 1 1 d . . . .
O149 O 0.5865(4) 1.1169(3) 0.6897(3) 0.025(3) Uani 1 1 d . . . .
O150 O 0.9652(4) 0.1925(4) 0.3583(3) 0.026(3) Uani 1 1 d . . . .
O151 O 0.8298(4) 0.0586(4) 0.1147(3) 0.034(3) Uani 1 1 d . . . .
O152 O 0.3317(4) 0.7809(4) 0.4305(3) 0.030(3) Uani 1 1 d . . . .
O153 O 0.2701(3) 0.7295(4) 0.6261(3) 0.026(3) Uani 1 1 d . . . .
O154 O 0.5817(4) -0.1792(4) 0.1163(3) 0.034(3) Uani 1 1 d . . . .
O155 O 0.5886(4) 0.9643(4) 0.7012(3) 0.027(3) Uani 1 1 d . . . .
O156 O 0.4236(4) 0.4778(4) 0.4299(3) 0.035(3) Uani 1 1 d . . . .
O157 O 0.5429(4) 0.9470(4) 0.6025(3) 0.028(3) Uani 1 1 d . . . .
O158 O 0.6534(5) -0.2611(4) 0.0132(4) 0.044(4) Uani 1 1 d . . . .
O159 O 0.1956(4) 0.0790(4) 0.1505(3) 0.029(3) Uani 1 1 d . . . .
O160 O 0.9399(4) 0.0706(4) 0.2105(3) 0.034(3) Uani 1 1 d . . . .
O161 O 0.7845(4) -0.1200(4) 0.0552(3) 0.036(4) Uani 1 1 d . . . .
O162 O 0.0646(4) -0.0281(4) 0.1148(3) 0.032(3) Uani 1 1 d . . . .
O163 O 0.9453(4) 0.3950(4) 0.5211(3) 0.028(3) Uani 1 1 d . . . .
O164 O 0.1871(4) -0.1134(4) 0.0088(3) 0.030(3) Uani 1 1 d . . . .
O165 O 0.5190(4) 0.8524(3) 0.5803(3) 0.024(3) Uani 1 1 d . . . .
O166 O 0.5086(4) 0.8020(4) 0.6246(3) 0.029(3) Uani 1 1 d . . . .
O167 O 0.4221(4) 0.5652(3) 0.4752(3) 0.023(3) Uani 1 1 d . . . .
O168 O 0.3425(4) 1.5798(4) 1.0566(3) 0.036(3) Uani 1 1 d . . . .
O169 O 0.3969(4) -0.1105(4) -0.0058(3) 0.025(3) Uani 1 1 d . . . .
O170 O 0.4059(4) 1.5710(4) 1.0988(3) 0.030(3) Uani 1 1 d . . . .
O171 O 0.3690(4) 0.7500(4) 0.5416(3) 0.025(3) Uani 1 1 d . . . .
O172 O 0.3656(4) -0.2386(4) -0.0247(3) 0.031(3) Uani 1 1 d . . . .
O173 O 0.4477(4) -0.1315(4) -0.0604(3) 0.031(3) Uani 1 1 d . . . .
O174 O 0.7289(4) 1.2054(4) 0.7533(3) 0.030(3) Uani 1 1 d . . . .
O175 O 0.5595(4) 1.0092(4) 0.5676(3) 0.029(3) Uani 1 1 d . . . .
O176 O 0.4039(4) 0.4580(4) 0.5620(3) 0.024(3) Uani 1 1 d . . . .
O177 O 0.6005(4) 1.2115(4) 0.7478(3) 0.036(3) Uani 1 1 d . . . .
O178 O 0.6075(4) 1.2012(4) 0.6772(3) 0.033(3) Uani 1 1 d . . . .
O179 O -0.1628(4) 1.1214(4) 0.6653(4) 0.042(4) Uani 1 1 d . . . .
O180 O 0.8974(4) 0.0513(4) 0.1490(3) 0.032(3) Uani 1 1 d . . . .
O181 O -0.1499(4) 0.9163(4) 0.5011(3) 0.034(3) Uani 1 1 d . . . .
O182 O 0.4235(4) 1.4213(4) 1.0232(3) 0.034(3) Uani 1 1 d . . . .
O183 O 0.0338(4) 0.6991(3) 0.4872(3) 0.023(3) Uani 1 1 d . . . .
O184 O 0.3308(4) 0.3539(4) 0.4357(3) 0.035(3) Uani 1 1 d . . . .
O185 O 0.9395(4) 0.3223(4) 0.3318(3) 0.025(3) Uani 1 1 d . . . .
O186 O 0.5867(4) -0.2111(4) 0.0180(3) 0.030(3) Uani 1 1 d . . . .
O187 O 0.7166(4) 0.4403(4) 0.5504(3) 0.029(3) Uani 1 1 d . . . .
O188 O 0.2182(4) 0.7161(4) 0.3853(3) 0.030(3) Uani 1 1 d . . . .
O189 O 0.2706(4) 0.2619(4) 0.3915(3) 0.036(3) Uani 1 1 d . . . .
O190 O 0.9649(4) 0.4602(4) 0.4790(3) 0.028(3) Uani 1 1 d . . . .
O191 O 0.6874(5) 1.1901(4) 0.9193(3) 0.042(4) Uani 1 1 d . . . .
O192 O 0.2152(4) 0.1979(3) 0.3252(2) 0.022(3) Uani 1 1 d . . . .
O193 O 0.9687(4) 0.4142(4) 0.3521(3) 0.035(3) Uani 1 1 d . . . .
O195 O 0.8833(4) 0.4234(4) 0.3666(3) 0.031(3) Uani 1 1 d . . . .
O196 O 0.2695(4) 0.8019(4) 0.4127(3) 0.026(3) Uani 1 1 d . . . .
O197 O 0.0792(4) 1.2926(4) 0.9025(3) 0.041(4) Uani 1 1 d . . . .
O198 O 0.1761(4) -0.0093(4) 0.3362(3) 0.038(4) Uani 1 1 d . . . .
O199 O 0.1947(4) 0.1138(4) 0.3378(3) 0.027(3) Uani 1 1 d . . . .
O200 O 0.7242(4) 1.1097(4) 0.7288(3) 0.029(3) Uani 1 1 d . . . .
O201 O 0.7387(4) 0.5545(3) 0.5705(3) 0.025(3) Uani 1 1 d . . . .
O202 O 0.7598(4) 0.6285(4) 0.6276(3) 0.029(3) Uani 1 1 d . . . .
O203 O 0.1181(4) 0.3470(4) 0.3111(3) 0.033(3) Uani 1 1 d . . . .
O204 O 0.4463(4) 0.5492(4) 0.4072(3) 0.029(3) Uani 1 1 d . . . .
O205 O 0.6578(3) 0.6021(3) 0.4766(3) 0.023(3) Uani 1 1 d . . . .
O206 O 0.2049(4) 0.6600(4) 0.4349(3) 0.029(3) Uani 1 1 d . . . .
O207 O -0.0713(4) 0.9265(4) 0.4788(3) 0.036(3) Uani 1 1 d . . . .
O208 O 0.1124(4) 0.7604(3) 0.5007(3) 0.025(3) Uani 1 1 d . . . .
O209 O -0.0407(4) 1.2877(4) 0.7690(4) 0.045(4) Uani 1 1 d . . . .
O210 O 0.2947(4) 0.8112(4) 0.5329(3) 0.033(3) Uani 1 1 d . . . .
O211 O 0.3739(4) 1.4434(4) 1.0789(3) 0.031(3) Uani 1 1 d . . . .
O212 O 0.9031(4) 0.1983(4) 0.4020(3) 0.026(3) Uani 1 1 d . . . .
O213 O 0.2339(4) 1.4982(4) 0.9054(3) 0.041(4) Uani 1 1 d . . . .
O214 O 0.8004(4) -0.0230(4) 0.0819(3) 0.035(3) Uani 1 1 d . . . .
O215 O 0.3450(4) 0.7741(4) 0.6110(3) 0.028(3) Uani 1 1 d . . . .
O216 O 0.5316(3) 0.5542(3) 0.5556(3) 0.021(3) Uani 1 1 d . . . .
O217 O 0.6792(4) 0.9633(4) 0.6997(3) 0.035(3) Uani 1 1 d . . . .
O218 O 0.0553(4) 0.0694(4) 0.1855(3) 0.024(3) Uani 1 1 d . . . .
O219 O 0.5857(4) 0.6507(4) 0.5834(3) 0.029(3) Uani 1 1 d . . . .
O220 O 0.7804(4) -0.0819(4) 0.1267(3) 0.031(3) Uani 1 1 d . . . .
O221 O 0.0498(4) 0.1177(4) 0.1432(3) 0.029(3) Uani 1 1 d . . . .
O222 O -0.0909(4) 0.9471(4) 0.7049(3) 0.033(3) Uani 1 1 d . . . .
O223 O 0.2307(4) 0.0194(4) 0.0880(3) 0.040(4) Uani 1 1 d . . . .
O224 O 0.6682(5) 1.1598(4) 0.6342(3) 0.043(4) Uani 1 1 d . . . .
O225 O 0.2204(4) 1.4553(4) 1.0406(4) 0.041(4) Uani 1 1 d . . . .
O226 O 0.0084(4) 1.3072(5) 0.8677(4) 0.047(4) Uani 1 1 d . . . .
O227 O 0.7298(3) 0.5932(4) 0.4747(3) 0.025(3) Uani 1 1 d . . . .
O228 O -0.0108(4) 0.7530(4) 0.3928(3) 0.034(3) Uani 1 1 d . . . .
O229 O 0.3352(4) 0.4520(4) 0.4775(3) 0.027(3) Uiso 1 1 d . . . .
O230 O -0.1936(4) 0.9366(4) 0.5608(3) 0.029(3) Uani 1 1 d . . . .
O231 O 0.2389(4) 0.6967(4) 0.5009(3) 0.030(3) Uani 1 1 d . . . .
O232 O 0.4260(4) 0.8226(4) 0.6321(3) 0.025(3) Uani 1 1 d . . . .
O233 O 0.2379(4) -0.2111(3) 0.0505(3) 0.024(3) Uani 1 1 d . . . .
O234 O 0.8217(4) 0.6172(4) 0.5797(3) 0.029(3) Uani 1 1 d . . . .
O235 O 0.5757(4) 1.5638(4) 1.0353(3) 0.033(3) Uani 1 1 d . . . .
O236 O 0.3998(4) 0.3920(4) 0.4941(3) 0.036(3) Uani 1 1 d . . . .
O237 O 0.6802(4) 1.2672(4) 0.7621(3) 0.036(4) Uani 1 1 d . . . .
O238 O 0.5145(4) -0.2343(4) 0.0292(3) 0.029(3) Uani 1 1 d . . . .
O239 O -0.1080(4) 1.1547(4) 0.7863(3) 0.038(4) Uani 1 1 d . . . .
O240 O 0.7984(4) -0.0504(4) 0.1971(3) 0.035(3) Uani 1 1 d . . . .
O241 O 0.0628(4) 0.7151(3) 0.5444(3) 0.026(3) Uani 1 1 d . . . .
O242 O 0.1290(4) 0.1510(4) 0.3769(3) 0.028(3) Uani 1 1 d . . . .
O243 O 0.5290(4) 1.0497(4) 0.6296(3) 0.032(3) Uani 1 1 d . . . .
O244 O 0.3695(4) 0.8212(4) 0.6802(3) 0.030(3) Uani 1 1 d . . . .
O245 O 0.7969(4) 0.4167(4) 0.5248(3) 0.024(3) Uani 1 1 d . . . .
O246 O 0.8310(4) 0.5735(4) 0.5126(3) 0.032(3) Uani 1 1 d . . . .
O247 O 0.7095(4) 1.4503(4) 0.9826(3) 0.036(4) Uani 1 1 d . . . .
O248 O 0.1645(4) 0.7377(4) 0.4438(3) 0.023(3) Uani 1 1 d . . . .
O249 O 0.5661(4) 1.0702(4) 0.7326(3) 0.029(3) Uani 1 1 d . . . .
O250 O -0.0499(4) 1.2259(4) 0.8039(4) 0.037(4) Uani 1 1 d . . . .
O251 O 0.7224(4) 0.5045(4) 0.6168(3) 0.035(3) Uani 1 1 d . . . .
O252 O 0.1411(4) 0.6633(4) 0.3893(3) 0.032(3) Uani 1 1 d . . . .
O253 O 0.7995(4) 0.5570(4) 0.6274(3) 0.027(3) Uani 1 1 d . . . .
O254 O 0.6304(4) 1.4254(4) 1.0058(4) 0.039(4) Uani 1 1 d . . . .
O255 O 0.2453(4) 1.5807(4) 0.9647(3) 0.035(3) Uani 1 1 d . . . .
O256 O 0.5234(4) 0.9167(4) 0.5381(3) 0.026(3) Uani 1 1 d . . . .
O257 O 0.2796(4) 0.8824(3) 0.4320(3) 0.028(3) Uani 1 1 d . . . .
O258 O 0.3527(4) 0.9124(3) 0.4542(3) 0.029(3) Uani 1 1 d . . . .
O259 O -0.0869(4) 0.8852(4) 0.6549(3) 0.030(3) Uani 1 1 d . . . .
O260 O 0.2761(4) 0.1410(4) 0.4126(3) 0.037(3) Uani 1 1 d . . . .
O261 O 0.6502(4) 1.4528(4) 0.9049(3) 0.035(3) Uani 1 1 d . . . .
O262 O 0.7086(5) 1.4089(4) 1.0308(3) 0.043(4) Uani 1 1 d . . . .
O263 O 0.8638(4) -0.0447(4) 0.1208(3) 0.038(4) Uani 1 1 d . . . .
O264 O -0.1364(4) 1.0198(4) 0.5899(3) 0.035(3) Uani 1 1 d . . . .
O265 O 0.1765(4) -0.0281(4) 0.0265(3) 0.035(3) Uani 1 1 d . . . .
O266 O 0.2268(4) 1.2584(4) 1.0309(3) 0.040(4) Uani 1 1 d . . . .
O267 O 0.6429(4) -0.1268(4) 0.0365(3) 0.028(3) Uani 1 1 d . . . .
O268 O 0.6090(4) 0.6726(4) 0.4977(3) 0.029(3) Uani 1 1 d . . . .
O269 O 0.2628(4) 1.5442(4) 1.0743(3) 0.043(4) Uani 1 1 d . . . .
O270 O 0.8845(4) 0.3574(4) 0.3190(3) 0.034(3) Uani 1 1 d . . . .
O271 O 0.9907(4) 0.2332(4) 0.4315(3) 0.030(3) Uani 1 1 d . . . .
O272 O 0.8805(4) -0.0124(4) 0.1907(3) 0.027(3) Uani 1 1 d . . . .
O273 O 0.5678(4) 1.4075(4) 1.0434(3) 0.035(3) Uani 1 1 d . . . .
O274 O 0.9972(4) 0.2148(4) 0.2454(3) 0.030(3) Uani 1 1 d . . . .
O275 O 0.0798(5) 1.3335(5) 0.9745(4) 0.052(5) Uani 1 1 d . . . .
O276 O 0.3937(4) 1.5679(4) 1.0053(3) 0.037(4) Uani 1 1 d . . . .
O277 O 0.1267(4) 0.0447(4) 0.2506(3) 0.029(3) Uani 1 1 d . . . .
O278 O 0.2318(4) 0.3052(4) 0.4482(3) 0.028(3) Uani 1 1 d . . . .
O279 O 0.6668(4) -0.0681(4) -0.0031(3) 0.032(3) Uani 1 1 d . . . .
O280 O 0.5219(4) 1.5628(4) 1.0896(3) 0.029(3) Uani 1 1 d . . . .
O281 O 0.4655(5) -0.2963(4) 0.0485(3) 0.041(4) Uani 1 1 d . . . .
O282 O 0.5283(5) 1.3018(4) 0.7298(3) 0.044(4) Uani 1 1 d . . . .
O283 O 0.2947(4) 0.9498(4) 0.5021(3) 0.038(4) Uani 1 1 d . . . .
O284 O 0.4132(4) 0.6388(4) 0.5368(3) 0.025(3) Uani 1 1 d . . . .
O285 O 0.5753(4) 1.1359(4) 0.6287(3) 0.030(3) Uani 1 1 d . . . .
O287 O -0.0215(5) 1.1613(4) 0.6098(4) 0.047(4) Uani 1 1 d . . . .
O288 O 0.9846(4) 0.3173(4) 0.4986(3) 0.032(3) Uani 1 1 d . . . .
O289 O 0.7421(4) -0.0243(4) 0.0438(3) 0.034(3) Uani 1 1 d . . . .
O290 O 0.4456(4) 0.4677(4) 0.6225(3) 0.030(3) Uani 1 1 d . . . .
O291 O 0.4953(4) 0.5021(4) 0.4837(3) 0.026(3) Uani 1 1 d . . . .
O292 O 0.4622(4) 0.9613(4) 0.5796(3) 0.033(3) Uani 1 1 d . . . .
O293 O 0.2665(5) -0.2841(4) 0.0599(3) 0.041(4) Uani 1 1 d . . . .
O294 O 0.0676(4) 0.8053(4) 0.3991(3) 0.036(3) Uani 1 1 d . . . .
O295 O 0.9075(4) 0.3651(4) 0.4494(3) 0.029(3) Uani 1 1 d . . . .
O296 O 0.3739(4) 0.8403(4) 0.5848(3) 0.032(3) Uani 1 1 d . . . .
O297 O 0.4123(4) 0.7268(4) 0.5886(3) 0.034(3) Uani 1 1 d . . . .
O298 O 0.0059(4) 1.1473(4) 0.5467(3) 0.034(3) Uani 1 1 d . . . .
O299 O 0.0384(4) 0.0106(4) 0.2223(3) 0.034(3) Uani 1 1 d . . . .
O300 O 0.7242(4) -0.1165(4) 0.0058(3) 0.035(3) Uani 1 1 d . . . .
O301 O 0.6413(4) 0.5668(4) 0.4035(3) 0.029(3) Uani 1 1 d . . . .
O302 O 0.1757(4) -0.0827(3) 0.0710(3) 0.028(3) Uani 1 1 d . . . .
O303 O 0.3041(4) 1.5234(4) 0.9302(3) 0.035(3) Uani 1 1 d . . . .
O305 O 0.6093(4) 0.5214(4) 0.6204(3) 0.028(3) Uani 1 1 d . . . .
O306 O -0.1718(4) 1.1511(4) 0.7374(4) 0.044(4) Uani 1 1 d . . . .
O307 O 0.6017(4) -0.1430(4) -0.0207(3) 0.033(3) Uani 1 1 d . . . .
O308 O 0.3721(4) 0.8043(3) 0.4975(3) 0.026(3) Uani 1 1 d . . . .
O309 O 0.2467(4) 0.0625(4) 0.3488(3) 0.032(3) Uani 1 1 d . . . .
O310 O 0.0861(4) 0.2608(4) 0.2438(3) 0.030(3) Uani 1 1 d . . . .
O311 O 0.4141(4) -0.2575(4) -0.0794(3) 0.035(4) Uani 1 1 d . . . .
O312 O 0.4694(5) 0.6331(5) 0.9851(4) 0.053(4) Uani 1 1 d . . . .
O313 O 0.4256(4) 0.4987(4) 0.3378(3) 0.032(3) Uani 1 1 d . . . .
O314 O 0.3496(5) 1.6126(4) 0.9716(3) 0.040(4) Uani 1 1 d . . . .
O315 O 0.4883(4) 0.5839(4) 0.6537(3) 0.033(3) Uani 1 1 d . . . .
O316 O 0.1502(4) 0.6851(4) 0.4848(3) 0.032(3) Uani 1 1 d . . . .
O317 O 0.9825(3) 0.2561(3) 0.3171(3) 0.024(3) Uani 1 1 d . . . .
O318 O 0.7794(5) 0.0974(5) 0.1045(4) 0.052(4) Uani 1 1 d . . . .
O319 O 0.3756(4) -0.1791(4) -0.0656(3) 0.033(3) Uani 1 1 d . . . .
O320 O 0.6675(4) 0.7083(4) 0.5974(3) 0.033(3) Uani 1 1 d . . . .
O321 O -0.0215(4) 1.2228(4) 0.6745(3) 0.042(4) Uani 1 1 d . . . .
O322 O 0.3226(4) -0.1539(4) 0.0741(3) 0.039(4) Uani 1 1 d . . . .
O323 O 0.3117(4) -0.2406(4) 0.0236(3) 0.030(3) Uani 1 1 d . . . .
O324 O 0.0477(4) -0.0772(4) 0.1572(3) 0.037(4) Uani 1 1 d . . . .
O325 O 0.9676(4) 0.5543(4) 0.5188(3) 0.029(3) Uani 1 1 d . . . .
O326 O 0.2754(4) 0.5531(3) 0.4736(3) 0.023(3) Uani 1 1 d . . . .
O327 O 0.0981(4) 1.4233(4) 1.0138(3) 0.043(4) Uani 1 1 d . . . .
O328 O -0.1087(4) 0.8127(4) 0.5584(3) 0.036(3) Uani 1 1 d . . . .
O329 O 0.4242(4) -0.2555(4) 0.0134(3) 0.029(3) Uani 1 1 d . . . .
O330 O 0.9231(4) 0.2492(4) 0.2674(3) 0.030(3) Uani 1 1 d . . . .
O331 O 0.7185(4) 1.4177(4) 0.9116(3) 0.034(3) Uani 1 1 d . . . .
O332 O 0.5564(4) -0.2322(4) -0.0543(3) 0.034(3) Uani 1 1 d . . . .
O333 O -0.0018(4) 0.8932(4) 0.4938(3) 0.035(3) Uani 1 1 d . . . .
O334 O 0.5032(4) 0.5381(5) 0.3231(3) 0.042(4) Uani 1 1 d . . . .
O335 O 0.0517(4) 0.7542(4) 0.4472(3) 0.030(3) Uani 1 1 d . . . .
O336 O 0.2096(4) -0.0543(4) 0.2749(3) 0.033(3) Uani 1 1 d . . . .
O337 O 0.3213(3) -0.1794(4) -0.0143(3) 0.025(3) Uani 1 1 d . . . .
O338 O 0.0467(4) 1.2361(5) 0.6391(4) 0.045(4) Uani 1 1 d . . . .
O339 O 0.8761(4) 0.1341(4) 0.1722(3) 0.035(3) Uani 1 1 d . . . .
O340 O -0.1695(4) 0.8515(4) 0.5435(3) 0.034(3) Uani 1 1 d . . . .
O341 O 0.8512(4) 0.0231(4) 0.2522(3) 0.035(3) Uani 1 1 d . . . .
O342 O 0.4375(4) -0.1878(4) -0.0208(3) 0.031(3) Uani 1 1 d . . . .
O343 O 0.1819(4) 0.6337(4) 0.5163(3) 0.027(3) Uani 1 1 d . . . .
O344 O 0.5990(5) 1.3701(4) 0.7391(3) 0.039(4) Uani 1 1 d . . . .
O345 O -0.1426(5) 0.7974(4) 0.6131(4) 0.047(4) Uani 1 1 d . . . .
O346 O 0.1813(4) 0.3670(4) 0.4912(3) 0.033(3) Uani 1 1 d . . . .
O347 O 0.1789(4) 0.7865(4) 0.3970(3) 0.027(3) Uani 1 1 d . . . .
O348 O -0.0705(4) 0.8456(4) 0.4500(3) 0.032(3) Uani 1 1 d . . . .
O349 O 0.6054(4) 1.2142(4) 0.9267(3) 0.032(3) Uani 1 1 d . . . .
O350 O 0.6473(4) 1.4639(4) 1.0793(3) 0.043(4) Uani 1 1 d . . . .
O351 O 0.1609(4) -0.2680(4) 0.0043(3) 0.032(3) Uani 1 1 d . . . .
O352 O 0.5958(5) 1.4659(4) 0.8715(3) 0.040(4) Uani 1 1 d . . . .
O353 O 0.0734(4) 0.6325(4) 0.4923(3) 0.034(3) Uani 1 1 d . . . .
O354 O 0.6082(4) 1.2809(4) 0.8235(3) 0.035(3) Uani 1 1 d . . . .
O355 O 0.2209(4) -0.1482(4) 0.1443(3) 0.035(3) Uani 1 1 d . . . .
O356 O -0.1277(4) 1.2404(5) 0.8138(4) 0.049(4) Uani 1 1 d . . . .
O357 O 0.3880(4) 0.9183(4) 0.5191(3) 0.035(3) Uani 1 1 d . . . .
O358 O 0.7211(4) 1.0500(4) 0.7635(3) 0.030(3) Uani 1 1 d . . . .
O359 O 0.2189(4) 0.1714(4) 0.2064(3) 0.040(3) Uani 1 1 d . . . .
O360 O 0.2433(4) -0.2502(4) -0.0195(3) 0.031(3) Uani 1 1 d . . . .
O361 O 0.6560(4) 0.4889(3) 0.5486(3) 0.029(3) Uani 1 1 d . . . .
O362 O 0.2921(4) 1.4827(4) 1.0240(4) 0.039(4) Uani 1 1 d . . . .
O363 O 0.9759(4) 0.1026(4) 0.3233(3) 0.031(3) Uani 1 1 d . . . .
O364 O 0.6477(4) 0.6455(3) 0.6289(3) 0.023(3) Uani 1 1 d . . . .
O365 O 0.3778(4) 0.6756(3) 0.4819(3) 0.029(3) Uani 1 1 d . . . .
O366 O 0.5708(4) 1.4973(4) 1.0783(3) 0.034(3) Uani 1 1 d . . . .
O367 O -0.1711(4) 1.2113(4) 0.7034(4) 0.047(4) Uani 1 1 d . . . .
O368 O 0.4983(4) 1.4910(4) 1.0311(3) 0.032(3) Uani 1 1 d . . . .
O369 O -0.1869(4) 0.9963(4) 0.5262(4) 0.047(4) Uani 1 1 d . . . .
O370 O 0.2855(4) 0.5130(4) 0.3900(3) 0.025(3) Uani 1 1 d . . . .
O371 O 0.1085(4) -0.1384(4) 0.0295(3) 0.032(3) Uani 1 1 d . . . .
O372 O 0.2465(4) -0.1171(4) 0.0879(3) 0.028(3) Uani 1 1 d . . . .
O373 O 0.7462(4) 1.1582(4) 0.6855(3) 0.034(3) Uani 1 1 d . . . .
O374 O 0.2008(4) 0.0338(4) 0.1934(3) 0.030(3) Uani 1 1 d . . . .
O375 O 0.4634(4) 0.9093(4) 0.4882(3) 0.029(3) Uani 1 1 d . . . .
O376 O 1.0308(4) 0.3428(4) 0.3557(3) 0.027(3) Uani 1 1 d . . . .
O377 O 0.4429(4) -0.0548(4) -0.0400(3) 0.030(3) Uani 1 1 d . . . .
O378 O 0.5945(4) 0.0508(4) -0.0163(3) 0.031(3) Uani 1 1 d . . . .
O379 O 0.9038(3) 0.1820(4) 0.2990(3) 0.027(3) Uani 1 1 d . . . .
O380 O 0.9376(4) 0.4426(4) 0.5917(3) 0.029(3) Uani 1 1 d . . . .
O383 O 0.6660(4) 1.3239(4) 0.8865(3) 0.029(3) Uani 1 1 d . . . .
O384 O 0.4547(4) 0.8623(4) 0.5380(3) 0.030(3) Uani 1 1 d . . . .
O385 O 0.5984(6) 1.2182(4) 0.6145(3) 0.053(4) Uani 1 1 d . . . .
O386 O 0.6254(4) 0.5716(3) 0.5740(3) 0.025(3) Uani 1 1 d . . . .
O387 O 0.3698(4) 0.3300(4) 0.5215(3) 0.036(4) Uani 1 1 d . . . .
O388 O 0.2513(4) -0.1835(4) -0.0616(3) 0.034(3) Uani 1 1 d . . . .
O389 O 0.8025(4) 0.4610(4) 0.4795(3) 0.026(3) Uani 1 1 d . . . .
O390 O 0.5897(4) 0.5397(4) 0.4895(3) 0.034(3) Uani 1 1 d . . . .
O391 O 0.4544(4) 0.5951(4) 0.3606(3) 0.038(3) Uani 1 1 d . . . .
O392 O 0.3924(4) -0.1549(4) 0.0397(3) 0.031(3) Uani 1 1 d . . . .
O393 O -0.1102(4) 0.9456(4) 0.5740(3) 0.037(3) Uani 1 1 d . . . .
O394 O 0.2811(4) 0.6339(3) 0.4507(3) 0.029(3) Uani 1 1 d . . . .
O395 O 0.8493(4) 0.4978(4) 0.4079(3) 0.035(3) Uani 1 1 d . . . .
O396 O 0.8931(4) 0.1255(4) 0.3369(3) 0.031(3) Uani 1 1 d . . . .
O397 O 0.1937(5) 0.0949(4) 0.3986(3) 0.039(3) Uani 1 1 d . . . .
O398 O -0.0450(4) 1.0288(5) 0.6112(4) 0.044(4) Uani 1 1 d . . . .
O399 O -0.0829(5) 1.0009(5) 0.4629(4) 0.050(4) Uani 1 1 d . . . .
O400 O -0.1034(4) 1.1128(4) 0.6203(3) 0.038(3) Uani 1 1 d . . . .
O401 O 0.5331(5) 1.1795(4) 0.8769(3) 0.048(4) Uani 1 1 d . . . .
O402 O 0.5904(4) 1.1381(4) 0.8084(3) 0.032(3) Uani 1 1 d . . . .
O403 O -0.1914(4) 1.1034(4) 0.7808(4) 0.040(4) Uani 1 1 d . . . .
O404 O 0.0973(4) -0.1067(4) 0.1002(3) 0.031(3) Uani 1 1 d . . . .
O405 O 0.4915(6) 1.0791(5) 0.8191(4) 0.058(5) Uani 1 1 d . . . .
O406 O 0.7260(4) 1.5122(4) 0.9506(4) 0.048(4) Uani 1 1 d . . . .
O407 O 0.8246(4) 0.0890(4) 0.3443(3) 0.037(3) Uani 1 1 d . . . .
O408 O 0.7915(4) 0.1003(5) 0.1735(4) 0.052(5) Uani 1 1 d . . . .
O409 O -0.0536(4) 0.8125(4) 0.6137(3) 0.040(4) Uani 1 1 d . . . .
O410 O 0.8735(5) 0.3074(5) 0.5556(3) 0.047(4) Uani 1 1 d . . . .
O411 O 0.6097(4) 1.2827(4) 0.7266(3) 0.033(3) Uani 1 1 d . . . .
O412 O 0.3284(4) 1.5116(4) 1.0972(3) 0.039(3) Uani 1 1 d . . . .
O413 O -0.1744(4) 0.7566(4) 0.5042(3) 0.032(3) Uani 1 1 d . . . .
O414 O 0.1113(4) 0.8962(4) 0.4131(3) 0.039(3) Uani 1 1 d . . . .
O415 O -0.1806(4) 1.0582(4) 0.7092(4) 0.036(4) Uani 1 1 d . . . .
O416 O 0.7433(5) 0.3059(4) 0.5876(4) 0.055(4) Uani 1 1 d . . . .
O417 O 0.6405(4) 1.3951(4) 0.9430(3) 0.033(3) Uani 1 1 d . . . .
O418 O -0.0847(4) 0.7442(4) 0.4250(3) 0.037(3) Uani 1 1 d . . . .
O419 O 0.1734(4) -0.2300(4) 0.0894(3) 0.032(3) Uani 1 1 d . . . .
O420 O 0.1333(4) 0.7079(4) 0.5425(3) 0.028(3) Uani 1 1 d . . . .
O421 O 0.2535(4) -0.0955(4) -0.0279(3) 0.037(4) Uani 1 1 d . . . .
O422 O -0.0229(4) 1.1967(4) 0.7359(3) 0.035(3) Uani 1 1 d . . . .
O423 O 1.0225(3) 0.4354(3) 0.4297(3) 0.024(3) Uani 1 1 d . . . .
O424 O -0.0103(4) 1.2332(4) 0.5849(3) 0.043(4) Uani 1 1 d . . . .
O425 O 0.2148(4) 0.7149(4) 0.5690(3) 0.034(3) Uani 1 1 d . . . .
O426 O -0.0863(4) 0.7883(4) 0.4944(3) 0.036(3) Uani 1 1 d . . . .
O427 O 0.2308(4) 1.5235(4) 1.0037(3) 0.039(4) Uani 1 1 d . . . .
O428 O 0.5714(4) 0.5920(4) 0.6317(3) 0.032(3) Uani 1 1 d . . . .
O429 O 0.1331(4) 0.8210(4) 0.4688(3) 0.030(3) Uani 1 1 d . . . .
O430 O 0.5710(4) 1.4317(4) 0.9275(3) 0.027(3) Uani 1 1 d . . . .
O431 O 0.3793(4) 1.3661(4) 1.0606(3) 0.035(3) Uani 1 1 d . . . .
O432 O 0.3254(4) 0.4023(4) 0.5252(3) 0.025(3) Uani 1 1 d . . . .
O433 O 0.5712(4) -0.2655(4) 0.0595(3) 0.037(3) Uani 1 1 d . . . .
O434 O -0.0398(4) 0.7364(4) 0.5073(3) 0.034(3) Uani 1 1 d . . . .
O435 O 0.0116(5) 1.1332(4) 0.8558(4) 0.050(4) Uani 1 1 d . . . .
O436 O 0.5364(4) 0.8716(4) 0.4669(3) 0.033(3) Uani 1 1 d . . . .
O437 O -0.1727(4) 0.8971(4) 0.6695(3) 0.036(3) Uani 1 1 d . . . .
O438 O 0.3275(4) -0.0643(5) 0.0166(3) 0.042(4) Uani 1 1 d . . . .
O439 O 0.1481(4) -0.0104(4) 0.1259(3) 0.029(3) Uani 1 1 d . . . .
O440 O 0.4921(4) -0.1991(4) -0.0774(3) 0.036(4) Uani 1 1 d . . . .
O441 O 0.4765(5) -0.2672(4) -0.0370(3) 0.040(4) Uani 1 1 d . . . .
O442 O 0.7625(4) 1.1912(4) 0.8645(3) 0.042(4) Uani 1 1 d . . . .
O443 O 0.6773(4) 0.4109(4) 0.5992(3) 0.037(3) Uani 1 1 d . . . .
O444 O 0.1905(5) 0.5701(4) 0.4533(4) 0.044(4) Uani 1 1 d . . . .
O445 O 0.2273(5) 0.1779(5) 0.0738(3) 0.049(4) Uani 1 1 d . . . .
O446 O 0.1106(5) 1.4886(4) 0.9736(4) 0.047(4) Uani 1 1 d . . . .
O447 O 0.3539(5) 1.4813(4) 0.9577(4) 0.042(4) Uani 1 1 d . . . .
O448 O -0.0457(4) 0.8899(5) 0.5966(3) 0.041(4) Uani 1 1 d . . . .
O449 O -0.0652(4) 1.3227(4) 0.8324(4) 0.046(4) Uani 1 1 d . . . .
O450 O 0.0959(5) 1.3893(4) 0.9348(4) 0.044(4) Uani 1 1 d . . . .
O451 O -0.0779(5) 1.2793(4) 0.7075(4) 0.055(5) Uani 1 1 d . . . .
O452 O 0.9061(4) 0.6201(4) 0.5604(3) 0.030(3) Uani 1 1 d . . . .
O453 O 0.2693(5) -0.1319(5) 0.2057(3) 0.047(4) Uani 1 1 d . . . .
O454 O 0.5377(5) -0.1130(5) -0.0443(3) 0.044(4) Uani 1 1 d . . . .
O455 O 0.5549(4) 0.4704(5) 0.6471(3) 0.040(4) Uani 1 1 d . . . .
O456 O 0.2526(4) 0.4409(4) 0.5473(3) 0.032(3) Uani 1 1 d . . . .
O457 O 0.7035(4) 1.0626(4) 0.6142(3) 0.035(3) Uani 1 1 d . . . .
O458 O -0.0442(5) 1.3544(4) 0.9013(4) 0.058(5) Uani 1 1 d . . . .
O459 O 0.4820(4) 0.4644(3) 0.5331(3) 0.023(3) Uani 1 1 d . . . .
O460 O 0.1744(4) -0.1517(4) -0.0664(3) 0.036(4) Uani 1 1 d . . . .
O461 O 0.7407(4) 0.5894(5) 0.6753(3) 0.045(4) Uani 1 1 d . . . .
O462 O 0.9412(4) 0.0128(4) 0.2475(3) 0.034(3) Uani 1 1 d . . . .
O463 O -0.0262(5) 0.6622(4) 0.5227(4) 0.051(4) Uani 1 1 d . . . .
O464 O -0.0887(4) 1.1854(4) 0.6851(4) 0.047(4) Uani 1 1 d . . . .
O465 O 0.8083(4) 0.0031(4) 0.1529(3) 0.029(3) Uani 1 1 d . . . .
O466 O -0.0164(4) 0.7944(5) 0.4661(3) 0.039(4) Uani 1 1 d . . . .
O467 O 0.7244(4) -0.0787(4) 0.0840(3) 0.031(3) Uani 1 1 d . . . .
O468 O 0.5519(5) 1.2521(4) 0.6697(4) 0.051(4) Uani 1 1 d . . . .
O469 O 0.2800(4) 0.0176(5) 0.2919(3) 0.042(4) Uani 1 1 d . . . .
O470 O 0.8426(4) 0.4223(5) 0.4246(3) 0.039(4) Uani 1 1 d . . . .
O471 O 0.4349(5) 0.9161(5) 0.4287(4) 0.049(4) Uani 1 1 d . . . .
O472 O 0.3996(5) 0.4157(4) 0.3419(3) 0.043(4) Uani 1 1 d . . . .
O473 O 0.2488(4) -0.1518(4) 0.0142(3) 0.029(3) Uani 1 1 d . . . .
O474 O 0.2738(4) 0.2317(4) 0.4450(3) 0.038(4) Uani 1 1 d . . . .
O475 O -0.0800(4) 0.7863(4) 0.3782(3) 0.040(3) Uani 1 1 d . . . .
O476 O 0.1660(4) -0.1393(4) 0.1092(3) 0.028(3) Uani 1 1 d . . . .
O477 O 0.5705(5) 1.2689(4) 0.9833(4) 0.053(5) Uani 1 1 d . . . .
O478 O 0.7320(5) 0.0493(4) 0.0550(3) 0.042(4) Uani 1 1 d . . . .
O479 O 0.7700(4) 1.2996(5) 0.7878(4) 0.048(4) Uani 1 1 d . . . .
O480 O 0.3831(4) 1.5006(4) 1.0404(3) 0.035(3) Uani 1 1 d . . . .
O481 O 0.4260(4) 1.6376(4) 1.0728(3) 0.037(4) Uani 1 1 d . . . .
O482 O 0.6446(4) -0.1326(4) 0.1697(3) 0.038(4) Uani 1 1 d . . . .
O483 O 0.5110(4) 0.6775(4) 0.5657(3) 0.031(3) Uani 1 1 d . . . .
O484 O -0.1603(4) 0.9564(4) 0.6314(3) 0.037(4) Uani 1 1 d . . . .
O485 O 0.7596(4) 1.2888(5) 0.9367(4) 0.046(4) Uani 1 1 d . . . .
O486 O 0.5931(4) 0.4247(4) 0.5884(4) 0.039(3) Uani 1 1 d . . . .
O487 O -0.0049(5) 1.0409(4) 0.8272(4) 0.047(4) Uani 1 1 d . . . .
O488 O 0.6677(4) 0.5129(4) 0.4345(3) 0.038(4) Uani 1 1 d . . . .
O489 O 0.3309(4) 0.2388(4) 0.4973(3) 0.039(4) Uani 1 1 d . . . .
O490 O 0.5038(5) 0.3676(4) 0.5115(3) 0.043(4) Uani 1 1 d . . . .
O491 O 0.7071(4) -0.1777(4) 0.0495(3) 0.037(3) Uani 1 1 d . . . .
O492 O 0.6290(4) -0.1875(4) 0.0721(3) 0.030(3) Uani 1 1 d . . . .
O493 O 0.5805(4) 1.5259(4) 0.9657(3) 0.030(3) Uani 1 1 d . . . .
O494 O 0.8440(4) 0.2800(4) 0.4112(3) 0.032(3) Uani 1 1 d . . . .
O495 O 0.1348(5) -0.1538(4) 0.1675(3) 0.043(4) Uani 1 1 d . . . .
O496 O 0.3043(4) 1.5477(4) 0.9918(3) 0.032(3) Uani 1 1 d . . . .
O497 O 0.7086(4) 0.6391(4) 0.4338(3) 0.035(3) Uani 1 1 d . . . .
O498 O 0.8345(4) 0.1827(4) 0.3553(3) 0.034(3) Uani 1 1 d . . . .
O499 O 0.0384(4) 1.3928(5) 0.8961(4) 0.050(4) Uani 1 1 d . . . .
O500 O 0.2367(5) -0.2211(5) 0.1619(3) 0.046(4) Uani 1 1 d . . . .
O501 O 0.1130(4) 1.4568(5) 0.9031(4) 0.050(5) Uani 1 1 d . . . .
O502 O 0.8309(4) 0.1684(4) 0.2493(3) 0.036(3) Uani 1 1 d . . . .
O503 O 0.0076(4) 0.6171(4) 0.4248(4) 0.040(4) Uani 1 1 d . . . .
O504 O -0.0980(4) 1.1268(4) 0.7232(4) 0.038(3) Uani 1 1 d . . . .
O505 O 0.7534(4) 1.2395(4) 0.8226(3) 0.032(3) Uani 1 1 d . . . .
O506 O 0.7181(5) -0.0269(5) 0.1594(3) 0.042(4) Uani 1 1 d . . . .
O507 O 0.7518(4) 0.5190(4) 0.4832(3) 0.033(3) Uani 1 1 d . . . .
O508 O 0.7609(5) 0.0681(6) 0.3806(4) 0.065(5) Uani 1 1 d . . . .
O509 O 0.7105(4) 1.3584(4) 0.9593(3) 0.034(3) Uani 1 1 d . . . .
O510 O 0.4076(4) 0.7721(4) 0.3967(3) 0.034(3) Uani 1 1 d . . . .
O511 O 0.1032(4) -0.0477(4) 0.0527(3) 0.036(3) Uani 1 1 d . . . .
O512 O 0.5496(5) 1.5996(5) 0.9593(4) 0.047(4) Uani 1 1 d . . . .
O513 O 0.6236(6) 1.3194(5) 0.6769(3) 0.057(5) Uani 1 1 d . . . .
O514 O 0.3467(5) 0.6823(4) 0.0344(3) 0.044(4) Uani 1 1 d . . . .
O515 O -0.0586(4) 1.1747(4) 0.8486(4) 0.040(4) Uani 1 1 d . . . .
O516 O 0.2860(4) 0.2136(5) 0.1318(3) 0.046(4) Uani 1 1 d . . . .
O517 O 0.4747(5) 0.0392(4) -0.0096(4) 0.047(4) Uani 1 1 d . . . .
O518 O 0.2099(5) 0.9274(5) 0.3755(4) 0.049(4) Uani 1 1 d . . . .
O519 O 0.6002(5) 0.7397(4) 0.5593(4) 0.049(4) Uani 1 1 d . . . .
O520 O -0.0524(5) 0.9009(5) 0.4103(4) 0.047(4) Uani 1 1 d . . . .
O521 O 0.6445(5) 1.5448(4) 0.9269(4) 0.045(4) Uani 1 1 d . . . .
O522 O 0.8682(4) 0.5218(5) 0.6431(3) 0.042(4) Uani 1 1 d . . . .
O523 O 0.0625(5) 0.5259(5) 0.5011(4) 0.058(5) Uani 1 1 d . . . .
O524 O -0.0221(4) 1.0527(4) 0.5158(3) 0.034(3) Uani 1 1 d . . . .
O525 O 0.0096(4) 1.2798(4) 0.7278(3) 0.042(4) Uani 1 1 d . . . .
O526 O 0.1572(5) 1.3748(5) 1.0194(4) 0.046(4) Uani 1 1 d . . . .
O527 O 0.1238(4) 0.6030(4) 0.4227(3) 0.032(3) Uani 1 1 d . . . .
O528 O 0.1436(4) 0.7036(4) 0.3407(3) 0.039(4) Uani 1 1 d . . . .
O529 O 0.8179(4) 0.3316(4) 0.4776(3) 0.031(3) Uani 1 1 d . . . .
O530 O 0.2175(4) 0.8397(4) 0.4642(3) 0.034(3) Uani 1 1 d . . . .
O531 O 0.2830(5) 1.4248(4) 1.0656(3) 0.040(4) Uani 1 1 d . . . .
O532 O 0.6392(4) 1.3395(4) 0.9871(4) 0.043(4) Uani 1 1 d . . . .
O533 O 0.0154(4) 1.3582(4) 0.8231(4) 0.045(4) Uani 1 1 d . . . .
O534 O 0.2297(4) 0.7982(4) 0.6217(3) 0.034(3) Uani 1 1 d . . . .
O535 O 0.7798(5) 0.2122(4) 0.5392(4) 0.052(4) Uani 1 1 d . . . .
O536 O 0.1792(4) 1.4390(4) 0.9834(3) 0.037(3) Uani 1 1 d . . . .
O537 O 0.5082(5) 0.9930(4) 0.8007(3) 0.042(4) Uani 1 1 d . . . .
O538 O 0.3932(4) 1.5477(5) 0.9328(4) 0.047(4) Uani 1 1 d . . . .
O539 O -0.0085(5) 1.2512(5) 0.9050(4) 0.052(4) Uani 1 1 d . . . .
O540 O 0.1940(4) 0.8838(4) 0.4239(3) 0.034(3) Uani 1 1 d . . . .
O541 O 0.3208(4) -0.1868(5) 0.1610(3) 0.039(4) Uani 1 1 d . . . .
O542 O -0.1532(5) 0.9736(4) 0.7543(4) 0.049(4) Uani 1 1 d . . . .
O543 O 0.7992(4) 0.0261(4) 0.2926(3) 0.038(4) Uani 1 1 d . . . .
O544 O 0.4914(5) 1.3740(4) 1.0012(3) 0.041(4) Uani 1 1 d . . . .
O545 O 0.0587(4) 1.0487(4) 0.4919(4) 0.039(4) Uani 1 1 d . . . .
O546 O 0.5740(5) 1.0647(5) 0.8289(4) 0.050(4) Uani 1 1 d . . . .
O547 O 0.1537(4) 0.7409(4) 0.6137(3) 0.034(3) Uani 1 1 d . . . .
O548 O -0.0851(4) 0.8740(4) 0.5195(3) 0.037(3) Uiso 1 1 d . . . .
O549 O 0.8191(5) 0.6474(4) 0.4971(3) 0.042(4) Uani 1 1 d . . . .
O550 O 0.6624(4) -0.1946(5) -0.0155(4) 0.045(4) Uani 1 1 d . . . .
O551 O 0.5629(4) -0.1441(4) 0.0649(3) 0.033(3) Uani 1 1 d . . . .
O552 O 0.5602(5) 0.8841(4) 0.7045(3) 0.046(4) Uani 1 1 d . . . .
O553 O 0.5773(5) 1.5392(5) 0.8557(4) 0.055(4) Uani 1 1 d . . . .
O554 O 0.4270(4) 1.4665(4) 0.9797(3) 0.040(4) Uani 1 1 d . . . .
O555 O 0.2307(5) 0.8323(4) 0.3666(3) 0.039(4) Uani 1 1 d . . . .
O556 O 0.5051(4) 1.5549(4) 0.9961(3) 0.039(4) Uani 1 1 d . . . .
O557 O 0.2698(5) -0.1043(5) 0.2768(3) 0.052(4) Uani 1 1 d . . . .
O558 O 0.3036(5) -0.0064(4) -0.0116(3) 0.039(4) Uani 1 1 d . . . .
O559 O 0.4238(5) -0.2307(5) 0.0860(3) 0.051(4) Uani 1 1 d . . . .
O560 O 0.2821(6) 0.1289(5) 0.1383(4) 0.057(5) Uani 1 1 d . . . .
O561 O 0.2977(4) 0.7746(4) 0.6965(3) 0.034(3) Uani 1 1 d . . . .
O562 O 0.2041(4) -0.0853(4) 0.2046(3) 0.045(4) Uani 1 1 d . . . .
O563 O 0.5773(4) 0.5854(4) 0.4474(3) 0.027(3) Uani 1 1 d . . . .
O564 O 0.6595(4) -0.0082(5) 0.0619(3) 0.042(4) Uani 1 1 d . . . .
O565 O 0.6392(5) -0.0970(4) 0.1196(3) 0.040(4) Uani 1 1 d . . . .
O566 O 0.0761(4) 0.8721(4) 0.4638(3) 0.040(4) Uani 1 1 d . . . .
O567 O 0.1644(4) 1.5729(4) 1.0110(4) 0.048(4) Uani 1 1 d . . . .
O568 O 0.5246(4) 1.6301(4) 1.0606(3) 0.036(3) Uani 1 1 d . . . .
O569 O 0.0201(5) 1.3314(5) 0.9378(4) 0.055(5) Uani 1 1 d . . . .
O570 O 0.0249(5) 1.2107(4) 0.8411(4) 0.046(4) Uani 1 1 d . . . .
O571 O 0.5473(5) 1.4517(5) 0.8113(3) 0.047(4) Uani 1 1 d . . . .
O572 O 0.5331(4) 0.3418(4) 0.5606(3) 0.038(4) Uani 1 1 d . . . .
O573 O 0.3300(4) 1.3849(5) 1.0130(3) 0.042(4) Uani 1 1 d . . . .
O574 O 0.5507(4) 0.6128(4) 0.5165(3) 0.028(3) Uani 1 1 d . . . .
O575 O 0.7667(5) 1.3872(5) 0.8532(4) 0.052(5) Uani 1 1 d . . . .
O576 O 0.4231(4) -0.2109(4) -0.1240(3) 0.038(4) Uani 1 1 d . . . .
O577 O 0.0861(4) 0.6694(4) 0.5857(3) 0.036(3) Uani 1 1 d . . . .
O578 O -0.0536(4) 1.0399(4) 0.7168(4) 0.049(4) Uani 1 1 d . . . .
O579 O -0.1209(4) 1.0619(4) 0.7565(3) 0.036(4) Uani 1 1 d . . . .
O580 O 0.3392(4) -0.2206(4) 0.0935(3) 0.038(3) Uani 1 1 d . . . .
O581 O 0.0938(5) 1.2587(5) 0.9576(3) 0.047(4) Uani 1 1 d . . . .
O582 O 0.0383(5) 1.4878(4) 0.9318(5) 0.065(5) Uani 1 1 d . . . .
O583 O 0.7821(4) 0.6921(4) 0.5946(3) 0.036(4) Uani 1 1 d . . . .
O584 O 0.4190(4) 0.9822(4) 0.4908(3) 0.033(3) Uani 1 1 d . . . .
O585 O 0.1163(5) 0.0418(5) 0.3127(4) 0.055(4) Uani 1 1 d . . . .
O586 O 0.5097(4) 0.9504(5) 0.7322(3) 0.042(4) Uani 1 1 d . . . .
O587 O 0.5298(4) 1.0987(4) 0.8860(3) 0.037(3) Uiso 1 1 d . . . .
O588 O 0.5246(5) -0.1140(4) 0.1339(4) 0.048(4) Uani 1 1 d . . . .
O589 O 0.4338(4) 0.8943(5) 0.7276(3) 0.047(4) Uani 1 1 d . . . .
O590 O -0.0090(4) 0.8496(4) 0.5384(3) 0.036(3) Uani 1 1 d . . . .
O591 O 0.2871(4) 0.3438(4) 0.3350(4) 0.039(4) Uani 1 1 d . . . .
O592 O -0.1298(4) 1.3001(5) 0.7797(4) 0.056(5) Uani 1 1 d . . . .
O593 O 0.8497(5) -0.1081(4) 0.1519(4) 0.049(4) Uani 1 1 d . . . .
O594 O -0.1999(4) 1.0309(4) 0.6357(4) 0.038(4) Uani 1 1 d . . . .
O595 O 0.0992(5) 1.3394(4) 0.8609(4) 0.050(4) Uani 1 1 d . . . .
O596 O 0.5066(5) -0.0786(4) -0.0878(3) 0.039(4) Uani 1 1 d . . . .
O597 O 0.6438(4) 0.6036(4) 0.6756(3) 0.039(3) Uani 1 1 d . . . .
O598 O 0.7047(4) -0.1444(4) 0.1183(3) 0.039(4) Uani 1 1 d . . . .
O599 O 0.5419(5) 0.0643(5) 0.0361(3) 0.044(4) Uani 1 1 d . . . .
O600 O 0.5712(4) 0.4730(4) 0.5522(3) 0.031(3) Uani 1 1 d . . . .
O601 O 0.3044(4) -0.2059(5) -0.1167(3) 0.041(4) Uani 1 1 d . . . .
O602 O 0.1789(5) 1.4148(5) 0.8999(4) 0.055(5) Uani 1 1 d . . . .
O603 O 0.9409(4) 0.3341(4) 0.2667(3) 0.039(3) Uani 1 1 d . . . .
O604 O 0.3256(5) 0.0378(5) 0.0666(3) 0.052(4) Uani 1 1 d . . . .
O605 O 0.5279(4) 0.5862(3) 0.3927(3) 0.028(3) Uani 1 1 d . . . .
O606 O 0.5119(4) 0.9741(4) 0.6756(3) 0.034(3) Uani 1 1 d . . . .
O607 O 0.5247(5) 0.0296(5) -0.0648(3) 0.042(4) Uani 1 1 d . . . .
O608 O 0.1380(4) -0.0714(4) 0.1646(3) 0.029(3) Uani 1 1 d . . . .
O609 O -0.2319(4) 0.9724(4) 0.6703(3) 0.034(3) Uani 1 1 d . . . .
O610 O -0.0793(5) 1.2589(5) 0.8733(4) 0.054(5) Uani 1 1 d . . . .
O611 O 0.0106(5) 1.2671(5) 0.9719(4) 0.058(5) Uani 1 1 d . . . .
O612 O 0.0555(5) 0.0203(4) 0.0730(3) 0.041(4) Uani 1 1 d . . . .
O613 O 0.8860(4) 0.0329(4) 0.3163(3) 0.033(3) Uani 1 1 d . . . .
O614 O 0.5526(4) 1.3698(4) 0.9580(3) 0.039(4) Uani 1 1 d . . . .
O615 O 0.3535(4) 0.3935(4) 0.5826(3) 0.041(4) Uani 1 1 d . . . .
O616 O 0.8127(4) 0.2589(4) 0.4992(4) 0.045(4) Uani 1 1 d . . . .
O617 O 0.5713(4) 1.4650(4) 1.0017(3) 0.032(3) Uani 1 1 d . . . .
O618 O 0.0381(5) 0.9715(5) 0.7978(4) 0.055(5) Uani 1 1 d . . . .
O619 O 0.8875(4) 0.1096(4) 0.3983(3) 0.035(3) Uani 1 1 d . . . .
O620 O 0.6868(5) 1.2688(4) 0.6983(4) 0.054(4) Uani 1 1 d . . . .
O621 O 0.3105(6) -0.1073(4) 0.1563(4) 0.053(4) Uani 1 1 d . . . .
O622 O 0.7326(5) -0.0097(5) -0.0171(3) 0.054(4) Uani 1 1 d . . . .
O623 O 0.5489(4) -0.3012(4) -0.0279(3) 0.034(3) Uani 1 1 d . . . .
O624 O 0.6672(4) -0.1082(5) 0.2384(3) 0.046(4) Uani 1 1 d . . . .
O625 O 0.0478(5) 0.7180(4) 0.3442(3) 0.044(4) Uani 1 1 d . . . .
O626 O 0.8403(4) 0.4078(4) 0.6093(3) 0.034(3) Uani 1 1 d . . . .
O627 O 0.3775(4) 0.5894(4) 0.4298(3) 0.033(3) Uani 1 1 d . . . .
O628 O 0.0496(5) 1.0875(5) 0.5589(4) 0.050(4) Uani 1 1 d . . . .
O629 O 0.1561(5) 1.5028(4) 1.0348(4) 0.051(4) Uani 1 1 d . . . .
O630 O 0.7801(5) -0.1773(4) 0.0917(3) 0.040(4) Uani 1 1 d . . . .
O631 O 0.2865(4) 0.1463(4) 0.3487(3) 0.041(4) Uani 1 1 d . . . .
O632 O 0.1275(5) 0.1218(4) 0.0936(3) 0.045(4) Uani 1 1 d . . . .
O633 O 0.0397(5) 0.7898(4) 0.5374(4) 0.051(4) Uani 1 1 d . . . .
O634 O 0.3940(4) -0.3239(4) -0.0531(3) 0.037(3) Uani 1 1 d . . . .
O635 O 0.5826(5) 1.2937(4) 0.9270(4) 0.047(4) Uani 1 1 d . . . .
O636 O 0.1118(4) -0.0968(4) -0.0180(3) 0.039(3) Uani 1 1 d . . . .
O637 O 0.5283(5) -0.2314(5) 0.1473(3) 0.047(4) Uani 1 1 d . . . .
O638 O 0.1927(5) -0.1483(4) 0.2371(4) 0.048(4) Uani 1 1 d . . . .
O639 O 0.0393(5) 0.9991(5) 0.4220(4) 0.055(4) Uani 1 1 d . . . .
O640 O 0.7454(5) 0.4483(5) 0.6474(3) 0.054(4) Uani 1 1 d . . . .
O641 O -0.0327(5) 1.4183(5) 0.8701(5) 0.073(6) Uani 1 1 d . . . .
O642 O 0.6448(5) 0.2301(6) 0.4818(5) 0.073(6) Uani 1 1 d . . . .
O643 O 0.4636(4) 0.3520(5) 0.5988(3) 0.043(4) Uani 1 1 d . . . .
O644 O 0.2555(4) 0.9663(4) 0.4519(3) 0.035(3) Uani 1 1 d . . . .
O645 O 0.8583(4) 0.2631(5) 0.3091(4) 0.044(4) Uani 1 1 d . . . .
O646 O 0.2569(4) 1.4578(4) 0.9544(3) 0.040(4) Uani 1 1 d . . . .
O647 O 0.6571(4) 1.5812(4) 1.0119(4) 0.039(4) Uani 1 1 d . . . .
O648 O 0.9650(4) 0.1306(4) 0.1775(3) 0.040(4) Uani 1 1 d . . . .
O649 O 0.7985(4) 0.5596(4) 0.4446(3) 0.039(4) Uani 1 1 d . . . .
O650 O 0.1872(4) 1.5021(4) 0.9509(4) 0.049(4) Uani 1 1 d . . . .
O651 O 0.1587(6) 0.2332(5) 0.1576(3) 0.052(4) Uani 1 1 d . . . .
O652 O 0.6768(4) 1.3856(4) 0.8485(4) 0.040(4) Uani 1 1 d . . . .
O653 O -0.2258(4) 0.8772(4) 0.5946(4) 0.043(4) Uani 1 1 d . . . .
O654 O 0.4769(4) 1.5354(5) 0.9251(3) 0.045(4) Uani 1 1 d . . . .
O655 O 0.3482(4) 0.7252(4) 0.6543(3) 0.038(3) Uani 1 1 d . . . .
O656 O 0.5953(5) 1.0856(5) 0.5597(3) 0.051(4) Uani 1 1 d . . . .
O657 O 0.2698(5) 1.6137(5) 1.0492(4) 0.049(4) Uani 1 1 d . . . .
O658 O 0.3000(5) 0.7238(4) 0.3618(3) 0.041(4) Uani 1 1 d . . . .
O659 O 0.9379(5) 0.5112(4) 0.4078(3) 0.042(4) Uani 1 1 d . . . .
O660 O 0.0130(5) 1.3109(5) 0.6727(4) 0.052(4) Uani 1 1 d . . . .
O661 O 0.2355(5) 0.4348(5) 0.3105(4) 0.058(4) Uani 1 1 d . . . .
O662 O 0.3469(4) 1.2718(4) 1.0301(3) 0.039(4) Uani 1 1 d . . . .
O664 O 0.3470(5) 0.5117(5) 0.3229(4) 0.055(4) Uani 1 1 d . . . .
O665 O 0.8903(5) 0.0015(5) 0.0773(4) 0.047(4) Uani 1 1 d . . . .
O667 O 0.1615(4) 1.3255(5) 0.9510(4) 0.047(4) Uani 1 1 d . . . .
O668 O -0.0231(4) 1.1372(4) 0.7688(4) 0.043(4) Uani 1 1 d . . . .
O669 O 0.0560(4) 0.1517(4) 0.3235(3) 0.030(3) Uani 1 1 d . . . .
O670 O 0.0160(5) 0.5389(5) 0.4480(4) 0.060(5) Uani 1 1 d . . . .
O671 O 0.7322(4) 0.2629(4) 0.5174(4) 0.058(5) Uani 1 1 d . . . .
O672 O -0.0159(4) 0.9862(5) 0.5405(4) 0.046(4) Uani 1 1 d . . . .
O673 O -0.0067(4) 0.7478(5) 0.5757(3) 0.039(3) Uani 1 1 d . . . .
O674 O 0.0913(4) 0.2469(4) 0.3945(3) 0.029(3) Uani 1 1 d . . . .
O675 O 0.2955(4) -0.3159(4) -0.0425(3) 0.040(4) Uani 1 1 d . . . .
O676 O 0.3081(4) 0.8470(4) 0.4823(3) 0.030(3) Uani 1 1 d . . . .
O677 O 0.0762(4) 1.3444(5) 0.7718(4) 0.045(4) Uani 1 1 d . . . .
O678 O 0.8744(4) 0.3388(4) 0.3802(3) 0.025(3) Uani 1 1 d . . . .
O679 O -0.0762(4) 0.9720(4) 0.6446(3) 0.031(3) Uani 1 1 d . . . .
O680 O 0.7267(4) 0.5523(4) 0.4029(3) 0.038(4) Uani 1 1 d . . . .
O681 O 0.3506(5) 0.2039(4) 0.4300(3) 0.039(4) Uani 1 1 d . . . .
O682 O 0.6553(5) -0.0713(5) 0.3088(3) 0.055(5) Uani 1 1 d . . . .
O683 O 0.2384(5) 0.2438(4) 0.1874(3) 0.050(4) Uani 1 1 d . . . .
O684 O 0.1199(4) 0.5962(4) 0.5473(4) 0.043(4) Uani 1 1 d . . . .
O685 O 0.4941(5) 1.5024(5) 0.8568(4) 0.047(4) Uani 1 1 d . . . .
O686 O -0.1522(4) 0.8224(4) 0.4747(4) 0.039(4) Uani 1 1 d . . . .
O687 O 0.4523(6) 0.7239(5) 0.6451(3) 0.054(5) Uani 1 1 d . . . .
O688 O 0.7694(4) 0.0284(4) 0.2288(3) 0.038(4) Uani 1 1 d . . . .
O689 O 0.0373(4) 1.2749(4) 0.7922(4) 0.039(4) Uani 1 1 d . . . .
O690 O 0.2950(4) 0.8265(4) 0.6529(3) 0.032(3) Uani 1 1 d . . . .
O691 O 0.5180(5) 1.5175(5) 1.1338(3) 0.048(4) Uani 1 1 d . . . .
O692 O 0.8177(5) 0.0857(5) 0.4377(5) 0.060(5) Uani 1 1 d . . . .
O693 O 0.2939(5) 1.2722(6) 1.0816(3) 0.057(5) Uani 1 1 d . . . .
O694 O 0.7938(6) 0.6644(6) 0.4389(5) 0.069(6) Uani 1 1 d . . . .
O695 O 0.2570(4) -0.0240(4) 0.3380(3) 0.037(3) Uani 1 1 d . . . .
O696 O 0.8365(7) 0.3179(10) 0.8667(6) 0.118(11) Uani 1 1 d . . . .
O697 O 0.6158(5) 1.4097(4) 0.8100(4) 0.053(4) Uani 1 1 d . . . .
O698 O 0.5172(5) 1.1721(5) 0.6753(4) 0.051(4) Uani 1 1 d . . . .
O699 O 0.2844(4) 0.3715(5) 0.2793(3) 0.045(4) Uani 1 1 d . . . .
O700 O 0.5451(6) 1.3391(5) 0.6784(3) 0.055(4) Uani 1 1 d . . . .
O701 O 0.5919(5) 1.1357(4) 0.9412(3) 0.044(4) Uani 1 1 d . . . .
O702 O 0.3863(4) -0.1149(4) -0.0998(3) 0.036(3) Uani 1 1 d . . . .
O703 O 0.5918(7) 0.3863(5) 0.6400(4) 0.074(5) Uani 1 1 d . . . .
O704 O 0.7334(5) 0.7868(5) 0.5222(5) 0.074(6) Uani 1 1 d . . . .
O705 O 0.2475(5) 0.0430(4) 0.0322(4) 0.052(4) Uani 1 1 d . . . .
O706 O 0.1878(5) 0.2280(4) 0.4538(3) 0.042(4) Uani 1 1 d . . . .
O707 O 0.0708(5) 1.2247(5) 0.5733(5) 0.060(5) Uani 1 1 d . . . .
O708 O 0.0674(4) 0.7550(5) 0.6161(3) 0.040(4) Uani 1 1 d . . . .
O709 O 0.0791(5) 1.1360(5) 0.8967(4) 0.049(4) Uani 1 1 d . . . .
O710 O -0.1927(5) 1.0796(4) 0.5945(4) 0.045(4) Uani 1 1 d . . . .
O711 O 0.4496(6) 0.8089(5) 0.6933(3) 0.056(5) Uani 1 1 d . . . .
O712 O 0.1444(5) 0.0748(6) 0.5288(4) 0.063(5) Uani 1 1 d . . . .
O713 O 0.6778(6) 0.0915(6) -0.0192(4) 0.065(5) Uani 1 1 d . . . .
O714 O 0.6587(6) 1.0808(5) 0.8568(4) 0.058(5) Uani 1 1 d . . . .
O715 O 0.1229(5) 0.7959(4) 0.5851(3) 0.048(4) Uani 1 1 d . . . .
O716 O 0.9082(5) 0.6006(5) 0.4699(5) 0.068(5) Uani 1 1 d . . . .
O717 O 0.5101(4) 1.0802(4) 0.5794(3) 0.034(3) Uani 1 1 d . . . .
O718 O 0.2639(4) -0.0543(4) 0.0573(3) 0.031(3) Uani 1 1 d . . . .
O719 O 0.7393(4) -0.0437(5) 0.2473(3) 0.046(4) Uani 1 1 d . . . .
O720 O 0.4368(5) 1.4299(5) 1.1188(4) 0.052(5) Uani 1 1 d . . . .
O721 O 0.5360(5) 1.3609(5) 0.7817(3) 0.044(4) Uani 1 1 d . . . .
O722 O 0.6835(5) 1.4744(5) 0.8515(4) 0.060(5) Uani 1 1 d . . . .
O723 O 0.7262(5) 0.3392(5) 0.5046(4) 0.052(4) Uani 1 1 d . . . .
O724 O 0.5151(5) 1.1725(4) 0.6103(4) 0.054(4) Uani 1 1 d . . . .
O725 O 0.8841(7) 0.7063(6) 0.5481(5) 0.081(6) Uani 1 1 d . . . .
O726 O 0.5911(4) 1.3727(4) 0.8578(3) 0.039(4) Uani 1 1 d . . . .
O727 O 0.3958(5) 0.9016(5) 0.6710(4) 0.050(4) Uani 1 1 d . . . .
O728 O 0.2934(5) 1.3302(4) 1.0459(4) 0.046(4) Uani 1 1 d . . . .
O729 O 0.6533(5) -0.2182(4) 0.1234(3) 0.041(4) Uani 1 1 d . . . .
O730 O 0.4929(4) 0.4921(4) 0.3729(3) 0.030(3) Uani 1 1 d . . . .
O731 O 0.3236(6) 0.2379(6) 0.1977(5) 0.075(6) Uani 1 1 d . . . .
O732 O 0.2560(5) 0.1718(5) 0.4805(4) 0.046(4) Uani 1 1 d . . . .
O733 O -0.1464(5) 0.8701(5) 0.4316(4) 0.052(4) Uani 1 1 d . . . .
O734 O 0.4884(4) -0.0788(4) 0.0080(3) 0.035(3) Uani 1 1 d . . . .
O735 O 0.6065(6) -0.1896(5) 0.2044(5) 0.070(6) Uani 1 1 d . . . .
O736 O 0.3797(6) 0.3751(5) 0.2237(3) 0.065(5) Uani 1 1 d . . . .
O737 O 0.8159(4) 0.0378(5) 0.0458(3) 0.044(4) Uani 1 1 d . . . .
O738 O 0.7395(6) 0.2166(5) 0.4521(4) 0.067(5) Uani 1 1 d . . . .
O739 O 0.0740(5) 0.9728(5) 0.5070(4) 0.049(4) Uani 1 1 d . . . .
O740 O 0.5350(6) 1.3831(5) 1.0960(4) 0.053(4) Uani 1 1 d . . . .
O741 O 0.6778(4) 0.3210(4) 0.5533(4) 0.042(4) Uani 1 1 d . . . .
O742 O 0.4497(4) 1.0735(4) 0.5315(3) 0.037(3) Uani 1 1 d . . . .
O743 O 0.0819(4) 1.1413(4) 0.5181(4) 0.047(4) Uani 1 1 d . . . .
O744 O 0.5784(5) -0.1786(5) -0.0929(3) 0.042(4) Uani 1 1 d . . . .
O745 O 0.5619(8) 0.6193(6) 0.9024(4) 0.092(7) Uani 1 1 d . . . .
O746 O 0.0647(6) 1.0418(5) 0.8699(4) 0.062(5) Uani 1 1 d . . . .
O747 O 0.2827(5) 1.4315(4) 0.8826(4) 0.048(4) Uani 1 1 d . . . .
O748 O 0.2425(5) 1.4904(5) 1.1137(3) 0.051(4) Uani 1 1 d . . . .
O749 O 0.6033(6) 0.7640(4) 0.6318(4) 0.070(5) Uani 1 1 d . . . .
O750 O 0.8187(6) -0.0616(5) 0.2564(4) 0.066(5) Uani 1 1 d . . . .
O751 O 0.5660(4) 0.5134(4) 0.3822(3) 0.031(3) Uani 1 1 d . . . .
O752 O 0.5247(5) 1.1792(4) 0.9430(3) 0.044(4) Uani 1 1 d . . . .
O753 O 0.8104(6) 0.1775(5) 0.1566(5) 0.079(6) Uani 1 1 d . . . .
O754 O 0.1614(6) 1.5348(5) 0.8994(5) 0.083(5) Uani 1 1 d . . . .
O755 O 0.2470(5) 1.3888(4) 0.9787(4) 0.050(4) Uani 1 1 d . . . .
O756 O 0.3624(4) 0.4277(4) 0.2876(3) 0.041(4) Uani 1 1 d . . . .
O757 O 0.4660(5) -0.1686(4) 0.0590(4) 0.047(4) Uani 1 1 d . . . .
O758 O 0.7396(5) 0.0847(6) 0.3222(4) 0.058(5) Uani 1 1 d . . . .
O759 O 0.5356(5) 1.4176(5) 0.7414(4) 0.054(4) Uani 1 1 d . . . .
O760 O 0.0382(5) 0.1582(5) 0.3935(4) 0.052(4) Uani 1 1 d . . . .
O761 O 0.1977(5) 1.0287(5) 0.4882(3) 0.050(4) Uani 1 1 d . . . .
O762 O -0.0078(5) 0.9519(5) 0.6851(4) 0.055(5) Uani 1 1 d . . . .
O763 O 0.1627(6) 0.0531(6) 0.0223(4) 0.071(6) Uani 1 1 d . . . .
O764 O 0.4962(4) 1.4688(4) 0.9444(4) 0.043(4) Uani 1 1 d . . . .
O765 O 0.6624(5) -0.0182(4) 0.2670(3) 0.052(4) Uani 1 1 d . . . .
O766 O -0.0641(4) 1.0091(4) 0.7704(4) 0.043(4) Uani 1 1 d . . . .
O767 O 0.5027(8) 1.2465(8) 1.0615(5) 0.104(8) Uani 1 1 d . . . .
O768 O 0.1473(5) 1.4523(5) 1.0785(4) 0.061(5) Uani 1 1 d . . . .
O769 O 0.5765(4) -0.0761(4) 0.0397(3) 0.035(3) Uani 1 1 d . . . .
O770 O 0.0447(5) 1.2120(5) 0.9093(4) 0.050(4) Uani 1 1 d . . . .
O771 O 0.3706(5) 1.0928(4) 0.5163(4) 0.051(4) Uani 1 1 d . . . .
O772 O 0.4062(5) 0.9737(5) 0.4034(4) 0.057(4) Uani 1 1 d . . . .
O773 O 0.4590(5) 1.0277(5) 0.8546(4) 0.059(5) Uani 1 1 d . . . .
O774 O -0.1156(4) 0.6914(4) 0.4623(4) 0.049(4) Uani 1 1 d . . . .
O775 O 0.6289(6) 0.8548(7) 0.6744(4) 0.074(6) Uani 1 1 d . . . .
O776 O 0.4646(5) 1.6145(5) 0.9135(4) 0.062(5) Uani 1 1 d . . . .
O777 O 0.0791(5) 1.0887(5) 0.8281(4) 0.055(5) Uani 1 1 d . . . .
O778 O 0.4144(5) 0.0088(4) -0.0656(4) 0.059(4) Uani 1 1 d . . . .
O779 O 0.5237(6) 1.1380(5) 0.5396(5) 0.070(5) Uani 1 1 d . . . .
O780 O 0.6285(5) 0.1399(5) 0.0231(3) 0.050(4) Uani 1 1 d . . . .
O781 O -0.0908(4) 0.8615(4) 0.7129(4) 0.044(4) Uani 1 1 d . . . .
O782 O -0.0014(6) 1.3722(5) 0.7653(5) 0.070(6) Uani 1 1 d . . . .
O783 O 0.1077(6) 0.0489(5) 0.3797(4) 0.070(5) Uani 1 1 d . . . .
O784 O 0.2061(4) 0.7504(5) 0.6697(3) 0.043(4) Uani 1 1 d . . . .
O785 O 0.8067(6) 0.3568(6) 0.2852(4) 0.035(5) Uani 0.7 1 d . P H 2
O786 O 0.8612(15) 0.3556(15) 0.2222(11) 0.096(14) Uiso 0.5 1 d . P H 1
O787 O 0.8057(5) 0.4371(4) 0.3421(3) 0.046(4) Uani 1 1 d . . . .
O788 O 0.8481(7) 0.5246(6) 0.3404(5) 0.091(6) Uani 1 1 d . . . .
O789 O 0.7554(6) 0.4622(7) 0.4077(4) 0.078(6) Uani 1 1 d . . . .
O790 O 0.8184(9) 0.5944(9) 0.3913(7) 0.043(7) Uiso 0.5 1 d . P J 1
O791 O 0.5941(4) 0.5774(4) 0.3518(3) 0.038(4) Uani 1 1 d . . . .
O793 O 0.3086(7) 0.4126(5) 0.2309(4) 0.074(6) Uani 1 1 d . . . .
O794 O 0.3597(6) 0.3333(6) 0.2681(5) 0.080(6) Uani 1 1 d . . . .
O795 O 0.2688(7) 0.2975(7) 0.1493(4) 0.078(6) Uani 1 1 d . . . .
O796 O 0.3508(5) 0.2875(5) 0.1630(4) 0.056(5) Uani 1 1 d . . . .
O797 O 0.8056(5) 0.3548(5) 0.3456(5) 0.078(6) Uani 1 1 d . . . .
O798 O 0.8781(6) 0.4376(6) 0.3048(4) 0.080(5) Uani 1 1 d . . . .
O799 O 0.8639(7) 0.1410(5) 0.1072(4) 0.084(7) Uani 1 1 d . . . .
O800 O 0.2889(5) -0.0679(5) -0.0782(3) 0.049(4) Uani 1 1 d . . . .
O801 O 0.8002(7) 0.0017(7) 0.3508(5) 0.099(7) Uani 1 1 d . . . .
O802 O 0.7305(6) -0.0958(6) 0.2900(4) 0.075(6) Uani 1 1 d . . . .
O803 O 0.7255(5) -0.0023(5) 0.3167(4) 0.065(5) Uani 1 1 d . . . .
O804 O 0.7288(6) 0.1465(8) 0.4135(4) 0.110(8) Uani 1 1 d . . . .
O805 O 0.7326(5) 0.0809(5) 0.4455(4) 0.053(4) Uani 1 1 d . . . .
O806 O 0.7089(5) 0.1672(4) 0.4953(3) 0.042(3) Uiso 1 1 d . . . .
O807 O 0.5676(5) 0.2868(5) 0.5966(3) 0.045(3) Uiso 1 1 d . . . .
O808 O 0.6565(5) 0.3268(6) 0.6187(4) 0.066(5) Uani 1 1 d . . . .
O809 O 0.6270(6) 0.3721(7) 0.5269(4) 0.072(6) Uani 1 1 d . . . .
O810 O 0.4465(4) 0.3053(4) 0.5275(3) 0.037(4) Uani 1 1 d . . . .
O811 O 0.4078(5) 0.2153(4) 0.5085(4) 0.051(4) Uani 1 1 d . . . .
O812 O 0.3975(5) 0.2682(5) 0.4671(4) 0.050(4) Uani 1 1 d . . . .
O813 O 0.3304(5) 0.1455(4) 0.4661(3) 0.043(4) Uani 1 1 d . . . .
O814 O 0.7330(9) 0.4809(9) 0.3344(7) 0.045(7) Uiso 0.5 1 d . P J .
O815 O 0.6747(5) -0.1502(5) -0.0601(3) 0.044(4) Uani 1 1 d . . . .
O816 O 0.8114(5) -0.0737(5) 0.0126(3) 0.045(4) Uani 1 1 d . . . .
O817 O 0.5890(5) 0.2763(6) 0.5258(6) 0.083(7) Uani 1 1 d . . . .
O818 O 0.5082(5) 1.4242(5) 0.8603(4) 0.053(5) Uani 1 1 d . . . .
O819 O 0.8263(18) 0.3765(18) 0.2793(13) 0.057(14) Uiso 0.3 1 d . P H 1
O820 O 0.749(3) 0.286(3) 0.251(2) 0.10(2) Uiso 0.3 1 d . P H 1
O821 O -0.0150(4) 0.8647(4) 0.6796(3) 0.040(4) Uani 1 1 d . . . .
O822 O 0.6125(5) 0.0713(4) 0.0535(3) 0.046(4) Uani 1 1 d . . . .
O823 O 0.1703(5) 1.2849(4) 0.9965(3) 0.051(4) Uani 1 1 d . . . .
O824 O 0.0247(6) 1.0213(6) 0.7616(5) 0.075(6) Uani 1 1 d . . . .
O825 O 0.8551(4) 0.2917(5) 0.2565(3) 0.046(4) Uani 1 1 d . . . .
O900 O 0.9523(9) 0.1629(9) 0.4681(7) 0.042(7) Uiso 0.5 1 d . P . .
O901 O 0.9930(6) 0.2266(6) 0.5098(4) 0.071(5) Uiso 1 1 d . . . .
O902 O 0.7291(14) 0.1910(14) 0.1786(10) 0.084(12) Uiso 0.5 1 d . P . .
O903 O 0.8022(17) 0.2415(17) 0.1402(13) 0.107(16) Uiso 0.5 1 d . P H 2
O904 O 0.7532(12) 0.2669(12) 0.1453(9) 0.068(10) Uiso 0.5 1 d . P H 1
O905 O 0.7277(14) 0.2517(14) 0.1577(10) 0.085(12) Uiso 0.5 1 d . P H 2
O906 O 0.7676(13) 0.2614(13) 0.2607(10) 0.077(11) Uiso 0.5 1 d . P H 2
O907 O 0.8276(7) 0.3367(7) 0.2248(5) 0.020(5) Uiso 0.5 1 d . P H 2
O908 O 0.7734(13) 0.3414(13) 0.2172(10) 0.031(9) Uiso 0.3 1 d . P H 1
O909 O 0.7422(11) 0.3133(11) 0.2306(8) 0.061(9) Uiso 0.5 1 d . P H 2
O910 O 0.4707(5) 0.1243(5) 0.0528(4) 0.057(4) Uiso 1 1 d . . . .
O911 O 0.3674(6) 0.2234(6) 0.0880(4) 0.063(4) Uiso 1 1 d . . . .
O912 O 0.3716(6) 0.3641(6) 0.1430(4) 0.070(5) Uiso 1 1 d . . . .
O913 O 0.4777(7) 0.2652(7) 0.5928(5) 0.081(6) Uiso 1 1 d . . . .
O914 O 0.4541(5) 0.0905(5) 0.9310(4) 0.055(4) Uiso 1 1 d . . . .
O915 O 0.2058(8) 0.6593(8) 0.0065(6) 0.035(6) Uiso 0.5 1 d . P . .
O916 O 0.1711(5) 0.8630(5) 0.3166(4) 0.048(4) Uiso 1 1 d . . . .
O917 O 0.2473(5) 0.8929(5) 0.5376(4) 0.057(4) Uiso 1 1 d . . . .
O918 O 0.4505(5) 0.9494(5) 0.8772(4) 0.052(4) Uiso 1 1 d . . . .
O919 O 0.1249(6) 0.8040(6) 0.3432(4) 0.063(4) Uiso 1 1 d . . . .
O920 O 0.8126(7) 0.7383(7) 0.4164(5) 0.080(6) Uiso 1 1 d . . . .
O921 O 0.1582(5) 0.1440(5) 0.4564(4) 0.051(4) Uiso 1 1 d . . . .
O922 O 0.0610(7) 0.9211(7) 0.3407(5) 0.082(6) Uiso 1 1 d . . . .
O923 O 0.6029(6) 0.6509(6) 0.0137(5) 0.075(5) Uiso 1 1 d . . . .
O924 O 0.1873(8) 0.2523(8) 0.1017(6) 0.100(7) Uiso 1 1 d . . . .
O925 O 0.1911(8) 0.3301(8) 0.2348(6) 0.101(7) Uiso 1 1 d . . . .
O926 O 0.0362(6) 0.4596(6) 0.5317(5) 0.075(5) Uiso 1 1 d . . . .
O927 O 0.1297(6) 0.2764(6) 0.8011(4) 0.067(5) Uiso 1 1 d . . . .
O928 O 0.9805(7) 0.5723(7) 0.6056(6) 0.093(7) Uiso 1 1 d . . . .
O929 O 0.2915(5) 0.8832(5) 0.3398(4) 0.054(4) Uiso 1 1 d . . . .
O930 O 0.1188(6) 0.2712(6) 0.4777(4) 0.065(5) Uiso 1 1 d . . . .
O931 O 0.1326(7) 0.4970(7) 0.4659(6) 0.094(7) Uiso 1 1 d . . . .
O932 O 0.0742(6) 0.3282(6) 0.4604(5) 0.075(5) Uiso 1 1 d . . . .
O933 O 0.0715(6) 0.1479(6) 0.7950(5) 0.074(5) Uiso 1 1 d . . . .
O934 O 0.0951(8) 0.6865(7) 0.6565(6) 0.095(7) Uiso 1 1 d . . . .
O935 O 0.0723(7) 0.1112(6) 0.4277(5) 0.078(5) Uiso 1 1 d . . . .
O936 O 0.3489(7) 0.1884(7) 0.9666(5) 0.087(6) Uiso 1 1 d . . . .
O937 O 0.1830(7) 0.1582(6) 0.5256(5) 0.079(6) Uiso 1 1 d . . . .
O938 O 0.0270(6) 0.0349(6) 0.2977(4) 0.065(5) Uiso 1 1 d . . . .
O939 O 0.5824(5) 0.9614(5) 0.1264(4) 0.058(4) Uiso 1 1 d . . . .
O940 O 0.4488(6) 0.9375(6) 0.1904(4) 0.069(5) Uiso 1 1 d . . . .
O941 O 0.2334(6) 0.7484(6) 0.3147(5) 0.076(5) Uiso 1 1 d . . . .
O942 O 0.2096(7) 0.7905(7) 0.2734(5) 0.092(6) Uiso 1 1 d . . . .
O943 O 0.1501(6) 0.7640(6) 0.1645(5) 0.076(5) Uiso 1 1 d . . . .
O944 O 0.1129(6) 0.9439(6) 0.2417(5) 0.074(5) Uiso 1 1 d . . . .
O945 O 0.0181(7) 0.8822(7) 0.0502(5) 0.081(6) Uiso 1 1 d . . . .
O946 O 0.3070(10) 0.4749(9) 0.1643(7) 0.047(7) Uiso 0.5 1 d . P . .
O947 O 0.7004(9) 0.3681(9) 0.7748(7) 0.116(8) Uiso 1 1 d . . . .
O948 O 0.9351(6) 0.2946(6) 0.6359(4) 0.068(5) Uiso 1 1 d . . . .
O949 O 0.9693(6) 0.1043(6) 0.4053(5) 0.077(5) Uiso 1 1 d . . . .
O950 O 0.6635(9) 0.5536(9) 0.8514(6) 0.039(6) Uiso 0.5 1 d . P . .
O951 O 0.7260(8) 0.7974(8) 0.6286(6) 0.101(7) Uiso 1 1 d . . . .
O952 O 0.5073(7) 0.8423(7) 0.8544(5) 0.085(6) Uiso 1 1 d . . . .
O953 O 0.6190(6) 0.9792(6) 0.7728(5) 0.073(5) Uiso 1 1 d . . . .
O954 O 0.6631(8) 0.5029(8) 0.6693(6) 0.102(7) Uiso 1 1 d . . . .
O955 O 0.0001(6) 0.6429(5) 0.5802(4) 0.060(4) Uiso 1 1 d . . . .
O956 O 0.5012(6) 0.4082(6) 0.6649(4) 0.070(5) Uiso 1 1 d . . . .
O957 O 0.2740(8) 0.0962(8) 0.5070(6) 0.097(7) Uiso 1 1 d . . . .
O958 O 0.3112(7) 0.0464(7) 0.4235(5) 0.081(6) Uiso 1 1 d . . . .
O959 O 0.6250(6) 0.1676(6) 0.5546(4) 0.068(5) Uiso 1 1 d . . . .
O960 O 0.4737(6) 0.0453(6) 0.7249(4) 0.066(5) Uiso 1 1 d . . . .
O961 O 0.4752(5) 0.3900(5) 0.4536(4) 0.048(4) Uiso 1 1 d . . . .
O962 O 0.9550(6) 0.9217(6) 0.1830(5) 0.075(5) Uiso 1 1 d . . . .
O963 O 0.8752(6) 0.9055(6) 0.7702(4) 0.067(5) Uiso 1 1 d . . . .
O964 O 0.8004(7) 0.4276(7) 0.9605(5) 0.092(6) Uiso 1 1 d . . . .
O965 O 0.7788(6) 0.7726(5) 0.5736(4) 0.060(4) Uiso 1 1 d . . . .
O966 O 0.7571(7) 0.8538(7) 0.4919(5) 0.091(6) Uiso 1 1 d . . . .
O967 O 0.8644(12) 0.3921(12) 0.8384(9) 0.047(9) Uiso 0.4 1 d . P . .
O968 O 0.9844(7) 0.7846(7) 0.3192(5) 0.093(7) Uiso 1 1 d . . . .
O970 O 0.1624(6) 0.4590(6) 0.3363(5) 0.076(5) Uiso 1 1 d . . . .
O971 O 0.0972(10) 0.4351(10) 0.3746(7) 0.051(8) Uiso 0.5 1 d . P . .
O972 O 0.0744(6) 0.3354(6) 0.6285(5) 0.078(5) Uiso 1 1 d . . . .
O973 O 0.2575(7) 0.5990(7) 0.3602(5) 0.085(6) Uiso 1 1 d . . . .
O974 O 0.3419(6) 0.5946(6) 0.3723(4) 0.068(5) Uiso 1 1 d . . . .
O975 O 0.4190(7) 0.9868(7) 0.6633(5) 0.080(6) Uiso 1 1 d . . . .
O976 O 0.2174(6) 0.9713(6) 0.5435(4) 0.063(4) Uiso 1 1 d . . . .
O977 O 0.0472(7) 0.2307(7) 0.0289(5) 0.086(6) Uiso 1 1 d . . . .
O978 O 0.0686(8) 0.4504(8) 0.8328(6) 0.109(8) Uiso 1 1 d . . . .
O979 O 0.1599(6) 0.2396(6) 0.5603(4) 0.070(5) Uiso 1 1 d . . . .
O980 O 0.1431(10) 0.0743(10) 0.9224(7) 0.050(7) Uiso 0.5 1 d . P . .
O981 O 0.2648(7) 0.3122(7) 0.5199(5) 0.087(6) Uiso 1 1 d . . . .
O982 O 0.6273(7) 0.0564(7) 0.9097(5) 0.088(6) Uiso 1 1 d . . . .
O983 O 0.7907(11) 0.0992(11) 0.8486(8) 0.039(8) Uiso 0.4 1 d . P . .
O984 O 0.9136(7) 0.0753(7) 0.8390(5) 0.088(6) Uiso 1 1 d . . . .
O985 O 0.4250(7) 0.1344(6) 0.4583(5) 0.078(5) Uiso 1 1 d . . . .
O986 O 0.5121(8) 0.2172(8) 0.5202(6) 0.106(8) Uiso 1 1 d . . . .
O987 O 0.3946(6) 0.0188(6) 0.0933(4) 0.068(5) Uiso 1 1 d . . . .
O988 O 0.4885(8) 0.3206(8) 0.1182(6) 0.107(8) Uiso 1 1 d . . . .
O989 O 0.6917(10) 0.8741(9) 0.6271(7) 0.045(7) Uiso 0.5 1 d . P K 1
O990 O 0.1099(6) 0.8913(6) 0.2843(5) 0.073(5) Uiso 1 1 d . . . .
O991 O 0.0166(7) 0.9081(7) 0.2258(5) 0.081(6) Uiso 1 1 d . . . .
O992 O 0.8947(7) 0.9094(7) 0.2292(5) 0.089(6) Uiso 1 1 d . . . .
O993 O 0.5301(7) 0.9932(7) 0.4955(5) 0.091(6) Uiso 1 1 d . . . .
O994 O 0.9549(6) 0.3388(6) 0.5875(5) 0.075(5) Uiso 1 1 d . . . .
O995 O 0.8661(7) 0.0184(7) 0.3917(5) 0.090(6) Uiso 1 1 d . . . .
O996 O 0.0677(10) 0.5103(9) 0.3949(7) 0.048(7) Uiso 0.5 1 d . P . .
O997 O 0.0131(8) 0.2187(8) 0.1757(6) 0.033(6) Uiso 0.5 1 d . P . .
O998 O 0.0994(11) 0.3887(10) 0.4223(8) 0.055(8) Uiso 0.5 1 d . P . .
O999 O 0.2776(6) 0.4803(6) 0.2761(5) 0.076(5) Uiso 1 1 d . . . .
X1 O 0.1728(5) 1.4529(6) 0.8517(4) 0.066(5) Uani 1 1 d . . . .
X2 O 0.3674(4) 0.4942(4) 0.3840(3) 0.025(3) Uani 1 1 d . . . .
X3 O 0.1322(6) 1.2130(5) 0.8990(4) 0.061(5) Uani 1 1 d . . . .
X4 O 0.8941(4) 0.3122(4) 0.4933(3) 0.025(3) Uani 1 1 d . . . .
X5 O 0.3426(5) 1.4954(4) 0.8692(4) 0.045(4) Uani 1 1 d . . . .
X6 O 0.8793(3) 0.5220(3) 0.5267(3) 0.023(3) Uani 1 1 d . . . .
X7 O 0.3995(8) 1.4691(9) 0.8170(6) 0.117(10) Uani 1 1 d . . . .
X8 O 0.4503(4) 0.8042(3) 0.5766(3) 0.024(3) Uani 1 1 d . . . .
X9 O 0.9898(4) 0.3778(4) 0.4636(3) 0.027(3) Uani 1 1 d . . . .
X10 O 0.4582(6) 1.5676(7) 0.8369(4) 0.085(5) Uani 1 1 d . . . .
X11 O 0.4175(6) 1.4523(6) 0.8819(7) 0.098(8) Uani 1 1 d . . . .
X12 O -0.1390(4) 0.9892(4) 0.6927(3) 0.032(3) Uani 1 1 d . . . .
X13 O 0.9033(4) 0.4994(3) 0.4631(3) 0.024(3) Uani 1 1 d . . . .
X14 O 0.3781(6) 1.5804(5) 0.8674(4) 0.064(5) Uani 1 1 d . . . .
X15 O 0.3984(5) 1.5234(5) 1.1437(3) 0.047(4) Uani 1 1 d . . . .
X16 O 0.7539(4) 0.3873(4) 0.5769(3) 0.025(3) Uani 1 1 d . . . .
X17 O 0.1534(4) 0.2662(4) 0.2907(3) 0.023(3) Uani 1 1 d . . . .
X18 O 0.3212(6) 1.3970(6) 1.1125(4) 0.069(5) Uani 1 1 d . . . .
X19 O 0.9064(3) 0.0917(3) 0.2769(3) 0.024(3) Uani 1 1 d . . . .
X20 O -0.0670(5) 1.3071(5) 0.9441(4) 0.056(5) Uani 1 1 d . . . .
X21 O 0.0115(5) 1.3782(5) 1.0084(4) 0.057(5) Uani 1 1 d . . . .
X22 O 0.1746(3) 0.3783(4) 0.3720(2) 0.021(3) Uani 1 1 d . . . .
X23 O 0.9342(4) 0.2924(3) 0.4334(3) 0.026(3) Uani 1 1 d . . . .
X24 O 0.2916(5) 1.5583(5) 0.8794(5) 0.071(5) Uani 1 1 d . . . .
X25 O 0.1410(6) 1.2219(7) 1.0304(5) 0.078(6) Uani 1 1 d . . . .
X26 O 0.2049(4) 0.1042(4) 0.2669(3) 0.029(3) Uani 1 1 d . . . .
X27 O 0.4619(4) 0.8996(3) 0.6122(3) 0.024(3) Uani 1 1 d . . . .
X28 O -0.0366(7) 1.1652(5) 0.9101(4) 0.072(6) Uani 1 1 d . . . .
X29 O -0.1474(5) 1.1813(5) 0.8481(5) 0.066(6) Uani 1 1 d . . . .
X30 O 0.1935(5) 1.1655(6) 0.9916(4) 0.056(5) Uani 1 1 d . . . .
X31 O 0.2570(4) 0.7560(4) 0.4599(3) 0.026(3) Uani 1 1 d . . . .
X32 O 0.0998(7) 1.3101(6) 1.0308(4) 0.080(6) Uani 1 1 d . . . .
X33 O 0.6778(4) 0.5498(3) 0.5177(3) 0.023(3) Uani 1 1 d . . . .
X34 O -0.0917(5) 1.2019(5) 0.6243(5) 0.069(5) Uani 1 1 d . . . .
X35 O 0.1172(4) 0.2961(3) 0.3533(3) 0.023(3) Uani 1 1 d . . . .
X36 O 0.0384(5) 0.8562(5) 0.3680(3) 0.054(4) Uani 1 1 d . . . .
X37 O 0.8754(4) 0.5653(3) 0.5961(3) 0.026(3) Uani 1 1 d . . . .
X38 O 0.1915(4) 0.6695(4) 0.6143(4) 0.039(4) Uani 1 1 d . . . .
X39 O 0.9581(3) 0.3570(4) 0.3930(3) 0.023(3) Uani 1 1 d . . . .
X40 O 0.1637(4) 0.3197(4) 0.4184(3) 0.025(3) Uani 1 1 d . . . .
X41 O 0.2821(5) -0.0416(5) 0.2413(4) 0.051(4) Uani 1 1 d . . . .
X42 O 0.2371(4) 0.2439(4) 0.2827(3) 0.033(3) Uani 1 1 d . . . .
X43 O 0.3771(5) 0.2776(5) 0.5612(3) 0.049(4) Uani 1 1 d . . . .
X44 O 0.2829(4) 0.6895(4) 0.4134(3) 0.030(3) Uani 1 1 d . . . .
X45 O 0.6197(6) -0.0598(5) 0.2158(4) 0.058(5) Uani 1 1 d . . . .
X46 O 0.5811(5) -0.1162(5) 0.2514(4) 0.055(5) Uani 1 1 d . . . .
X47 O 0.1429(4) 0.1458(3) 0.1625(3) 0.022(3) Uani 1 1 d . . . .
X48 O 0.6613(5) 0.0247(5) 0.0096(4) 0.051(4) Uani 1 1 d . . . .
X49 O 0.7495(4) 1.3382(4) 0.8962(3) 0.038(4) Uani 1 1 d . . . .
X50 O 0.4725(4) -0.1763(4) 0.1505(3) 0.036(3) Uani 1 1 d . . . .
X51 O 0.0882(4) 0.1660(3) 0.2114(3) 0.022(3) Uani 1 1 d . . . .
X52 O 0.7024(4) 1.3048(4) 0.8321(3) 0.033(3) Uani 1 1 d . . . .
X53 O 0.4088(6) -0.1622(7) 0.2039(4) 0.074(6) Uani 1 1 d . . . .
X54 O 0.1973(4) 0.2864(3) 0.3470(3) 0.022(3) Uani 1 1 d . . . .
X55 O 0.4390(5) -0.2684(5) 0.1429(5) 0.072(6) Uani 1 1 d . . . .
X56 O 0.5281(5) -0.0205(4) -0.0215(3) 0.040(4) Uani 1 1 d . . . .
X57 O 0.8092(4) 0.5145(4) 0.5525(3) 0.024(3) Uani 1 1 d . . . .
X58 O 0.3525(5) -0.2989(5) 0.1070(5) 0.065(5) Uani 1 1 d . . . .
X59 O 0.8622(4) 0.0835(4) 0.2170(3) 0.031(3) Uani 1 1 d . . . .
X60 O 0.3970(5) -0.1368(5) 0.1356(6) 0.076(6) Uani 1 1 d . . . .
X61 O 0.6798(3) 1.0132(4) 0.6570(3) 0.028(3) Uani 1 1 d . . . .
X62 O 0.3864(4) 0.8518(4) 0.4515(3) 0.029(3) Uani 1 1 d . . . .
X63 O 0.3586(6) -0.2546(6) 0.1815(4) 0.076(5) Uani 1 1 d . . . .
X64 O 0.5595(4) -0.1362(5) 0.1829(3) 0.040(4) Uani 1 1 d . . . .
X65 O 0.2635(4) -0.1928(3) 0.1089(3) 0.024(3) Uani 1 1 d . . . .
X66 O 0.1548(4) 0.1826(4) 0.2688(3) 0.025(3) Uani 1 1 d . . . .
X67 O 0.6914(6) 0.1001(5) 0.1111(4) 0.076(5) Uani 1 1 d . . . .
X68 O -0.0309(4) 1.1274(4) 0.6619(3) 0.035(3) Uani 1 1 d . . . .
X69 O 0.6922(5) 0.1149(4) 0.0524(4) 0.057(4) Uani 1 1 d . . . .
X70 O 0.7793(7) 0.1294(6) 0.0493(5) 0.081(6) Uani 1 1 d . . . .
X71 O 0.0901(4) -0.2012(4) 0.0624(3) 0.036(3) Uani 1 1 d . . . .
X72 O 0.0771(4) 0.1052(3) 0.2560(3) 0.024(3) Uani 1 1 d . . . .
X73 O 0.7489(6) 0.1756(5) 0.1111(4) 0.062(5) Uani 1 1 d . . . .
X74 O 0.8264(12) 0.2385(11) 0.1249(7) 0.070(11) Uani 0.5 1 d . P H 1
X75 O 0.2735(4) 0.4615(4) 0.4338(3) 0.027(3) Uani 1 1 d . . . .
X76 O 0.8103(7) 0.2647(6) 0.1961(5) 0.098(7) Uani 1 1 d . . . .
X77 O 0.4377(4) 0.3965(4) 0.5564(3) 0.028(3) Uani 1 1 d . . . .
X78 O 0.5089(4) 0.4277(4) 0.5816(3) 0.028(3) Uani 1 1 d . . . .
X79 O 0.2217(4) -0.0565(4) 0.1517(3) 0.041(4) Uani 1 1 d . . . .
X80 O 0.3864(5) 0.1160(5) 0.0697(4) 0.061(5) Uani 1 1 d . . . .
X81 O 0.8300(4) 0.1090(4) 0.2820(3) 0.027(3) Uani 1 1 d . . . .
X82 O 0.5124(4) -0.2082(4) 0.0902(3) 0.030(3) Uani 1 1 d . . . .
X83 O 0.3630(5) 0.1548(5) 0.0210(4) 0.067(5) Uani 1 1 d . . . .
X84 O 0.3203(10) 0.0634(7) -0.0396(4) 0.116(9) Uani 1 1 d . . . .
X85 O 0.6479(3) 1.0451(4) 0.7205(3) 0.025(3) Uani 1 1 d . . . .
X86 O 0.2658(6) 0.1094(5) -0.0001(5) 0.076(6) Uani 1 1 d . . . .
X87 O 0.2496(3) 0.3655(3) 0.4107(3) 0.020(3) Uani 1 1 d . . . .
X88 O 0.2940(5) 0.1341(5) 0.0762(4) 0.052(5) Uani 1 1 d . . . .
X89 O 0.4928(4) 1.4363(4) 1.0721(3) 0.035(3) Uani 1 1 d . . . .
X90 O 0.3874(5) 0.0443(4) 0.0000(4) 0.058(5) Uani 1 1 d . . . .
X91 O 0.1938(4) 0.4712(3) 0.4115(3) 0.023(3) Uani 1 1 d . . . .
X92 O 0.4255(5) -0.0044(5) 0.0275(3) 0.045(4) Uani 1 1 d . . . .
X93 O 0.5061(4) 0.6216(4) 0.6040(3) 0.033(3) Uani 1 1 d . . . .
X94 O 0.5399(5) 0.1092(4) -0.0107(4) 0.046(4) Uani 1 1 d . . . .
X95 O 0.7024(4) 0.6277(3) 0.5714(3) 0.025(3) Uani 1 1 d . . . .
X96 O 0.0851(6) 1.3971(6) 0.7317(5) 0.082(6) Uani 1 1 d . . . .
X97 O 0.8316(7) 0.8083(5) 0.6776(4) 0.074(6) Uani 1 1 d . . . .
X98 O 0.6775(5) 0.7123(4) 0.4723(4) 0.046(4) Uani 1 1 d . . . .
X99 O 0.6072(4) 0.6461(4) 0.4149(3) 0.038(3) Uani 1 1 d . . . .
X100 O 0.0048(12) 0.9745(12) 0.3305(9) 0.067(9) Uiso 0.5 1 d . P . .
X101 O 0.5249(14) 0.6430(14) 0.1508(10) 0.084(12) Uiso 0.5 1 d . P L 1
X102 O 0.4714(13) 0.3640(13) 0.3414(9) 0.076(11) Uiso 0.5 1 d . P M 3
X103 O 0.9124(11) 0.0913(11) 0.4650(8) 0.061(9) Uiso 0.5 1 d . P . .
X104 O 0.9239(12) 0.4028(12) 0.7904(9) 0.069(10) Uiso 0.5 1 d . P . .
X105 O 0.3200(11) 0.3868(11) 0.9230(8) 0.063(9) Uiso 0.5 1 d . P . .
X106 O 0.7871(10) 0.0709(10) 0.9876(8) 0.054(8) Uiso 0.5 1 d . P . .
X107 O 0.8898(12) 0.9906(12) 0.0005(9) 0.072(10) Uiso 0.5 1 d . P . .
X108 O 0.4410(11) 0.4285(11) 0.1900(8) 0.062(9) Uiso 0.5 1 d . P . .
X109 O 0.6281(10) 0.2840(10) 0.4026(7) 0.051(8) Uiso 0.5 1 d . P N 2
X110 O 0.9107(13) 0.4539(13) 0.6689(9) 0.075(11) Uiso 0.5 1 d . P . .
X111 O 0.6597(12) 0.0456(12) 0.5339(9) 0.066(9) Uiso 0.5 1 d . P . .
X112 O 0.5426(11) 0.5450(10) 0.7003(8) 0.056(8) Uiso 0.5 1 d . P . .
X113 O 0.2174(15) 0.6811(14) 0.6984(11) 0.091(13) Uiso 0.5 1 d . P . .
X114 O 0.9369(15) 0.8520(15) 0.1254(11) 0.098(14) Uiso 0.5 1 d . P . .
X115 O 0.5527(11) 0.6338(10) 0.7220(8) 0.056(8) Uiso 0.5 1 d . P . .
X116 O 0.8034(15) 0.7997(14) 0.1571(11) 0.091(13) Uiso 0.5 1 d . P . .
X118 O 0.1990(15) 0.5268(15) 0.5230(11) 0.092(13) Uiso 0.5 1 d . P O 1
X508 O 0.9988(7) 0.8237(7) 0.0862(5) 0.089(6) Uiso 1 1 d . . . .
X509 O 0.9579(8) 0.9389(8) 0.0810(6) 0.048(6) Uiso 0.6 1 d . P . .
X511 O 0.7249(7) 0.7024(7) 0.6837(5) 0.083(6) Uiso 1 1 d . . . .
X512 O 0.7601(5) 0.9414(6) 0.7291(4) 0.080(5) Uani 1 1 d . . . .
X513 O 0.1585(11) 0.8349(10) 0.6759(8) 0.056(8) Uiso 0.5 1 d . P . .
X514 O 0.2001(7) 0.9633(7) 0.9537(5) 0.089(6) Uiso 1 1 d . . . .
X515 O 0.0898(8) 0.8801(8) 0.5330(6) 0.099(7) Uiso 1 1 d . . . .
X516 O 0.0563(7) 0.8061(7) 0.1311(5) 0.081(6) Uiso 1 1 d . . . .
X517 O 0.1207(9) 0.1241(9) 0.0256(7) 0.042(7) Uiso 0.5 1 d . P . .
X518 O 0.6211(10) 0.3487(10) 0.0614(7) 0.051(8) Uiso 0.5 1 d . P . .
X519 O 0.6360(7) 0.4716(7) 0.3428(6) 0.094(7) Uiso 1 1 d . . . .
X520 O 0.6955(10) 0.4392(9) 0.4813(7) 0.046(7) Uiso 0.5 1 d . P P 2
X521 O 0.8266(6) 0.2927(6) 0.6087(4) 0.070(5) Uani 1 1 d . . . .
X522 O 0.4370(6) 0.0470(6) 0.6270(5) 0.085(5) Uani 1 1 d . . . .
X523 O 0.3867(6) 0.3619(7) 0.6268(4) 0.083(6) Uani 1 1 d . . . .
X524 O 0.6006(10) 0.9731(9) 0.9264(7) 0.047(7) Uiso 0.5 1 d . P . .
X525 O 0.4153(8) 0.6461(8) 0.6587(6) 0.050(6) Uiso 0.6 1 d . P . .
X526 O 0.1319(9) 0.5633(9) 0.6008(7) 0.058(7) Uiso 0.6 1 d . P . .
X527 O 0.3952(6) 0.3574(6) 0.3797(4) 0.080(5) Uani 1 1 d . . . .
X528 O 0.2461(9) 0.8557(9) 0.8646(7) 0.042(7) Uiso 0.5 1 d . P . .
X529 O 0.1657(7) 0.8552(7) 0.5462(5) 0.089(6) Uiso 1 1 d . . . .
X530 O 0.2225(12) 0.6042(11) 0.8995(9) 0.065(9) Uiso 0.5 1 d . P . .
X531 O 0.1103(11) 0.4989(10) 0.8024(8) 0.056(8) Uiso 0.5 1 d . P . .
X532 O 0.0470(9) 0.5202(9) 0.5982(6) 0.056(7) Uiso 0.6 1 d . P . .
X533 O 0.0330(9) 0.3187(8) 0.5643(6) 0.054(7) Uiso 0.6 1 d . P . .
X534 O 0.1464(8) 0.3039(8) 0.6386(6) 0.048(6) Uiso 0.6 1 d . P . .
X535 O 0.1446(8) 0.2198(8) 0.6362(6) 0.099(7) Uiso 1 1 d . . . .
X536 O 0.1982(10) 0.0513(10) 0.9623(7) 0.048(7) Uiso 0.5 1 d . P . .
X537 O 0.8135(7) 0.7287(7) 0.6895(5) 0.090(6) Uiso 1 1 d . . . .
X538 O 0.6648(11) 0.7478(11) 0.4214(8) 0.057(8) Uiso 0.5 1 d . P . .
X539 O 0.5086(8) 0.7809(8) 0.2159(6) 0.101(7) Uiso 1 1 d . . . .
X540 O 0.6173(12) 0.8300(12) 0.5023(9) 0.047(9) Uiso 0.4 1 d . P Q 2
X541 O 0.5878(10) 0.7172(10) 0.1331(7) 0.048(7) Uiso 0.5 1 d . P . .
X542 O 0.7054(8) 0.7319(8) 0.0844(6) 0.100(7) Uiso 1 1 d . . . .
X543 O 0.9747(7) 0.9944(7) 0.1500(5) 0.083(6) Uiso 1 1 d . . . .
X544 O 0.7531(10) 0.7873(10) 0.9786(7) 0.049(7) Uiso 0.5 1 d . P . .
X545 O 0.5251(8) 0.8088(8) 0.7173(6) 0.097(7) Uiso 1 1 d . . . .
X546 O 0.2522(7) 0.6971(7) 0.1180(6) 0.093(7) Uiso 1 1 d . . . .
X547 O 0.0615(11) 0.6071(11) 0.3367(8) 0.057(8) Uiso 0.5 1 d . P . .
X548 O 0.8191(12) 0.4950(12) 0.9271(9) 0.066(9) Uiso 0.5 1 d . P . .
X549 O 0.7682(11) 0.5032(11) 0.8798(8) 0.062(9) Uiso 0.5 1 d . P . .
X550 O 0.5677(6) 0.2890(6) 0.4624(5) 0.075(5) Uiso 1 1 d . . R 4
X551 O 0.5109(8) 0.0563(7) 0.4698(6) 0.094(7) Uiso 1 1 d . . . .
X552 O 0.5756(12) 0.4582(12) 0.1496(9) 0.046(9) Uiso 0.4 1 d . P . .
X553 O 0.3529(9) 0.1800(9) 0.5621(6) 0.056(7) Uiso 0.6 1 d . P . .
X554 O 0.2684(9) 0.1910(9) 0.5591(6) 0.056(7) Uiso 0.6 1 d . P . .
X555 O 0.3696(7) 0.1359(7) 0.1383(5) 0.080(6) Uiso 1 1 d . . . .
X556 O 0.6791(10) 0.0620(9) 0.1599(7) 0.046(7) Uiso 0.5 1 d . P . .
X557 O 0.0618(8) 0.2071(8) 0.4876(6) 0.047(6) Uiso 0.6 1 d . P . .
X558 O 0.6796(12) 0.5383(12) 0.3214(9) 0.046(9) Uiso 0.4 1 d . P . .
X559 O 0.6065(9) 0.7070(9) 0.9051(6) 0.056(7) Uiso 0.6 1 d . P . .
X560 O 0.5351(7) 0.7285(7) 0.6585(5) 0.088(6) Uiso 1 1 d . . . .
X561 O 0.8796(13) 0.8765(13) 0.0594(10) 0.055(10) Uiso 0.4 1 d . P . .
X562 O 0.3846(12) 0.6655(12) 0.3556(9) 0.049(9) Uiso 0.4 1 d . P . .
X563 O 0.1695(14) 0.4751(14) 0.5091(10) 0.060(11) Uiso 0.4 1 d . P S 2
X564 O 0.6282(9) 0.6591(9) 0.0829(7) 0.043(7) Uiso 0.5 1 d . P . .
X565 O 0.3419(9) 0.6292(9) 0.1342(7) 0.045(7) Uiso 0.5 1 d . P . .
X566 O 0.2349(10) 0.3646(10) 0.1909(8) 0.054(8) Uiso 0.5 1 d . P . .
X567 O 0.0275(10) 0.3323(10) 0.2755(7) 0.051(8) Uiso 0.5 1 d . P . .
X568 O 0.0158(8) 0.8152(8) 0.1902(6) 0.077(7) Uiso 0.8 1 d . P . .
X569 O 0.3602(10) 0.9381(10) 0.0827(7) 0.052(8) Uiso 0.5 1 d . P T 1
X570 O 0.0270(8) 0.9779(8) 0.6322(6) 0.073(6) Uiso 0.8 1 d . P . .
X571 O 0.3089(9) 0.8911(9) 0.7223(7) 0.042(7) Uiso 0.5 1 d . P . .
X572 O 0.1985(12) 0.7211(12) 0.8971(9) 0.045(9) Uiso 0.4 1 d . P . .
X573 O 0.1166(11) 0.7721(11) 0.6939(8) 0.040(8) Uiso 0.4 1 d . P . .
X574 O 0.2725(10) 0.7810(9) 0.2261(7) 0.046(7) Uiso 0.5 1 d . P . .
X575 O 0.0904(8) 0.1941(8) 0.7508(6) 0.079(7) Uiso 0.8 1 d . P . .
X576 O 0.3093(10) 0.4550(10) 0.6200(7) 0.052(8) Uiso 0.5 1 d . P . .
X577 O 0.5303(12) 0.5464(12) 0.8011(9) 0.049(9) Uiso 0.4 1 d . P . .
X578 O 0.4859(10) 0.3624(10) 0.8994(8) 0.053(8) Uiso 0.5 1 d . P . .
X579 O 0.6903(12) 0.1881(11) 0.9885(9) 0.065(9) Uiso 0.5 1 d . P . .
X580 O 0.8582(13) 0.3687(13) 0.9356(9) 0.054(10) Uiso 0.4 1 d . P . .
X581 O 0.8374(8) 0.0278(7) 0.8195(6) 0.096(7) Uiso 1 1 d . . . .
X582 O 0.6249(10) 0.5953(10) 0.1135(7) 0.050(7) Uiso 0.5 1 d . P . .
X583 O 0.4689(9) 0.1068(9) 0.6949(7) 0.090(8) Uiso 0.8 1 d . P . .
X584 O 0.3646(9) 0.4700(9) 0.2114(7) 0.045(7) Uiso 0.5 1 d . P . .
X585 O 0.6205(14) 0.2630(13) 0.0604(10) 0.082(11) Uiso 0.5 1 d . P . .
X586 O 0.2869(9) 0.2812(8) 0.5700(6) 0.053(7) Uiso 0.6 1 d . P . .
X587 O 0.7594(9) 0.1483(8) 0.6105(6) 0.037(6) Uiso 0.5 1 d . P . .
X588 O 0.6827(7) 0.2548(7) 0.6283(5) 0.091(6) Uiso 1 1 d . . . .
X589 O 0.3935(13) 0.6620(12) 0.8552(9) 0.052(10) Uiso 0.4 1 d . P . .
X590 O 0.4837(13) 0.6893(13) 0.8814(9) 0.053(10) Uiso 0.4 1 d . P . .
X591 O 0.1791(9) 0.3106(9) 0.5383(7) 0.061(7) Uiso 0.6 1 d . P . .
X592 O 0.1371(10) 0.0529(10) 0.5843(7) 0.052(8) Uiso 0.5 1 d . P . .
X593 O 0.5186(11) 0.2692(11) 0.8689(8) 0.058(8) Uiso 0.5 1 d . P . .
X594 O 0.8375(12) 0.2395(12) 0.9241(9) 0.049(9) Uiso 0.4 1 d . P . .
X595 O 0.9375(13) 0.4346(13) 0.9662(10) 0.056(10) Uiso 0.4 1 d . P . .
X596 O 0.7134(8) 0.1910(8) 0.5820(6) 0.097(7) Uiso 1 1 d . . . .
X597 O 0.8280(10) 0.2219(10) 0.6328(7) 0.053(8) Uiso 0.5 1 d . P . .
X598 O 0.7383(14) 0.5288(13) 0.0498(10) 0.059(11) Uiso 0.4 1 d . P . .
X599 O 0.9512(19) 0.5173(19) 0.3469(14) 0.063(15) Uiso 0.3 1 d . P . .
X600 O 0.7606(16) 0.9984(15) 0.4601(11) 0.045(11) Uiso 0.3 1 d . P . .
X601 O 0.5213(8) 0.9383(8) 0.2240(6) 0.035(6) Uiso 0.5 1 d . P . .
X602 O 0.3504(13) 0.8528(13) 0.2494(10) 0.056(10) Uiso 0.4 1 d . P . .
X603 O 0.7597(10) 0.8419(10) 0.7007(8) 0.055(8) Uiso 0.5 1 d . P . .
X604 O 0.0606(17) 0.5142(16) 0.0425(12) 0.051(12) Uiso 0.3 1 d . P . .
X605 O 0.8696(10) 0.6741(10) 0.6477(7) 0.051(8) Uiso 0.5 1 d . P U 1
X606 O 0.9939(11) 0.3968(11) 0.7095(8) 0.061(9) Uiso 0.5 1 d . P . .
X607 O 0.2689(11) 0.0586(11) 0.5600(8) 0.058(8) Uiso 0.5 1 d . P . .
X608 O 0.4296(9) 0.8543(9) 0.8271(7) 0.044(7) Uiso 0.5 1 d . P . .
X609 O 0.5896(15) 0.9555(15) 0.8275(11) 0.072(13) Uiso 0.4 1 d . P . .
X610 O 0.1900(9) 0.5489(9) 0.3799(7) 0.116(8) Uiso 1 1 d . . . .
X611 O 0.0742(7) 0.0963(7) 0.9604(5) 0.091(6) Uiso 1 1 d . . . .
X612 O 0.9580(13) 0.0099(13) 0.3937(10) 0.055(10) Uiso 0.4 1 d . P . .
X613 O 0.4263(10) 0.0870(10) 0.1559(7) 0.053(8) Uiso 0.5 1 d . P . .
X614 O 0.2190(18) 0.3399(18) 0.0920(13) 0.058(14) Uiso 0.3 1 d . P . .
X615 O 0.0749(11) 0.8032(10) 0.2369(8) 0.055(8) Uiso 0.5 1 d . P . .
X616 O 0.0790(14) 0.7839(13) 0.9615(10) 0.059(11) Uiso 0.4 1 d . P . .
X617 O 0.7000(11) 0.9506(11) 0.7757(8) 0.060(9) Uiso 0.5 1 d . P . .
X618 O 0.0984(12) 0.7249(12) 0.2814(9) 0.047(9) Uiso 0.4 1 d . P . .
X619 O 0.3104(10) 0.9749(10) 0.1326(8) 0.053(8) Uiso 0.5 1 d . P V 3
X620 O 0.2990(11) 1.0604(11) 0.1601(8) 0.042(8) Uiso 0.4 1 d . P W 1
X622 O 0.4815(12) 0.8634(11) 0.2417(9) 0.066(9) Uiso 0.5 1 d . P . .
X623 O 0.0512(13) 0.9438(13) 0.5666(10) 0.079(11) Uiso 0.5 1 d . P . .
X624 O 0.8590(13) 0.6544(12) 0.6614(9) 0.026(8) Uiso 0.3 1 d . P X 2
X625 O 0.4447(11) 0.3361(10) 0.8284(8) 0.057(8) Uiso 0.5 1 d . P . .
X626 O 0.4609(18) 0.4650(18) 0.7690(13) 0.059(14) Uiso 0.3 1 d . P . .
X627 O 0.6669(9) 0.8103(9) 0.5594(7) 0.042(7) Uiso 0.5 1 d . P . .
X628 O 0.6159(14) 0.1766(14) 0.0969(10) 0.035(10) Uiso 0.3 1 d . P Y 2
X629 O 0.7486(16) 0.3124(15) 0.0138(12) 0.047(12) Uiso 0.3 1 d . P . .
X630 O 0.4116(10) 0.2173(10) 0.1426(7) 0.052(8) Uiso 0.5 1 d . P . .
X631 O 0.4590(11) 0.4500(11) 0.2588(8) 0.061(9) Uiso 0.5 1 d . P . .
X632 O 0.4590(19) 0.3695(19) 0.2786(14) 0.064(15) Uiso 0.3 1 d . P . .
X633 O 0.8231(12) 0.9207(12) 0.3143(9) 0.046(9) Uiso 0.4 1 d . P . .
X634 O 0.7092(12) 0.8124(12) 0.2225(9) 0.050(9) Uiso 0.4 1 d . P . .
X635 O 0.7508(8) 0.8542(8) 0.1781(6) 0.033(6) Uiso 0.5 1 d . P . .
X636 O 0.4348(13) 0.6533(12) 0.1567(9) 0.051(9) Uiso 0.4 1 d . P . .
X637 O 0.7489(10) 0.7244(10) 0.0258(7) 0.049(7) Uiso 0.5 1 d . P . .
X638 O 0.9653(18) 0.9857(17) 0.0361(13) 0.055(13) Uiso 0.3 1 d . P . .
X639 O 0.7570(12) 0.3660(12) 0.4129(9) 0.048(9) Uiso 0.4 1 d . P . .
X640 O 0.7742(15) 0.2687(14) 0.6978(11) 0.067(12) Uiso 0.4 1 d . P . .
X641 O 0.9802(11) 0.4207(11) 0.6486(8) 0.059(8) Uiso 0.5 1 d . P . .
X642 O 0.1489(12) 0.6263(12) 0.6687(9) 0.071(10) Uiso 0.5 1 d . P . .
X643 O 0.1088(17) 0.5857(17) 0.9411(13) 0.054(13) Uiso 0.3 1 d . P . .
X644 O 0.1356(9) 0.2158(9) 0.8319(6) 0.040(6) Uiso 0.5 1 d . P . .
X645 O 0.2047(11) 0.1363(11) 0.9085(8) 0.061(9) Uiso 0.5 1 d . P . .
X646 O 0.3478(12) 0.1167(12) 0.5992(9) 0.048(9) Uiso 0.4 1 d . P . .
X647 O 0.3570(17) 0.8509(17) 0.7642(13) 0.054(13) Uiso 0.3 1 d . P . .
X648 O 0.3445(12) 0.0440(12) 0.3550(9) 0.046(9) Uiso 0.4 1 d . P . .
X649 O 0.934(3) 0.653(3) 0.3604(19) 0.10(2) Uiso 0.3 1 d . P Z 1
X650 O 0.8657(12) 0.5929(11) 0.4033(9) 0.066(9) Uiso 0.5 1 d . P J 2
X651 O 0.9794(13) 0.0709(13) 0.0867(9) 0.054(10) Uiso 0.4 1 d . P . .
X652 O 0.7149(12) 0.0288(12) 0.8350(9) 0.047(9) Uiso 0.4 1 d . P . .
X653 O 0.9242(9) 0.0839(9) 0.8965(7) 0.042(7) Uiso 0.5 1 d . P . .
X654 O 0.7618(13) 0.9177(13) 0.9395(9) 0.054(10) Uiso 0.4 1 d . P . .
X655 O 0.3507(11) 0.3776(11) 0.8612(8) 0.062(9) Uiso 0.5 1 d . P . .
X656 O 0.4700(11) 0.6645(10) 0.7203(8) 0.057(8) Uiso 0.5 1 d . P . .
X657 O 0.7133(11) 0.9444(11) 0.5961(8) 0.058(8) Uiso 0.5 1 d . P . .
X658 O 0.9512(14) 0.6709(14) 0.0655(10) 0.084(12) Uiso 0.5 1 d . P . .
X659 O 0.2835(13) 1.0027(13) 0.1351(10) 0.055(10) Uiso 0.4 1 d . P A 2
X660 O 0.1349(12) 0.7497(11) 0.2259(8) 0.065(9) Uiso 0.5 1 d . P . .
X661 O 0.1803(13) 0.8870(12) 0.6353(9) 0.052(10) Uiso 0.4 1 d . P . .
X662 O 0.1230(14) 0.9157(13) 0.9101(10) 0.058(10) Uiso 0.4 1 d . P . .
X663 O 0.7522(18) 0.7895(17) 0.4251(13) 0.086(15) Uiso 0.4 1 d . P . .
X664 O 0.0748(12) 0.3811(12) 0.5284(9) 0.050(9) Uiso 0.4 1 d . P . .
X665 O 0.7322(9) 0.3778(9) 0.6643(7) 0.045(7) Uiso 0.5 1 d . P . .
X666 O 0.6012(11) 0.1478(10) 0.4824(8) 0.055(8) Uiso 0.5 1 d . P . .
X667 O 0.7144(12) 0.6734(12) 0.7417(9) 0.048(9) Uiso 0.4 1 d . P . .
X668 O 0.8499(15) 0.3280(15) 0.9829(11) 0.071(13) Uiso 0.4 1 d . P . .
X669 O 0.8408(12) 0.6071(12) 0.7146(9) 0.050(9) Uiso 0.4 1 d . P . .
X670 O 0.906(3) 0.651(3) 0.368(2) 0.13(3) Uiso 0.3 1 d . P B 2
X671 O 0.6695(13) 0.6426(13) -0.0294(10) 0.057(10) Uiso 0.4 1 d . P . .
X672 O 0.9009(15) 0.2375(15) 0.1934(11) 0.071(12) Uiso 0.4 1 d . P . .
X673 O 0.7242(14) 0.3954(14) 0.2851(10) 0.062(11) Uiso 0.4 1 d . P . .
X674 O 0.8693(14) 0.7904(13) 0.1096(10) 0.058(10) Uiso 0.4 1 d . P . .
X675 O 0.5119(14) 0.7545(14) 0.8327(11) 0.064(11) Uiso 0.4 1 d . P . .
X676 O 0.4942(13) 0.2459(12) 0.4693(9) 0.051(9) Uiso 0.4 1 d . P . .
X677 O 0.9127(13) 0.0898(13) 0.0601(10) 0.056(10) Uiso 0.4 1 d . P . .
X678 O 0.9188(14) 0.9978(14) 0.8702(10) 0.061(11) Uiso 0.4 1 d . P . .
X679 O 0.5219(13) 0.1433(12) 0.4481(9) 0.052(10) Uiso 0.4 1 d . P . .
X680 O 0.0269(12) 0.7481(12) 0.2640(9) 0.047(9) Uiso 0.4 1 d . P . .
X681 O 0.3332(11) 0.9936(11) 0.9032(8) 0.058(8) Uiso 0.5 1 d . P . .
X682 O 0.6285(13) 0.5458(12) 0.1573(9) 0.052(9) Uiso 0.4 1 d . P . .
X683 O 0.6986(11) 0.6294(11) 0.3632(8) 0.040(8) Uiso 0.4 1 d . P . .
X684 O 0.3797(13) 0.7762(13) 0.3266(10) 0.057(10) Uiso 0.4 1 d . P . .
X685 O 0.0821(13) 0.7260(13) 0.1084(10) 0.057(10) Uiso 0.4 1 d . P . .
X686 O 0.0735(13) 0.2068(13) 0.1286(9) 0.053(10) Uiso 0.4 1 d . P . .
X687 O 0.8320(14) 0.5796(13) 0.9818(10) 0.059(11) Uiso 0.4 1 d . P . .
X688 O 0.4053(17) 0.5236(17) 0.2749(13) 0.054(13) Uiso 0.3 1 d . P . .
X689 O 0.7985(13) 0.5189(13) 0.7015(9) 0.054(10) Uiso 0.4 1 d . P . .
X690 O 0.3102(17) 0.5673(17) 0.1797(13) 0.054(13) Uiso 0.3 1 d . P . .
X691 O 0.301(2) 0.5861(19) 0.6348(15) 0.100(18) Uiso 0.4 1 d . P C 1
X692 O 0.6235(13) 0.8361(13) 0.4881(10) 0.074(11) Uiso 0.5 1 d . P D 3
X693 O 0.5986(16) 0.7685(16) 0.4944(12) 0.074(13) Uiso 0.4 1 d . P E 1
X694 O 0.4895(13) 0.6207(12) 0.1564(9) 0.052(10) Uiso 0.4 1 d . P F 2
X695 O 0.8960(13) 0.7126(13) 0.1124(9) 0.055(10) Uiso 0.4 1 d . P G 1
X696 O 0.3410(14) 0.6428(14) 0.6852(10) 0.062(11) Uiso 0.4 1 d . P H 1
X697 O 0.6788(14) 0.7639(14) 0.6785(10) 0.061(11) Uiso 0.4 1 d . P I 1
X698 O 0.2253(14) 0.1931(13) 0.6171(10) 0.058(10) Uiso 0.4 1 d . P J 1
X699 O 0.0186(14) 0.6521(14) 0.0996(10) 0.062(11) Uiso 0.4 1 d . P K 1
X700 O 0.309(2) 0.673(2) 0.8710(17) 0.09(2) Uiso 0.3 1 d . P L 1
X701 O 0.6602(15) 0.8408(14) 0.7322(11) 0.066(12) Uiso 0.4 1 d . P M 1
X702 O 0.6917(13) 0.4140(13) 0.7287(10) 0.056(10) Uiso 0.4 1 d . P N 1
X703 O 0.7024(10) 0.8811(10) 0.6457(7) 0.047(7) Uiso 0.5 1 d . P O 2
X704 O 0.6799(16) 0.2337(16) 0.0891(12) 0.047(12) Uiso 0.3 1 d . P P 1
X705 O 0.1948(14) 0.5103(13) 0.5793(10) 0.059(11) Uiso 0.4 1 d . P Q 1
X706 O 0.8842(12) 0.7193(12) 0.6150(9) 0.048(9) Uiso 0.4 1 d . P R 1
X707 O 0.4471(14) 1.3504(13) 0.7176(10) 0.059(11) Uiso 0.4 1 d . P S 1
X708 O 0.4173(14) 0.3604(14) 0.9443(10) 0.060(11) Uiso 0.4 1 d . P T 1
X709 O 0.6784(13) 0.9551(13) 0.9211(10) 0.056(10) Uiso 0.4 1 d . P U 1
X710 O 0.0724(16) 0.9338(16) 0.6569(12) 0.077(13) Uiso 0.4 1 d . P V 1
X711 O 0.0776(16) -0.0048(15) -0.0105(11) 0.073(13) Uiso 0.4 1 d . P W 1
X712 O 0.2313(16) 0.5197(15) 0.2480(11) 0.073(13) Uiso 0.4 1 d . P X 1
X713 O 0.7099(15) -0.0051(15) 0.5409(11) 0.070(12) Uiso 0.4 1 d . P Y 1
X714 O 0.7759(17) 0.6068(16) 1.0238(12) 0.081(14) Uiso 0.4 1 d . P Z 1
M160 Mo 0.49363(19) 0.21702(19) 0.26177(14) 0.0761(14) Uiso 0.5 1 d . P A 1
M162 Mo 0.5898(2) 0.2319(2) 0.23530(17) 0.0933(18) Uiso 0.5 1 d . P A 1
M164 Mo 0.5079(2) 0.2705(2) 0.35081(16) 0.0889(17) Uiso 0.5 1 d . P A 1
M167 Mo 0.4763(2) 0.1584(2) 0.31741(17) 0.0937(18) Uiso 0.5 1 d . P A 1
M169 Mo 0.5266(2) 0.0623(2) 0.25089(17) 0.0950(18) Uiso 0.5 1 d . P A 1
M173 Mo 0.5738(2) 0.1772(2) 0.29213(16) 0.0876(17) Uiso 0.5 1 d . P A 1
M174 Mo 0.55564(17) 0.11922(17) 0.20285(12) 0.0666(12) Uiso 0.5 1 d . P A 1
O826 O 0.4247(17) 0.1421(17) 0.3079(12) 0.095(15) Uiso 0.45 1 d . P A 1
O833 O 0.4733(18) 0.3052(18) 0.3722(13) 0.102(16) Uiso 0.45 1 d . P A 1
O835 O 0.464(2) 0.285(2) 0.3122(18) 0.13(2) Uiso 0.4 1 d . P A 1
O836 O 0.678(3) 0.361(2) 0.4195(19) 0.07(2) Uiso 0.25 1 d . P B 1
O838 O 0.566(2) 0.2332(19) 0.1975(15) 0.101(18) Uiso 0.4 1 d . P A 1
O841 O 0.5383(14) 0.2627(13) 0.3835(10) 0.083(12) Uiso 0.5 1 d . P A 1
O843 O 0.5102(14) 0.0847(14) 0.2080(10) 0.084(12) Uiso 0.5 1 d . P A 1
O851 O 0.5080(16) 0.3267(16) 0.2583(12) 0.107(15) Uiso 0.5 1 d . P C 1
O856 O 0.4917(13) 0.1549(13) 0.3532(10) 0.081(11) Uiso 0.5 1 d . P A 1
O861 O 0.4696(15) 0.2234(14) 0.2288(11) 0.092(13) Uiso 0.5 1 d . P A 1
O862 O 0.6101(12) 0.1866(11) 0.3313(8) 0.064(9) Uiso 0.5 1 d . P A 1
O863 O 0.5803(12) 0.1223(12) 0.2538(9) 0.070(10) Uiso 0.5 1 d . P A 1
O864 O 0.6107(10) 0.1768(9) 0.2161(7) 0.047(7) Uiso 0.5 1 d . P A 1
O866 O 0.5229(11) 0.1243(11) 0.1737(8) 0.058(8) Uiso 0.5 1 d . P A 1
O871 O 0.448(6) 0.217(6) 0.307(4) 0.12(6) Uiso 0.15 1 d . P A 1
O874 O 0.621(2) 0.134(2) 0.1394(15) 0.089(18) Uiso 0.35 1 d . P D 1
O884 O 0.5864(11) 0.0744(11) 0.1813(8) 0.064(9) Uiso 0.5 1 d . P A 1
O885 O 0.5578(16) 0.0216(16) 0.2301(12) 0.075(13) Uiso 0.4 1 d . P A 1
O889 O 0.4578(13) 0.1684(13) 0.2721(10) 0.079(11) Uiso 0.5 1 d . P E 3
O890 O 0.5407(13) 0.1724(13) 0.2432(9) 0.076(11) Uiso 0.5 1 d . P A 1
O892 O 0.5141(13) 0.1234(13) 0.2849(10) 0.078(11) Uiso 0.5 1 d . P A 1
O893 O 0.5308(18) 0.2060(18) 0.3057(13) 0.089(16) Uiso 0.4 1 d . P A 1
O896 O 0.5524(13) 0.2660(13) 0.2662(10) 0.080(11) Uiso 0.5 1 d . P A 1
O898 O 0.6112(12) 0.2156(12) 0.2853(9) 0.070(10) Uiso 0.5 1 d . P A 1
M161 Mo 0.56896(19) 0.16810(19) 0.30456(14) 0.0773(15) Uiso 0.5 1 d . P F 2
M165 Mo 0.5068(2) 0.2160(2) 0.37063(15) 0.0840(16) Uiso 0.5 1 d . P F 2
M166 Mo 0.5651(2) 0.2788(2) 0.31772(15) 0.0861(16) Uiso 0.5 1 d . P F 2
M168 Mo 0.5135(2) 0.0814(2) 0.23342(16) 0.0876(17) Uiso 0.5 1 d . P F 2
M170 Mo 0.4645(2) 0.1157(2) 0.30762(15) 0.0829(16) Uiso 0.5 1 d . P F 2
M171 Mo 0.5063(2) 0.1882(2) 0.24649(16) 0.0897(17) Uiso 0.5 1 d . P F 2
M172 Mo 0.6120(2) 0.2470(2) 0.24540(18) 0.100(2) Uiso 0.5 1 d . P F 2
M175 Mo 0.5661(3) 0.1504(3) 0.1814(2) 0.116(2) Uiso 0.5 1 d . P F 2
O827 O 0.4567(13) 0.1790(13) 0.3405(9) 0.074(10) Uiso 0.5 1 d . P F 2
O830 O 0.5872(18) 0.0982(18) 0.1633(13) 0.120(17) Uiso 0.5 1 d . P F 2
O837 O 0.4828(15) 0.2660(14) 0.2982(11) 0.089(13) Uiso 0.5 1 d . P G 2
O840 O 0.5707(16) 0.2006(16) 0.4098(12) 0.102(15) Uiso 0.5 1 d . P H 2
O845 O 0.5751(12) 0.2111(11) 0.2788(8) 0.064(9) Uiso 0.5 1 d . P F 2
O848 O 0.6411(16) 0.3204(16) 0.3533(12) 0.107(15) Uiso 0.5 1 d . P I 2
O849 O 0.4677(18) 0.1938(18) 0.4046(13) 0.117(17) Uiso 0.5 1 d . P F 2
O850 O 0.4512(17) 0.0852(17) 0.3317(13) 0.115(17) Uiso 0.5 1 d . P F 2
O853 O 0.5446(16) 0.2371(15) 0.3404(12) 0.099(14) Uiso 0.5 1 d . P F 2
O854 O 0.5566(14) 0.3087(13) 0.3465(10) 0.082(11) Uiso 0.5 1 d . P F 2
O855 O 0.5302(14) 0.1463(14) 0.3331(10) 0.083(12) Uiso 0.5 1 d . P F 2
O857 O 0.4578(18) 0.1671(18) 0.2211(13) 0.120(18) Uiso 0.5 1 d . P F 2
O865 O 0.5790(12) 0.1209(12) 0.2705(9) 0.065(9) Uiso 0.5 1 d . P F 2
O867 O 0.5300(12) 0.1319(11) 0.2171(8) 0.063(9) Uiso 0.5 1 d . P F 2
O869 O 0.4915(13) 0.0681(13) 0.2738(10) 0.077(11) Uiso 0.5 1 d . P F 2
O877 O 0.6847(14) 0.4341(14) 0.4564(10) 0.084(12) Uiso 0.5 1 d . P J 1
O882 O 0.4903(13) 0.2700(13) 0.3895(10) 0.078(11) Uiso 0.5 1 d . P F 2
O886 O 0.5442(16) 0.0437(15) 0.2145(12) 0.099(14) Uiso 0.5 1 d . P F 2
O887 O 0.4256(16) 0.0759(16) 0.2101(12) 0.100(14) Uiso 0.5 1 d . P K 2
O888 O 0.4209(14) 0.1025(13) 0.2841(10) 0.082(11) Uiso 0.5 1 d . P F 2
O891 O 0.5016(13) 0.1487(13) 0.2737(10) 0.077(11) Uiso 0.5 1 d . P F 2
M176 Mo 0.5415(3) 0.3278(3) 0.3038(2) 0.128(3) Uiso 0.5 1 d . P L 3
O85B O 0.4976(17) 0.1402(17) 0.1565(13) 0.112(16) Uiso 0.5 1 d . P M 3
O828 O 0.586(2) 0.160(2) 0.3308(15) 0.14(2) Uiso 0.5 1 d . P N 3
O831 O 0.3853(16) 0.1268(16) 0.3860(12) 0.104(15) Uiso 0.5 1 d . P O 3
O832 O 0.5175(14) 0.2938(14) 0.3326(10) 0.086(12) Uiso 0.5 1 d . P L 3
O839 O 0.518(2) 0.110(2) 0.3203(16) 0.092(18) Uiso 0.35 1 d . P P 3
O842 O 0.4609(12) 0.2199(12) 0.3416(9) 0.070(10) Uiso 0.5 1 d . P Q 3
O846 O 0.5882(13) 0.2216(12) 0.2579(9) 0.073(10) Uiso 0.5 1 d . P R 3
O852 O 0.593(3) 0.291(3) 0.438(2) 0.05(3) Uiso 0.15 1 d . P S 3
O858 O 0.5412(12) 0.2124(12) 0.2201(9) 0.068(10) Uiso 0.5 1 d . P T 3
O875 O 0.4655(9) 0.0780(9) 0.2430(7) 0.043(7) Uiso 0.5 1 d . P U 3
O876 O 0.4327(15) 0.2974(15) 0.2028(11) 0.099(14) Uiso 0.5 1 d . P V 3
O878 O 0.584(2) 0.298(2) 0.2849(16) 0.14(2) Uiso 0.5 1 d . P L 3
O879 O 0.636(3) 0.181(3) 0.1076(19) 0.18(3) Uiso 0.5 1 d . P W 3
O881 O 0.5761(11) 0.2305(11) 0.3684(8) 0.063(9) Uiso 0.5 1 d . P X 3
O883 O 0.6547(13) 0.2618(13) 0.2686(9) 0.076(11) Uiso 0.5 1 d . P Y 3
O894 O 0.395(5) 0.182(5) 0.316(4) 0.18(6) Uiso 0.25 1 d . P Z 3
O85A O 0.651(4) 0.156(4) 0.172(3) 0.13(4) Uiso 0.25 1 d . P A 4
O829 O 0.5713(13) 0.1072(13) 0.2169(9) 0.074(10) Uiso 0.5 1 d . P B 4
O834 O 0.436(2) 0.333(2) 0.3080(18) 0.17(3) Uiso 0.5 1 d . P C 4
O860 O 0.4856(11) 0.1497(11) 0.1904(8) 0.064(9) Uiso 0.5 1 d . P D 4
O868 O 0.4849(7) 0.2001(7) 0.2708(5) 0.057(5) Uiso 0.8 1 d . P E 4
O870 O 0.5970(9) 0.2987(8) 0.3180(6) 0.038(6) Uiso 0.5 1 d . P F 4
O872 O 0.5069(5) 0.2449(5) 0.3587(3) 0.045(3) Uiso 1 1 d . . G 4
O873 O 0.5402(6) 0.3139(6) 0.3275(4) 0.047(4) Uiso 0.8 1 d . P H 4
O880 O 0.4589(19) 0.0700(18) 0.2114(14) 0.121(18) Uiso 0.5 1 d . P I 4
O895 O 0.5406(16) 0.2638(16) 0.2308(12) 0.107(15) Uiso 0.5 1 d . P J 4
O897 O 0.6296(14) 0.2207(14) 0.2554(10) 0.085(12) Uiso 0.5 1 d . P K 4
O899 O 0.6156(17) 0.1397(16) 0.2959(12) 0.106(15) Uiso 0.5 1 d . P L 4
O859 O 0.5307(12) 0.1932(12) 0.0951(9) 0.072(10) Uiso 0.5 1 d . P M 5
X715 O 0.6206(15) 0.1639(15) 0.3081(11) 0.041(11) Uiso 0.3 1 d . P N 5
N1 N 0.2405(6) 0.8560(5) 0.5901(4) 0.041(4) Uani 1 1 d . . O 5
N2 N 0.3057(7) 0.9777(6) 0.6217(5) 0.071(6) Uani 1 1 d . . O 5
N3 N 0.3461(6) 0.9649(5) 0.5790(4) 0.047(5) Uani 1 1 d . . O 5
N4 N 0.5168(7) 1.3044(8) 0.8178(5) 0.078(8) Uani 1 1 d . . P 5
N5 N 0.5208(8) 1.1815(8) 0.7735(7) 0.098(8) Uani 1 1 d . . P 5
N6 N 0.4666(8) 1.1495(8) 0.7947(6) 0.087(7) Uani 1 1 d . . P 5
N7 N 0.3031(6) 1.3127(6) 0.9445(4) 0.048(4) Uiso 1 1 d . . Q 5
N8 N 0.2107(8) 1.3134(9) 0.8881(6) 0.082(8) Uani 1 1 d . . Q 5
N9 N 0.2380(10) 1.3131(8) 0.8407(5) 0.086(8) Uani 1 1 d . . Q 5
N10 N 0.0481(5) 1.0394(5) 0.5977(5) 0.047(5) Uani 1 1 d . . R 5
N11 N 0.0326(7) 1.0879(7) 0.6884(5) 0.062(6) Uani 1 1 d . . R 5
N12 N 0.0750(9) 1.0652(7) 0.7157(5) 0.078(7) Uani 1 1 d . . R 5
N13 N 0.4890(6) 0.4278(6) 0.4004(6) 0.067(6) Uani 1 1 d . . S 5
N14 N 0.5918(7) 0.0307(6) 0.0987(4) 0.062(5) Uani 1 1 d . . T 5
N15 N 0.5871(7) 0.4160(7) 0.4818(5) 0.067(6) Uiso 1 1 d . . S 5
N16 N 0.5693(7) 0.3723(6) 0.4237(5) 0.066(7) Uani 1 1 d . . S 5
N17 N 0.4881(7) 0.0008(7) 0.1354(4) 0.061(6) Uani 1 1 d . . T 5
N18 N 0.4589(8) -0.0718(7) 0.0971(5) 0.069(7) Uani 1 1 d . . T 5
N19 N 0.4082(6) 0.3059(6) 0.4182(5) 0.055(5) Uani 1 1 d . . U 5
N20 N 0.3953(8) 0.2493(6) 0.3216(5) 0.065(7) Uani 1 1 d . . U 5
N21 N 0.3362(9) 0.2685(9) 0.3092(6) 0.096(9) Uani 1 1 d . . U 5
N22 N 0.2861(7) 0.0194(7) 0.2094(4) 0.079(6) Uani 1 1 d . . V 5
N23 N 0.3197(10) 0.1688(7) 0.2256(5) 0.083(9) Uani 1 1 d . . V 5
N24 N 0.3607(7) 0.1343(7) 0.2456(6) 0.082(7) Uani 1 1 d . . V 5
N25 N 0.6344(8) 0.0142(7) 0.1959(4) 0.075(7) Uani 1 1 d . . W 5
N28 N 0.8820(8) 0.1971(8) 0.4741(5) 0.086(8) Uani 1 1 d . . X 5
N31 N 0.5296(6) 0.6750(7) 0.4649(5) 0.055(6) Uani 1 1 d . . Y 5
N32 N 0.4634(7) 0.6510(6) 0.4510(6) 0.067(7) Uani 1 1 d . . Y 5
N33 N 0.6689(12) 0.2209(12) 0.4129(9) 0.048(9) Uiso 0.5 1 d . P Z 5
N34 N 0.7022(16) 0.2351(16) 0.3365(12) 0.095(14) Uiso 0.6 1 d . P A 5
N35 N 0.7711(13) 0.2383(13) 0.3353(9) 0.089(11) Uiso 0.7 1 d . P A 5
N36 N 0.2384(17) 0.5623(17) 0.6429(13) 0.083(14) Uiso 0.5 1 d . P B 5
C1 C 0.2673(6) 0.8244(5) 0.6311(4) 0.029(5) Uani 1 1 d . . O 5
C2 C 0.2778(7) 0.8559(5) 0.6112(4) 0.034(5) Uani 1 1 d . . O 5
C3 C 0.3006(7) 0.9055(6) 0.6357(4) 0.039(5) Uani 1 1 d . . O 5
C4 C 0.3178(8) 0.9348(7) 0.6159(6) 0.051(6) Uani 1 1 d . . O 5
C5 C 0.3215(11) 0.9930(7) 0.5987(6) 0.081(9) Uani 1 1 d . . O 5
C6 C 0.3415(8) 0.9280(7) 0.5889(6) 0.051(6) Uani 1 1 d . . O 5
C7 C 0.5294(7) 1.3189(7) 0.7629(5) 0.044(6) Uani 1 1 d . . P 5
C8 C 0.5253(7) 1.2846(6) 0.7805(5) 0.038(5) Uani 1 1 d . . P 5
C9 C 0.4880(10) 1.2420(8) 0.7623(5) 0.062(8) Uani 1 1 d . . P 5
C10 C 0.4865(7) 1.2039(7) 0.7748(5) 0.047(6) Uani 1 1 d . . P 5
C11 C 0.4540(9) 1.1835(8) 0.7861(7) 0.066(7) Uani 1 1 d . . P 5
C12 C 0.5063(8) 1.1491(8) 0.7883(8) 0.107(8) Uani 1 1 d . . P 5
C13 C 0.2551(7) 1.2554(7) 0.9629(5) 0.045(6) Uani 1 1 d . . Q 5
C14 C 0.2400(9) 1.2547(8) 0.9026(5) 0.059(7) Uani 1 1 d . . Q 5
C15 C 0.2360(7) 1.2831(6) 0.8820(5) 0.042(6) Uani 1 1 d . . Q 5
C16 C 0.2520(11) 1.2796(8) 0.8513(5) 0.082(9) Uani 1 1 d . . Q 5
C17 C 0.2122(8) 1.3325(8) 0.8629(6) 0.061(7) Uani 1 1 d . . Q 5
C18 C 0.2582(8) 1.2851(7) 0.9418(5) 0.044(6) Uani 1 1 d . . Q 5
C19 C 0.0547(6) 1.1114(7) 0.5898(6) 0.045(6) Uani 1 1 d . . R 5
C20 C 0.0477(6) 1.0873(6) 0.6148(5) 0.040(5) Uani 1 1 d . . R 5
C21 C 0.0807(8) 1.1147(7) 0.6506(6) 0.059(7) Uani 1 1 d . . R 5
C22 C 0.0716(7) 1.0931(7) 0.6743(5) 0.041(5) Uani 1 1 d . . R 5
C23 C 0.0985(7) 1.0784(10) 0.6930(8) 0.074(8) Uani 1 1 d . . R 5
C24 C 0.0357(7) 1.0679(10) 0.7131(7) 0.067(9) Uani 1 1 d . . R 5
C25 C 0.5296(6) 0.4908(5) 0.3854(4) 0.028(4) Uani 1 1 d . . S 5
C26 C 0.5304(6) 0.4623(6) 0.4075(5) 0.040(5) Uani 1 1 d . . S 5
C27 C 0.5704(7) 0.4400(6) 0.4040(5) 0.041(5) Uani 1 1 d . . S 5
C28 C 0.5746(6) 0.4193(5) 0.4285(5) 0.034(5) Uani 1 1 d . . S 5
C29 C 0.5770(7) 0.3723(5) 0.4576(4) 0.036(5) Uani 1 1 d . . S 5
C30 C 0.5836(8) 0.4453(5) 0.4637(5) 0.041(6) Uani 1 1 d . . S 5
C31 C 0.5711(8) 0.0572(6) 0.0534(4) 0.044(6) Uani 1 1 d . . T 5
C32 C 0.5570(7) 0.0263(7) 0.0728(5) 0.041(5) Uani 1 1 d . . T 5
C33 C 0.5141(9) 0.0346(6) 0.0883(5) 0.051(7) Uani 1 1 d . . T 5
C34 C 0.4952(7) -0.0026(6) 0.1011(5) 0.039(5) Uani 1 1 d . . T 5
C35 C 0.4669(7) -0.0414(6) 0.1334(5) 0.039(5) Uani 1 1 d . . T 5
C36 C 0.4777(7) -0.0472(6) 0.0804(4) 0.042(5) Uani 1 1 d . . T 5
C37 C 0.3736(6) 0.2432(6) 0.4380(5) 0.032(4) Uani 1 1 d . . U 5
C38 C 0.3730(7) 0.2642(7) 0.4100(5) 0.046(6) Uani 1 1 d . . U 5
C39 C 0.3757(8) 0.2277(6) 0.3717(4) 0.047(6) Uani 1 1 d . . U 5
C40 C 0.3663(8) 0.2431(7) 0.3437(5) 0.049(6) Uani 1 1 d . . U 5
C41 C 0.3770(7) 0.2656(7) 0.3001(5) 0.046(6) Uani 1 1 d . . U 5
C42 C 0.3295(8) 0.2553(10) 0.3368(6) 0.063(8) Uani 1 1 d . . U 5
C43 C 0.2879(6) 0.0003(7) 0.2606(5) 0.042(5) Uani 1 1 d . . V 5
C44 C 0.3084(10) 0.0344(9) 0.2436(6) 0.071(8) Uani 1 1 d . . V 5
C45 C 0.3018(12) 0.0864(7) 0.2691(7) 0.098(11) Uani 1 1 d . . V 5
C46 C 0.3173(9) 0.1201(10) 0.2526(7) 0.080(8) Uani 1 1 d . . V 5
C47 C 0.2932(9) 0.1427(10) 0.2401(10) 0.126(10) Uani 1 1 d . . V 5
C48 C 0.3626(10) 0.1629(10) 0.2297(7) 0.076(9) Uani 1 1 d . . V 5
C49 C 0.6460(7) -0.0230(8) 0.2384(6) 0.052(6) Uani 1 1 d . . W 5
C50 C 0.6617(10) 0.0166(7) 0.2255(5) 0.069(8) Uani 1 1 d . . W 5
C51 C 0.6639(8) 0.0631(6) 0.2575(6) 0.050(6) Uani 1 1 d . . W 5
C52 C 0.6857(5) 0.1017(5) 0.2468(4) 0.095(11) Uani 1 1 d G . W 5
C53 C 0.7311(7) 0.1144(8) 0.2462(8) 0.148(15) Uani 1 1 d G . W 5
N26 N 0.7398(8) 0.1561(9) 0.2404(9) 0.107(14) Uiso 0.7 1 d G P W 5
C54 C 0.6997(8) 0.1691(9) 0.2374(7) 0.113(13) Uiso 1 1 d G . W 5
N27 N 0.6663(6) 0.1354(7) 0.2414(7) 0.100(9) Uani 1 1 d G . W 5
C61 C 0.7279(16) 0.2540(16) 0.3218(12) 0.139(16) Uiso 1 1 d . . A 5
C62 C 0.7418(13) 0.2828(13) 0.4251(9) 0.104(11) Uiso 1 1 d . . C 5
C63 C 0.743(3) 0.212(3) 0.387(2) 0.14(3) Uiso 0.5 1 d . P D 5
C64 C 0.6867(13) 0.1629(13) 0.3597(10) 0.106(12) Uiso 1 1 d . . E 5
C65 C 0.7307(12) 0.1917(12) 0.4272(9) 0.100(11) Uiso 1 1 d . . D 5
C66 C 0.593(3) 0.214(3) 0.396(2) 0.14(3) Uiso 0.5 1 d . P F 5
C67 C 0.9546(8) 0.2034(8) 0.4908(6) 0.058(6) Uiso 1 1 d . . X 5
C68 C 0.9169(9) 0.2174(9) 0.5027(7) 0.068(7) Uiso 1 1 d . . X 5
C69 C 0.8995(7) 0.2081(8) 0.5328(6) 0.066(6) Uani 1 1 d . . X 5
C70 C 0.8875(4) 0.1657(4) 0.5346(3) 0.097(8) Uani 1 1 d G . X 5
C71 C 0.8441(5) 0.1316(6) 0.5276(5) 0.111(13) Uani 1 1 d G . X 5
N29 N 0.8443(6) 0.0886(7) 0.5208(6) 0.130(7) Uani 1 1 d G . X 5
C72 C 0.9029(6) 0.1020(6) 0.5371(5) 0.145(11) Uani 1 1 d G . X 5
N30 N 0.9139(5) 0.1321(5) 0.5355(5) 0.079(7) Uani 1 1 d G . X 5
C73 C 0.5205(9) 0.6998(7) 0.4473(8) 0.075(9) Uani 1 1 d . . Y 5
C74 C 0.4952(7) 0.6468(8) 0.4667(5) 0.051(6) Uani 1 1 d . . Y 5
C75 C 0.4770(10) 0.6844(8) 0.4363(8) 0.085(10) Uani 1 1 d . . Y 5
C76 C 0.547(2) 0.722(2) 0.4296(17) 0.089(19) Uiso 0.5 1 d . P Y 5
C77 C 0.5657(16) 0.7717(15) 0.4434(11) 0.052(11) Uiso 0.5 1 d . P Y 5
C79 C 0.3222(5) 0.6672(4) 0.5599(3) 0.057(6) Uiso 1 1 d G . B 5
N37 N 0.2845(6) 0.6521(6) 0.5440(5) 0.180(9) Uani 1 1 d G . B 5
C80 C 0.2650(6) 0.6215(8) 0.5542(6) 0.118(16) Uani 1 1 d G . B 5
C81 C 0.2907(7) 0.6177(7) 0.5763(5) 0.112(11) Uani 1 1 d G . B 5
N38 N 0.3261(6) 0.6460(6) 0.5798(4) 0.093(8) Uiso 1 1 d G . B 5
C83 C 0.2508(11) 0.5939(11) 0.6245(8) 0.086(9) Uiso 1 1 d . . B 5
C84 C 0.2709(11) 0.6430(8) 0.6489(6) 0.076(9) Uani 1 1 d . . B 5
C82 C 0.2786(18) 0.5806(18) 0.5983(14) 0.16(2) Uiso 1 1 d . . B 5

loop_
_atom_site_aniso_label
_atom_site_aniso_U_11
_atom_site_aniso_U_22
_atom_site_aniso_U_33
_atom_site_aniso_U_23
_atom_site_aniso_U_13
_atom_site_aniso_U_12
Mo1 0.0267(8) 0.0172(6) 0.0232(6) 0.0049(4) 0.0028(5) 0.0077(5)
Mo2 0.0233(7) 0.0168(6) 0.0280(6) 0.0063(4) 0.0064(5) 0.0075(5)
Mo3 0.0187(7) 0.0169(5) 0.0324(6) 0.0091(4) 0.0055(5) 0.0045(5)
Mo4 0.0218(7) 0.0187(6) 0.0334(6) 0.0102(5) 0.0103(5) 0.0057(5)
Mo5 0.0266(8) 0.0172(6) 0.0314(6) 0.0085(5) 0.0073(6) 0.0062(5)
Mo6 0.0204(7) 0.0269(6) 0.0271(6) 0.0046(5) -0.0028(5) 0.0088(6)
Mo7 0.0220(7) 0.0273(7) 0.0227(6) -0.0012(5) -0.0040(5) 0.0120(6)
Mo8 0.0217(7) 0.0270(6) 0.0223(6) 0.0031(5) -0.0003(5) 0.0121(5)
Mo9 0.0193(7) 0.0165(6) 0.0284(6) 0.0023(5) -0.0023(5) 0.0074(5)
Mo10 0.0281(8) 0.0223(6) 0.0281(6) 0.0025(5) 0.0067(6) 0.0076(6)
Mo11 0.0194(7) 0.0238(6) 0.0222(6) 0.0045(5) 0.0022(5) 0.0100(5)
Mo12 0.0246(8) 0.0241(7) 0.0272(7) -0.0028(5) 0.0047(6) -0.0011(6)
Mo13 0.0220(8) 0.0237(6) 0.0371(7) 0.0070(5) 0.0009(6) 0.0031(6)
Mo14 0.0211(7) 0.0300(7) 0.0320(7) 0.0051(5) 0.0002(6) 0.0097(6)
Mo15 0.0174(7) 0.0176(6) 0.0293(6) 0.0025(5) -0.0020(5) 0.0055(5)
Mo16 0.0243(7) 0.0213(6) 0.0274(6) 0.0080(4) 0.0042(5) 0.0093(5)
Mo17 0.0213(7) 0.0280(6) 0.0305(6) 0.0128(5) 0.0047(5) 0.0118(5)
Mo18 0.0190(7) 0.0163(5) 0.0215(6) 0.0011(4) -0.0008(5) 0.0075(5)
Mo19 0.0299(8) 0.0247(7) 0.0271(6) 0.0011(5) 0.0002(6) 0.0085(6)
Mo20 0.0273(8) 0.0259(7) 0.0235(6) 0.0033(5) 0.0046(6) 0.0011(6)
Mo21 0.0221(7) 0.0332(6) 0.0370(6) 0.0213(5) 0.0083(6) 0.0101(6)
Mo22 0.0317(8) 0.0243(7) 0.0255(6) 0.0005(5) -0.0003(6) 0.0042(6)
Mo23 0.0213(7) 0.0279(6) 0.0295(6) 0.0134(5) 0.0053(5) 0.0118(5)
Mo24 0.0350(9) 0.0246(7) 0.0258(6) 0.0025(5) 0.0075(6) 0.0036(6)
Mo25 0.0283(8) 0.0222(7) 0.0348(7) 0.0023(5) 0.0061(6) 0.0047(6)
Mo26 0.0195(7) 0.0220(6) 0.0313(6) 0.0108(5) 0.0007(5) 0.0024(5)
Mo27 0.0282(8) 0.0181(6) 0.0273(6) 0.0033(5) -0.0043(6) 0.0048(6)
Mo28 0.0171(7) 0.0184(6) 0.0302(6) 0.0033(5) -0.0011(5) 0.0063(5)
Mo29 0.0163(7) 0.0152(5) 0.0210(5) 0.0016(4) -0.0006(5) 0.0058(5)
Mo30 0.0183(7) 0.0233(6) 0.0487(8) 0.0121(5) -0.0041(6) 0.0037(6)
Mo31 0.0193(7) 0.0172(5) 0.0231(6) 0.0055(4) -0.0012(5) 0.0038(5)
Mo32 0.0221(7) 0.0178(6) 0.0241(6) 0.0069(4) -0.0003(5) 0.0029(5)
Mo33 0.0168(7) 0.0202(6) 0.0346(7) 0.0064(5) -0.0031(6) 0.0043(5)
Mo34 0.0243(7) 0.0188(6) 0.0229(6) 0.0049(4) 0.0049(5) 0.0091(5)
Mo35 0.0169(7) 0.0222(6) 0.0310(6) 0.0120(4) 0.0043(5) 0.0078(5)
Mo37 0.0158(7) 0.0186(6) 0.0237(6) 0.0047(4) 0.0009(5) 0.0024(5)
Mo38 0.0189(7) 0.0165(6) 0.0287(6) -0.0025(5) -0.0054(5) 0.0060(5)
Mo39 0.0190(7) 0.0294(6) 0.0303(6) 0.0126(5) -0.0009(5) 0.0023(6)
Mo40 0.0211(8) 0.0234(6) 0.0405(7) 0.0116(5) -0.0056(6) 0.0018(6)
Mo41 0.0306(8) 0.0220(6) 0.0231(6) 0.0059(5) 0.0054(5) 0.0097(6)
Mo42 0.0278(8) 0.0200(6) 0.0262(6) 0.0075(4) 0.0073(5) 0.0090(5)
Mo43 0.0278(8) 0.0301(6) 0.0328(6) 0.0128(5) 0.0081(6) 0.0133(6)
Mo44 0.0234(7) 0.0196(6) 0.0323(6) 0.0087(5) -0.0051(6) 0.0038(5)
Mo45 0.0188(7) 0.0190(6) 0.0398(7) 0.0073(5) 0.0063(6) 0.0038(5)
Mo46 0.0230(7) 0.0248(6) 0.0349(7) 0.0113(5) 0.0039(6) 0.0117(5)
Mo47 0.0175(7) 0.0181(6) 0.0341(6) 0.0093(5) 0.0027(5) 0.0040(5)
Mo48 0.0312(8) 0.0258(6) 0.0246(6) 0.0062(5) -0.0033(6) 0.0063(6)
Mo49 0.0273(8) 0.0188(6) 0.0235(6) 0.0012(5) -0.0026(6) 0.0058(6)
Mo50 0.0188(7) 0.0213(6) 0.0232(6) 0.0032(5) 0.0007(5) 0.0043(5)
Mo51 0.0189(7) 0.0214(6) 0.0347(6) 0.0097(5) -0.0011(6) 0.0037(5)
Mo52 0.0174(7) 0.0185(6) 0.0297(6) 0.0084(4) 0.0031(5) 0.0042(5)
Mo53 0.0309(8) 0.0199(6) 0.0257(6) 0.0006(5) 0.0050(6) 0.0046(6)
Mo54 0.0218(7) 0.0204(6) 0.0256(6) 0.0058(5) 0.0021(5) 0.0061(5)
Mo55 0.0252(8) 0.0220(6) 0.0320(7) 0.0026(5) 0.0037(6) 0.0053(6)
Mo56 0.0258(7) 0.0160(5) 0.0302(6) 0.0080(4) 0.0088(5) 0.0068(5)
Mo57 0.0218(7) 0.0229(6) 0.0226(6) 0.0024(5) 0.0030(5) 0.0044(5)
Mo58 0.0280(8) 0.0195(6) 0.0274(6) -0.0006(5) 0.0026(6) 0.0043(6)
Mo59 0.0307(8) 0.0181(6) 0.0261(6) -0.0003(5) 0.0052(6) 0.0038(6)
Mo60 0.0236(8) 0.0202(6) 0.0310(6) 0.0036(5) 0.0056(6) 0.0053(6)
Mo61 0.0211(7) 0.0203(6) 0.0293(7) -0.0009(5) -0.0045(6) 0.0065(5)
Mo62 0.0200(7) 0.0191(6) 0.0342(7) 0.0052(5) 0.0006(6) 0.0036(5)
Mo63 0.0164(7) 0.0250(6) 0.0275(6) 0.0083(5) -0.0005(5) 0.0071(5)
Mo64 0.0226(8) 0.0236(6) 0.0452(7) 0.0117(5) 0.0026(6) 0.0075(6)
Mo65 0.0274(8) 0.0178(6) 0.0263(6) 0.0062(4) 0.0005(5) 0.0079(5)
Mo66 0.0166(7) 0.0195(6) 0.0273(6) 0.0058(4) 0.0019(5) 0.0060(5)
Mo67 0.0207(7) 0.0255(7) 0.0260(6) 0.0005(5) 0.0054(6) -0.0007(6)
Mo68 0.0331(8) 0.0165(6) 0.0331(7) -0.0001(5) 0.0061(6) 0.0046(6)
Mo69 0.0319(8) 0.0252(6) 0.0325(6) 0.0105(5) 0.0129(6) 0.0156(6)
Mo70 0.0275(8) 0.0262(7) 0.0361(7) 0.0048(6) 0.0025(6) 0.0042(6)
Mo71 0.0168(7) 0.0316(6) 0.0405(7) 0.0191(5) 0.0017(6) 0.0048(6)
Mo72 0.0213(7) 0.0239(6) 0.0304(6) 0.0059(5) 0.0022(6) 0.0082(5)
Mo73 0.0301(8) 0.0189(6) 0.0306(7) 0.0007(5) 0.0064(6) 0.0055(6)
Mo74 0.0336(9) 0.0281(7) 0.0374(8) 0.0043(6) -0.0016(7) 0.0010(7)
Mo75 0.0435(9) 0.0237(6) 0.0356(7) 0.0046(5) -0.0012(7) 0.0175(6)
Mo76 0.0304(8) 0.0233(6) 0.0316(6) 0.0107(5) 0.0008(6) 0.0075(6)
Mo77 0.0378(9) 0.0218(6) 0.0257(6) 0.0015(5) 0.0014(6) 0.0063(6)
Mo78 0.0342(8) 0.0222(6) 0.0241(6) 0.0069(5) 0.0026(6) 0.0093(6)
Mo79 0.0169(7) 0.0221(6) 0.0299(6) 0.0067(5) 0.0025(5) 0.0041(5)
Mo80 0.0212(7) 0.0278(7) 0.0310(6) 0.0077(5) 0.0015(6) 0.0047(6)
Mo81 0.0216(8) 0.0276(7) 0.0334(7) 0.0077(5) 0.0044(6) 0.0026(6)
Mo82 0.0265(8) 0.0222(6) 0.0333(7) 0.0087(5) -0.0037(6) 0.0061(6)
Mo83 0.0256(8) 0.0284(7) 0.0236(6) 0.0007(5) -0.0041(6) 0.0118(6)
Mo84 0.0174(7) 0.0200(6) 0.0331(6) 0.0063(5) 0.0005(5) 0.0027(5)
Mo85 0.0200(7) 0.0223(6) 0.0413(7) 0.0135(5) 0.0098(6) 0.0091(5)
Mo86 0.0316(8) 0.0233(6) 0.0262(6) 0.0071(5) 0.0050(6) 0.0113(6)
Mo87 0.0347(9) 0.0238(7) 0.0215(6) -0.0004(5) 0.0048(6) 0.0040(6)
Mo88 0.0212(7) 0.0273(6) 0.0289(6) 0.0090(5) 0.0007(6) 0.0019(6)
Mo89 0.0193(7) 0.0193(6) 0.0226(6) 0.0060(4) 0.0019(5) 0.0043(5)
Mo90 0.0202(7) 0.0210(6) 0.0236(6) 0.0050(5) 0.0033(5) 0.0021(5)
Mo91 0.0199(7) 0.0326(6) 0.0408(7) 0.0202(5) 0.0106(6) 0.0118(6)
Mo92 0.0297(8) 0.0215(6) 0.0298(6) 0.0046(5) 0.0085(6) 0.0081(6)
Mo93 0.0361(8) 0.0209(6) 0.0262(6) 0.0078(5) 0.0076(6) 0.0136(6)
Mo94 0.0212(8) 0.0290(6) 0.0533(8) 0.0193(5) -0.0075(6) 0.0035(6)
Mo95 0.0154(7) 0.0218(6) 0.0588(9) 0.0150(6) -0.0008(6) 0.0022(6)
Mo96 0.0307(8) 0.0207(6) 0.0308(6) 0.0089(5) 0.0042(6) 0.0096(6)
Mo97 0.0182(7) 0.0185(6) 0.0290(6) 0.0077(4) 0.0028(5) 0.0039(5)
Mo98 0.0228(8) 0.0239(7) 0.0417(8) 0.0021(6) -0.0015(6) 0.0043(6)
Mo99 0.0295(8) 0.0209(6) 0.0325(7) 0.0059(5) 0.0053(6) 0.0103(6)
M1 0.0497(10) 0.0218(6) 0.0309(7) 0.0057(5) 0.0135(7) 0.0103(7)
M2 0.0219(7) 0.0220(6) 0.0326(6) 0.0084(5) 0.0028(6) 0.0087(5)
M3 0.0233(7) 0.0224(6) 0.0240(6) 0.0029(5) -0.0012(5) 0.0057(5)
M4 0.0342(8) 0.0222(6) 0.0245(6) 0.0059(5) 0.0054(6) 0.0085(6)
M5 0.0168(9) 0.0212(7) 0.0310(8) 0.0055(6) 0.0007(6) 0.0067(6)
M6 0.0295(8) 0.0282(7) 0.0318(7) 0.0039(6) 0.0039(6) 0.0030(6)
M7 0.0243(8) 0.0286(7) 0.0333(7) 0.0044(5) -0.0019(6) 0.0122(6)
M8 0.0169(7) 0.0210(6) 0.0215(5) 0.0056(4) 0.0021(5) 0.0057(5)
M9 0.0348(9) 0.0236(7) 0.0225(6) -0.0010(5) 0.0015(6) 0.0054(6)
M10 0.0379(9) 0.0246(7) 0.0243(6) 0.0044(5) 0.0051(6) 0.0057(6)
M11 0.0200(7) 0.0181(6) 0.0230(6) 0.0062(4) 0.0015(5) 0.0025(5)
M12 0.0181(7) 0.0275(7) 0.0356(7) 0.0102(5) 0.0021(6) 0.0010(6)
M13 0.0212(8) 0.0297(7) 0.0546(8) 0.0173(6) 0.0158(6) 0.0107(6)
M14 0.0251(8) 0.0298(7) 0.0237(6) 0.0041(5) 0.0012(6) 0.0008(6)
M15 0.0368(9) 0.0333(7) 0.0301(6) 0.0142(5) 0.0025(6) 0.0015(7)
M16 0.0368(9) 0.0310(7) 0.0269(6) 0.0042(5) 0.0074(6) 0.0152(6)
M17 0.0386(9) 0.0299(7) 0.0383(8) 0.0042(6) -0.0063(7) 0.0090(7)
M18 0.0333(8) 0.0225(6) 0.0273(6) 0.0040(5) 0.0055(6) 0.0025(6)
M19 0.0402(9) 0.0205(6) 0.0251(6) 0.0029(5) 0.0053(6) 0.0024(6)
M20 0.0411(9) 0.0209(6) 0.0364(7) 0.0066(5) 0.0136(7) 0.0075(6)
M21 0.0297(8) 0.0243(7) 0.0356(7) 0.0051(5) 0.0012(6) 0.0041(6)
M22 0.0338(9) 0.0259(7) 0.0278(6) 0.0061(5) -0.0005(6) 0.0010(6)
M23 0.0216(7) 0.0207(6) 0.0219(6) 0.0032(5) -0.0010(5) -0.0005(5)
M24 0.0272(8) 0.0254(7) 0.0305(7) 0.0012(5) 0.0053(6) 0.0078(6)
M25 0.0316(9) 0.0328(7) 0.0335(7) 0.0062(6) 0.0054(6) 0.0019(7)
M26 0.0369(9) 0.0320(7) 0.0350(7) 0.0095(6) -0.0027(7) -0.0016(7)
M27 0.0230(8) 0.0368(7) 0.0408(7) 0.0216(5) 0.0009(6) 0.0024(6)
M28 0.0212(8) 0.0385(7) 0.0437(7) 0.0199(5) 0.0061(6) 0.0084(6)
M29 0.0248(8) 0.0236(7) 0.0600(9) 0.0137(6) 0.0175(7) 0.0069(6)
M30 0.0219(8) 0.0260(7) 0.0337(7) 0.0078(5) -0.0016(6) -0.0015(6)
M31 0.0348(9) 0.0268(7) 0.0394(7) 0.0113(5) -0.0085(7) 0.0061(6)
M32 0.0334(9) 0.0311(7) 0.0290(7) 0.0036(6) 0.0055(6) 0.0003(7)
M33 0.0213(7) 0.0276(6) 0.0357(6) 0.0137(5) 0.0071(6) 0.0125(5)
M34 0.0263(8) 0.0204(6) 0.0348(7) 0.0063(5) 0.0052(6) 0.0063(6)
M35 0.0490(10) 0.0316(7) 0.0280(7) 0.0075(5) 0.0105(6) 0.0228(6)
M36 0.0331(9) 0.0327(8) 0.0351(7) 0.0052(6) 0.0050(7) -0.0087(7)
M37 0.0262(8) 0.0261(7) 0.0274(6) 0.0022(5) 0.0005(6) 0.0074(6)
M38 0.0268(8) 0.0258(7) 0.0362(7) 0.0062(5) 0.0027(6) 0.0033(6)
M39 0.0519(10) 0.0490(9) 0.0351(8) -0.0011(7) -0.0081(7) 0.0344(7)
M40 0.0354(9) 0.0291(7) 0.0397(8) 0.0079(6) -0.0024(7) -0.0002(7)
M41 0.0515(11) 0.0295(8) 0.0314(7) 0.0044(6) 0.0104(7) -0.0043(8)
M42 0.0331(8) 0.0314(7) 0.0274(7) 0.0034(5) 0.0053(6) 0.0165(6)
M43 0.0250(8) 0.0335(8) 0.0375(8) 0.0057(6) 0.0012(6) -0.0054(7)
M44 0.0275(9) 0.0414(8) 0.0368(8) 0.0081(6) 0.0007(7) -0.0120(7)
M45 0.0399(9) 0.0310(7) 0.0409(8) 0.0115(6) 0.0125(7) 0.0118(7)
M46 0.0355(11) 0.0241(8) 0.0297(9) 0.0004(7) 0.0052(8) 0.0059(8)
M47 0.0398(12) 0.0284(9) 0.0259(8) 0.0031(7) 0.0036(8) 0.0000(9)
M46' 0.089(11) 0.027(5) 0.061(7) 0.013(5) 0.029(7) 0.020(6)
M47' 0.043(5) 0.020(3) 0.018(3) -0.002(3) 0.007(3) -0.014(3)
M48 0.0195(7) 0.0194(6) 0.0199(5) 0.0035(4) -0.0013(5) 0.0027(5)
M49 0.0416(10) 0.0257(8) 0.0643(11) -0.0018(8) 0.0147(9) 0.0040(8)
M50 0.0297(9) 0.0345(8) 0.0348(7) 0.0020(6) 0.0026(7) 0.0042(7)
M51 0.0203(7) 0.0199(6) 0.0278(6) 0.0047(5) 0.0010(5) 0.0019(5)
M52 0.0446(11) 0.0390(8) 0.0450(8) 0.0197(6) -0.0115(8) -0.0076(8)
M53 0.0323(9) 0.0400(9) 0.0397(8) 0.0069(7) -0.0023(7) -0.0069(7)
M54 0.0308(9) 0.0279(7) 0.0401(7) 0.0105(5) -0.0042(6) 0.0072(6)
M55 0.0518(11) 0.0327(8) 0.0504(9) 0.0126(6) -0.0151(8) 0.0031(8)
M56 0.0831(13) 0.0304(10) 0.1094(15) -0.0237(10) 0.0717(10) -0.0168(10)
M57 0.0461(11) 0.0494(9) 0.0422(8) 0.0149(7) -0.0080(8) -0.0205(8)
M58 0.0201(7) 0.0155(5) 0.0216(5) 0.0037(4) 0.0006(5) 0.0059(5)
M59 0.0298(8) 0.0175(6) 0.0255(6) 0.0061(4) 0.0060(5) 0.0111(5)
M60 0.0251(8) 0.0240(7) 0.0357(7) -0.0002(6) -0.0042(6) 0.0044(6)
M61 0.0282(8) 0.0240(6) 0.0287(6) 0.0108(5) 0.0036(6) 0.0095(6)
M62 0.0257(8) 0.0197(7) 0.0420(8) -0.0002(6) 0.0017(7) 0.0034(6)
M63 0.0178(8) 0.0359(7) 0.0664(9) 0.0278(6) -0.0023(7) 0.0030(6)
M64 0.0245(8) 0.0205(6) 0.0341(7) 0.0062(5) -0.0067(6) 0.0029(6)
M65 0.0328(8) 0.0227(6) 0.0296(6) 0.0075(5) -0.0038(6) 0.0042(6)
M66 0.0193(8) 0.0230(6) 0.0704(10) 0.0187(6) -0.0044(7) 0.0036(6)
M67 0.0358(9) 0.0192(6) 0.0370(7) 0.0044(5) 0.0061(7) 0.0038(6)
M68 0.0377(9) 0.0222(7) 0.0295(7) 0.0007(5) 0.0077(6) 0.0035(6)
M69 0.0233(8) 0.0203(7) 0.0456(8) 0.0028(6) 0.0085(6) 0.0020(6)
M70 0.0253(8) 0.0228(6) 0.0307(6) 0.0065(5) 0.0035(6) 0.0016(6)
M71 0.0221(7) 0.0280(7) 0.0265(6) 0.0037(5) -0.0005(6) 0.0067(6)
M72 0.0311(8) 0.0176(6) 0.0303(7) 0.0006(5) 0.0041(6) 0.0044(6)
M73 0.0274(8) 0.0179(6) 0.0358(7) 0.0010(5) 0.0006(6) 0.0022(6)
M74 0.0322(9) 0.0278(7) 0.0325(7) 0.0093(5) -0.0068(6) 0.0056(6)
M75 0.0291(9) 0.0286(7) 0.0474(8) 0.0171(5) -0.0023(7) 0.0028(6)
M76 0.0326(8) 0.0193(6) 0.0341(7) 0.0060(5) 0.0036(6) 0.0125(6)
M77 0.0200(7) 0.0218(6) 0.0389(7) 0.0039(5) -0.0004(6) 0.0042(6)
M78 0.0260(8) 0.0302(7) 0.0390(7) 0.0128(5) -0.0085(6) 0.0040(6)
M79 0.0328(9) 0.0215(6) 0.0314(7) 0.0009(5) -0.0019(6) 0.0030(6)
M80 0.0235(8) 0.0303(7) 0.0422(7) 0.0154(5) 0.0025(6) 0.0024(6)
M81 0.0222(8) 0.0278(7) 0.0465(8) 0.0102(6) 0.0005(6) 0.0099(6)
M82 0.0247(8) 0.0303(7) 0.0236(6) 0.0024(5) 0.0051(6) -0.0025(6)
M83 0.0274(9) 0.0294(7) 0.0570(8) 0.0228(5) 0.0013(7) 0.0044(6)
M84 0.0200(8) 0.0254(6) 0.0624(9) 0.0212(5) -0.0062(7) 0.0030(6)
M85 0.0155(8) 0.0233(7) 0.0806(11) 0.0151(7) -0.0022(8) 0.0035(6)
M86 0.0289(9) 0.0318(8) 0.0582(10) 0.0090(7) -0.0012(8) 0.0024(7)
M87 0.0211(8) 0.0212(6) 0.0418(7) 0.0055(5) 0.0039(6) 0.0013(6)
M88 0.0316(9) 0.0219(7) 0.0374(8) 0.0000(6) 0.0014(7) 0.0080(6)
M89 0.0367(9) 0.0231(7) 0.0438(8) 0.0061(6) 0.0117(7) 0.0031(7)
M90 0.0403(9) 0.0214(6) 0.0381(7) 0.0078(5) 0.0101(7) 0.0058(6)
M91 0.0314(8) 0.0262(7) 0.0319(7) 0.0011(6) 0.0049(6) 0.0102(6)
M92 0.0235(8) 0.0271(6) 0.0555(8) 0.0212(5) -0.0007(7) 0.0033(6)
M93 0.0271(9) 0.0295(8) 0.0719(11) 0.0042(8) 0.0098(8) 0.0041(7)
M94 0.0347(9) 0.0183(7) 0.0451(8) 0.0000(6) 0.0075(7) 0.0057(6)
M95 0.0195(8) 0.0222(7) 0.0706(10) 0.0100(7) 0.0014(7) 0.0049(6)
M96 0.0200(8) 0.0231(6) 0.0541(8) 0.0147(5) 0.0038(6) 0.0061(6)
M97 0.0279(8) 0.0371(8) 0.0324(7) 0.0053(6) -0.0017(6) 0.0133(6)
M98 0.0300(8) 0.0259(6) 0.0469(8) 0.0144(5) 0.0025(7) 0.0100(6)
M99 0.0367(9) 0.0281(7) 0.0329(7) 0.0095(5) 0.0046(6) 0.0000(7)
M100 0.0316(8) 0.0207(6) 0.0304(7) 0.0038(5) -0.0002(6) 0.0040(6)
M101 0.0155(7) 0.0232(6) 0.0672(9) 0.0162(6) 0.0031(7) 0.0039(6)
M102 0.0450(10) 0.0344(8) 0.0283(7) 0.0018(6) 0.0061(7) -0.0120(8)
M103 0.0193(8) 0.0317(7) 0.0614(9) 0.0233(6) -0.0069(7) -0.0012(6)
M104 0.0477(10) 0.0294(8) 0.0287(7) 0.0034(6) 0.0079(7) -0.0071(7)
M105 0.0363(10) 0.0300(8) 0.0524(9) -0.0005(7) 0.0133(8) 0.0030(7)
M106 0.0188(8) 0.0284(7) 0.0721(10) 0.0185(6) -0.0073(7) -0.0002(6)
M107 0.0210(12) 0.0213(9) 0.0391(11) 0.0114(8) -0.0012(9) 0.0021(9)
M108 0.0574(11) 0.0284(7) 0.0349(7) 0.0061(6) 0.0121(7) 0.0220(7)
M109 0.0378(9) 0.0287(7) 0.0376(8) -0.0013(6) 0.0062(7) 0.0142(7)
M111 0.0247(9) 0.0249(7) 0.0805(12) 0.0078(8) 0.0040(8) 0.0066(7)
M112 0.0288(9) 0.0261(8) 0.0756(12) 0.0025(8) 0.0047(9) 0.0080(7)
M113 0.0436(10) 0.0372(8) 0.0318(7) 0.0004(6) 0.0059(7) 0.0201(7)
M114 0.0356(9) 0.0251(7) 0.0342(7) 0.0037(5) 0.0055(6) 0.0097(6)
M115 0.0214(8) 0.0257(7) 0.0626(10) 0.0079(7) -0.0006(7) 0.0066(6)
M116 0.0430(10) 0.0268(8) 0.0488(9) 0.0042(7) -0.0005(8) 0.0027(7)
M117 0.0335(10) 0.0321(9) 0.0669(11) -0.0009(8) 0.0124(8) 0.0055(8)
M118 0.0234(8) 0.0209(6) 0.0303(6) 0.0066(5) -0.0020(6) 0.0046(5)
M119 0.0216(8) 0.0275(7) 0.0719(11) 0.0088(7) 0.0060(8) 0.0033(7)
M120 0.0193(8) 0.0392(8) 0.0783(11) 0.0266(7) 0.0077(7) 0.0116(6)
M121 0.0234(9) 0.0404(8) 0.0588(9) 0.0200(6) -0.0087(7) -0.0029(7)
M122 0.0390(10) 0.0324(8) 0.0695(11) 0.0121(7) 0.0141(8) 0.0171(7)
M123 0.0475(11) 0.0371(8) 0.0481(9) 0.0145(7) -0.0083(8) -0.0062(8)
M124 0.0216(9) 0.0342(8) 0.0705(11) 0.0104(8) -0.0011(8) -0.0005(7)
M125 0.0188(8) 0.0261(7) 0.0843(12) 0.0133(7) 0.0014(8) 0.0053(6)
M126 0.0363(10) 0.0297(8) 0.0574(10) 0.0037(7) 0.0030(8) 0.0024(7)
M127 0.0351(10) 0.0181(7) 0.0359(9) 0.0026(6) 0.0071(8) 0.0041(7)
M128 0.0347(9) 0.0312(8) 0.0510(9) 0.0068(7) -0.0056(8) 0.0081(7)
M129 0.0393(9) 0.0256(7) 0.0430(8) 0.0091(6) 0.0002(7) 0.0121(6)
M130 0.0345(10) 0.0290(8) 0.0599(10) 0.0031(7) -0.0037(8) 0.0074(7)
M131 0.0483(11) 0.0311(8) 0.0506(9) 0.0058(7) -0.0108(8) 0.0054(8)
M132 0.0560(11) 0.0211(7) 0.0436(8) 0.0036(6) -0.0146(8) 0.0141(7)
M133 0.0486(11) 0.0283(8) 0.0543(10) 0.0051(7) -0.0123(8) 0.0045(8)
M134 0.0338(10) 0.0231(7) 0.0637(11) -0.0006(7) 0.0071(8) 0.0085(7)
M136 0.0355(10) 0.0503(9) 0.0629(10) 0.0248(7) -0.0172(8) -0.0133(8)
M137 0.0374(11) 0.0692(11) 0.0562(10) 0.0266(8) -0.0134(8) -0.0062(9)
M138 0.0452(16) 0.0278(12) 0.0336(12) -0.0029(10) 0.0128(11) -0.0057(12)
M139 0.0287(14) 0.0491(15) 0.0450(13) 0.0019(12) -0.0068(11) -0.0024(12)
M140 0.0260(8) 0.0293(7) 0.0607(9) 0.0223(6) 0.0094(7) 0.0079(6)
M141 0.0397(9) 0.0261(7) 0.0397(8) 0.0027(6) 0.0138(7) 0.0081(7)
M142 0.0404(10) 0.0430(8) 0.0503(9) 0.0067(7) -0.0042(8) 0.0244(7)
M143 0.0301(9) 0.0214(7) 0.0501(9) 0.0037(6) -0.0013(7) 0.0045(6)
M144 0.0242(8) 0.0282(7) 0.0568(8) 0.0193(6) -0.0032(7) 0.0013(6)
M145 0.0638(11) 0.0264(7) 0.0330(7) 0.0045(6) 0.0066(7) 0.0242(7)
M146 0.0505(11) 0.0238(7) 0.0352(7) 0.0054(6) 0.0056(7) 0.0029(7)
M147 0.0429(10) 0.0221(7) 0.0433(8) 0.0045(6) 0.0116(7) 0.0044(7)
M149 0.041(3) 0.0054(17) 0.038(2) 0.0081(15) -0.006(2) -0.0008(19)
M150 0.0669(18) 0.0522(16) 0.075(2) -0.0166(15) -0.0336(15) 0.0361(13)
M151 0.133(2) 0.0332(13) 0.0698(17) -0.0174(12) -0.0667(15) 0.0399(14)
M152 0.119(5) 0.040(3) 0.033(3) -0.003(2) -0.035(3) 0.048(3)
M153 0.119(5) 0.044(3) 0.068(4) -0.027(3) -0.053(4) 0.056(3)
M154 0.0543(11) 0.0217(7) 0.0468(9) 0.0060(6) 0.0150(8) 0.0115(7)
M155 0.0304(9) 0.0294(7) 0.0441(8) 0.0148(5) 0.0006(7) 0.0069(6)
M180 0.036(6) 0.036(4) 0.041(4) 0.034(3) 0.004(4) 0.010(4)
M181 0.0272(10) 0.0274(8) 0.0540(10) 0.0213(6) 0.0046(8) 0.0059(7)
M183 0.036(2) 0.0154(15) 0.0178(15) 0.0073(12) -0.0004(16) 0.0025(16)
M185 0.016(5) 0.035(5) 0.029(5) -0.004(4) -0.008(4) 0.010(4)
M187 0.024(2) 0.066(3) 0.041(2) 0.0160(19) -0.0034(18) 0.0316(19)
Ce1 0.0245(5) 0.0288(4) 0.0521(5) 0.0195(3) 0.0143(4) 0.0131(4)
Ce2 0.0294(5) 0.0272(4) 0.0392(4) 0.0166(3) 0.0055(4) 0.0082(4)
Ce3 0.0547(6) 0.0641(6) 0.0325(5) 0.0153(4) 0.0087(4) 0.0451(5)
Ce4 0.0439(6) 0.0221(4) 0.0422(5) 0.0061(4) 0.0152(5) 0.0059(4)
Ce5 0.0377(6) 0.0447(6) 0.0320(5) 0.0017(4) 0.0023(4) 0.0170(5)
Ce6 0.0798(8) 0.0790(7) 0.0391(6) 0.0165(5) 0.0070(5) 0.0629(5)
Ce7 0.0301(6) 0.0362(5) 0.0306(5) 0.0050(4) 0.0060(4) 0.0086(4)
Ce8 0.0449(6) 0.0237(4) 0.0396(5) 0.0078(4) 0.0157(4) 0.0086(4)
O1 0.032(6) 0.026(5) 0.022(5) 0.005(4) 0.014(4) 0.020(4)
O2 0.034(9) 0.076(9) 0.107(11) 0.052(7) -0.006(8) 0.002(7)
O3 0.022(6) 0.015(4) 0.026(5) 0.006(3) -0.001(4) 0.011(4)
O4 0.069(11) 0.039(7) 0.092(10) 0.032(6) -0.011(9) -0.005(7)
5 0.024(6) 0.026(5) 0.020(4) 0.007(4) 0.004(4) 0.009(4)
O6 0.127(15) 0.044(8) 0.034(7) 0.003(6) 0.022(8) -0.037(9)
O7 0.091(12) 0.038(7) 0.042(7) 0.008(6) 0.024(7) 0.015(8)
O8 0.025(6) 0.016(4) 0.029(5) 0.008(4) 0.007(4) 0.006(4)
O9 0.062(11) 0.069(10) 0.053(9) 0.006(8) 0.017(8) 0.004(9)
O10 0.005(5) 0.026(5) 0.031(5) 0.003(4) -0.009(4) 0.002(4)
O11 0.019(5) 0.020(5) 0.020(5) 0.000(4) -0.003(4) 0.017(4)
O12 0.070(12) 0.018(6) 0.131(15) 0.015(8) 0.001(11) -0.003(7)
O13 0.012(5) 0.014(4) 0.033(5) 0.006(4) -0.003(4) -0.001(4)
O14 0.074(11) 0.039(8) 0.079(11) 0.005(7) -0.013(9) 0.015(8)
O15 0.023(6) 0.033(6) 0.026(5) 0.008(4) 0.008(4) 0.011(5)
O16 0.043(8) 0.025(6) 0.053(7) 0.001(5) 0.013(6) 0.006(6)
O17 0.013(5) 0.011(4) 0.020(4) -0.002(3) 0.001(4) 0.007(4)
O18 0.057(9) 0.023(6) 0.060(7) 0.010(5) 0.028(6) 0.013(6)
O19 0.014(5) 0.025(5) 0.027(5) 0.005(4) -0.003(4) 0.002(4)
O20 0.068(10) 0.033(6) 0.061(8) 0.022(5) 0.017(7) 0.016(6)
O21 0.015(5) 0.010(4) 0.022(5) -0.002(4) -0.003(4) 0.001(4)
O22 0.059(10) 0.047(7) 0.059(8) 0.023(6) 0.011(7) 0.004(7)
O23 0.042(9) 0.016(6) 0.101(12) -0.001(7) -0.005(8) 0.004(6)
O24 0.018(6) 0.028(5) 0.023(5) 0.002(4) -0.006(4) 0.014(4)
O25 0.010(5) 0.032(5) 0.032(5) 0.012(4) -0.002(4) 0.012(4)
O26 0.035(8) 0.078(9) 0.040(6) 0.025(6) 0.008(6) 0.010(7)
O27 0.019(5) 0.005(4) 0.024(5) -0.003(3) 0.001(4) 0.002(4)
O28 0.084(11) 0.023(6) 0.037(7) -0.002(5) -0.017(7) -0.001(7)
O29 0.070(11) 0.045(8) 0.062(9) 0.007(7) -0.033(8) 0.005(7)
O30 0.029(6) 0.018(5) 0.033(5) 0.004(4) 0.005(5) 0.011(4)
O31 0.039(7) 0.016(4) 0.027(5) 0.007(4) 0.012(5) 0.014(4)
O32 0.111(14) 0.040(8) 0.072(10) 0.007(7) 0.036(9) -0.029(9)
O33 0.028(7) 0.023(5) 0.035(6) -0.004(5) -0.002(5) 0.008(5)
O34 0.095(13) 0.070(10) 0.045(8) 0.016(7) -0.018(8) 0.012(9)
O35 0.022(6) 0.031(5) 0.033(5) 0.015(4) -0.001(5) 0.003(5)
O36 0.063(9) 0.041(7) 0.033(6) -0.002(5) -0.014(6) 0.026(6)
O37 0.012(5) 0.026(5) 0.022(5) 0.002(4) 0.000(4) 0.013(4)
O38 0.018(5) 0.013(4) 0.017(4) -0.006(4) 0.002(4) 0.007(4)
O39 0.077(12) 0.027(7) 0.072(10) 0.009(6) 0.001(9) 0.002(7)
O40 0.017(5) 0.027(5) 0.025(4) 0.013(3) 0.005(4) 0.009(4)
O41 0.071(11) 0.047(8) 0.125(13) 0.037(8) 0.049(9) 0.019(8)
O42 0.016(5) 0.039(5) 0.024(5) 0.014(4) 0.013(4) 0.017(4)
O43 0.084(13) 0.081(14) 0.112(14) -0.020(12) 0.057(10) -0.002(11)
O45 0.026(6) 0.010(4) 0.029(5) 0.002(4) -0.004(5) 0.001(4)
O46 0.016(6) 0.034(6) 0.026(5) 0.000(4) 0.008(4) -0.003(5)
O49 0.021(6) 0.025(5) 0.019(4) 0.003(4) 0.005(4) 0.010(4)
O50 0.017(6) 0.025(5) 0.045(6) 0.019(4) 0.013(5) 0.005(4)
O51 0.144(15) 0.090(10) 0.039(7) 0.022(6) 0.000(9) 0.071(9)
O52 0.084(12) 0.051(7) 0.070(8) 0.041(5) -0.016(8) -0.029(8)
O53 0.034(7) 0.022(5) 0.035(6) 0.004(4) 0.005(5) 0.013(5)
O54 0.027(6) 0.028(5) 0.040(6) 0.004(5) 0.006(5) 0.019(5)
O55 0.088(12) 0.033(7) 0.073(9) 0.012(6) 0.028(9) 0.018(7)
O56 0.047(9) 0.077(10) 0.047(8) 0.006(7) 0.005(7) 0.034(7)
O57 0.019(6) 0.024(5) 0.028(5) -0.007(4) 0.001(5) 0.001(5)
O58 0.006(5) 0.031(5) 0.022(5) 0.003(4) 0.006(4) 0.002(4)
O59 0.068(9) 0.029(6) 0.071(9) 0.004(6) -0.024(7) 0.031(6)
O60 0.008(5) 0.025(5) 0.035(5) 0.011(4) -0.003(4) 0.008(4)
O61 0.043(8) 0.041(7) 0.050(7) 0.016(5) 0.002(6) 0.011(6)
O62 0.064(10) 0.043(7) 0.049(7) 0.009(6) 0.003(7) 0.023(7)
O63 0.034(7) 0.022(5) 0.022(5) 0.000(4) -0.006(5) 0.003(5)
O64 0.012(5) 0.023(5) 0.024(5) 0.005(4) 0.003(4) 0.004(4)
O65 0.033(7) 0.016(5) 0.061(8) 0.001(5) -0.011(6) 0.004(5)
O66 0.036(7) 0.018(5) 0.038(6) 0.005(4) 0.012(5) -0.002(5)
O67 0.050(8) 0.044(7) 0.040(6) 0.017(5) 0.007(6) 0.013(6)
O68 0.027(6) 0.016(5) 0.037(6) 0.001(4) 0.008(5) -0.005(5)
O69 0.027(7) 0.039(6) 0.063(7) 0.030(5) 0.005(6) 0.007(5)
O70 0.019(6) 0.038(6) 0.041(6) 0.020(4) 0.003(5) 0.011(5)
O71 0.053(9) 0.066(8) 0.048(6) 0.035(5) -0.005(6) 0.008(7)
O72 0.030(7) 0.039(6) 0.061(8) 0.015(5) 0.016(6) 0.016(5)
O73 0.037(7) 0.025(6) 0.024(5) -0.004(4) 0.000(5) 0.005(5)
O74 0.026(6) 0.022(5) 0.022(5) 0.006(4) 0.008(4) 0.007(4)
O75 0.064(10) 0.043(6) 0.044(6) 0.027(4) 0.003(6) 0.015(6)
O76 0.044(8) 0.058(7) 0.058(7) 0.027(6) -0.008(6) 0.015(6)
O77 0.015(6) 0.017(5) 0.040(6) 0.001(4) 0.000(5) 0.001(4)
O78 0.018(6) 0.027(5) 0.050(7) 0.006(5) 0.006(5) 0.012(5)
O79 0.043(8) 0.026(6) 0.068(8) 0.018(5) -0.029(6) -0.002(5)
O80 0.011(5) 0.026(5) 0.035(6) 0.000(4) 0.004(4) 0.009(4)
O81 0.034(8) 0.062(7) 0.073(7) 0.047(5) 0.002(6) 0.006(6)
O82 0.026(6) 0.022(5) 0.019(5) -0.007(4) -0.008(4) 0.010(4)
O83 0.030(6) 0.027(5) 0.038(5) 0.012(4) 0.018(5) 0.017(5)
O84 0.061(10) 0.069(9) 0.047(7) 0.029(6) -0.008(7) -0.021(8)
O85 0.070(11) 0.072(9) 0.049(7) 0.032(6) 0.000(7) 0.005(8)
O86 0.029(6) 0.029(5) 0.032(5) 0.009(4) 0.010(5) 0.015(5)
O87 0.037(7) 0.017(5) 0.019(5) 0.003(4) 0.006(5) -0.005(5)
O88 0.029(8) 0.077(10) 0.042(7) 0.012(7) -0.009(6) -0.019(7)
O89 0.034(7) 0.020(5) 0.029(5) 0.000(4) 0.006(5) 0.005(5)
O90 0.040(9) 0.051(9) 0.100(11) 0.019(8) -0.046(8) -0.019(7)
O91 0.034(7) 0.019(5) 0.019(5) 0.004(4) -0.010(4) -0.002(5)
O92 0.059(12) 0.103(10) 0.157(13) 0.094(8) -0.019(10) -0.021(9)
O93 0.008(5) 0.013(4) 0.057(6) 0.010(4) 0.008(5) 0.005(4)
O94 0.063(12) 0.098(13) 0.067(10) 0.025(9) -0.013(9) -0.014(10)
O95 0.017(6) 0.010(4) 0.045(6) 0.006(4) -0.001(5) 0.008(4)
O96 0.039(9) 0.133(14) 0.049(8) 0.041(8) -0.004(7) -0.004(9)
O97 0.031(6) 0.016(4) 0.023(5) 0.005(3) 0.015(4) 0.014(4)
O98 0.039(9) 0.075(10) 0.073(9) 0.031(7) -0.004(7) -0.006(8)
O99 0.012(5) 0.036(6) 0.039(6) 0.009(4) 0.000(5) 0.015(4)
O100 0.022(6) 0.034(6) 0.020(5) 0.001(4) 0.001(4) 0.015(5)
O101 0.023(6) 0.026(5) 0.046(6) 0.017(4) 0.005(5) -0.003(5)
O102 0.052(8) 0.019(5) 0.023(5) 0.004(4) 0.011(5) 0.015(5)
O103 0.036(7) 0.035(6) 0.024(5) -0.005(5) 0.003(5) 0.003(6)
O104 0.026(6) 0.024(5) 0.027(5) 0.002(4) -0.003(5) -0.014(5)
O105 0.015(5) 0.030(5) 0.022(5) 0.002(4) -0.004(4) 0.012(4)
O106 0.034(7) 0.027(5) 0.032(5) 0.009(4) 0.013(5) 0.009(5)
O107 0.013(5) 0.035(5) 0.031(5) 0.007(4) -0.002(4) 0.016(4)
O108 0.021(6) 0.021(5) 0.031(5) 0.005(4) -0.007(4) 0.008(4)
O109 0.038(7) 0.037(6) 0.025(5) 0.002(5) 0.010(5) 0.016(5)
O111 0.037(7) 0.019(5) 0.035(5) 0.006(4) 0.019(5) 0.006(5)
O112 0.018(6) 0.026(6) 0.037(6) 0.003(4) -0.008(5) -0.002(5)
O113 0.047(8) 0.017(5) 0.045(6) 0.006(4) 0.005(6) 0.012(5)
O114 0.046(7) 0.020(5) 0.023(5) -0.002(4) 0.000(5) 0.027(4)
O115 0.020(6) 0.039(6) 0.044(6) 0.020(4) -0.002(5) 0.004(5)
O116 0.025(6) 0.023(5) 0.044(6) -0.001(5) -0.002(5) 0.010(5)
O117 0.041(7) 0.013(4) 0.044(6) 0.009(4) 0.020(5) 0.020(4)
O118 0.031(7) 0.029(6) 0.079(10) -0.003(6) -0.001(7) 0.017(5)
O119 0.026(7) 0.034(6) 0.048(6) 0.016(5) -0.010(5) 0.001(5)
O120 0.033(7) 0.016(5) 0.024(5) 0.003(4) 0.003(5) 0.005(5)
O121 0.025(6) 0.019(5) 0.024(5) 0.001(4) 0.000(4) -0.003(5)
O122 0.013(6) 0.027(5) 0.062(7) 0.021(4) 0.002(5) 0.003(4)
O123 0.015(6) 0.027(5) 0.052(7) 0.009(5) -0.004(5) 0.007(5)
O124 0.033(7) 0.019(5) 0.042(6) 0.003(4) 0.006(5) 0.010(5)
O125 0.018(6) 0.028(5) 0.021(5) 0.008(4) -0.001(4) -0.005(5)
O126 0.065(9) 0.024(6) 0.027(5) 0.003(4) 0.016(6) 0.011(6)
O127 0.028(6) 0.006(4) 0.034(5) 0.001(4) 0.002(5) 0.007(4)
O128 0.033(7) 0.020(5) 0.028(5) 0.001(4) -0.006(5) 0.010(5)
O129 0.014(6) 0.016(5) 0.045(6) 0.008(4) 0.004(5) 0.004(4)
O130 0.037(7) 0.020(5) 0.037(6) 0.006(4) -0.010(5) 0.000(5)
O131 0.035(7) 0.039(6) 0.032(5) 0.015(4) 0.006(5) 0.021(5)
O132 0.020(5) 0.027(5) 0.028(5) 0.014(3) 0.014(4) 0.015(4)
O133 0.019(6) 0.017(5) 0.038(6) -0.003(4) 0.002(5) 0.002(5)
O134 0.011(5) 0.025(5) 0.045(6) 0.003(5) 0.012(5) 0.010(4)
O135 0.026(6) 0.025(5) 0.025(5) 0.006(4) -0.006(5) 0.004(5)
O136 0.013(6) 0.017(5) 0.044(6) 0.001(4) 0.001(5) -0.001(4)
O137 0.011(5) 0.025(5) 0.039(6) 0.005(4) 0.004(5) 0.005(4)
O138 0.052(8) 0.021(5) 0.037(6) 0.009(4) 0.020(5) -0.002(5)
O139 0.033(7) 0.024(5) 0.029(5) 0.003(4) 0.008(5) 0.001(5)
O140 0.032(7) 0.031(6) 0.038(6) -0.001(5) 0.007(5) -0.010(6)
O141 0.035(7) 0.033(6) 0.016(5) -0.003(4) 0.013(4) 0.013(5)
O142 0.024(6) 0.019(5) 0.051(6) 0.011(4) 0.006(5) -0.001(5)
O143 0.024(6) 0.007(4) 0.041(6) 0.004(4) -0.001(5) 0.009(4)
O144 0.025(6) 0.026(5) 0.036(6) 0.006(4) 0.016(5) 0.016(5)
O145 0.034(7) 0.020(5) 0.036(6) -0.006(5) -0.014(5) 0.000(5)
O146 0.028(6) 0.042(6) 0.012(4) 0.002(4) 0.002(4) 0.020(5)
O147 0.007(6) 0.028(6) 0.105(10) 0.021(6) 0.012(6) 0.000(5)
O148 0.018(6) 0.036(5) 0.063(6) 0.031(4) 0.003(5) 0.011(5)
O149 0.021(6) 0.014(4) 0.042(6) 0.010(4) 0.007(5) 0.004(4)
O150 0.021(6) 0.021(5) 0.027(5) -0.002(4) 0.003(4) 0.008(4)
O151 0.039(7) 0.022(5) 0.031(6) -0.001(4) 0.009(5) 0.005(5)
O152 0.027(6) 0.029(5) 0.031(5) 0.005(4) -0.010(5) 0.009(5)
O153 0.010(5) 0.031(5) 0.032(5) 0.003(4) -0.005(4) 0.012(4)
O154 0.032(7) 0.016(5) 0.048(6) 0.010(4) -0.001(5) -0.001(5)
O155 0.015(6) 0.028(5) 0.033(5) 0.007(4) -0.003(5) 0.003(5)
O156 0.029(7) 0.035(6) 0.044(6) 0.014(5) 0.003(5) 0.014(5)
O157 0.020(6) 0.019(5) 0.044(6) 0.004(4) 0.013(5) 0.016(4)
O158 0.053(9) 0.010(5) 0.056(8) -0.003(5) 0.012(7) 0.003(5)
O159 0.044(7) 0.020(5) 0.026(5) 0.010(4) 0.014(5) 0.011(5)
O160 0.025(6) 0.034(6) 0.042(6) 0.013(5) 0.005(5) 0.006(5)
O161 0.031(7) 0.026(6) 0.033(6) -0.003(5) 0.005(5) -0.007(5)
O162 0.025(6) 0.023(5) 0.041(6) 0.002(5) -0.001(5) 0.007(5)
O163 0.025(6) 0.026(5) 0.032(5) 0.006(4) 0.004(5) 0.015(4)
O164 0.011(6) 0.022(5) 0.046(6) 0.002(5) 0.006(5) 0.000(4)
O165 0.027(6) 0.013(4) 0.035(5) 0.010(3) 0.000(4) 0.011(4)
O166 0.025(6) 0.025(5) 0.044(5) 0.021(4) -0.004(5) 0.008(4)
O167 0.016(6) 0.019(5) 0.031(5) 0.009(4) -0.009(4) 0.001(4)
O168 0.050(8) 0.024(5) 0.029(6) 0.000(4) 0.015(5) 0.015(5)
O169 0.021(6) 0.022(5) 0.024(5) 0.001(4) 0.003(4) 0.002(5)
O170 0.035(7) 0.018(5) 0.028(5) -0.001(4) 0.011(5) 0.007(5)
O171 0.017(6) 0.030(5) 0.031(5) 0.013(4) 0.001(4) 0.005(4)
O172 0.027(6) 0.024(5) 0.034(6) -0.002(5) 0.008(5) 0.008(5)
O173 0.024(6) 0.028(5) 0.035(6) 0.006(4) 0.004(5) 0.007(5)
O174 0.023(6) 0.015(5) 0.045(6) 0.003(4) 0.011(5) 0.002(5)
O175 0.031(7) 0.022(5) 0.033(5) 0.012(4) 0.002(5) 0.003(5)
O176 0.027(6) 0.029(5) 0.022(4) 0.012(3) -0.004(4) 0.014(4)
O177 0.044(8) 0.024(6) 0.034(6) 0.003(4) 0.007(5) 0.006(5)
O178 0.034(7) 0.016(5) 0.047(6) 0.007(4) 0.000(5) 0.011(5)
O179 0.012(6) 0.033(6) 0.079(8) 0.020(5) 0.008(6) 0.003(5)
O180 0.014(6) 0.033(6) 0.033(6) -0.001(5) 0.001(5) -0.010(5)
O181 0.010(6) 0.038(5) 0.064(7) 0.029(4) -0.005(5) 0.007(4)
O182 0.046(8) 0.028(6) 0.015(5) -0.004(4) 0.007(5) 0.003(5)
O183 0.021(6) 0.015(4) 0.030(5) 0.002(4) -0.008(4) 0.008(4)
O184 0.020(6) 0.042(6) 0.045(6) 0.011(5) 0.008(5) 0.024(5)
O185 0.014(6) 0.025(5) 0.036(5) 0.013(4) 0.000(4) 0.005(4)
O186 0.024(6) 0.019(5) 0.038(6) 0.001(4) 0.000(5) 0.008(5)
O187 0.026(6) 0.043(5) 0.036(5) 0.026(4) 0.006(4) 0.024(4)
O188 0.041(7) 0.020(5) 0.023(5) 0.000(4) -0.009(5) 0.005(5)
O189 0.034(7) 0.029(5) 0.042(6) 0.016(4) -0.007(5) -0.006(5)
O190 0.026(6) 0.028(5) 0.030(5) 0.006(4) 0.005(5) 0.017(5)
O191 0.061(9) 0.026(6) 0.034(6) 0.004(4) -0.016(6) 0.012(6)
O192 0.028(6) 0.024(5) 0.017(4) 0.013(3) -0.002(4) 0.004(4)
O193 0.037(7) 0.040(6) 0.037(5) 0.021(4) 0.020(5) 0.014(5)
O195 0.030(6) 0.027(5) 0.039(6) 0.012(4) 0.001(5) 0.014(5)
O196 0.015(6) 0.023(5) 0.037(5) 0.011(4) -0.005(4) -0.003(4)
O197 0.027(7) 0.034(6) 0.052(7) 0.009(5) 0.001(6) 0.002(5)
O198 0.039(7) 0.044(6) 0.031(6) 0.013(5) 0.009(5) 0.012(6)
O199 0.033(6) 0.028(5) 0.024(5) 0.011(4) 0.003(5) 0.014(5)
O200 0.022(6) 0.023(5) 0.032(5) 0.000(4) 0.010(5) 0.005(5)
O201 0.020(6) 0.018(5) 0.031(5) 0.003(4) -0.013(4) 0.006(4)
O202 0.025(6) 0.037(6) 0.027(5) 0.011(4) 0.005(5) 0.012(5)
O203 0.028(6) 0.033(5) 0.040(6) 0.014(4) -0.007(5) 0.012(5)
O204 0.025(6) 0.033(6) 0.022(5) 0.004(4) -0.003(5) 0.000(5)
O205 0.011(5) 0.018(5) 0.032(5) -0.001(4) 0.008(4) 0.007(4)
O206 0.032(7) 0.016(5) 0.030(5) 0.001(4) 0.000(5) 0.003(5)
O207 0.027(7) 0.024(5) 0.061(7) 0.020(4) 0.000(6) 0.007(5)
O208 0.017(6) 0.019(5) 0.035(5) 0.007(4) -0.006(4) 0.006(4)
O209 0.011(6) 0.019(6) 0.082(9) -0.001(6) -0.011(6) -0.003(5)
O210 0.031(7) 0.025(5) 0.035(6) 0.003(4) 0.008(5) 0.008(5)
O211 0.039(7) 0.022(5) 0.031(5) 0.008(4) 0.006(5) 0.008(5)
O212 0.012(5) 0.025(5) 0.039(5) 0.012(4) 0.004(4) 0.000(4)
O213 0.027(7) 0.036(6) 0.049(7) 0.013(5) -0.005(6) -0.011(6)
O214 0.030(7) 0.032(6) 0.041(6) 0.012(5) 0.008(5) 0.004(5)
O215 0.024(6) 0.031(6) 0.018(5) -0.004(4) -0.002(4) 0.005(5)
O216 0.018(5) 0.014(4) 0.023(5) -0.002(4) 0.003(4) 0.007(4)
O217 0.029(7) 0.023(5) 0.055(7) 0.015(4) 0.008(5) 0.008(5)
O218 0.016(5) 0.034(5) 0.025(5) 0.010(4) 0.003(4) 0.011(4)
O219 0.013(5) 0.030(5) 0.042(6) 0.007(4) 0.009(5) 0.014(4)
O220 0.036(7) 0.024(6) 0.017(5) -0.006(4) -0.002(5) 0.002(5)
O221 0.021(6) 0.031(6) 0.030(5) 0.006(4) 0.000(5) 0.006(5)
O222 0.034(7) 0.025(5) 0.036(6) 0.008(4) -0.004(5) 0.003(5)
O223 0.037(7) 0.034(6) 0.041(7) 0.001(5) 0.013(6) 0.012(6)
O224 0.060(8) 0.031(6) 0.040(6) 0.008(5) 0.036(5) 0.020(6)
O225 0.033(7) 0.021(6) 0.058(8) -0.002(5) 0.013(6) 0.011(5)
O226 0.022(7) 0.044(7) 0.068(8) 0.012(6) 0.007(6) 0.010(6)
O227 0.014(5) 0.026(5) 0.032(5) 0.008(4) 0.008(4) 0.006(4)
O228 0.030(7) 0.025(5) 0.043(6) 0.006(4) -0.008(5) 0.014(5)
O230 0.013(6) 0.022(5) 0.047(6) 0.006(4) -0.004(5) 0.010(4)
O231 0.032(7) 0.028(5) 0.026(5) 0.008(4) -0.008(5) 0.005(5)
O232 0.022(6) 0.017(5) 0.022(5) -0.005(4) -0.002(4) -0.002(4)
O233 0.030(6) 0.021(5) 0.024(5) 0.009(4) 0.004(4) 0.009(4)
O234 0.029(6) 0.033(6) 0.024(5) 0.004(4) 0.004(5) 0.015(5)
O235 0.037(7) 0.021(5) 0.037(6) 0.004(4) -0.003(5) 0.014(5)
O236 0.027(7) 0.040(6) 0.030(6) 0.003(5) 0.002(5) 0.005(5)
O237 0.048(8) 0.009(5) 0.043(6) 0.001(4) 0.006(6) 0.003(5)
O238 0.028(6) 0.027(5) 0.033(5) 0.011(4) 0.014(5) 0.009(5)
O239 0.017(6) 0.039(7) 0.046(7) 0.004(5) 0.001(5) 0.001(5)
O240 0.026(7) 0.031(6) 0.032(6) -0.002(5) -0.005(5) 0.003(5)
O241 0.030(6) 0.014(4) 0.035(5) 0.009(4) 0.003(5) 0.008(4)
O242 0.038(7) 0.017(5) 0.028(5) 0.008(4) 0.013(5) 0.004(5)
O243 0.031(7) 0.039(5) 0.037(5) 0.020(4) 0.005(5) 0.019(5)
O244 0.024(6) 0.024(5) 0.027(5) -0.001(4) 0.010(5) -0.011(5)
O245 0.017(6) 0.027(5) 0.033(5) 0.016(4) -0.001(4) 0.007(4)
O246 0.018(6) 0.026(5) 0.046(6) 0.009(5) -0.005(5) 0.004(5)
O247 0.021(6) 0.029(6) 0.046(7) -0.002(5) -0.004(5) 0.010(5)
O248 0.016(6) 0.025(5) 0.024(5) 0.004(4) 0.000(4) 0.005(4)
O249 0.023(6) 0.028(5) 0.038(5) 0.013(4) 0.011(5) 0.009(5)
O250 0.020(6) 0.022(5) 0.062(7) 0.010(5) -0.001(6) 0.002(5)
O251 0.028(6) 0.027(5) 0.053(7) 0.011(5) 0.016(5) 0.018(5)
O252 0.033(7) 0.029(6) 0.024(5) 0.004(4) -0.007(5) 0.000(5)
O253 0.022(6) 0.019(5) 0.032(6) -0.003(4) -0.005(5) 0.013(4)
O254 0.025(7) 0.024(6) 0.057(8) -0.001(5) 0.006(6) 0.009(5)
O255 0.033(7) 0.019(5) 0.049(7) 0.006(5) 0.009(6) 0.008(5)
O256 0.017(6) 0.018(5) 0.040(6) 0.008(4) 0.004(5) 0.003(4)
O257 0.032(6) 0.021(5) 0.037(5) 0.015(4) 0.001(5) 0.011(4)
O258 0.037(7) 0.014(4) 0.036(5) 0.012(4) -0.006(5) 0.007(4)
O259 0.019(6) 0.022(5) 0.054(6) 0.015(4) 0.004(5) 0.013(4)
O260 0.040(7) 0.016(5) 0.045(6) 0.003(4) -0.022(6) 0.001(5)
O261 0.028(7) 0.018(5) 0.049(7) -0.001(5) 0.010(5) 0.008(5)
O262 0.042(8) 0.035(7) 0.032(6) -0.006(5) -0.007(6) 0.007(6)
O263 0.021(6) 0.034(6) 0.055(7) 0.007(5) -0.001(5) 0.017(5)
O264 0.017(6) 0.026(5) 0.060(7) 0.017(5) -0.013(5) 0.000(5)
O265 0.042(8) 0.031(6) 0.024(5) 0.003(4) 0.000(5) 0.002(6)
O266 0.037(8) 0.037(6) 0.037(6) 0.009(5) 0.009(5) -0.005(6)
O267 0.016(6) 0.015(5) 0.040(6) -0.001(4) 0.001(5) -0.002(4)
O268 0.026(6) 0.021(5) 0.030(5) -0.003(4) -0.001(5) 0.011(5)
O269 0.040(8) 0.036(7) 0.041(7) -0.003(5) 0.017(6) 0.015(6)
O270 0.040(7) 0.033(6) 0.030(5) 0.006(4) 0.000(5) 0.025(5)
O271 0.034(7) 0.029(5) 0.034(5) 0.018(4) 0.007(5) 0.007(5)
O272 0.016(6) 0.022(5) 0.030(5) -0.001(4) -0.005(5) -0.001(4)
O273 0.033(7) 0.018(5) 0.049(7) 0.002(5) 0.015(5) 0.013(5)
O274 0.021(6) 0.025(5) 0.039(6) 0.008(4) 0.002(5) -0.002(5)
O275 0.035(8) 0.032(7) 0.072(9) 0.001(6) 0.009(7) 0.005(6)
O276 0.030(7) 0.028(6) 0.047(7) 0.004(5) 0.004(6) 0.012(5)
O277 0.017(6) 0.034(5) 0.043(5) 0.023(4) 0.001(5) 0.007(4)
O278 0.028(6) 0.016(5) 0.033(5) 0.005(4) -0.009(5) 0.000(4)
O279 0.035(7) 0.017(5) 0.035(6) 0.004(4) -0.003(5) -0.002(5)
O280 0.035(7) 0.012(5) 0.031(5) 0.001(4) 0.002(5) 0.002(5)
O281 0.053(9) 0.012(5) 0.058(7) 0.017(4) 0.006(6) -0.002(5)
O282 0.071(10) 0.030(6) 0.032(6) 0.011(4) -0.001(6) 0.018(6)
O283 0.041(8) 0.033(6) 0.036(6) 0.013(4) 0.005(5) 0.001(6)
O284 0.016(5) 0.027(5) 0.032(5) 0.008(4) 0.002(4) 0.013(4)
O285 0.025(6) 0.026(5) 0.043(6) 0.014(4) -0.004(5) 0.012(4)
O287 0.039(8) 0.036(6) 0.059(7) 0.023(5) -0.013(6) -0.014(6)
O288 0.013(6) 0.032(5) 0.061(6) 0.028(4) 0.008(5) 0.004(4)
O289 0.043(8) 0.026(6) 0.026(5) 0.001(4) 0.005(5) 0.005(5)
O290 0.022(6) 0.050(6) 0.025(5) 0.015(4) 0.007(4) 0.022(5)
O291 0.025(6) 0.031(5) 0.025(5) 0.009(4) 0.002(4) 0.017(4)
O292 0.042(7) 0.019(5) 0.037(6) 0.005(4) 0.003(5) 0.015(5)
O293 0.047(8) 0.022(5) 0.058(7) 0.017(5) 0.017(6) 0.014(5)
O294 0.024(6) 0.032(6) 0.048(6) 0.011(5) -0.014(5) 0.007(5)
O295 0.025(6) 0.029(6) 0.026(5) 0.003(4) -0.003(5) 0.004(5)
O296 0.021(6) 0.029(5) 0.041(6) 0.003(5) -0.009(5) 0.014(5)
O297 0.040(7) 0.024(5) 0.036(6) 0.012(4) -0.001(5) 0.004(5)
O298 0.027(7) 0.022(5) 0.052(6) 0.015(4) -0.010(5) -0.003(5)
O299 0.018(6) 0.036(6) 0.031(6) 0.004(5) 0.003(5) -0.018(5)
O300 0.036(7) 0.032(6) 0.024(5) -0.006(5) 0.007(5) 0.009(5)
O301 0.012(6) 0.028(5) 0.041(6) 0.005(5) -0.003(5) 0.003(5)
O302 0.028(6) 0.012(5) 0.033(5) -0.001(4) -0.010(5) 0.000(4)
O303 0.030(7) 0.029(6) 0.034(6) -0.003(5) -0.003(5) 0.010(5)
O305 0.028(6) 0.027(5) 0.031(5) 0.009(4) 0.001(5) 0.014(4)
O306 0.018(6) 0.024(6) 0.076(9) 0.002(6) -0.002(6) 0.012(5)
O307 0.034(7) 0.019(5) 0.034(6) 0.001(4) 0.004(5) 0.001(5)
O308 0.028(6) 0.016(5) 0.035(5) 0.008(4) 0.013(5) 0.004(4)
O309 0.039(7) 0.031(5) 0.031(5) 0.014(4) 0.003(5) 0.015(5)
O310 0.026(6) 0.026(5) 0.041(6) 0.011(4) 0.000(5) 0.016(4)
O311 0.042(8) 0.014(5) 0.033(6) -0.007(5) 0.003(5) -0.003(5)
O312 0.055(9) 0.032(6) 0.071(9) 0.016(6) -0.006(7) 0.013(6)
O313 0.009(5) 0.045(7) 0.036(6) 0.009(5) 0.002(5) 0.002(5)
O314 0.042(8) 0.031(6) 0.041(6) 0.008(5) 0.003(6) 0.005(6)
O315 0.031(7) 0.044(6) 0.015(5) -0.003(4) -0.003(5) 0.018(5)
O316 0.039(7) 0.018(5) 0.037(6) 0.008(4) -0.001(5) 0.009(5)
O317 0.012(5) 0.018(5) 0.044(6) 0.011(4) 0.009(4) 0.006(4)
O318 0.052(9) 0.043(7) 0.046(7) 0.002(6) -0.023(6) 0.010(7)
O319 0.035(7) 0.029(6) 0.028(5) 0.002(4) 0.002(5) 0.005(5)
O320 0.020(6) 0.013(5) 0.056(7) 0.003(5) -0.003(5) 0.002(4)
O321 0.031(7) 0.039(6) 0.061(7) 0.028(5) -0.004(6) 0.005(5)
O322 0.037(7) 0.013(5) 0.055(7) -0.002(5) 0.016(6) 0.003(5)
O323 0.022(6) 0.031(6) 0.038(6) 0.013(4) 0.013(5) 0.005(5)
O324 0.029(7) 0.033(6) 0.044(6) 0.003(5) 0.012(5) 0.015(5)
O325 0.024(6) 0.022(5) 0.034(5) 0.007(4) 0.000(5) 0.001(5)
O326 0.022(6) 0.019(4) 0.031(5) 0.010(4) 0.001(4) 0.006(4)
O327 0.040(8) 0.032(7) 0.038(7) -0.009(5) 0.006(6) 0.007(6)
O328 0.024(7) 0.028(6) 0.049(7) 0.008(5) -0.002(5) 0.005(5)
O329 0.029(6) 0.022(5) 0.033(5) 0.009(4) 0.014(5) 0.007(5)
O330 0.024(6) 0.023(5) 0.030(5) -0.002(4) -0.002(5) -0.003(5)
O331 0.014(6) 0.045(7) 0.034(6) 0.006(5) 0.001(5) 0.006(5)
O332 0.047(8) 0.018(5) 0.026(5) -0.004(4) 0.014(5) 0.004(5)
O333 0.045(8) 0.022(5) 0.034(6) 0.011(4) -0.006(5) 0.000(5)
O334 0.028(7) 0.049(7) 0.039(6) 0.014(5) -0.002(5) -0.009(6)
O335 0.026(6) 0.027(5) 0.035(5) 0.012(4) -0.003(5) 0.001(5)
O336 0.036(7) 0.035(6) 0.020(5) 0.001(4) 0.003(5) 0.009(5)
O337 0.012(5) 0.029(5) 0.026(5) 0.002(4) -0.003(4) 0.007(4)
O338 0.018(7) 0.054(7) 0.058(7) 0.022(6) -0.013(6) -0.002(6)
O339 0.035(7) 0.030(6) 0.039(6) 0.011(4) 0.006(5) 0.013(5)
O340 0.016(6) 0.036(6) 0.050(6) 0.017(5) 0.000(5) 0.007(5)
O341 0.015(6) 0.041(6) 0.044(6) 0.015(5) 0.002(5) -0.003(5)
O342 0.024(6) 0.028(6) 0.026(5) -0.006(4) 0.000(5) 0.011(5)
O343 0.013(6) 0.026(5) 0.041(6) 0.012(4) 0.001(5) 0.004(4)
O344 0.054(8) 0.024(5) 0.041(6) 0.006(5) 0.008(6) 0.023(5)
O345 0.040(8) 0.039(6) 0.079(8) 0.038(5) 0.006(6) 0.012(5)
O346 0.029(7) 0.031(6) 0.030(6) 0.001(5) -0.003(5) 0.000(5)
O347 0.030(6) 0.020(5) 0.025(5) 0.002(4) -0.004(5) 0.006(5)
O348 0.019(6) 0.028(5) 0.045(6) 0.011(4) -0.012(5) 0.008(5)
O349 0.047(7) 0.017(5) 0.026(5) 0.002(4) 0.016(5) 0.005(5)
O350 0.036(8) 0.045(6) 0.051(7) 0.023(5) -0.010(6) 0.003(6)
O351 0.023(6) 0.030(6) 0.040(6) 0.010(4) 0.006(5) 0.003(5)
O352 0.053(8) 0.031(6) 0.027(6) -0.001(5) 0.003(6) 0.014(6)
O353 0.039(7) 0.017(5) 0.045(6) 0.014(4) 0.002(5) -0.001(5)
O354 0.027(7) 0.030(6) 0.045(6) 0.013(5) -0.002(5) 0.005(5)
O355 0.044(8) 0.032(5) 0.035(5) 0.016(4) 0.007(5) 0.015(5)
O356 0.027(7) 0.039(7) 0.062(9) -0.008(6) -0.001(6) 0.018(6)
O357 0.032(7) 0.039(6) 0.030(5) 0.016(4) -0.003(5) -0.002(5)
O358 0.026(6) 0.026(5) 0.042(6) 0.015(4) 0.006(5) 0.010(5)
O359 0.037(7) 0.050(6) 0.042(6) 0.021(5) 0.001(5) 0.021(5)
O360 0.028(6) 0.033(5) 0.034(5) 0.014(4) 0.006(5) 0.012(5)
O361 0.031(6) 0.014(5) 0.035(6) -0.001(4) -0.011(5) 0.015(4)
O362 0.027(7) 0.024(6) 0.058(7) 0.004(5) 0.012(6) 0.010(5)
O363 0.021(6) 0.020(5) 0.053(6) 0.016(4) -0.006(5) 0.000(4)
O364 0.025(6) 0.015(5) 0.020(5) -0.006(4) -0.001(4) 0.006(4)
O365 0.049(7) 0.007(4) 0.024(5) -0.002(4) 0.000(5) 0.007(5)
O366 0.033(7) 0.027(5) 0.036(6) 0.002(5) -0.004(5) 0.013(5)
O367 0.027(7) 0.023(6) 0.084(9) 0.012(6) -0.012(6) 0.011(5)
O368 0.036(7) 0.022(5) 0.033(6) 0.004(4) -0.003(5) 0.009(5)
O369 0.046(8) 0.034(6) 0.060(7) 0.015(5) -0.024(6) 0.018(5)
O370 0.029(6) 0.023(5) 0.020(4) 0.009(3) -0.012(4) -0.002(4)
O371 0.027(6) 0.015(5) 0.043(6) -0.001(4) 0.005(5) 0.008(5)
O372 0.034(7) 0.025(5) 0.017(5) -0.003(4) -0.001(5) 0.006(5)
O373 0.015(6) 0.020(5) 0.061(7) 0.010(5) 0.013(5) 0.001(5)
O374 0.023(6) 0.033(5) 0.039(5) 0.020(4) -0.001(5) 0.005(5)
O375 0.028(6) 0.015(5) 0.041(6) 0.006(4) 0.004(5) 0.008(4)
O376 0.021(6) 0.020(5) 0.035(5) 0.009(4) 0.006(5) -0.004(4)
O377 0.046(7) 0.019(5) 0.025(5) 0.006(4) 0.005(5) 0.012(5)
O378 0.034(7) 0.033(6) 0.023(5) 0.011(4) 0.005(5) -0.003(5)
O379 0.007(5) 0.023(5) 0.042(6) 0.006(4) 0.005(4) -0.003(4)
O380 0.033(6) 0.027(5) 0.029(5) 0.006(4) -0.001(5) 0.021(4)
O383 0.021(6) 0.020(5) 0.032(5) 0.003(4) -0.004(5) -0.009(5)
O384 0.042(7) 0.020(5) 0.030(5) 0.004(4) 0.009(5) 0.024(4)
O385 0.116(12) 0.023(5) 0.030(6) 0.011(4) 0.006(7) 0.040(6)
O386 0.029(6) 0.014(4) 0.032(5) 0.004(4) 0.004(5) 0.009(4)
O387 0.025(7) 0.019(5) 0.058(7) 0.006(5) -0.003(6) 0.007(5)
O388 0.033(7) 0.020(5) 0.036(6) -0.001(5) 0.002(5) -0.002(5)
O389 0.015(6) 0.026(5) 0.030(5) -0.001(4) -0.002(4) 0.009(4)
O390 0.023(6) 0.022(5) 0.047(7) 0.003(5) -0.004(5) -0.001(5)
O391 0.027(7) 0.038(6) 0.052(7) 0.020(5) 0.000(5) 0.006(5)
O392 0.022(6) 0.031(6) 0.029(6) -0.003(5) 0.005(5) 0.008(5)
O393 0.019(6) 0.045(6) 0.051(6) 0.024(5) -0.007(5) 0.005(5)
O394 0.035(7) 0.014(5) 0.036(6) 0.004(4) -0.004(5) 0.012(4)
O395 0.038(7) 0.026(6) 0.034(6) 0.003(4) -0.002(5) 0.008(5)
O396 0.019(6) 0.027(6) 0.038(6) 0.007(4) 0.002(5) -0.007(5)
O397 0.049(8) 0.024(5) 0.054(6) 0.023(4) 0.004(6) 0.010(5)
O398 0.015(6) 0.052(7) 0.066(8) 0.025(6) 0.003(6) 0.004(5)
O399 0.041(8) 0.046(6) 0.074(8) 0.030(5) 0.000(7) 0.020(6)
O400 0.023(7) 0.032(5) 0.067(7) 0.026(5) 0.000(6) 0.008(5)
O401 0.062(10) 0.042(6) 0.045(6) 0.027(4) -0.007(6) 0.002(6)
O402 0.031(7) 0.024(5) 0.032(6) -0.003(4) -0.009(5) 0.012(5)
O403 0.027(7) 0.026(6) 0.060(8) 0.005(5) 0.009(6) 0.007(5)
O404 0.024(6) 0.024(5) 0.039(6) 0.002(4) -0.007(5) 0.015(4)
O405 0.069(11) 0.051(8) 0.041(7) 0.015(6) -0.001(7) -0.011(8)
O406 0.028(7) 0.021(6) 0.084(9) 0.007(6) 0.016(7) 0.003(5)
O407 0.027(7) 0.040(6) 0.040(6) 0.015(5) 0.002(5) -0.006(5)
O408 0.024(7) 0.061(9) 0.054(8) 0.009(7) -0.001(6) -0.001(7)
O409 0.038(7) 0.025(5) 0.052(7) 0.001(5) 0.000(6) 0.026(5)
O410 0.047(8) 0.063(7) 0.055(6) 0.038(5) 0.015(6) 0.034(6)
O411 0.042(7) 0.019(5) 0.049(6) 0.021(4) 0.013(5) 0.015(5)
O412 0.042(7) 0.047(7) 0.032(6) 0.013(5) 0.019(5) 0.023(6)
O413 0.023(6) 0.020(5) 0.051(6) 0.017(4) 0.001(5) -0.007(5)
O414 0.022(6) 0.044(6) 0.060(7) 0.028(5) 0.010(5) 0.014(5)
O415 0.013(6) 0.022(5) 0.067(8) 0.007(5) 0.009(5) 0.007(5)
O416 0.060(9) 0.035(6) 0.081(9) 0.029(6) 0.031(7) 0.018(6)
O417 0.021(6) 0.019(5) 0.048(7) 0.004(5) -0.006(5) -0.003(5)
O418 0.034(7) 0.035(6) 0.046(6) 0.025(4) -0.009(5) -0.003(5)
O419 0.036(7) 0.023(5) 0.032(5) 0.006(4) 0.008(5) 0.004(5)
O420 0.013(6) 0.033(6) 0.034(5) 0.006(4) 0.004(5) 0.005(5)
O421 0.030(7) 0.028(6) 0.036(6) -0.010(5) 0.000(5) 0.009(5)
O422 0.025(7) 0.025(6) 0.047(7) 0.006(5) -0.008(5) 0.002(5)
O423 0.012(5) 0.016(5) 0.039(5) 0.007(4) 0.003(4) 0.000(4)
O424 0.040(7) 0.045(6) 0.060(7) 0.029(5) 0.015(6) 0.024(5)
O425 0.015(6) 0.042(6) 0.039(6) 0.007(5) 0.004(5) 0.012(5)
O426 0.019(6) 0.031(6) 0.045(7) 0.003(5) -0.010(5) 0.002(5)
O427 0.034(7) 0.017(5) 0.044(7) -0.012(5) 0.005(6) 0.005(5)
O428 0.024(6) 0.044(6) 0.029(5) 0.005(5) 0.003(5) 0.026(5)
O429 0.026(6) 0.037(6) 0.026(5) 0.006(4) -0.010(5) 0.016(5)
O430 0.024(6) 0.017(5) 0.036(5) 0.005(4) 0.010(5) 0.005(4)
O431 0.034(7) 0.022(5) 0.041(6) 0.002(5) 0.011(5) 0.007(5)
O432 0.016(6) 0.033(5) 0.029(5) 0.014(4) 0.006(4) 0.006(4)
O433 0.038(7) 0.025(5) 0.049(7) 0.012(5) 0.014(6) 0.013(5)
O434 0.023(6) 0.045(6) 0.037(6) 0.016(5) 0.008(5) 0.009(5)
O435 0.068(10) 0.016(6) 0.050(7) -0.005(5) -0.020(7) 0.011(6)
O436 0.039(7) 0.024(5) 0.036(6) 0.007(4) 0.019(5) 0.015(5)
O437 0.029(7) 0.017(5) 0.064(7) 0.017(4) 0.013(6) 0.002(5)
O438 0.035(7) 0.057(7) 0.039(6) 0.020(5) 0.014(5) 0.018(6)
O439 0.021(6) 0.024(5) 0.031(6) 0.000(4) -0.005(5) 0.000(5)
O440 0.035(7) 0.022(6) 0.028(6) -0.016(5) -0.001(5) 0.006(5)
O441 0.055(8) 0.017(5) 0.031(6) -0.010(5) 0.000(6) 0.012(5)
O442 0.032(7) 0.033(6) 0.047(7) 0.004(5) -0.018(6) 0.001(6)
O443 0.031(7) 0.022(5) 0.064(7) 0.022(4) 0.014(6) 0.007(5)
O444 0.040(8) 0.033(6) 0.054(7) 0.007(5) 0.000(6) 0.019(5)
O445 0.064(10) 0.044(7) 0.043(6) 0.021(5) 0.007(6) 0.013(7)
O446 0.038(8) 0.024(6) 0.063(8) -0.004(6) 0.005(7) 0.012(6)
O447 0.048(8) 0.013(5) 0.060(8) 0.006(5) -0.009(6) 0.011(5)
O448 0.022(7) 0.044(7) 0.043(7) 0.006(5) 0.007(5) -0.008(6)
O449 0.013(6) 0.028(6) 0.088(9) 0.015(6) 0.008(6) -0.004(5)
O450 0.044(8) 0.027(6) 0.053(7) 0.010(5) 0.016(6) 0.002(6)
O451 0.041(8) 0.021(6) 0.096(10) 0.020(6) -0.019(7) -0.004(6)
O452 0.014(6) 0.023(5) 0.050(6) 0.011(4) -0.002(5) 0.003(4)
O453 0.059(8) 0.061(7) 0.024(6) 0.004(5) 0.009(6) 0.043(6)
O454 0.041(8) 0.050(7) 0.037(6) 0.007(5) 0.002(6) 0.016(6)
O455 0.032(7) 0.054(7) 0.037(6) 0.017(5) 0.005(5) 0.021(6)
O456 0.016(6) 0.054(6) 0.033(5) 0.019(4) 0.007(4) 0.018(5)
O457 0.040(7) 0.018(5) 0.049(6) 0.014(4) 0.038(5) 0.003(5)
O458 0.044(8) 0.021(6) 0.084(11) -0.014(7) -0.001(8) 0.017(6)
O459 0.024(6) 0.020(5) 0.024(5) 0.004(4) 0.005(4) 0.012(4)
O460 0.035(7) 0.025(6) 0.035(6) -0.003(5) 0.002(5) 0.006(5)
O461 0.030(7) 0.068(8) 0.039(6) 0.014(6) 0.005(5) 0.026(6)
O462 0.023(6) 0.035(6) 0.037(6) 0.007(5) -0.002(5) 0.004(5)
O463 0.064(10) 0.033(6) 0.051(7) 0.018(5) -0.019(7) 0.000(6)
O464 0.021(7) 0.039(6) 0.082(9) 0.025(6) 0.007(6) 0.009(5)
O465 0.028(6) 0.023(5) 0.028(5) 0.001(4) 0.004(5) 0.000(5)
O466 0.027(7) 0.046(7) 0.035(6) 0.008(5) -0.001(5) -0.001(6)
O467 0.019(6) 0.028(6) 0.037(6) 0.000(5) 0.004(5) 0.009(5)
O468 0.068(9) 0.036(6) 0.041(7) -0.002(5) -0.010(7) 0.032(6)
O469 0.032(7) 0.051(7) 0.042(6) 0.021(5) 0.006(5) 0.002(6)
O470 0.030(7) 0.051(7) 0.029(6) 0.004(5) 0.018(5) 0.014(6)
O471 0.050(8) 0.056(7) 0.055(7) 0.030(5) 0.017(6) 0.023(6)
O472 0.053(8) 0.052(6) 0.039(6) 0.025(4) 0.014(6) 0.030(6)
O473 0.031(7) 0.023(5) 0.025(5) 0.001(4) -0.005(5) 0.009(5)
O474 0.046(8) 0.018(5) 0.039(6) 0.003(4) -0.022(6) -0.002(5)
O475 0.035(7) 0.039(6) 0.054(7) 0.024(5) -0.004(6) 0.010(5)
O476 0.018(6) 0.018(5) 0.046(6) 0.008(4) 0.005(5) 0.009(4)
O477 0.074(10) 0.018(6) 0.054(8) -0.003(6) 0.025(7) 0.012(6)
O478 0.043(8) 0.025(5) 0.051(6) 0.019(4) -0.012(6) -0.017(5)
O479 0.028(7) 0.038(7) 0.071(8) 0.011(6) 0.020(6) 0.009(6)
O480 0.045(8) 0.016(5) 0.036(6) 0.000(4) 0.009(5) 0.008(5)
O481 0.035(7) 0.022(6) 0.040(6) -0.001(5) 0.001(6) 0.000(5)
O482 0.032(7) 0.026(6) 0.043(7) 0.002(5) 0.002(6) 0.000(5)
O483 0.019(6) 0.039(6) 0.033(6) 0.007(4) -0.003(5) 0.015(5)
O484 0.032(7) 0.022(5) 0.052(7) 0.009(5) 0.011(6) 0.001(5)
O485 0.027(7) 0.038(7) 0.063(8) 0.002(6) -0.002(6) 0.016(5)
O486 0.014(6) 0.029(5) 0.085(8) 0.032(4) -0.008(5) 0.006(4)
O487 0.040(8) 0.027(6) 0.063(8) 0.005(6) 0.003(7) 0.005(6)
O488 0.031(7) 0.024(5) 0.059(7) 0.014(5) 0.002(6) 0.010(5)
O489 0.039(8) 0.033(6) 0.038(6) 0.007(5) -0.010(6) 0.005(6)
O490 0.054(9) 0.020(6) 0.045(7) 0.003(5) -0.004(6) 0.005(6)
O491 0.035(7) 0.038(6) 0.043(6) 0.018(4) -0.003(5) 0.011(5)
O492 0.030(7) 0.022(5) 0.034(5) 0.007(4) 0.000(5) 0.004(5)
O493 0.021(6) 0.020(5) 0.049(6) 0.011(4) 0.006(5) 0.010(4)
O494 0.012(6) 0.038(6) 0.049(6) 0.022(4) 0.011(5) -0.001(5)
O495 0.050(8) 0.040(6) 0.050(6) 0.027(4) 0.021(6) 0.017(6)
O496 0.030(7) 0.025(5) 0.035(6) 0.005(4) -0.002(5) 0.004(5)
O497 0.022(6) 0.042(6) 0.040(6) 0.014(5) 0.010(5) 0.004(5)
O498 0.033(7) 0.034(6) 0.032(5) 0.012(4) 0.001(5) 0.002(5)
O499 0.030(7) 0.033(6) 0.082(10) 0.012(6) 0.012(7) 0.014(6)
O500 0.056(9) 0.045(7) 0.041(6) 0.017(5) 0.007(6) 0.015(6)
O501 0.022(7) 0.036(7) 0.068(9) -0.005(7) 0.004(6) 0.001(6)
O502 0.021(6) 0.038(6) 0.053(7) 0.017(5) 0.008(5) 0.019(5)
O503 0.030(7) 0.025(6) 0.053(7) -0.001(5) -0.012(6) 0.010(5)
O504 0.020(6) 0.026(5) 0.071(8) 0.021(5) 0.000(6) 0.007(5)
O505 0.022(6) 0.019(5) 0.039(6) 0.001(4) -0.005(5) -0.011(5)
O506 0.053(8) 0.059(7) 0.021(5) 0.020(4) 0.016(5) 0.018(6)
O507 0.027(6) 0.016(5) 0.057(7) 0.014(4) -0.002(5) 0.007(4)
O508 0.047(10) 0.056(9) 0.068(9) 0.012(7) -0.008(8) -0.022(8)
O509 0.032(7) 0.013(5) 0.042(6) -0.004(5) -0.013(5) 0.000(5)
O510 0.045(8) 0.032(6) 0.013(5) 0.001(4) 0.004(5) 0.000(6)
O511 0.023(6) 0.038(6) 0.046(6) 0.011(5) 0.002(5) 0.012(5)
O512 0.051(9) 0.032(6) 0.050(7) 0.004(5) 0.003(7) 0.012(6)
O513 0.094(11) 0.043(7) 0.030(6) 0.001(6) 0.021(7) 0.030(7)
O514 0.061(9) 0.019(6) 0.040(7) -0.003(5) 0.007(6) 0.010(6)
O515 0.026(7) 0.030(6) 0.055(7) 0.007(5) 0.004(6) 0.002(5)
O516 0.036(8) 0.032(7) 0.035(7) -0.016(6) 0.004(6) -0.012(6)
O517 0.058(9) 0.029(6) 0.049(7) 0.012(5) 0.013(7) 0.004(6)
O518 0.047(8) 0.038(7) 0.054(7) 0.006(6) 0.025(6) 0.008(6)
O519 0.055(8) 0.037(6) 0.053(8) 0.005(5) 0.006(6) 0.036(5)
O520 0.035(8) 0.046(7) 0.058(7) 0.021(5) -0.008(6) 0.006(6)
O521 0.046(8) 0.033(6) 0.054(7) 0.011(5) 0.020(6) 0.011(6)
O522 0.037(7) 0.054(7) 0.032(6) 0.004(5) 0.007(5) 0.027(6)
O523 0.048(9) 0.049(8) 0.058(9) 0.002(7) -0.002(7) 0.005(7)
O524 0.020(6) 0.030(5) 0.054(6) 0.020(4) 0.013(5) -0.002(5)
O525 0.027(7) 0.040(7) 0.049(7) 0.014(5) -0.008(6) -0.008(6)
O526 0.041(8) 0.038(7) 0.053(7) 0.010(6) 0.000(6) 0.011(6)
O527 0.027(6) 0.026(6) 0.031(6) -0.004(5) -0.004(5) 0.009(5)
O528 0.046(8) 0.041(6) 0.023(5) 0.007(4) -0.017(5) 0.009(6)
O529 0.032(7) 0.013(5) 0.040(6) 0.001(4) 0.000(5) 0.007(5)
O530 0.030(7) 0.037(6) 0.026(5) 0.001(5) -0.005(5) 0.008(5)
O531 0.049(8) 0.025(6) 0.040(6) 0.002(5) 0.021(6) 0.011(6)
O532 0.040(8) 0.029(6) 0.045(7) -0.007(5) 0.000(6) 0.014(6)
O533 0.024(7) 0.030(6) 0.070(8) 0.012(6) 0.010(6) -0.005(5)
O534 0.026(7) 0.031(6) 0.041(6) 0.007(5) 0.006(5) 0.008(5)
O535 0.076(11) 0.031(6) 0.045(7) 0.011(5) 0.022(7) 0.005(7)
O536 0.031(7) 0.035(6) 0.051(6) 0.015(5) 0.020(5) 0.020(5)
O537 0.054(8) 0.036(7) 0.011(5) -0.006(5) 0.003(5) -0.019(6)
O538 0.030(7) 0.060(8) 0.043(7) 0.003(6) 0.003(6) 0.026(6)
O539 0.035(8) 0.044(7) 0.070(9) 0.011(6) 0.019(7) 0.013(6)
O540 0.043(7) 0.018(5) 0.039(6) 0.007(4) -0.002(5) 0.011(5)
O541 0.024(6) 0.046(7) 0.038(6) 0.002(5) 0.012(5) 0.016(5)
O542 0.044(8) 0.027(6) 0.077(9) 0.019(5) 0.011(7) 0.010(6)
O543 0.023(7) 0.036(6) 0.043(6) 0.009(5) 0.004(5) -0.006(5)
O544 0.048(8) 0.033(6) 0.031(6) 0.006(5) 0.011(6) -0.003(6)
O545 0.026(7) 0.015(5) 0.071(8) 0.010(5) 0.009(6) 0.003(5)
O546 0.052(9) 0.032(7) 0.046(7) 0.000(6) 0.021(6) -0.009(6)
O547 0.024(6) 0.043(6) 0.026(5) 0.005(5) -0.005(5) 0.006(5)
O549 0.049(8) 0.031(5) 0.043(6) 0.024(4) -0.017(6) -0.017(6)
O550 0.030(7) 0.045(7) 0.053(7) 0.006(6) 0.027(5) 0.013(6)
O551 0.027(7) 0.032(6) 0.031(6) 0.003(5) 0.004(5) 0.002(5)
O552 0.063(9) 0.039(6) 0.044(6) 0.019(5) 0.005(6) 0.020(6)
O553 0.058(9) 0.049(7) 0.072(8) 0.029(6) 0.023(7) 0.034(6)
O554 0.024(7) 0.030(6) 0.046(7) -0.011(5) 0.012(5) 0.007(5)
O555 0.049(8) 0.043(6) 0.027(5) 0.017(4) 0.001(5) 0.007(6)
O556 0.039(8) 0.035(6) 0.033(6) 0.001(5) 0.005(6) 0.010(6)
O557 0.079(9) 0.055(7) 0.038(6) 0.018(5) 0.011(6) 0.049(6)
O558 0.046(8) 0.031(6) 0.037(6) 0.010(5) 0.013(6) 0.005(6)
O559 0.036(8) 0.077(9) 0.037(6) 0.020(6) -0.004(6) 0.012(7)
O560 0.075(11) 0.058(8) 0.048(7) 0.024(6) 0.018(7) 0.028(7)
O561 0.037(7) 0.034(6) 0.017(5) -0.003(4) 0.000(5) 0.004(5)
O562 0.049(8) 0.047(6) 0.040(7) 0.002(5) 0.003(6) 0.039(5)
O563 0.020(6) 0.020(5) 0.032(5) 0.000(4) 0.005(5) 0.002(4)
O564 0.029(7) 0.045(7) 0.033(6) -0.004(6) -0.003(5) 0.002(6)
O565 0.044(8) 0.016(5) 0.045(7) -0.002(5) -0.001(6) -0.003(5)
O566 0.036(7) 0.022(5) 0.057(7) 0.012(5) -0.012(6) 0.005(5)
O567 0.034(7) 0.030(6) 0.062(8) -0.007(6) 0.012(6) 0.015(6)
O568 0.047(8) 0.013(5) 0.041(6) 0.000(4) 0.006(6) 0.010(5)
O569 0.038(8) 0.031(7) 0.077(10) 0.003(7) 0.004(7) 0.000(6)
O570 0.053(9) 0.030(6) 0.050(7) 0.008(5) -0.002(6) 0.015(6)
O571 0.055(8) 0.057(7) 0.022(6) -0.006(5) -0.002(5) 0.040(6)
O572 0.025(7) 0.029(6) 0.052(7) 0.006(5) 0.002(6) 0.008(5)
O573 0.027(7) 0.043(7) 0.035(6) -0.008(6) 0.004(5) 0.006(6)
O574 0.024(6) 0.023(5) 0.032(5) 0.005(4) -0.006(5) 0.002(5)
O575 0.047(9) 0.030(7) 0.057(8) -0.008(6) 0.016(7) 0.005(6)
O576 0.043(8) 0.035(6) 0.027(6) 0.003(5) 0.003(5) 0.006(6)
O577 0.036(7) 0.038(6) 0.036(6) 0.013(4) 0.001(5) 0.013(5)
O578 0.029(7) 0.026(6) 0.074(9) -0.004(6) 0.019(6) 0.010(5)
O579 0.016(6) 0.022(6) 0.056(7) 0.001(5) -0.002(5) 0.000(5)
O580 0.041(7) 0.044(6) 0.027(5) 0.007(5) 0.005(5) 0.021(6)
O581 0.050(9) 0.047(7) 0.029(6) -0.005(5) -0.012(6) 0.014(6)
O582 0.029(7) 0.031(6) 0.134(14) 0.018(7) 0.013(8) 0.029(5)
O583 0.013(6) 0.027(6) 0.055(7) -0.003(5) -0.004(5) 0.011(5)
O584 0.027(7) 0.030(5) 0.052(6) 0.026(4) 0.003(5) 0.008(5)
O585 0.057(9) 0.048(7) 0.066(8) 0.023(6) 0.023(7) 0.020(7)
O586 0.039(8) 0.040(7) 0.022(6) -0.009(5) 0.006(5) -0.005(6)
O588 0.034(8) 0.027(6) 0.064(9) -0.004(6) -0.002(7) 0.006(6)
O589 0.037(8) 0.041(7) 0.027(6) -0.014(6) -0.001(6) -0.018(6)
O590 0.022(6) 0.045(6) 0.044(6) 0.018(5) -0.003(5) 0.014(5)
O591 0.027(7) 0.026(5) 0.063(7) 0.013(5) -0.005(6) 0.013(5)
O592 0.023(7) 0.035(7) 0.100(11) 0.016(7) -0.015(7) 0.006(6)
O593 0.058(9) 0.028(6) 0.062(8) 0.013(5) 0.023(7) 0.020(6)
O594 0.014(6) 0.027(6) 0.061(8) 0.005(5) -0.001(6) 0.004(5)
O595 0.049(9) 0.017(6) 0.073(9) 0.003(6) 0.004(7) 0.007(6)
O596 0.049(8) 0.036(6) 0.033(6) 0.015(4) 0.002(6) 0.008(6)
O597 0.036(7) 0.054(7) 0.027(5) 0.015(4) -0.011(5) 0.014(6)
O598 0.036(7) 0.030(6) 0.047(6) 0.017(4) -0.003(6) -0.007(5)
O599 0.055(8) 0.058(7) 0.025(5) 0.013(5) 0.011(5) 0.029(6)
O600 0.019(6) 0.039(6) 0.032(5) 0.012(4) 0.007(5) 0.003(5)
O601 0.037(7) 0.041(7) 0.031(6) -0.004(5) -0.002(6) 0.013(6)
O602 0.034(8) 0.029(7) 0.088(10) 0.007(7) 0.011(7) 0.006(6)
O603 0.040(7) 0.040(6) 0.040(6) 0.018(5) 0.013(5) 0.014(6)
O604 0.059(10) 0.054(7) 0.047(6) 0.030(5) 0.011(6) -0.002(7)
O605 0.031(6) 0.017(5) 0.038(6) 0.008(4) 0.013(5) 0.015(4)
O606 0.027(7) 0.016(5) 0.049(7) 0.001(5) 0.001(5) 0.007(5)
O607 0.044(8) 0.060(7) 0.027(5) 0.018(5) 0.000(5) 0.015(6)
O608 0.025(6) 0.028(5) 0.027(5) 0.002(4) -0.003(5) 0.009(5)
O609 0.010(6) 0.027(6) 0.059(7) 0.010(5) 0.006(5) -0.001(5)
O610 0.033(8) 0.031(7) 0.086(10) 0.004(7) 0.008(7) 0.011(6)
O611 0.047(9) 0.041(7) 0.076(10) 0.015(7) -0.004(8) 0.003(7)
O612 0.048(8) 0.028(6) 0.040(7) 0.000(5) 0.004(6) 0.015(6)
O613 0.031(7) 0.034(6) 0.040(6) 0.018(4) 0.006(5) 0.010(5)
O614 0.040(8) 0.018(6) 0.034(6) -0.018(5) 0.002(6) 0.006(5)
O615 0.042(8) 0.043(6) 0.045(6) 0.021(5) 0.009(6) 0.018(6)
O616 0.033(7) 0.021(5) 0.082(8) 0.019(5) 0.032(6) 0.007(5)
O617 0.028(6) 0.025(5) 0.039(6) 0.004(4) 0.002(5) 0.011(5)
O618 0.054(9) 0.042(7) 0.053(8) -0.005(6) -0.023(7) 0.019(6)
O619 0.037(7) 0.031(6) 0.036(6) 0.014(4) 0.003(5) 0.004(5)
O620 0.079(10) 0.020(5) 0.076(8) 0.025(5) 0.040(7) 0.020(6)
O621 0.089(11) 0.024(6) 0.045(7) 0.012(5) 0.018(7) 0.011(7)
O622 0.060(10) 0.056(7) 0.042(6) 0.028(5) 0.005(6) -0.017(7)
O623 0.027(7) 0.017(5) 0.050(7) 0.002(5) 0.005(5) 0.008(5)
O624 0.034(8) 0.044(7) 0.041(7) 0.010(5) -0.001(6) -0.019(6)
O625 0.052(9) 0.041(6) 0.040(6) 0.017(5) 0.001(6) 0.009(6)
O626 0.042(7) 0.040(6) 0.021(5) 0.006(4) 0.002(5) 0.025(5)
O627 0.043(8) 0.013(5) 0.041(6) 0.009(4) 0.000(5) 0.005(5)
O628 0.035(8) 0.055(6) 0.077(8) 0.043(5) -0.004(6) 0.016(6)
O629 0.049(9) 0.022(6) 0.063(8) -0.006(6) 0.021(7) 0.003(6)
O630 0.044(8) 0.021(5) 0.051(7) 0.010(5) -0.002(6) 0.008(5)
O631 0.035(7) 0.039(6) 0.049(7) 0.015(5) 0.006(6) 0.009(6)
O632 0.057(9) 0.035(6) 0.038(7) 0.000(5) -0.006(6) 0.023(6)
O633 0.054(9) 0.031(6) 0.064(8) 0.008(6) -0.007(7) 0.021(6)
O634 0.048(8) 0.016(5) 0.034(6) 0.005(4) -0.016(6) -0.009(5)
O635 0.061(9) 0.024(6) 0.046(7) 0.002(5) -0.012(7) 0.010(6)
O636 0.049(8) 0.041(6) 0.027(5) 0.007(4) -0.001(5) 0.025(5)
O637 0.037(8) 0.054(8) 0.046(7) 0.016(6) 0.012(6) 0.006(6)
O638 0.064(10) 0.023(6) 0.041(7) -0.006(5) 0.008(7) 0.008(6)
O639 0.062(10) 0.038(6) 0.073(8) 0.031(5) 0.003(7) 0.012(6)
O640 0.072(10) 0.075(8) 0.028(5) 0.028(5) 0.004(6) 0.029(7)
O641 0.035(8) 0.028(7) 0.127(15) -0.007(8) -0.006(9) 0.018(6)
O642 0.040(9) 0.079(11) 0.080(11) 0.001(9) 0.019(8) 0.024(8)
O643 0.039(8) 0.052(7) 0.048(6) 0.026(5) 0.014(6) 0.018(6)
O644 0.030(7) 0.031(6) 0.042(6) 0.010(5) 0.002(5) 0.013(5)
O645 0.026(7) 0.041(7) 0.055(8) 0.003(6) 0.012(6) 0.010(6)
O646 0.040(8) 0.022(6) 0.046(7) 0.000(5) 0.001(6) 0.010(5)
O647 0.017(6) 0.029(6) 0.056(8) -0.004(6) -0.003(6) 0.008(5)
O648 0.025(7) 0.035(6) 0.048(7) 0.005(5) 0.008(6) 0.000(5)
O649 0.038(7) 0.043(7) 0.032(6) 0.005(5) 0.000(5) 0.018(6)
O650 0.024(7) 0.020(6) 0.088(10) 0.007(6) -0.006(7) 0.001(5)
O651 0.084(11) 0.040(6) 0.039(6) 0.018(5) 0.012(7) 0.022(7)
O652 0.030(7) 0.028(6) 0.058(7) 0.007(5) 0.012(6) 0.011(5)
O653 0.020(7) 0.030(6) 0.073(8) 0.017(5) 0.002(6) 0.001(5)
O654 0.035(7) 0.060(8) 0.035(6) 0.008(5) 0.000(6) 0.024(6)
O655 0.027(7) 0.038(5) 0.061(7) 0.029(4) -0.002(5) 0.012(5)
O656 0.074(11) 0.037(7) 0.040(7) 0.011(5) 0.011(7) 0.011(7)
O657 0.044(8) 0.035(7) 0.059(8) 0.000(6) 0.010(7) 0.021(6)
O658 0.050(8) 0.042(6) 0.035(6) 0.016(5) 0.003(6) 0.020(6)
O659 0.042(8) 0.032(6) 0.055(7) 0.021(5) 0.019(6) 0.006(6)
O660 0.042(8) 0.038(6) 0.073(8) 0.027(5) -0.024(7) -0.010(6)
O661 0.076(10) 0.054(6) 0.063(7) 0.039(5) -0.001(7) 0.029(6)
O662 0.045(8) 0.021(5) 0.050(6) 0.014(4) 0.014(6) 0.003(5)
O664 0.068(10) 0.055(7) 0.048(7) 0.024(5) -0.014(7) 0.020(7)
O665 0.040(8) 0.045(7) 0.048(7) 0.007(6) 0.018(6) 0.010(6)
O667 0.022(7) 0.043(7) 0.062(8) 0.008(6) -0.005(6) -0.003(6)
O668 0.022(7) 0.036(6) 0.071(8) 0.021(5) -0.011(6) 0.007(5)
O669 0.028(6) 0.033(6) 0.022(5) 0.001(4) -0.002(5) 0.006(5)
O670 0.059(10) 0.027(7) 0.079(10) 0.002(7) 0.021(8) 0.009(7)
O671 0.030(7) 0.027(6) 0.111(11) 0.015(7) 0.037(7) 0.009(6)
O672 0.029(7) 0.038(7) 0.056(7) 0.005(6) -0.026(6) 0.004(6)
O673 0.036(7) 0.066(7) 0.023(5) 0.020(4) 0.002(5) 0.023(6)
O674 0.021(6) 0.032(5) 0.035(5) 0.014(4) 0.004(5) 0.007(5)
O675 0.037(7) 0.025(6) 0.045(7) -0.003(5) 0.014(6) 0.011(5)
O676 0.030(7) 0.029(5) 0.034(5) 0.014(4) 0.007(5) 0.009(5)
O677 0.019(7) 0.042(7) 0.055(8) 0.003(6) -0.001(6) -0.006(6)
O678 0.021(6) 0.028(5) 0.033(5) 0.017(4) -0.004(4) 0.009(4)
O679 0.021(6) 0.017(5) 0.050(7) 0.006(4) -0.002(5) 0.004(5)
O680 0.026(7) 0.038(6) 0.040(6) 0.002(5) -0.002(5) 0.016(5)
O681 0.056(9) 0.020(5) 0.031(6) 0.003(4) -0.007(6) -0.003(6)
O682 0.055(9) 0.056(8) 0.038(6) 0.018(5) 0.001(6) -0.023(7)
O683 0.064(9) 0.023(6) 0.035(6) -0.009(5) 0.021(6) -0.013(6)
O684 0.034(7) 0.032(6) 0.056(7) 0.008(5) 0.014(6) 0.003(6)
O685 0.038(8) 0.051(8) 0.042(7) 0.001(6) 0.004(6) 0.018(6)
O686 0.026(7) 0.016(5) 0.069(8) 0.013(5) -0.010(6) -0.003(5)
O687 0.084(11) 0.047(7) 0.022(5) 0.011(5) -0.019(6) -0.001(7)
O688 0.047(8) 0.023(5) 0.044(6) 0.012(4) -0.001(6) 0.009(5)
O689 0.020(6) 0.029(6) 0.059(7) 0.009(5) -0.004(6) 0.002(5)
O690 0.033(7) 0.029(5) 0.037(5) 0.018(4) -0.008(5) 0.004(5)
O691 0.061(9) 0.043(7) 0.028(6) -0.003(5) -0.002(6) 0.018(7)
O692 0.050(9) 0.030(7) 0.095(11) 0.013(7) 0.030(8) 0.019(6)
O693 0.053(9) 0.077(9) 0.036(6) 0.023(6) 0.000(6) -0.005(8)
O694 0.055(10) 0.045(8) 0.082(11) 0.003(8) -0.031(8) -0.002(8)
O695 0.025(6) 0.038(5) 0.062(7) 0.029(4) 0.007(5) 0.020(5)
O696 0.060(12) 0.18(2) 0.071(13) -0.013(14) 0.011(10) 0.033(14)
O697 0.068(9) 0.037(6) 0.057(8) 0.007(6) 0.024(7) 0.040(6)
O698 0.045(8) 0.054(7) 0.067(8) 0.031(6) 0.016(7) 0.020(6)
O699 0.031(7) 0.039(7) 0.039(7) -0.006(6) 0.003(6) -0.009(6)
O700 0.099(11) 0.041(6) 0.033(6) 0.011(5) 0.006(7) 0.038(7)
O701 0.056(9) 0.023(5) 0.045(6) 0.014(4) 0.002(6) -0.010(6)
O702 0.037(7) 0.030(6) 0.034(6) 0.006(5) -0.009(5) 0.004(5)
O703 0.107(14) 0.058(8) 0.082(9) 0.043(6) 0.033(9) 0.037(8)
O704 0.040(9) 0.027(7) 0.102(13) -0.027(8) -0.001(9) -0.010(7)
O705 0.068(10) 0.021(6) 0.057(7) 0.009(5) 0.031(7) 0.002(6)
O706 0.060(9) 0.024(5) 0.043(6) 0.016(4) 0.009(6) 0.000(6)
O707 0.036(8) 0.026(6) 0.110(12) 0.017(7) 0.023(8) 0.003(6)
O708 0.034(7) 0.055(7) 0.029(6) 0.012(5) 0.001(5) 0.014(6)
O709 0.036(8) 0.034(7) 0.055(8) 0.001(6) -0.023(6) -0.005(6)
O710 0.040(8) 0.032(6) 0.055(7) 0.014(5) -0.006(6) -0.003(6)
O711 0.083(11) 0.052(7) 0.034(6) 0.021(5) -0.008(7) 0.009(7)
O712 0.040(9) 0.058(9) 0.072(10) 0.000(8) -0.011(8) 0.021(7)
O713 0.054(10) 0.077(9) 0.070(9) 0.035(7) 0.006(8) 0.015(8)
O714 0.099(13) 0.030(6) 0.039(7) 0.010(5) -0.005(8) 0.003(7)
O715 0.059(9) 0.037(6) 0.037(6) 0.014(5) -0.018(6) -0.010(6)
O716 0.045(9) 0.058(8) 0.094(10) 0.038(7) -0.024(8) -0.019(7)
O717 0.027(7) 0.033(6) 0.040(6) 0.011(4) -0.007(5) 0.010(5)
O718 0.018(6) 0.041(6) 0.038(5) 0.019(4) 0.000(5) 0.005(5)
O719 0.033(7) 0.050(7) 0.030(6) 0.004(5) -0.001(5) -0.027(6)
O720 0.046(9) 0.048(8) 0.040(7) -0.002(6) 0.013(6) -0.003(7)
O721 0.045(8) 0.047(7) 0.040(6) 0.010(5) 0.023(6) 0.018(6)
O722 0.049(9) 0.059(8) 0.077(9) 0.027(7) 0.021(7) 0.020(7)
O723 0.054(9) 0.052(8) 0.041(7) 0.012(6) -0.002(7) 0.001(7)
O724 0.072(10) 0.026(6) 0.059(8) 0.001(6) -0.005(7) 0.028(6)
O725 0.092(14) 0.062(9) 0.087(10) 0.045(6) -0.034(9) -0.020(9)
O726 0.033(7) 0.015(5) 0.048(7) -0.007(5) -0.001(6) 0.000(5)
O727 0.046(9) 0.045(7) 0.059(8) 0.021(6) 0.013(7) 0.011(6)
O728 0.036(8) 0.032(6) 0.070(8) 0.019(5) 0.002(7) 0.004(6)
O729 0.052(8) 0.039(6) 0.042(6) 0.020(4) 0.002(6) 0.023(5)
O730 0.016(6) 0.027(5) 0.045(6) 0.015(4) -0.010(5) 0.000(5)
O731 0.080(12) 0.045(9) 0.076(11) 0.003(8) 0.021(9) -0.002(9)
O732 0.038(8) 0.039(7) 0.053(7) 0.013(6) 0.003(6) -0.001(6)
O733 0.040(8) 0.041(7) 0.077(9) 0.023(6) -0.010(7) 0.011(6)
O734 0.043(8) 0.033(6) 0.022(5) 0.009(4) -0.002(5) -0.004(6)
O735 0.049(10) 0.038(8) 0.110(12) 0.022(8) -0.017(9) -0.006(7)
O736 0.075(11) 0.054(9) 0.022(6) -0.015(6) 0.008(7) -0.028(8)
O737 0.036(8) 0.043(7) 0.035(6) 0.003(5) 0.003(6) -0.010(6)
O738 0.069(10) 0.081(8) 0.077(9) 0.044(6) 0.021(8) 0.051(7)
O739 0.043(8) 0.051(7) 0.051(7) 0.012(6) 0.007(6) 0.021(6)
O740 0.075(11) 0.040(7) 0.048(7) 0.023(5) 0.006(7) 0.008(7)
O741 0.020(6) 0.035(6) 0.082(8) 0.028(5) 0.024(6) 0.016(5)
O742 0.046(8) 0.022(5) 0.038(6) 0.007(4) -0.019(5) 0.003(5)
O743 0.021(7) 0.024(6) 0.084(9) 0.012(6) 0.013(6) -0.002(5)
O744 0.042(8) 0.040(7) 0.038(6) 0.008(5) 0.006(6) 0.008(6)
O745 0.171(19) 0.049(9) 0.047(8) 0.002(7) 0.044(10) 0.031(11)
O746 0.098(11) 0.037(6) 0.049(7) 0.006(5) -0.022(7) 0.036(6)
O747 0.056(9) 0.026(6) 0.052(7) 0.009(5) 0.004(7) -0.003(6)
O748 0.046(8) 0.065(9) 0.033(6) 0.005(6) 0.019(6) 0.022(7)
O749 0.109(13) 0.012(6) 0.080(9) 0.010(6) 0.044(9) 0.004(7)
O750 0.091(13) 0.048(7) 0.079(8) 0.045(5) 0.012(8) 0.015(7)
O751 0.014(6) 0.025(5) 0.056(6) 0.016(4) 0.017(5) 0.010(4)
O752 0.041(8) 0.028(6) 0.041(7) -0.004(5) 0.014(6) -0.013(6)
O753 0.091(11) 0.047(8) 0.083(11) -0.004(7) -0.040(9) 0.038(7)
O754 0.046(10) 0.086(8) 0.158(12) 0.093(6) 0.001(9) 0.014(7)
O755 0.056(9) 0.044(6) 0.064(7) 0.028(5) 0.025(6) 0.030(6)
O756 0.030(7) 0.034(7) 0.032(6) -0.005(5) 0.004(5) -0.016(6)
O757 0.036(8) 0.030(7) 0.057(8) -0.008(6) -0.007(6) 0.012(6)
O758 0.026(8) 0.064(9) 0.076(9) 0.020(7) 0.009(7) 0.003(7)
O759 0.061(9) 0.055(7) 0.048(7) 0.010(6) 0.006(7) 0.040(6)
O760 0.047(8) 0.042(7) 0.055(8) -0.007(6) 0.005(7) 0.034(6)
O761 0.063(9) 0.039(7) 0.030(6) -0.008(6) 0.011(6) 0.013(7)
O762 0.027(8) 0.066(9) 0.055(8) 0.013(7) -0.012(6) -0.002(7)
O763 0.095(13) 0.071(10) 0.046(8) 0.020(7) 0.006(8) 0.023(9)
O764 0.045(8) 0.015(5) 0.063(8) 0.006(5) 0.024(6) 0.006(5)
O765 0.079(10) 0.034(6) 0.031(6) 0.009(5) 0.019(6) -0.012(7)
O766 0.039(8) 0.032(6) 0.055(7) 0.007(5) -0.003(6) 0.019(5)
O767 0.122(17) 0.128(16) 0.075(12) 0.034(10) 0.024(12) 0.059(13)
O768 0.058(10) 0.051(9) 0.058(9) 0.003(7) 0.020(7) 0.009(8)
O769 0.054(8) 0.017(5) 0.030(6) 0.000(4) 0.008(5) 0.013(5)
O770 0.030(8) 0.032(7) 0.072(9) 0.002(6) 0.008(7) 0.007(6)
O771 0.045(8) 0.022(6) 0.075(9) 0.006(6) -0.007(7) 0.016(6)
O772 0.052(9) 0.060(7) 0.083(8) 0.050(5) 0.012(7) 0.017(7)
O773 0.045(9) 0.047(8) 0.056(9) -0.005(7) 0.014(7) -0.009(7)
O774 0.014(6) 0.035(6) 0.105(9) 0.038(5) 0.009(6) -0.004(5)
O775 0.060(11) 0.109(12) 0.065(8) 0.044(7) 0.025(8) 0.023(9)
O776 0.055(10) 0.047(7) 0.086(9) 0.038(6) -0.022(8) -0.006(7)
O777 0.031(8) 0.035(7) 0.072(9) -0.006(7) -0.017(7) 0.003(6)
O778 0.069(11) 0.044(6) 0.069(7) 0.042(5) 0.002(7) -0.017(7)
O779 0.078(12) 0.036(7) 0.095(11) 0.030(6) 0.017(9) -0.001(8)
O780 0.063(10) 0.037(7) 0.037(6) 0.008(5) -0.011(7) -0.005(7)
O781 0.033(7) 0.044(6) 0.061(7) 0.022(5) -0.001(6) 0.019(5)
O782 0.054(10) 0.041(8) 0.105(13) 0.016(8) -0.004(9) 0.010(7)
O783 0.090(13) 0.053(7) 0.076(9) 0.040(6) -0.008(9) 0.003(8)
O784 0.035(7) 0.071(8) 0.029(5) 0.022(5) 0.010(5) 0.020(6)
O785 0.023(9) 0.048(10) 0.022(8) -0.008(7) -0.008(7) 0.020(7)
O787 0.067(9) 0.033(6) 0.036(6) 0.001(5) -0.007(6) 0.031(6)
O788 0.097(13) 0.065(10) 0.120(12) 0.042(8) 0.067(9) 0.021(9)
O789 0.074(12) 0.080(12) 0.050(9) 0.010(8) -0.014(9) -0.026(10)
O791 0.023(6) 0.043(7) 0.047(7) 0.014(5) 0.008(5) 0.011(5)
O793 0.097(14) 0.044(7) 0.074(9) 0.031(6) -0.020(9) -0.018(8)
O794 0.058(11) 0.076(9) 0.121(12) 0.057(8) -0.006(10) 0.009(8)
O795 0.101(14) 0.084(11) 0.042(8) 0.007(8) 0.019(9) 0.037(10)
O796 0.065(10) 0.043(8) 0.038(7) 0.002(6) 0.011(7) -0.010(7)
O797 0.038(8) 0.042(8) 0.119(14) -0.011(9) -0.037(9) 0.016(7)
O798 0.117(11) 0.116(9) 0.044(7) 0.039(6) 0.033(7) 0.095(7)
O799 0.143(18) 0.039(7) 0.073(8) 0.037(5) 0.022(10) -0.010(9)
O800 0.067(10) 0.043(7) 0.039(6) 0.018(5) 0.001(6) 0.013(7)
O801 0.093(15) 0.141(13) 0.103(10) 0.088(8) 0.013(10) 0.031(11)
O802 0.078(12) 0.070(10) 0.066(9) 0.019(8) -0.027(9) 0.004(9)
O803 0.061(10) 0.061(9) 0.033(7) -0.001(6) 0.000(7) -0.043(7)
O804 0.044(10) 0.196(18) 0.065(9) 0.064(9) -0.029(8) -0.062(11)
O805 0.048(9) 0.041(7) 0.071(8) 0.029(5) 0.024(6) -0.005(6)
O808 0.040(8) 0.117(11) 0.058(8) 0.037(7) 0.019(6) 0.051(7)
O809 0.068(11) 0.106(12) 0.051(8) 0.037(7) 0.004(8) 0.020(9)
O810 0.028(7) 0.017(5) 0.056(7) 0.008(5) -0.002(6) -0.009(5)
O811 0.051(9) 0.018(6) 0.070(9) 0.000(6) 0.003(7) 0.008(6)
O812 0.046(8) 0.044(7) 0.055(7) 0.017(6) 0.018(6) -0.003(6)
O813 0.056(9) 0.027(5) 0.051(6) 0.021(4) -0.009(6) 0.011(5)
O815 0.044(8) 0.046(7) 0.036(6) 0.009(5) 0.018(6) 0.012(6)
O816 0.039(8) 0.057(7) 0.037(6) 0.020(5) 0.014(5) -0.005(6)
O817 0.037(9) 0.084(11) 0.128(15) 0.031(10) 0.027(9) 0.035(8)
O818 0.064(10) 0.031(6) 0.059(8) 0.013(6) 0.000(7) 0.006(7)
O821 0.039(7) 0.038(6) 0.045(6) 0.013(5) 0.008(6) 0.017(5)
O822 0.052(9) 0.028(6) 0.049(7) 0.014(5) -0.003(6) -0.012(6)
O823 0.069(10) 0.025(6) 0.046(7) 0.013(5) -0.018(7) -0.013(6)
O824 0.048(10) 0.065(10) 0.094(12) 0.011(9) -0.010(9) 0.009(8)
O825 0.048(8) 0.047(7) 0.029(6) -0.007(5) -0.016(6) 0.030(6)
X1 0.033(8) 0.071(10) 0.079(10) 0.022(8) -0.025(7) -0.006(7)
X2 0.020(6) 0.029(5) 0.027(5) 0.015(4) -0.003(4) -0.001(4)
X3 0.059(10) 0.054(8) 0.066(9) 0.018(7) -0.010(8) 0.014(7)
X4 0.020(6) 0.032(5) 0.032(5) 0.015(4) 0.006(4) 0.018(4)
X5 0.048(9) 0.025(6) 0.046(7) -0.001(5) -0.012(6) -0.002(6)
X6 0.017(5) 0.024(5) 0.032(5) 0.012(4) 0.013(4) 0.010(4)
X7 0.084(15) 0.132(19) 0.077(14) -0.030(13) 0.002(12) 0.029(14)
X8 0.031(6) 0.018(5) 0.024(5) 0.004(4) 0.004(4) 0.011(4)
X9 0.011(5) 0.034(5) 0.035(5) 0.011(4) 0.004(4) 0.009(4)
X10 0.077(11) 0.141(12) 0.084(9) 0.070(7) 0.041(8) 0.071(9)
X11 0.047(11) 0.060(10) 0.19(2) 0.042(11) 0.016(12) 0.018(8)
X12 0.033(7) 0.017(5) 0.050(6) 0.014(4) 0.010(5) 0.015(4)
X13 0.026(6) 0.016(5) 0.023(5) 0.000(4) 0.000(4) 0.006(4)
X14 0.064(11) 0.057(8) 0.076(9) 0.026(7) 0.010(8) 0.022(8)
X15 0.058(9) 0.046(7) 0.036(6) 0.011(5) 0.019(6) 0.016(7)
X16 0.024(6) 0.026(5) 0.035(5) 0.015(4) 0.009(4) 0.015(4)
X17 0.019(6) 0.028(5) 0.021(5) 0.007(4) 0.006(4) 0.008(4)
X18 0.082(11) 0.067(10) 0.056(8) 0.018(7) 0.038(7) 0.017(9)
X19 0.013(5) 0.007(4) 0.037(6) -0.004(4) 0.006(4) -0.004(4)
X20 0.026(7) 0.038(8) 0.076(10) -0.008(7) 0.009(7) 0.005(6)
X21 0.036(8) 0.027(7) 0.074(10) -0.009(7) -0.006(7) -0.014(6)
X22 0.015(5) 0.029(5) 0.014(4) 0.000(4) -0.001(4) 0.008(4)
X23 0.017(5) 0.020(5) 0.045(6) 0.012(4) 0.011(4) 0.015(4)
X24 0.045(9) 0.043(6) 0.151(13) 0.056(6) 0.030(9) 0.028(6)
X25 0.055(11) 0.088(12) 0.062(10) 0.013(9) 0.002(8) -0.024(9)
X26 0.031(6) 0.023(5) 0.034(5) 0.015(4) 0.017(5) -0.001(5)
X27 0.024(6) 0.017(5) 0.027(5) 0.000(4) 0.013(4) 0.008(4)
X28 0.095(14) 0.046(8) 0.071(9) 0.028(6) 0.013(9) -0.007(9)
X29 0.036(8) 0.037(8) 0.106(12) 0.005(8) 0.030(8) 0.012(6)
X30 0.040(8) 0.066(9) 0.046(7) 0.010(7) -0.016(7) -0.004(7)
X31 0.026(6) 0.023(5) 0.027(5) 0.011(4) -0.006(4) 0.001(4)
X32 0.111(15) 0.052(9) 0.054(9) 0.009(7) 0.025(9) -0.018(10)
X33 0.023(6) 0.017(5) 0.022(5) -0.002(4) -0.005(4) 0.006(4)
X34 0.049(10) 0.035(6) 0.129(12) 0.047(6) -0.013(9) -0.007(6)
X35 0.024(6) 0.018(5) 0.022(5) 0.005(4) 0.010(4) 0.002(4)
X36 0.065(10) 0.048(7) 0.046(6) 0.030(5) -0.014(7) -0.016(7)
X37 0.017(6) 0.017(4) 0.046(6) 0.011(4) 0.000(5) 0.011(4)
X38 0.016(6) 0.023(6) 0.068(8) 0.010(5) 0.004(6) -0.004(5)
X39 0.014(5) 0.019(5) 0.029(5) 0.003(4) 0.001(4) 0.002(4)
X40 0.027(6) 0.027(5) 0.016(4) 0.002(4) -0.004(4) 0.005(5)
X41 0.062(9) 0.043(7) 0.048(7) 0.014(6) 0.022(7) 0.013(7)
X42 0.017(6) 0.048(6) 0.044(6) 0.026(4) 0.013(5) 0.013(5)
X43 0.060(9) 0.046(7) 0.042(7) 0.016(5) 0.004(7) 0.014(7)
X44 0.040(7) 0.016(5) 0.024(5) -0.007(4) 0.005(5) 0.010(5)
X45 0.069(11) 0.038(7) 0.053(8) 0.003(6) -0.002(8) 0.011(7)
X46 0.044(9) 0.056(8) 0.053(8) 0.012(6) -0.010(7) -0.002(7)
X47 0.023(6) 0.012(4) 0.022(5) -0.002(4) -0.002(4) 0.000(4)
X48 0.054(9) 0.041(7) 0.042(7) 0.010(5) -0.010(7) -0.018(7)
X49 0.019(6) 0.020(6) 0.048(7) -0.012(5) 0.001(5) -0.005(5)
X50 0.039(7) 0.032(6) 0.034(6) 0.008(5) 0.003(5) 0.009(5)
X51 0.021(6) 0.018(5) 0.019(5) -0.004(4) 0.001(4) 0.003(4)
X52 0.027(6) 0.021(5) 0.046(6) 0.007(4) -0.004(5) 0.009(5)
X53 0.064(11) 0.102(13) 0.039(8) 0.009(8) 0.009(8) 0.015(10)
X54 0.018(6) 0.017(5) 0.029(5) 0.006(4) 0.000(4) 0.002(4)
X55 0.047(10) 0.038(7) 0.128(13) 0.028(7) -0.013(9) 0.011(7)
X56 0.053(8) 0.018(5) 0.042(7) 0.001(5) -0.001(6) 0.009(5)
X57 0.018(6) 0.023(5) 0.023(5) 0.001(4) -0.005(4) 0.007(4)
X58 0.056(10) 0.031(7) 0.079(11) -0.008(7) -0.022(8) 0.004(7)
X59 0.025(6) 0.028(5) 0.037(6) 0.009(4) 0.005(5) 0.004(5)
X60 0.036(9) 0.049(8) 0.147(15) 0.039(8) 0.021(9) 0.012(7)
X61 0.009(5) 0.020(5) 0.046(6) 0.004(4) 0.009(5) 0.002(4)
X62 0.036(6) 0.028(5) 0.032(5) 0.016(4) 0.013(5) 0.022(4)
X63 0.094(13) 0.094(10) 0.067(8) 0.047(7) 0.035(8) 0.048(9)
X64 0.026(7) 0.045(7) 0.044(7) 0.010(5) 0.008(5) 0.013(6)
X65 0.025(6) 0.016(5) 0.024(5) -0.002(4) 0.005(4) 0.004(4)
X66 0.016(6) 0.024(5) 0.032(5) 0.004(4) -0.008(4) 0.009(4)
X67 0.076(11) 0.094(8) 0.112(9) 0.083(6) 0.042(8) 0.049(7)
X68 0.037(7) 0.040(6) 0.033(5) 0.018(4) 0.000(5) 0.007(5)
X69 0.059(10) 0.034(6) 0.072(8) 0.027(5) -0.031(7) -0.012(6)
X70 0.094(14) 0.048(9) 0.082(11) 0.021(7) 0.011(10) -0.023(9)
X71 0.041(7) 0.020(5) 0.038(6) 0.003(4) 0.010(5) 0.004(5)
X72 0.024(6) 0.019(5) 0.028(5) 0.009(4) 0.002(4) 0.003(4)
X73 0.091(12) 0.027(6) 0.047(7) 0.006(5) -0.037(7) -0.013(7)
X74 0.09(2) 0.070(19) 0.035(13) 0.020(12) 0.003(15) -0.028(18)
X75 0.023(6) 0.016(5) 0.030(5) -0.002(4) -0.012(5) -0.002(4)
X76 0.126(14) 0.076(11) 0.062(10) -0.021(8) -0.055(9) 0.053(9)
X77 0.020(6) 0.027(5) 0.034(5) 0.005(4) -0.009(5) 0.010(4)
X78 0.018(6) 0.025(5) 0.033(6) 0.002(4) -0.008(5) 0.004(5)
X79 0.045(8) 0.037(6) 0.040(6) 0.008(5) 0.024(5) 0.020(6)
X80 0.060(10) 0.060(9) 0.058(8) 0.023(6) 0.018(7) 0.000(8)
X81 0.018(6) 0.024(5) 0.032(5) 0.004(4) -0.003(5) 0.003(4)
X82 0.029(7) 0.028(6) 0.023(5) -0.001(4) -0.001(5) 0.006(5)
X83 0.043(9) 0.082(8) 0.103(9) 0.064(6) 0.021(7) 0.015(7)
X84 0.22(3) 0.104(13) 0.043(8) 0.036(8) 0.013(12) 0.054(15)
X85 0.012(5) 0.018(5) 0.035(5) 0.001(4) -0.003(4) 0.000(4)
X86 0.074(12) 0.031(6) 0.124(12) 0.036(7) -0.025(10) 0.004(7)
X87 0.021(6) 0.011(4) 0.028(5) 0.005(3) 0.009(4) 0.010(4)
X88 0.044(8) 0.047(8) 0.054(8) 0.005(6) 0.016(7) 0.010(7)
X89 0.038(7) 0.031(6) 0.024(5) 0.000(4) 0.015(5) -0.002(5)
X90 0.056(9) 0.018(6) 0.097(11) 0.011(6) 0.031(8) 0.021(6)
X91 0.020(6) 0.019(5) 0.033(5) 0.010(4) 0.001(4) 0.008(4)
X92 0.056(9) 0.035(7) 0.026(6) -0.002(5) -0.005(6) -0.006(6)
X93 0.033(7) 0.029(6) 0.031(5) 0.004(4) 0.009(5) 0.008(5)
X94 0.042(8) 0.039(6) 0.063(7) 0.023(5) -0.004(6) 0.014(6)
X95 0.017(5) 0.017(4) 0.043(6) 0.009(4) -0.005(5) 0.013(4)
X96 0.067(11) 0.068(9) 0.112(12) 0.040(8) -0.037(9) 0.007(8)
X97 0.104(14) 0.047(8) 0.067(8) 0.031(6) 0.012(9) -0.013(9)
X98 0.047(9) 0.036(6) 0.052(7) 0.016(5) 0.003(6) 0.006(6)
X99 0.037(7) 0.023(5) 0.048(6) 0.012(5) -0.007(6) 0.000(5)
X512 0.033(9) 0.137(11) 0.104(9) 0.090(7) 0.008(7) 0.009(8)
X521 0.073(11) 0.097(10) 0.067(8) 0.051(6) 0.020(8) 0.043(8)
X522 0.100(11) 0.084(9) 0.118(10) 0.062(7) 0.084(8) 0.069(7)
X523 0.085(11) 0.139(12) 0.053(8) 0.046(7) 0.026(8) 0.072(9)
X527 0.117(13) 0.086(9) 0.069(8) 0.045(6) 0.064(8) 0.059(9)
N1 0.051(10) 0.036(7) 0.031(7) 0.002(6) -0.006(7) 0.022(7)
N2 0.109(14) 0.036(8) 0.087(12) 0.025(7) 0.061(10) 0.048(8)
N3 0.068(12) 0.021(7) 0.048(8) 0.012(6) 0.016(8) 0.001(7)
N4 0.060(13) 0.098(16) 0.037(9) 0.004(10) -0.013(9) -0.031(12)
N5 0.059(14) 0.086(13) 0.152(18) 0.067(11) -0.047(12) -0.017(11)
N6 0.063(15) 0.088(12) 0.124(14) 0.073(9) -0.006(12) -0.017(11)
N8 0.077(15) 0.102(16) 0.056(12) 0.007(11) 0.013(11) 0.039(13)
N9 0.15(2) 0.078(12) 0.045(9) 0.031(8) 0.008(12) 0.034(13)
N10 0.025(9) 0.025(7) 0.087(11) 0.019(7) 0.004(8) 0.003(6)
N11 0.058(12) 0.063(11) 0.052(10) 0.004(9) -0.007(9) 0.022(9)
N12 0.113(18) 0.092(11) 0.063(9) 0.056(7) 0.025(10) 0.042(11)
N13 0.036(10) 0.053(9) 0.127(14) 0.047(8) 0.040(9) 0.015(8)
N14 0.111(14) 0.065(9) 0.038(7) 0.031(6) 0.053(7) 0.053(9)
N16 0.077(14) 0.037(9) 0.065(12) -0.010(9) -0.005(11) 0.026(9)
N17 0.083(14) 0.050(10) 0.035(8) 0.005(7) 0.019(9) 0.001(10)
N18 0.118(17) 0.048(10) 0.037(9) 0.001(8) 0.021(10) 0.039(10)
N19 0.053(12) 0.050(9) 0.065(10) 0.031(7) 0.006(9) -0.004(8)
N20 0.101(17) 0.053(10) 0.041(8) 0.023(7) 0.009(10) 0.003(11)
N21 0.116(19) 0.111(17) 0.062(13) 0.013(12) 0.007(13) 0.066(13)
N22 0.061(13) 0.133(11) 0.076(8) 0.088(6) 0.015(8) -0.009(10)
N23 0.14(2) 0.061(11) 0.046(9) 0.031(7) 0.003(12) -0.002(13)
N24 0.045(13) 0.099(12) 0.126(13) 0.083(8) -0.003(11) -0.014(10)
N25 0.099(16) 0.077(11) 0.036(8) 0.034(7) -0.025(9) -0.033(11)
N28 0.109(17) 0.056(12) 0.058(11) -0.007(10) -0.052(11) 0.004(12)
N31 0.041(10) 0.057(10) 0.043(9) -0.011(8) -0.015(8) 0.022(8)
N32 0.050(12) 0.025(9) 0.080(13) -0.031(9) -0.009(10) 0.004(8)
C1 0.052(11) 0.023(7) 0.009(6) 0.002(5) 0.015(6) 0.007(7)
C2 0.046(11) 0.009(6) 0.038(8) 0.007(6) -0.014(8) -0.011(7)
C3 0.057(13) 0.019(8) 0.030(8) 0.003(6) 0.014(8) -0.002(8)
C4 0.061(14) 0.034(9) 0.052(11) 0.003(8) -0.002(10) 0.023(9)
C5 0.16(3) 0.036(10) 0.069(12) 0.032(8) 0.049(14) 0.032(13)
C6 0.062(14) 0.030(9) 0.067(11) 0.023(7) 0.022(10) 0.011(9)
C7 0.037(11) 0.051(10) 0.046(10) 0.014(8) 0.000(8) 0.022(8)
C8 0.035(11) 0.041(9) 0.042(8) 0.023(6) 0.002(8) 0.005(8)
C9 0.10(2) 0.058(12) 0.028(8) 0.021(7) -0.008(11) -0.001(13)
C10 0.043(11) 0.046(10) 0.047(11) -0.001(8) 0.010(9) 0.033(8)
C11 0.068(15) 0.067(10) 0.096(14) 0.054(8) 0.019(12) 0.040(10)
C12 0.034(12) 0.067(10) 0.25(2) 0.108(9) -0.068(12) -0.026(9)
C13 0.057(13) 0.039(10) 0.034(9) 0.008(7) 0.013(9) 0.013(9)
C14 0.084(18) 0.063(12) 0.028(8) 0.021(8) 0.008(10) 0.002(12)
C15 0.050(12) 0.029(9) 0.037(9) 0.002(7) 0.002(9) 0.010(9)
C16 0.16(2) 0.069(12) 0.025(9) 0.011(8) 0.000(12) 0.064(13)
C17 0.088(15) 0.065(11) 0.046(11) 0.018(8) 0.013(10) 0.057(10)
C18 0.068(14) 0.038(9) 0.025(8) 0.010(7) 0.009(9) 0.012(9)
C19 0.027(10) 0.037(9) 0.064(11) 0.011(8) -0.017(9) 0.011(8)
C20 0.020(9) 0.047(8) 0.064(9) 0.040(6) -0.002(8) -0.002(7)
C21 0.054(14) 0.037(9) 0.086(13) 0.038(8) -0.022(11) -0.018(9)
C22 0.041(11) 0.055(10) 0.031(8) 0.016(7) 0.007(8) 0.019(9)
C23 0.011(10) 0.109(16) 0.123(17) 0.070(12) -0.002(11) 0.007(11)
C24 0.008(9) 0.105(19) 0.080(15) 0.025(13) 0.017(9) 0.013(11)
C25 0.048(11) 0.017(6) 0.024(7) 0.011(5) -0.004(7) 0.011(7)
C26 0.048(10) 0.036(7) 0.059(9) 0.030(6) 0.024(8) 0.036(7)
C27 0.048(12) 0.030(8) 0.047(9) 0.020(6) 0.011(8) 0.005(8)
C28 0.034(10) 0.021(7) 0.047(9) 0.017(6) 0.001(8) -0.001(7)
C29 0.070(13) 0.012(7) 0.016(7) -0.007(6) 0.002(8) 0.011(8)
C30 0.073(14) 0.008(6) 0.037(8) 0.010(5) -0.008(9) -0.002(8)
C31 0.088(16) 0.014(7) 0.027(8) 0.004(6) -0.008(9) 0.014(8)
C32 0.046(12) 0.043(9) 0.040(9) 0.021(7) 0.009(8) 0.015(8)
C33 0.100(18) 0.030(8) 0.025(8) 0.010(6) 0.006(10) 0.020(10)
C34 0.040(11) 0.026(8) 0.049(10) 0.013(7) 0.007(9) 0.001(8)
C35 0.052(12) 0.025(8) 0.043(9) 0.009(7) 0.016(8) 0.021(8)
C36 0.080(13) 0.033(8) 0.028(8) 0.013(6) 0.022(8) 0.042(8)
C37 0.016(8) 0.036(8) 0.047(9) 0.019(6) -0.001(7) 0.009(7)
C38 0.057(13) 0.030(9) 0.037(9) -0.001(8) 0.014(9) 0.003(9)
C39 0.081(16) 0.031(8) 0.025(7) 0.015(6) 0.002(9) -0.001(10)
C40 0.053(13) 0.042(11) 0.038(10) -0.001(8) 0.012(9) 0.010(10)
C41 0.049(12) 0.053(11) 0.042(9) 0.017(8) 0.024(8) 0.024(9)
C42 0.043(13) 0.106(17) 0.041(10) 0.024(10) 0.013(9) 0.027(12)
C43 0.018(9) 0.070(11) 0.046(8) 0.036(7) 0.007(7) -0.004(8)
C44 0.090(19) 0.079(15) 0.047(11) 0.029(9) 0.028(11) 0.015(14)
C45 0.17(3) 0.043(9) 0.119(15) 0.061(8) 0.064(17) 0.041(13)
C46 0.081(16) 0.128(16) 0.071(13) 0.057(10) 0.025(12) 0.072(12)
C47 0.031(14) 0.134(14) 0.29(3) 0.159(12) 0.011(16) 0.031(11)
C48 0.074(19) 0.066(15) 0.077(16) 0.025(12) 0.003(14) -0.009(14)
C49 0.041(12) 0.053(11) 0.056(12) 0.012(9) 0.005(10) 0.019(10)
C50 0.12(2) 0.031(9) 0.043(10) 0.018(7) -0.028(12) -0.015(12)
C51 0.048(13) 0.025(9) 0.068(12) 0.016(8) 0.002(10) -0.004(9)
C52 0.12(3) 0.064(15) 0.11(2) 0.038(13) 0.024(19) 0.020(17)
C53 0.044(15) 0.087(13) 0.38(4) 0.142(16) 0.07(2) 0.038(12)
N27 0.064(15) 0.073(13) 0.18(2) 0.064(12) 0.041(14) 0.004(12)
C69 0.029(11) 0.108(13) 0.086(11) 0.074(8) -0.020(9) -0.001(10)
C70 0.066(16) 0.106(11) 0.189(17) 0.124(8) 0.026(14) 0.043(10)
C71 0.058(15) 0.15(3) 0.083(19) -0.021(18) -0.026(14) 0.069(14)
N29 0.066(13) 0.166(12) 0.275(18) 0.188(9) 0.089(12) 0.077(10)
C72 0.33(3) 0.107(9) 0.109(11) 0.103(7) 0.137(15) 0.167(12)
N30 0.071(13) 0.083(13) 0.077(12) 0.019(10) -0.030(10) 0.032(10)
C73 0.077(18) 0.019(9) 0.13(2) 0.022(11) 0.030(15) 0.013(10)
C74 0.039(12) 0.058(12) 0.047(10) 0.021(8) 0.005(9) -0.011(10)
C75 0.085(19) 0.025(11) 0.11(2) -0.019(13) -0.035(16) 0.013(12)
N37 0.35(2) 0.231(13) 0.088(12) 0.102(9) 0.093(14) 0.258(11)
C80 0.041(14) 0.27(4) 0.032(10) 0.048(15) 0.022(9) 0.02(2)
C81 0.26(3) 0.053(12) 0.044(9) 0.021(9) 0.093(12) 0.064(16)
C84 0.13(3) 0.035(10) 0.063(13) 0.026(8) 0.005(15) 0.000(13)

loop_
_atom_type_symbol
_atom_type_description
_atom_type_scat_dispersion_real
_atom_type_scat_dispersion_imag
_atom_type_scat_source
Mo Mo -1.6832 0.6857 'International Tables Vol C Tables 4.2.6.8 and 6.1.1.4'
Ce Ce -0.2486 2.6331 'International Tables Vol C Tables 4.2.6.8 and 6.1.1.4'
O O 0.0106 0.0060 'International Tables Vol C Tables 4.2.6.8 and 6.1.1.4'
N N 0.0061 0.0033 'International Tables Vol C Tables 4.2.6.8 and 6.1.1.4'
C C 0.0033 0.0016 'International Tables Vol C Tables 4.2.6.8 and 6.1.1.4'
H H 0.0000 0.0000 'International Tables Vol C Tables 4.2.6.8 and 6.1.1.4'
Na Na 0.0362 0.0249 'International Tables Vol C Tables 4.2.6.8 and 6.1.1.4'

loop_
_geom_angle_atom_site_label_1
_geom_angle_atom_site_label_2
_geom_angle_atom_site_label_3
_geom_angle
O365 Mo1 5 103.2(6)
O365 Mo1 O100 99.4(5)
5 Mo1 O100 88.2(5)
O365 Mo1 O171 99.4(5)
5 Mo1 O171 87.2(4)
O100 Mo1 O171 161.2(5)
O365 Mo1 O27 99.9(5)
5 Mo1 O27 156.8(4)
O100 Mo1 O27 91.1(5)
O171 Mo1 O27 86.1(4)
O365 Mo1 O308 168.9(5)
5 Mo1 O308 86.7(5)
O100 Mo1 O308 75.7(4)
O171 Mo1 O308 85.8(4)
O27 Mo1 O308 70.6(4)
O117 Mo2 O30 102.6(6)
O117 Mo2 O8 102.3(5)
O30 Mo2 O8 98.8(5)
O117 Mo2 O53 104.3(6)
O30 Mo2 O53 150.3(5)
O8 Mo2 O53 87.6(5)
O117 Mo2 O165 94.6(5)
O30 Mo2 O165 93.4(5)
O8 Mo2 O165 156.4(5)
O53 Mo2 O165 72.1(4)
O117 Mo2 O157 168.2(5)
O30 Mo2 O157 73.5(5)
O8 Mo2 O157 89.4(4)
O53 Mo2 O157 77.6(5)
O165 Mo2 O157 74.8(4)
O217 Mo3 O8 103.4(5)
O217 Mo3 X61 101.0(6)
O8 Mo3 X61 89.9(5)
O217 Mo3 X85 99.1(5)
O8 Mo3 X85 157.3(5)
X61 Mo3 X85 89.0(5)
O217 Mo3 O155 101.5(6)
O8 Mo3 O155 86.3(5)
X61 Mo3 O155 157.5(5)
X85 Mo3 O155 86.1(4)
O217 Mo3 O50 167.8(5)
O8 Mo3 O50 88.2(4)
X61 Mo3 O50 74.7(5)
X85 Mo3 O50 69.7(4)
O155 Mo3 O50 83.0(5)
O457 Mo4 O133 103.0(5)
O457 Mo4 X61 103.7(6)
O133 Mo4 X61 98.9(5)
O457 Mo4 O97 104.1(6)
O133 Mo4 O97 87.4(5)
X61 Mo4 O97 149.2(5)
O457 Mo4 O80 96.7(5)
O133 Mo4 O80 154.1(5)
X61 Mo4 O80 92.7(5)
O97 Mo4 O80 71.3(4)
O457 Mo4 O50 169.4(5)
O133 Mo4 O50 87.4(5)
X61 Mo4 O50 72.5(5)
O97 Mo4 O50 77.8(4)
O80 Mo4 O50 73.9(4)
O224 Mo5 O178 99.4(6)
O224 Mo5 O97 93.0(5)
O178 Mo5 O97 144.3(5)
O224 Mo5 O60 93.9(5)
O178 Mo5 O60 72.5(5)
O97 Mo5 O60 140.2(5)
O224 Mo5 O285 101.3(6)
O178 Mo5 O285 71.1(5)
O97 Mo5 O285 73.6(5)
O60 Mo5 O285 142.3(4)
O224 Mo5 O80 98.3(6)
O178 Mo5 O80 139.5(5)
O97 Mo5 O80 70.0(4)
O60 Mo5 O80 70.2(4)
O285 Mo5 O80 139.3(4)
O224 Mo5 O149 172.7(6)
O178 Mo5 O149 86.7(5)
O97 Mo5 O149 84.3(4)
O60 Mo5 O149 84.0(4)
O285 Mo5 O149 84.4(5)
O80 Mo5 O149 74.4(5)
O522 Mo6 X37 102.4(6)
O522 Mo6 O253 102.7(6)
X37 Mo6 O253 94.7(5)
O522 Mo6 O25 102.8(6)
X37 Mo6 O25 152.6(5)
O253 Mo6 O25 90.3(5)
O522 Mo6 O107 96.7(5)
X37 Mo6 O107 94.3(5)
O253 Mo6 O107 156.3(4)
O25 Mo6 O107 72.0(4)
O522 Mo6 X57 170.8(5)
X37 Mo6 X57 73.4(4)
O253 Mo6 X57 85.9(5)
O25 Mo6 X57 80.2(4)
O107 Mo6 X57 75.8(4)
O597 Mo7 O428 104.1(6)
O597 Mo7 O364 99.9(6)
O428 Mo7 O364 91.0(5)
O597 Mo7 O305 101.1(6)
O428 Mo7 O305 87.3(5)
O364 Mo7 O305 158.7(5)
O597 Mo7 O95 100.7(6)
O428 Mo7 O95 154.8(5)
O364 Mo7 O95 89.3(5)
O305 Mo7 O95 83.4(5)
O597 Mo7 O386 167.7(6)
O428 Mo7 O386 86.5(5)
O364 Mo7 O386 73.2(4)
O305 Mo7 O386 85.5(4)
O95 Mo7 O386 69.4(4)
O315 Mo8 X93 102.6(6)
O315 Mo8 O428 103.2(5)
X93 Mo8 O428 96.9(6)
O315 Mo8 O141 104.6(6)
X93 Mo8 O141 150.4(5)
O428 Mo8 O141 87.9(5)
O315 Mo8 O11 97.0(5)
X93 Mo8 O11 93.6(5)
O428 Mo8 O11 154.5(4)
O141 Mo8 O11 71.9(5)
O315 Mo8 O216 168.2(5)
X93 Mo8 O216 72.0(4)
O428 Mo8 O216 88.0(4)
O141 Mo8 O216 79.1(4)
O11 Mo8 O216 73.3(4)
O483 Mo9 O219 103.9(5)
O483 Mo9 X93 100.4(6)
O219 Mo9 X93 91.9(5)
O483 Mo9 O574 101.2(6)
O219 Mo9 O574 87.8(5)
X93 Mo9 O574 157.8(5)
O483 Mo9 O37 98.8(5)
O219 Mo9 O37 157.1(5)
X93 Mo9 O37 86.8(5)
O574 Mo9 O37 85.0(4)
O483 Mo9 O216 166.0(5)
O219 Mo9 O216 89.3(4)
X93 Mo9 O216 74.2(4)
O574 Mo9 O216 83.6(4)
O37 Mo9 O216 68.3(4)
O322 Mo10 O580 102.4(7)
O322 Mo10 O323 103.1(6)
O580 Mo10 O323 105.1(6)
O322 Mo10 X65 94.1(5)
O580 Mo10 X65 90.2(5)
O323 Mo10 X65 153.7(5)
O322 Mo10 O233 96.5(6)
O580 Mo10 O233 152.4(6)
O323 Mo10 O233 89.7(5)
X65 Mo10 O233 68.4(4)
O322 Mo10 O293 173.9(6)
O580 Mo10 O293 82.2(6)
O323 Mo10 O293 79.3(5)
X65 Mo10 O293 81.8(4)
O233 Mo10 O293 77.8(5)
O146 Mo11 O64 102.0(5)
O146 Mo11 O17 101.8(5)
O64 Mo11 O17 100.0(5)
O146 Mo11 O176 105.6(5)
O64 Mo11 O176 86.9(5)
O17 Mo11 O176 149.7(5)
O146 Mo11 O11 97.2(5)
O64 Mo11 O11 154.7(4)
O17 Mo11 O11 92.0(4)
O176 Mo11 O11 72.0(4)
O146 Mo11 O49 169.6(5)
O64 Mo11 O49 87.8(4)
O17 Mo11 O49 73.1(4)
O176 Mo11 O49 77.7(4)
O11 Mo11 O49 74.3(4)
O591 Mo12 O699 106.6(7)
O591 Mo12 O45 100.7(6)
O699 Mo12 O45 104.9(5)
O591 Mo12 O68 95.3(6)
O699 Mo12 O68 89.0(5)
O45 Mo12 O68 154.6(5)
O591 Mo12 O10 92.6(6)
O699 Mo12 O10 151.8(6)
O45 Mo12 O10 91.2(4)
O68 Mo12 O10 68.4(4)
O591 Mo12 O661 170.6(6)
O699 Mo12 O661 81.9(7)
O45 Mo12 O661 80.3(5)
O68 Mo12 O661 80.8(5)
O10 Mo12 O661 78.1(5)
O462 Mo13 O272 104.1(5)
O462 Mo13 O160 104.7(6)
O272 Mo13 O160 96.9(5)
O462 Mo13 O341 105.5(6)
O272 Mo13 O341 87.4(5)
O160 Mo13 O341 147.4(6)
O462 Mo13 X19 96.2(5)
O272 Mo13 X19 154.5(5)
O160 Mo13 X19 92.7(5)
O341 Mo13 X19 72.1(4)
O462 Mo13 X59 167.9(5)
O272 Mo13 X59 87.8(5)
O160 Mo13 X59 70.9(5)
O341 Mo13 X59 77.0(5)
X19 Mo13 X59 73.1(4)
O488 Mo14 O680 101.6(6)
O488 Mo14 O301 100.8(6)
O680 Mo14 O301 104.4(6)
O488 Mo14 O227 96.8(6)
O680 Mo14 O227 92.8(5)
O301 Mo14 O227 152.2(5)
O488 Mo14 O205 92.9(5)
O680 Mo14 O205 157.1(5)
O301 Mo14 O205 90.0(5)
O227 Mo14 O205 67.6(4)
O488 Mo14 O497 172.2(5)
O680 Mo14 O497 85.0(5)
O301 Mo14 O497 81.4(5)
O227 Mo14 O497 78.5(5)
O205 Mo14 O497 79.5(4)
O390 Mo15 O563 103.9(6)
O390 Mo15 O574 99.1(6)
O563 Mo15 O574 105.3(5)
O390 Mo15 O205 97.9(5)
O563 Mo15 O205 89.1(5)
O574 Mo15 O205 154.3(4)
O390 Mo15 O38 94.8(5)
O563 Mo15 O38 152.8(5)
O574 Mo15 O38 90.7(4)
O205 Mo15 O38 68.7(4)
O390 Mo15 O268 172.1(5)
O563 Mo15 O268 83.8(5)
O574 Mo15 O268 80.1(5)
O205 Mo15 O268 80.3(4)
O38 Mo15 O268 77.3(4)
O193 Mo16 O270 103.7(6)
O193 Mo16 O195 99.2(6)
O270 Mo16 O195 70.7(5)
O193 Mo16 O185 93.2(5)
O270 Mo16 O185 73.2(5)
O195 Mo16 O185 143.6(4)
O193 Mo16 O40 94.3(5)
O270 Mo16 O40 140.6(5)
O195 Mo16 O40 72.1(5)
O185 Mo16 O40 141.1(5)
O193 Mo16 X39 98.9(6)
O270 Mo16 X39 137.8(4)
O195 Mo16 X39 139.6(5)
O185 Mo16 X39 70.4(4)
O40 Mo16 X39 70.7(4)
O193 Mo16 O678 171.8(5)
O270 Mo16 O678 83.3(5)
O195 Mo16 O678 87.0(5)
O185 Mo16 O678 84.9(4)
O40 Mo16 O678 82.4(4)
X39 Mo16 O678 73.0(4)
O290 Mo17 X77 99.9(5)
O290 Mo17 X78 100.6(6)
X77 Mo17 X78 71.6(4)
O290 Mo17 O176 94.2(5)
X77 Mo17 O176 72.2(5)
X78 Mo17 O176 142.7(4)
O290 Mo17 O141 94.5(5)
X77 Mo17 O141 142.4(5)
X78 Mo17 O141 71.6(5)
O176 Mo17 O141 141.3(5)
O290 Mo17 O11 100.2(5)
X77 Mo17 O11 139.2(4)
X78 Mo17 O11 137.5(5)
O176 Mo17 O11 71.2(4)
O141 Mo17 O11 70.1(5)
O290 Mo17 O459 172.9(5)
X77 Mo17 O459 85.0(4)
X78 Mo17 O459 85.9(5)
O176 Mo17 O459 82.2(4)
O141 Mo17 O459 84.6(4)
O11 Mo17 O459 72.8(4)
O284 Mo18 O21 104.1(5)
O284 Mo18 O17 99.0(5)
O21 Mo18 O17 89.2(4)
O284 Mo18 O37 99.5(5)
O21 Mo18 O37 156.2(4)
O17 Mo18 O37 89.8(4)
O284 Mo18 O167 99.7(5)
O21 Mo18 O167 86.4(4)
O17 Mo18 O167 161.3(4)
O37 Mo18 O167 87.0(4)
O284 Mo18 O49 167.9(5)
O21 Mo18 O49 86.1(4)
O17 Mo18 O49 74.3(4)
O37 Mo18 O49 70.8(4)
O167 Mo18 O49 87.3(4)
O636 Mo19 O511 104.4(6)
O636 Mo19 O265 99.8(6)
O511 Mo19 O265 87.2(5)
O636 Mo19 O371 99.4(6)
O511 Mo19 O371 90.9(5)
O265 Mo19 O371 160.5(5)
O636 Mo19 O164 101.9(6)
O511 Mo19 O164 153.5(5)
O265 Mo19 O164 85.1(5)
O371 Mo19 O164 88.1(5)
O636 Mo19 O302 167.9(5)
O511 Mo19 O302 85.9(5)
O265 Mo19 O302 86.8(5)
O371 Mo19 O302 73.7(5)
O164 Mo19 O302 68.4(5)
O359 Mo20 O683 103.7(7)
O359 Mo20 O87 101.5(6)
O683 Mo20 O87 106.0(5)
O359 Mo20 O89 97.6(6)
O683 Mo20 O89 88.9(5)
O87 Mo20 O89 152.1(5)
O359 Mo20 X47 93.9(5)
O683 Mo20 X47 153.1(6)
O87 Mo20 X47 89.9(4)
O89 Mo20 X47 68.4(4)
O359 Mo20 O651 173.6(6)
O683 Mo20 O651 82.2(7)
O87 Mo20 O651 79.1(5)
O89 Mo20 O651 79.8(5)
X47 Mo20 O651 79.7(5)
X42 Mo21 O192 104.0(6)
X42 Mo21 X66 105.0(5)
O192 Mo21 X66 100.3(5)
X42 Mo21 X54 105.8(5)
O192 Mo21 X54 96.1(5)
X66 Mo21 X54 140.2(5)
X42 Mo21 X17 97.6(6)
O192 Mo21 X17 158.2(5)
X66 Mo21 X17 76.8(4)
X54 Mo21 X17 74.7(4)
X42 Mo21 O19 177.5(5)
O192 Mo21 O19 73.6(5)
X66 Mo21 O19 76.1(4)
X54 Mo21 O19 74.2(4)
X17 Mo21 O19 84.8(4)
O460 Mo22 O388 104.4(6)
O460 Mo22 O104 99.9(6)
O388 Mo22 O104 93.5(5)
O460 Mo22 O421 101.8(6)
O388 Mo22 O421 85.6(5)
O104 Mo22 O421 157.8(5)
O460 Mo22 O164 101.0(6)
O388 Mo22 O164 154.3(5)
O104 Mo22 O164 86.1(5)
O421 Mo22 O164 85.3(5)
O460 Mo22 O473 168.5(5)
O388 Mo22 O473 85.8(5)
O104 Mo22 O473 73.8(4)
O421 Mo22 O473 84.0(5)
O164 Mo22 O473 69.4(5)
O626 Mo23 O83 100.7(6)
O626 Mo23 O132 95.3(5)
O83 Mo23 O132 71.4(4)
O626 Mo23 O25 93.7(5)
O83 Mo23 O25 142.0(5)
O132 Mo23 O25 142.2(5)
O626 Mo23 X16 101.2(6)
O83 Mo23 X16 71.5(5)
O132 Mo23 X16 141.5(4)
O25 Mo23 X16 71.3(4)
O626 Mo23 O107 95.4(5)
O83 Mo23 O107 140.1(5)
O132 Mo23 O107 70.9(4)
O25 Mo23 O107 71.7(4)
X16 Mo23 O107 140.2(4)
O626 Mo23 O245 168.8(5)
O83 Mo23 O245 88.4(5)
O132 Mo23 O245 81.3(4)
O25 Mo23 O245 82.8(4)
X16 Mo23 O245 87.8(4)
O107 Mo23 O245 73.4(4)
O744 Mo24 O440 103.9(6)
O744 Mo24 O332 100.0(6)
O440 Mo24 O332 91.5(6)
O744 Mo24 O454 102.5(7)
O440 Mo24 O454 86.7(5)
O332 Mo24 O454 157.2(5)
O744 Mo24 O307 98.9(6)
O440 Mo24 O307 156.9(5)
O332 Mo24 O307 88.0(5)
O454 Mo24 O307 84.9(5)
O744 Mo24 O121 167.3(6)
O440 Mo24 O121 87.7(5)
O332 Mo24 O121 74.0(4)
O454 Mo24 O121 83.2(5)
O307 Mo24 O121 70.0(5)
O158 Mo25 O491 102.5(7)
O158 Mo25 O550 102.6(7)
O491 Mo25 O550 99.7(6)
O158 Mo25 O492 105.2(6)
O491 Mo25 O492 87.6(5)
O550 Mo25 O492 149.0(6)
O158 Mo25 O186 97.6(6)
O491 Mo25 O186 153.8(5)
O550 Mo25 O186 92.0(6)
O492 Mo25 O186 70.9(5)
O158 Mo25 O267 170.3(6)
O491 Mo25 O267 86.7(5)
O550 Mo25 O267 72.7(5)
O492 Mo25 O267 77.7(5)
O186 Mo25 O267 74.5(4)
O389 Mo26 O245 103.4(5)
O389 Mo26 X57 104.5(5)
O245 Mo26 X57 101.3(5)
O389 Mo26 O93 103.9(5)
O245 Mo26 O93 97.2(5)
X57 Mo26 O93 141.3(4)
O389 Mo26 X6 100.3(5)
O245 Mo26 X6 156.0(5)
X57 Mo26 X6 75.9(4)
O93 Mo26 X6 73.6(4)
O389 Mo26 O107 176.3(5)
O245 Mo26 O107 73.8(4)
X57 Mo26 O107 78.6(4)
O93 Mo26 O107 74.4(5)
X6 Mo26 O107 82.4(4)
O527 Mo27 O206 103.4(6)
O527 Mo27 O252 102.0(5)
O206 Mo27 O252 97.1(6)
O527 Mo27 O316 102.7(5)
O206 Mo27 O316 89.2(5)
O252 Mo27 O316 152.3(5)
O527 Mo27 O144 95.2(5)
O206 Mo27 O144 155.9(4)
O252 Mo27 O144 93.8(5)
O316 Mo27 O144 71.7(5)
O527 Mo27 O248 169.5(5)
O206 Mo27 O248 86.8(4)
O252 Mo27 O248 74.3(4)
O316 Mo27 O248 79.2(4)
O144 Mo27 O248 75.5(4)
O143 Mo28 O205 101.8(5)
O143 Mo28 O227 100.4(5)
O205 Mo28 O227 71.7(4)
O143 Mo28 O38 95.7(5)
O205 Mo28 O38 71.8(4)
O227 Mo28 O38 142.4(4)
O143 Mo28 O77 94.9(5)
O205 Mo28 O77 141.3(4)
O227 Mo28 O77 71.0(5)
O38 Mo28 O77 141.1(5)
O143 Mo28 X95 94.3(5)
O205 Mo28 X95 140.5(4)
O227 Mo28 X95 140.3(5)
O38 Mo28 X95 70.8(4)
O77 Mo28 X95 71.2(5)
O143 Mo28 X33 167.9(5)
O205 Mo28 X33 88.0(4)
O227 Mo28 X33 89.4(4)
O38 Mo28 X33 80.3(4)
O77 Mo28 X33 81.5(4)
X95 Mo28 X33 73.6(4)
O326 Mo29 O42 103.6(5)
O326 Mo29 O21 102.0(5)
O42 Mo29 O21 99.7(5)
O326 Mo29 O58 103.9(5)
O42 Mo29 O58 149.7(5)
O21 Mo29 O58 86.7(4)
O326 Mo29 X75 95.7(5)
O42 Mo29 X75 92.1(5)
O21 Mo29 X75 155.7(5)
O58 Mo29 X75 72.8(4)
O326 Mo29 O229 170.4(4)
O42 Mo29 O229 72.6(4)
O21 Mo29 O229 87.5(4)
O58 Mo29 O229 78.2(5)
X75 Mo29 O229 75.8(4)
O413 Mo30 O340 104.1(6)
O413 Mo30 O328 101.3(6)
O340 Mo30 O328 86.9(5)
O413 Mo30 O686 99.6(5)
O340 Mo30 O686 91.3(6)
O328 Mo30 O686 158.9(5)
O413 Mo30 O426 102.1(5)
O340 Mo30 O426 153.4(5)
O328 Mo30 O426 83.6(5)
O686 Mo30 O426 88.8(6)
O413 Mo30 O548 169.0(5)
O340 Mo30 O548 84.8(5)
O328 Mo30 O548 85.4(5)
O686 Mo30 O548 73.4(5)
O426 Mo30 O548 69.8(5)
O203 Mo31 X22 102.3(5)
O203 Mo31 X35 100.5(6)
X22 Mo31 X35 89.8(4)
O203 Mo31 O45 102.1(6)
X22 Mo31 O45 86.4(4)
X35 Mo31 O45 157.4(5)
O203 Mo31 X17 101.1(5)
X22 Mo31 X17 156.5(5)
X35 Mo31 X17 88.7(4)
O45 Mo31 X17 86.1(4)
O203 Mo31 X54 168.9(4)
X22 Mo31 X54 87.6(4)
X35 Mo31 X54 74.2(5)
O45 Mo31 X54 83.4(4)
X17 Mo31 X54 69.4(4)
O242 Mo32 O74 93.2(5)
O242 Mo32 O199 99.9(5)
O74 Mo32 O199 72.3(5)
O242 Mo32 O3 98.9(5)
O74 Mo32 O3 143.8(4)
O199 Mo32 O3 72.1(4)
O242 Mo32 O13 94.8(5)
O74 Mo32 O13 141.6(5)
O199 Mo32 O13 142.1(4)
O3 Mo32 O13 71.2(4)
O242 Mo32 O19 100.1(5)
O74 Mo32 O19 71.6(4)
O199 Mo32 O19 139.4(4)
O3 Mo32 O19 137.9(4)
O13 Mo32 O19 70.0(4)
O242 Mo32 O192 173.0(5)
O74 Mo32 O192 84.1(4)
O199 Mo32 O192 85.5(4)
O3 Mo32 O192 87.0(4)
O13 Mo32 O192 83.4(4)
O19 Mo32 O192 73.0(4)
O452 Mo33 O234 101.8(5)
O452 Mo33 X37 99.2(5)
O234 Mo33 X37 94.5(5)
O452 Mo33 O246 101.9(6)
O234 Mo33 O246 86.5(5)
X37 Mo33 O246 158.2(5)
O452 Mo33 X6 101.9(5)
O234 Mo33 X6 155.6(5)
X37 Mo33 X6 87.2(5)
O246 Mo33 X6 83.3(5)
O452 Mo33 X57 168.1(5)
O234 Mo33 X57 88.3(5)
X37 Mo33 X57 73.4(4)
O246 Mo33 X57 84.9(4)
X6 Mo33 X57 68.9(4)
O110 Mo34 O1 102.7(6)
O110 Mo34 5 103.2(5)
O1 Mo34 5 100.1(5)
O110 Mo34 X8 104.8(5)
O1 Mo34 X8 148.9(5)
5 Mo34 X8 87.4(5)
O110 Mo34 O165 96.5(5)
O1 Mo34 O165 91.1(4)
5 Mo34 O165 154.5(5)
X8 Mo34 O165 71.8(4)
O110 Mo34 O384 169.8(5)
O1 Mo34 O384 72.7(5)
5 Mo34 O384 86.7(4)
X8 Mo34 O384 77.7(4)
O165 Mo34 O384 74.8(4)
O288 Mo35 O163 103.4(5)
O288 Mo35 X9 100.1(5)
O163 Mo35 X9 90.4(5)
O288 Mo35 X4 100.4(5)
O163 Mo35 X4 86.4(5)
X9 Mo35 X4 159.5(5)
O288 Mo35 X23 99.9(5)
O163 Mo35 X23 156.5(5)
X9 Mo35 X23 88.6(4)
X4 Mo35 X23 86.3(4)
O288 Mo35 O295 168.0(5)
O163 Mo35 O295 87.4(5)
X9 Mo35 O295 74.3(5)
X4 Mo35 O295 85.3(5)
X23 Mo35 O295 69.7(4)
O669 Mo37 X72 104.3(5)
O669 Mo37 O24 106.1(6)
X72 Mo37 O24 99.2(5)
O669 Mo37 O74 100.0(6)
X72 Mo37 O74 87.6(5)
O24 Mo37 O74 150.4(5)
O669 Mo37 O19 92.7(5)
X72 Mo37 O19 155.2(5)
O24 Mo37 O19 93.2(4)
O74 Mo37 O19 71.5(4)
O669 Mo37 X66 166.4(4)
X72 Mo37 X66 89.2(4)
O24 Mo37 X66 73.3(5)
O74 Mo37 X66 78.1(4)
O19 Mo37 X66 73.8(4)
O320 Mo38 O219 103.2(6)
O320 Mo38 O364 101.5(6)
O219 Mo38 O364 95.6(5)
O320 Mo38 O38 104.9(6)
O219 Mo38 O38 89.2(5)
O364 Mo38 O38 151.4(5)
O320 Mo38 X95 95.5(5)
O219 Mo38 X95 156.7(4)
O364 Mo38 X95 94.0(5)
O38 Mo38 X95 72.5(4)
O320 Mo38 O386 169.4(5)
O219 Mo38 O386 86.7(5)
O364 Mo38 O386 73.5(4)
O38 Mo38 O386 78.7(4)
X95 Mo38 O386 75.8(4)
O391 Mo39 O334 102.6(7)
O391 Mo39 O605 99.9(5)
O334 Mo39 O605 97.8(5)
O391 Mo39 O313 97.0(6)
O334 Mo39 O313 91.9(5)
O605 Mo39 O313 158.0(5)
O391 Mo39 O204 91.6(6)
O334 Mo39 O204 164.3(6)
O605 Mo39 O204 86.0(5)
O313 Mo39 O204 79.7(4)
O391 Mo39 O730 161.9(6)
O334 Mo39 O730 94.2(6)
O605 Mo39 O730 84.3(4)
O313 Mo39 O730 75.3(5)
O204 Mo39 O730 71.0(5)
O774 Mo40 O130 104.3(6)
O774 Mo40 O418 99.4(7)
O130 Mo40 O418 94.1(6)
O774 Mo40 O434 100.8(7)
O130 Mo40 O434 86.7(5)
O418 Mo40 O434 158.9(5)
O774 Mo40 O426 100.6(6)
O130 Mo40 O426 154.4(5)
O418 Mo40 O426 87.6(6)
O434 Mo40 O426 82.9(5)
O774 Mo40 O466 167.7(6)
O130 Mo40 O466 86.0(5)
O418 Mo40 O466 72.9(5)
O434 Mo40 O466 86.1(5)
O426 Mo40 O466 70.1(5)
O510 Mo41 O31 102.6(6)
O510 Mo41 O100 101.9(5)
O31 Mo41 O100 99.4(5)
O510 Mo41 X62 104.5(6)
O31 Mo41 X62 86.2(5)
O100 Mo41 X62 151.0(5)
O510 Mo41 O152 95.7(6)
O31 Mo41 O152 155.4(4)
O100 Mo41 O152 92.5(5)
X62 Mo41 O152 73.3(5)
O510 Mo41 O308 169.9(5)
O31 Mo41 O308 87.2(4)
O100 Mo41 O308 73.6(4)
X62 Mo41 O308 78.3(4)
O152 Mo41 O308 75.6(4)
O436 Mo42 O31 104.0(5)
O436 Mo42 O375 101.2(6)
O31 Mo42 O375 86.5(5)
O436 Mo42 O1 99.2(6)
O31 Mo42 O1 88.7(5)
O375 Mo42 O1 159.6(5)
O436 Mo42 O256 101.2(5)
O31 Mo42 O256 154.5(5)
O375 Mo42 O256 85.6(5)
O1 Mo42 O256 90.3(5)
O436 Mo42 O384 168.2(5)
O31 Mo42 O384 85.7(4)
O375 Mo42 O384 85.9(5)
O1 Mo42 O384 74.0(4)
O256 Mo42 O384 69.6(4)
O184 Mo43 O108 102.9(6)
O184 Mo43 X87 106.9(5)
O108 Mo43 X87 102.4(5)
O184 Mo43 O229 103.5(5)
O108 Mo43 O229 94.6(5)
X87 Mo43 O229 140.6(5)
O184 Mo43 O127 98.6(6)
O108 Mo43 O127 157.6(5)
X87 Mo43 O127 77.3(4)
O229 Mo43 O127 73.9(4)
O184 Mo43 X75 175.4(5)
O108 Mo43 X75 73.9(5)
X87 Mo43 X75 77.2(4)
O229 Mo43 X75 73.8(4)
O127 Mo43 X75 84.3(4)
O189 Mo44 O474 104.7(7)
O189 Mo44 O278 99.3(6)
O474 Mo44 O278 106.1(5)
O189 Mo44 O3 96.0(5)
O474 Mo44 O3 87.9(5)
O278 Mo44 O3 155.8(5)
O189 Mo44 O13 94.6(5)
O474 Mo44 O13 151.5(5)
O278 Mo44 O13 90.9(5)
O3 Mo44 O13 69.2(4)
O189 Mo44 O706 171.7(6)
O474 Mo44 O706 83.4(6)
O278 Mo44 O706 80.1(5)
O3 Mo44 O706 82.1(4)
O13 Mo44 O706 77.1(5)
O373 Mo45 O200 105.3(6)
O373 Mo45 O174 103.4(5)
O200 Mo45 O174 99.7(5)
O373 Mo45 O60 102.5(6)
O200 Mo45 O60 148.5(5)
O174 Mo45 O60 87.7(5)
O373 Mo45 O80 93.9(5)
O200 Mo45 O80 92.8(5)
O174 Mo45 O80 155.0(5)
O60 Mo45 O80 70.8(4)
O373 Mo45 O137 168.6(4)
O200 Mo45 O137 72.4(5)
O174 Mo45 O137 88.1(4)
O60 Mo45 O137 77.3(5)
O80 Mo45 O137 75.2(4)
O486 Mo46 O600 103.7(7)
O486 Mo46 O305 104.5(5)
O600 Mo46 O305 102.6(5)
O486 Mo46 X78 91.6(5)
O600 Mo46 X78 95.9(5)
O305 Mo46 X78 151.6(5)
O486 Mo46 O141 156.8(6)
O600 Mo46 O141 90.6(5)
O305 Mo46 O141 89.8(5)
X78 Mo46 O141 68.4(5)
O486 Mo46 O455 85.8(6)
O600 Mo46 O455 169.4(6)
O305 Mo46 O455 79.2(5)
X78 Mo46 O455 78.9(5)
O141 Mo46 O455 78.9(5)
O271 Mo47 O150 105.0(5)
O271 Mo47 O136 100.5(5)
O150 Mo47 O136 89.3(5)
O271 Mo47 O212 100.5(5)
O150 Mo47 O212 86.7(5)
O136 Mo47 O212 159.0(5)
O271 Mo47 X23 98.4(5)
O150 Mo47 X23 156.5(5)
O136 Mo47 X23 88.5(5)
O212 Mo47 X23 86.9(4)
O271 Mo47 O129 166.5(5)
O150 Mo47 O129 87.9(5)
O136 Mo47 O129 75.4(5)
O212 Mo47 O129 83.8(5)
X23 Mo47 O129 69.0(4)
O528 Mo48 O188 104.2(6)
O528 Mo48 O252 99.7(6)
O188 Mo48 O252 91.2(5)
O528 Mo48 O347 102.0(6)
O188 Mo48 O347 87.8(5)
O252 Mo48 O347 157.9(5)
O528 Mo48 O63 100.6(6)
O188 Mo48 O63 154.8(4)
O252 Mo48 O63 88.9(5)
O347 Mo48 O63 82.9(5)
O528 Mo48 O248 167.5(6)
O188 Mo48 O248 86.4(4)
O252 Mo48 O248 73.2(4)
O347 Mo48 O248 84.7(4)
O63 Mo48 O248 69.5(4)
O361 Mo49 X33 103.4(5)
O361 Mo49 O386 103.9(5)
X33 Mo49 O386 101.3(5)
O361 Mo49 O201 103.6(5)
X33 Mo49 O201 96.4(5)
O386 Mo49 O201 142.6(4)
O361 Mo49 O95 100.4(5)
X33 Mo49 O95 155.9(4)
O386 Mo49 O95 76.4(5)
O201 Mo49 O95 74.2(4)
O361 Mo49 X95 177.7(5)
X33 Mo49 X95 74.5(4)
O386 Mo49 X95 77.5(4)
O201 Mo49 X95 76.0(4)
O95 Mo49 X95 81.7(4)
O156 Mo50 O204 104.6(6)
O156 Mo50 O167 101.3(5)
O204 Mo50 O167 104.1(5)
O156 Mo50 X2 96.0(5)
O204 Mo50 X2 88.8(5)
O167 Mo50 X2 154.9(5)
O156 Mo50 O58 97.4(6)
O204 Mo50 O58 150.3(5)
O167 Mo50 O58 90.7(4)
X2 Mo50 O58 69.0(4)
O156 Mo50 O627 173.3(5)
O204 Mo50 O627 81.1(5)
O167 Mo50 O627 80.3(5)
X2 Mo50 O627 80.5(4)
O58 Mo50 O627 76.1(5)
O791 Mo51 X99 103.9(6)
O791 Mo51 O605 97.0(6)
X99 Mo51 O605 99.0(6)
O791 Mo51 O301 96.2(6)
X99 Mo51 O301 99.5(6)
O605 Mo51 O301 153.8(5)
O791 Mo51 O751 90.5(6)
X99 Mo51 O751 165.2(6)
O605 Mo51 O751 82.0(4)
O301 Mo51 O751 75.4(4)
O791 Mo51 O563 167.7(5)
X99 Mo51 O563 88.3(5)
O605 Mo51 O563 81.7(5)
O301 Mo51 O563 80.5(5)
O751 Mo51 O563 77.2(4)
O423 Mo52 X9 103.8(5)
O423 Mo52 O190 102.5(5)
X9 Mo52 O190 95.2(5)
O423 Mo52 O40 105.1(5)
X9 Mo52 O40 149.3(5)
O190 Mo52 O40 88.5(5)
O423 Mo52 X39 97.1(5)
X9 Mo52 X39 94.2(5)
O190 Mo52 X39 155.6(5)
O40 Mo52 X39 72.2(4)
O423 Mo52 O295 170.2(5)
X9 Mo52 O295 70.6(5)
O190 Mo52 O295 86.2(4)
O40 Mo52 O295 79.3(4)
X39 Mo52 O295 75.7(4)
O675 Mo53 O73 99.7(6)
O675 Mo53 O360 103.9(6)
O73 Mo53 O360 94.0(6)
O675 Mo53 O323 102.7(6)
O73 Mo53 O323 156.8(5)
O360 Mo53 O323 86.6(5)
O675 Mo53 O172 100.9(6)
O73 Mo53 O172 86.4(5)
O360 Mo53 O172 154.7(5)
O323 Mo53 O172 83.4(5)
O675 Mo53 O337 167.2(5)
O73 Mo53 O337 73.2(4)
O360 Mo53 O337 87.4(4)
O323 Mo53 O337 83.7(4)
O172 Mo53 O337 68.5(4)
X26 Mo54 O82 104.5(6)
X26 Mo54 O277 100.5(5)
O82 Mo54 O277 105.7(5)
X26 Mo54 O199 98.5(5)
O82 Mo54 O199 87.3(5)
O277 Mo54 O199 153.3(5)
X26 Mo54 O74 94.7(5)
O82 Mo54 O74 151.3(5)
O277 Mo54 O74 91.3(5)
O199 Mo54 O74 68.5(4)
X26 Mo54 O585 171.6(6)
O82 Mo54 O585 83.9(6)
O277 Mo54 O585 76.8(5)
O199 Mo54 O585 81.7(5)
O74 Mo54 O585 77.5(5)
X71 Mo55 O404 103.8(6)
X71 Mo55 O371 101.7(6)
O404 Mo55 O371 97.0(5)
X71 Mo55 O476 104.1(6)
O404 Mo55 O476 87.9(5)
O371 Mo55 O476 151.8(5)
X71 Mo55 O57 97.4(5)
O404 Mo55 O57 153.7(4)
O371 Mo55 O57 93.6(5)
O476 Mo55 O57 71.9(5)
X71 Mo55 O302 170.9(5)
O404 Mo55 O302 84.8(5)
O371 Mo55 O302 74.1(4)
O476 Mo55 O302 78.7(4)
O57 Mo55 O302 75.1(4)
O111 Mo56 O133 104.4(6)
O111 Mo56 O30 100.4(6)
O133 Mo56 O30 88.9(5)
O111 Mo56 O175 102.9(6)
O133 Mo56 O175 85.7(5)
O30 Mo56 O175 156.7(5)
O111 Mo56 O256 97.6(5)
O133 Mo56 O256 157.8(5)
O30 Mo56 O256 90.4(5)
O175 Mo56 O256 86.1(5)
O111 Mo56 O157 166.1(5)
O133 Mo56 O157 88.6(5)
O30 Mo56 O157 74.5(5)
O175 Mo56 O157 82.7(5)
O256 Mo56 O157 69.9(4)
O296 Mo57 O215 104.1(6)
O296 Mo57 O171 101.5(5)
O215 Mo57 O171 104.1(5)
O296 Mo57 O232 96.5(5)
O215 Mo57 O232 88.2(5)
O171 Mo57 O232 154.8(5)
O296 Mo57 X8 96.0(5)
O215 Mo57 X8 151.1(5)
O171 Mo57 X8 91.8(4)
O232 Mo57 X8 68.7(4)
O296 Mo57 O297 171.6(5)
O215 Mo57 O297 83.5(5)
O171 Mo57 O297 79.8(5)
O232 Mo57 O297 79.9(4)
X8 Mo57 O297 75.7(4)
O351 Mo58 O360 104.4(5)
O351 Mo58 O104 101.1(6)
O360 Mo58 O104 94.0(5)
O351 Mo58 O233 103.5(5)
O360 Mo58 O233 89.9(5)
O104 Mo58 O233 153.2(4)
O351 Mo58 O57 95.0(5)
O360 Mo58 O57 156.0(5)
O104 Mo58 O57 96.0(5)
O233 Mo58 O57 71.6(5)
O351 Mo58 O473 170.1(5)
O360 Mo58 O473 85.0(5)
O104 Mo58 O473 74.6(4)
O233 Mo58 O473 79.3(4)
O57 Mo58 O473 76.8(4)
O634 Mo59 O441 102.7(6)
O634 Mo59 O311 97.5(5)
O441 Mo59 O311 92.0(6)
O634 Mo59 O329 101.5(5)
O441 Mo59 O329 86.8(5)
O311 Mo59 O329 160.8(5)
O634 Mo59 O172 102.9(6)
O441 Mo59 O172 154.2(5)
O311 Mo59 O172 87.8(6)
O329 Mo59 O172 85.1(5)
O634 Mo59 O342 168.7(6)
O441 Mo59 O342 85.2(5)
O311 Mo59 O342 73.9(4)
O329 Mo59 O342 86.9(4)
O172 Mo59 O342 69.9(4)
O324 Mo60 O162 100.7(6)
O324 Mo60 O404 103.4(5)
O162 Mo60 O404 91.5(5)
O324 Mo60 O608 101.3(6)
O162 Mo60 O608 157.8(5)
O404 Mo60 O608 85.9(5)
O324 Mo60 O15 100.6(5)
O162 Mo60 O15 87.7(5)
O404 Mo60 O15 155.7(5)
O608 Mo60 O15 85.8(5)
O324 Mo60 O439 168.4(5)
O162 Mo60 O439 73.6(5)
O404 Mo60 O439 87.0(5)
O608 Mo60 O439 84.3(5)
O15 Mo60 O439 69.5(4)
O583 Mo61 O234 102.6(5)
O583 Mo61 O202 103.9(6)
O234 Mo61 O202 95.1(5)
O583 Mo61 O77 103.1(6)
O234 Mo61 O77 88.5(5)
O202 Mo61 O77 151.3(5)
O583 Mo61 X95 96.7(5)
O234 Mo61 X95 156.1(4)
O202 Mo61 X95 93.7(5)
O77 Mo61 X95 73.5(5)
O583 Mo61 O201 172.3(5)
O234 Mo61 O201 84.9(5)
O202 Mo61 O201 73.7(4)
O77 Mo61 O201 78.3(4)
X95 Mo61 O201 76.4(4)
O358 Mo62 O123 104.0(5)
O358 Mo62 O200 101.2(6)
O123 Mo62 O200 89.5(5)
O358 Mo62 O135 101.0(6)
O123 Mo62 O135 86.8(5)
O200 Mo62 O135 157.7(5)
O358 Mo62 X85 99.4(5)
O123 Mo62 X85 156.5(5)
O200 Mo62 X85 88.8(5)
O135 Mo62 X85 85.9(4)
O358 Mo62 O137 167.8(5)
O123 Mo62 O137 87.2(5)
O200 Mo62 O137 73.7(5)
O135 Mo62 O137 84.2(5)
X85 Mo62 O137 69.8(4)
O380 Mo63 O125 103.2(5)
O380 Mo63 O163 103.7(5)
O125 Mo63 O163 95.9(5)
O380 Mo63 O132 103.5(5)
O125 Mo63 O132 150.7(5)
O163 Mo63 O132 89.5(5)
O380 Mo63 O107 96.6(5)
O125 Mo63 O107 93.0(5)
O163 Mo63 O107 155.3(4)
O132 Mo63 O107 72.1(4)
O380 Mo63 O93 169.6(5)
O125 Mo63 O93 72.4(4)
O163 Mo63 O93 86.3(5)
O132 Mo63 O93 79.3(4)
O107 Mo63 O93 74.6(4)
O490 Mo64 O572 102.1(7)
O490 Mo64 O810 100.6(6)
O572 Mo64 O810 104.9(6)
O490 Mo64 X78 95.7(5)
O572 Mo64 X78 93.3(5)
O810 Mo64 X78 152.2(5)
O490 Mo64 X77 97.6(6)
O572 Mo64 X77 153.4(5)
O810 Mo64 X77 88.5(5)
X78 Mo64 X77 67.0(4)
O490 Mo64 O643 175.4(6)
O572 Mo64 O643 81.5(6)
O810 Mo64 O643 81.0(5)
X78 Mo64 O643 81.1(5)
X77 Mo64 O643 78.1(5)
O394 Mo65 O206 103.5(5)
O394 Mo65 X44 99.2(6)
O206 Mo65 X44 91.4(5)
O394 Mo65 O231 101.9(6)
O206 Mo65 O231 85.4(5)
X44 Mo65 O231 158.8(5)
O394 Mo65 O27 100.3(5)
O206 Mo65 O27 155.9(5)
X44 Mo65 O27 88.2(5)
O231 Mo65 O27 86.3(4)
O394 Mo65 X31 166.5(5)
O206 Mo65 X31 87.9(4)
X44 Mo65 X31 73.0(4)
O231 Mo65 X31 85.9(4)
O27 Mo65 X31 68.9(4)
O325 Mo66 O190 104.0(5)
O325 Mo66 O125 99.2(5)
O190 Mo66 O125 91.2(5)
O325 Mo66 X13 101.5(5)
O190 Mo66 X13 87.9(5)
O125 Mo66 X13 158.8(4)
O325 Mo66 X6 102.0(5)
O190 Mo66 X6 153.8(4)
O125 Mo66 X6 88.3(5)
X13 Mo66 X6 83.3(5)
O325 Mo66 O93 166.7(5)
O190 Mo66 O93 86.3(4)
O125 Mo66 O93 71.8(4)
X13 Mo66 O93 87.1(4)
X6 Mo66 O93 68.6(4)
O606 Mo67 O586 102.9(7)
O606 Mo67 O155 101.0(6)
O586 Mo67 O155 106.2(6)
O606 Mo67 O46 98.1(5)
O586 Mo67 O46 87.9(5)
O155 Mo67 O46 152.9(5)
O606 Mo67 O53 93.2(5)
O586 Mo67 O53 152.5(6)
O155 Mo67 O53 92.2(5)
O46 Mo67 O53 67.5(5)
O606 Mo67 O552 170.7(5)
O586 Mo67 O552 86.3(6)
O155 Mo67 O552 77.3(5)
O46 Mo67 O552 80.8(5)
O53 Mo67 O552 77.9(5)
O481 Mo68 O168 102.8(6)
O481 Mo68 O170 96.5(6)
O168 Mo68 O170 91.3(6)
O481 Mo68 O109 103.4(6)
O168 Mo68 O109 153.6(5)
O170 Mo68 O109 88.7(5)
O481 Mo68 O276 102.6(6)
O168 Mo68 O276 85.9(5)
O170 Mo68 O276 160.9(5)
O109 Mo68 O276 85.6(5)
O481 Mo68 O480 167.8(6)
O168 Mo68 O480 85.4(5)
O170 Mo68 O480 74.0(4)
O109 Mo68 O480 69.2(5)
O276 Mo68 O480 86.9(5)
O292 Mo69 X27 104.7(6)
O292 Mo69 O157 106.4(5)
X27 Mo69 O157 100.5(5)
O292 Mo69 O384 103.6(5)
X27 Mo69 O384 95.1(5)
O157 Mo69 O384 141.1(5)
O292 Mo69 O256 96.6(6)
X27 Mo69 O256 158.1(5)
O157 Mo69 O256 77.7(5)
O384 Mo69 O256 74.8(4)
O292 Mo69 O165 176.8(5)
X27 Mo69 O165 72.9(5)
O157 Mo69 O165 76.3(4)
O384 Mo69 O165 74.7(4)
O256 Mo69 O165 85.6(4)
O630 Mo70 O491 105.0(6)
O630 Mo70 O161 98.6(7)
O491 Mo70 O161 89.3(5)
O630 Mo70 O598 102.6(7)
O491 Mo70 O598 86.4(5)
O161 Mo70 O598 158.7(6)
O630 Mo70 O220 100.2(6)
O491 Mo70 O220 154.8(6)
O161 Mo70 O220 88.6(5)
O598 Mo70 O220 86.5(5)
O630 Mo70 O467 167.3(5)
O491 Mo70 O467 85.0(5)
O161 Mo70 O467 73.3(5)
O598 Mo70 O467 85.5(5)
O220 Mo70 O467 70.4(5)
O494 Mo71 O678 103.8(6)
O494 Mo71 O295 106.9(5)
O678 Mo71 O295 98.1(5)
O494 Mo71 O129 103.3(5)
O678 Mo71 O129 98.5(5)
O295 Mo71 O129 140.7(5)
O494 Mo71 X23 99.8(6)
O678 Mo71 X23 156.3(5)
O295 Mo71 X23 76.1(5)
O129 Mo71 X23 74.4(5)
O470 Mo72 O395 104.1(7)
O470 Mo72 X13 101.7(5)
O395 Mo72 X13 103.0(5)
O470 Mo72 O195 93.8(5)
O395 Mo72 O195 93.0(5)
X13 Mo72 O195 154.1(5)
O470 Mo72 O40 94.0(6)
O395 Mo72 O40 154.9(5)
X13 Mo72 O40 89.8(5)
O195 Mo72 O40 68.3(4)
O470 Mo72 O659 171.2(6)
O395 Mo72 O659 83.9(6)
X13 Mo72 O659 79.7(5)
O195 Mo72 O659 81.9(5)
O40 Mo72 O659 77.2(5)
O623 Mo73 O441 102.7(5)
O623 Mo73 O332 102.2(6)
O441 Mo73 O332 95.9(6)
O623 Mo73 O238 104.9(6)
O441 Mo73 O238 88.8(5)
O332 Mo73 O238 150.7(5)
O623 Mo73 O186 96.3(5)
O441 Mo73 O186 155.5(5)
O332 Mo73 O186 95.0(5)
O238 Mo73 O186 71.4(5)
O623 Mo73 O121 169.0(5)
O441 Mo73 O121 87.4(5)
O332 Mo73 O121 72.1(4)
O238 Mo73 O121 79.3(4)
O186 Mo73 O121 75.2(4)
O614 Mo74 O430 102.6(6)
O614 Mo74 O617 104.3(6)
O430 Mo74 O617 101.5(5)
O614 Mo74 O417 102.9(6)
O430 Mo74 O417 97.2(6)
O617 Mo74 O417 142.4(5)
O614 Mo74 O254 101.1(6)
O430 Mo74 O254 156.0(5)
O617 Mo74 O254 76.0(5)
O417 Mo74 O254 73.8(5)
O614 Mo74 O54 176.1(6)
O430 Mo74 O54 73.8(5)
O617 Mo74 O54 78.1(5)
O417 Mo74 O54 76.3(4)
O254 Mo74 O54 82.4(5)
O698 Mo75 O724 103.2(8)
O698 Mo75 O468 100.9(7)
O724 Mo75 O468 106.7(7)
O698 Mo75 O285 96.4(6)
O724 Mo75 O285 89.2(6)
O468 Mo75 O285 153.0(6)
O698 Mo75 O178 96.0(6)
O724 Mo75 O178 152.9(6)
O468 Mo75 O178 88.1(6)
O285 Mo75 O178 69.5(4)
O698 Mo75 O385 175.3(7)
O724 Mo75 O385 80.8(7)
O468 Mo75 O385 80.3(6)
O285 Mo75 O385 80.9(5)
O178 Mo75 O385 79.4(5)
O530 Mo76 O540 104.6(6)
O530 Mo76 O347 101.6(5)
O540 Mo76 O347 103.8(5)
O530 Mo76 O257 96.5(5)
O540 Mo76 O257 91.8(5)
O347 Mo76 O257 152.1(5)
O530 Mo76 O196 91.7(6)
O540 Mo76 O196 155.9(6)
O347 Mo76 O196 89.9(5)
O257 Mo76 O196 68.3(4)
O530 Mo76 O555 169.8(6)
O540 Mo76 O555 85.3(6)
O347 Mo76 O555 77.8(5)
O257 Mo76 O555 80.7(5)
O196 Mo76 O555 78.2(5)
O691 Mo77 O280 100.8(6)
O691 Mo77 O366 103.8(7)
O280 Mo77 O366 93.3(6)
O691 Mo77 X89 102.0(6)
O280 Mo77 X89 155.1(5)
O366 Mo77 X89 90.9(5)
O691 Mo77 O139 96.1(6)
O280 Mo77 O139 95.0(5)
O366 Mo77 O139 156.6(4)
X89 Mo77 O139 72.8(5)
O691 Mo77 O368 171.0(6)
O280 Mo77 O368 75.4(4)
O366 Mo77 O368 84.7(5)
X89 Mo77 O368 80.6(5)
O139 Mo77 O368 76.3(5)
O658 Mo78 X44 102.8(6)
O658 Mo78 O188 103.1(6)
X44 Mo78 O188 95.3(5)
O658 Mo78 O196 106.3(6)
X44 Mo78 O196 148.6(5)
O188 Mo78 O196 89.5(5)
O658 Mo78 O152 96.1(6)
X44 Mo78 O152 93.7(5)
O188 Mo78 O152 156.3(5)
O196 Mo78 O152 71.7(5)
O658 Mo78 X31 169.1(6)
X44 Mo78 X31 71.1(4)
O188 Mo78 X31 86.6(4)
O196 Mo78 X31 78.2(4)
O152 Mo78 X31 75.7(4)
O274 Mo79 O99 103.1(6)
O274 Mo79 O317 104.8(5)
O99 Mo79 O317 89.1(5)
O274 Mo79 O330 100.1(6)
O99 Mo79 O330 156.8(5)
O317 Mo79 O330 85.6(5)
O274 Mo79 O78 98.1(5)
O99 Mo79 O78 89.2(5)
O317 Mo79 O78 156.8(5)
O330 Mo79 O78 86.9(5)
O274 Mo79 O379 167.5(4)
O99 Mo79 O379 73.2(5)
O317 Mo79 O379 87.2(4)
O330 Mo79 O379 84.0(5)
O78 Mo79 O379 70.2(5)
X38 Mo80 O784 103.6(7)
X38 Mo80 O547 98.8(6)
O784 Mo80 O547 95.2(6)
X38 Mo80 O153 97.4(6)
O784 Mo80 O153 96.8(6)
O547 Mo80 O153 156.9(6)
X38 Mo80 O425 89.6(6)
O784 Mo80 O425 166.7(6)
O547 Mo80 O425 81.4(5)
O153 Mo80 O425 82.3(5)
X38 Mo80 O534 162.6(6)
O784 Mo80 O534 93.6(6)
O547 Mo80 O534 77.5(5)
O153 Mo80 O534 82.1(5)
O425 Mo80 O534 73.1(4)
O648 Mo81 O160 100.9(7)
O648 Mo81 O180 104.5(5)
O160 Mo81 O180 88.5(5)
O648 Mo81 O339 101.6(7)
O160 Mo81 O339 157.5(5)
O180 Mo81 O339 87.2(5)
O648 Mo81 O78 98.9(5)
O160 Mo81 O78 89.6(5)
O180 Mo81 O78 156.5(5)
O339 Mo81 O78 85.6(5)
O648 Mo81 X59 167.0(5)
O160 Mo81 X59 74.3(5)
O180 Mo81 X59 87.7(4)
O339 Mo81 X59 83.5(5)
O78 Mo81 X59 69.3(4)
O631 Mo82 O260 102.2(6)
O631 Mo82 O309 102.1(6)
O260 Mo82 O309 106.6(6)
O631 Mo82 O199 98.3(6)
O260 Mo82 O199 151.7(6)
O309 Mo82 O199 87.9(5)
O631 Mo82 O3 96.6(6)
O260 Mo82 O3 88.3(5)
O309 Mo82 O3 152.9(5)
O199 Mo82 O3 70.0(4)
O631 Mo82 O397 176.3(6)
O260 Mo82 O397 79.4(5)
O309 Mo82 O397 80.7(5)
O199 Mo82 O397 79.2(5)
O3 Mo82 O397 80.0(4)
O461 Mo83 O253 102.6(6)
O461 Mo83 O202 98.5(6)
O253 Mo83 O202 95.2(5)
O461 Mo83 O251 102.8(7)
O253 Mo83 O251 86.1(5)
O202 Mo83 O251 157.9(5)
O461 Mo83 O95 102.2(6)
O253 Mo83 O95 154.7(5)
O202 Mo83 O95 86.3(5)
O251 Mo83 O95 83.4(5)
O461 Mo83 O201 168.3(6)
O253 Mo83 O201 87.3(5)
O202 Mo83 O201 74.0(4)
O251 Mo83 O201 84.0(5)
O95 Mo83 O201 68.8(4)
O363 Mo84 O150 103.7(5)
O363 Mo84 O99 106.5(6)
O150 Mo84 O99 98.0(5)
O363 Mo84 O396 100.7(6)
O150 Mo84 O396 88.6(5)
O99 Mo84 O396 149.4(5)
O363 Mo84 X19 94.2(5)
O150 Mo84 X19 156.0(5)
O99 Mo84 X19 92.0(5)
O396 Mo84 X19 72.2(4)
O363 Mo84 O379 168.2(4)
O150 Mo84 O379 88.1(5)
O99 Mo84 O379 72.6(5)
O396 Mo84 O379 77.9(5)
X19 Mo84 O379 74.1(4)
O529 Mo85 O616 105.3(6)
O529 Mo85 X4 99.5(6)
O616 Mo85 X4 106.2(5)
O529 Mo85 O83 96.5(6)
O616 Mo85 O83 89.6(5)
X4 Mo85 O83 153.5(5)
O529 Mo85 O132 93.6(5)
O616 Mo85 O132 152.3(6)
X4 Mo85 O132 90.0(4)
O83 Mo85 O132 67.9(4)
O529 Mo85 O410 170.5(5)
O616 Mo85 O410 83.6(6)
X4 Mo85 O410 81.0(5)
O83 Mo85 O410 79.9(5)
O132 Mo85 O410 76.9(5)
O695 Mo86 O198 103.8(7)
O695 Mo86 O336 100.0(6)
O198 Mo86 O336 100.8(5)
O695 Mo86 O309 93.5(5)
O198 Mo86 O309 95.1(5)
O336 Mo86 O309 156.1(6)
O695 Mo86 O82 164.3(5)
O198 Mo86 O82 90.4(6)
O336 Mo86 O82 83.5(5)
O309 Mo86 O82 78.5(4)
O695 Mo86 O469 88.2(6)
O198 Mo86 O469 165.9(6)
O336 Mo86 O469 84.2(5)
O309 Mo86 O469 76.4(5)
O82 Mo86 O469 76.9(5)
O576 Mo87 O440 103.3(6)
O576 Mo87 O311 102.8(6)
O440 Mo87 O311 96.6(6)
O576 Mo87 O173 103.2(6)
O440 Mo87 O173 88.4(5)
O311 Mo87 O173 151.5(5)
O576 Mo87 O319 97.2(6)
O440 Mo87 O319 155.3(4)
O311 Mo87 O319 92.1(5)
O173 Mo87 O319 73.4(5)
O576 Mo87 O342 171.8(6)
O440 Mo87 O342 84.5(5)
O311 Mo87 O342 73.2(5)
O173 Mo87 O342 79.5(5)
O319 Mo87 O342 76.0(4)
O655 Mo88 O561 103.1(7)
O655 Mo88 O153 100.2(5)
O561 Mo88 O153 100.1(5)
O655 Mo88 O244 96.3(6)
O561 Mo88 O244 92.1(5)
O153 Mo88 O244 156.6(6)
O655 Mo88 O215 91.1(6)
O561 Mo88 O215 164.4(6)
O153 Mo88 O215 83.6(5)
O244 Mo88 O215 79.6(4)
O655 Mo88 O690 163.9(6)
O561 Mo88 O690 91.1(6)
O153 Mo88 O690 84.5(5)
O244 Mo88 O690 75.3(5)
O215 Mo88 O690 74.0(5)
O674 Mo89 X35 103.6(6)
O674 Mo89 X40 103.3(5)
X35 Mo89 X40 98.5(5)
O674 Mo89 O13 104.5(5)
X35 Mo89 O13 149.3(5)
X40 Mo89 O13 86.8(5)
O674 Mo89 O19 97.8(5)
X35 Mo89 O19 92.3(5)
X40 Mo89 O19 153.1(5)
O13 Mo89 O19 71.8(4)
O674 Mo89 X54 169.4(4)
X35 Mo89 X54 72.6(4)
X40 Mo89 X54 87.1(4)
O13 Mo89 X54 77.5(4)
O19 Mo89 X54 72.8(4)
O166 Mo90 O53 93.6(5)
O166 Mo90 O46 104.2(6)
O53 Mo90 O46 71.0(5)
O166 Mo90 O232 99.0(5)
O53 Mo90 O232 143.0(4)
O46 Mo90 O232 72.2(4)
O166 Mo90 X8 94.2(5)
O53 Mo90 X8 142.2(5)
O46 Mo90 X8 141.3(5)
O232 Mo90 X8 71.5(4)
O166 Mo90 O165 96.7(5)
O53 Mo90 O165 72.0(4)
O46 Mo90 O165 138.3(4)
O232 Mo90 O165 139.6(4)
X8 Mo90 O165 70.4(4)
O166 Mo90 X27 171.4(5)
O53 Mo90 X27 83.9(5)
O46 Mo90 X27 82.8(5)
O232 Mo90 X27 87.7(5)
X8 Mo90 X27 82.9(4)
O165 Mo90 X27 74.8(4)
O249 Mo91 O149 104.2(6)
O249 Mo91 O137 107.1(5)
O149 Mo91 O137 102.1(5)
O249 Mo91 O50 104.0(5)
O149 Mo91 O50 93.3(5)
O137 Mo91 O50 140.4(5)
O249 Mo91 X85 97.6(6)
O149 Mo91 X85 156.9(5)
O137 Mo91 X85 78.3(5)
O50 Mo91 X85 73.8(4)
O249 Mo91 O80 175.3(5)
O149 Mo91 O80 72.7(5)
O137 Mo91 O80 77.2(4)
O50 Mo91 O80 72.9(4)
X85 Mo91 O80 85.1(4)
O419 Mo92 O355 101.6(5)
O419 Mo92 O476 95.6(5)
O355 Mo92 O476 72.8(5)
O419 Mo92 X65 99.4(6)
O355 Mo92 X65 70.2(5)
O476 Mo92 X65 142.1(4)
O419 Mo92 O233 94.1(5)
O355 Mo92 O233 140.7(5)
O476 Mo92 O233 141.5(5)
X65 Mo92 O233 71.9(4)
O419 Mo92 O57 95.1(5)
O355 Mo92 O57 141.6(5)
O476 Mo92 O57 71.4(5)
X65 Mo92 O57 140.6(5)
O233 Mo92 O57 70.7(5)
O419 Mo92 O372 168.3(5)
O355 Mo92 O372 88.3(4)
O476 Mo92 O372 81.3(5)
X65 Mo92 O372 89.7(5)
O233 Mo92 O372 81.7(4)
O57 Mo92 O372 73.2(4)
O210 Mo93 O676 103.7(6)
O210 Mo93 O308 106.3(5)
O676 Mo93 O308 100.4(5)
O210 Mo93 X31 103.6(5)
O676 Mo93 X31 95.4(5)
O308 Mo93 X31 141.5(4)
O210 Mo93 O27 98.7(5)
O676 Mo93 O27 156.9(5)
O308 Mo93 O27 78.2(4)
X31 Mo93 O27 73.8(4)
O733 Mo94 O181 102.7(7)
O733 Mo94 O686 101.6(7)
O181 Mo94 O686 97.4(6)
O733 Mo94 O207 103.7(7)
O181 Mo94 O207 88.4(5)
O686 Mo94 O207 152.1(6)
O733 Mo94 O348 97.2(6)
O181 Mo94 O348 155.3(5)
O686 Mo94 O348 92.7(5)
O207 Mo94 O348 72.6(5)
O733 Mo94 O548 172.0(6)
O181 Mo94 O548 85.1(5)
O686 Mo94 O548 75.3(5)
O207 Mo94 O548 78.0(5)
O348 Mo94 O548 75.8(5)
O653 Mo95 O340 102.6(6)
O653 Mo95 O230 104.1(6)
O340 Mo95 O230 96.5(5)
O653 Mo95 O101 104.2(6)
O340 Mo95 O101 88.3(5)
O230 Mo95 O101 149.5(5)
O653 Mo95 O484 96.6(6)
O340 Mo95 O484 156.0(5)
O230 Mo95 O484 92.7(5)
O101 Mo95 O484 72.9(5)
O653 Mo95 O393 170.7(5)
O340 Mo95 O393 86.3(5)
O230 Mo95 O393 71.9(5)
O101 Mo95 O393 78.3(5)
O484 Mo95 O393 75.5(5)
O357 Mo96 O584 104.4(6)
O357 Mo96 O375 100.2(6)
O584 Mo96 O375 106.1(5)
O357 Mo96 O258 97.5(6)
O584 Mo96 O258 90.0(5)
O375 Mo96 O258 152.1(5)
O357 Mo96 X62 94.1(5)
O584 Mo96 X62 153.7(5)
O375 Mo96 X62 88.4(5)
O258 Mo96 X62 68.9(4)
O357 Mo96 O471 171.4(5)
O584 Mo96 O471 83.9(5)
O375 Mo96 O471 79.3(5)
O258 Mo96 O471 79.9(5)
X62 Mo96 O471 77.3(5)
O376 Mo97 O317 104.5(5)
O376 Mo97 O136 103.3(5)
O317 Mo97 O136 99.3(5)
O376 Mo97 O185 104.7(5)
O317 Mo97 O185 87.6(5)
O136 Mo97 O185 148.4(5)
O376 Mo97 X39 95.5(5)
O317 Mo97 X39 154.2(5)
O136 Mo97 X39 91.7(5)
O185 Mo97 X39 71.4(4)
O376 Mo97 O129 167.3(4)
O317 Mo97 O129 87.9(4)
O136 Mo97 O129 71.5(4)
O185 Mo97 O129 78.0(4)
X39 Mo97 O129 73.5(4)
O485 Mo98 X49 102.0(7)
O485 Mo98 O509 104.7(6)
X49 Mo98 O509 97.6(5)
O485 Mo98 O112 105.2(7)
X49 Mo98 O112 150.2(6)
O509 Mo98 O112 87.2(5)
O485 Mo98 O33 95.2(6)
X49 Mo98 O33 93.5(5)
O509 Mo98 O33 154.5(5)
O112 Mo98 O33 72.2(5)
O485 Mo98 O383 168.2(6)
X49 Mo98 O383 71.9(5)
O509 Mo98 O383 86.3(5)
O112 Mo98 O383 79.1(5)
O33 Mo98 O383 75.5(4)
O177 Mo99 O411 104.0(6)
O177 Mo99 O237 100.1(6)
O411 Mo99 O237 106.2(5)
O177 Mo99 O178 97.9(5)
O411 Mo99 O178 87.5(5)
O237 Mo99 O178 153.8(6)
O177 Mo99 O60 94.4(5)
O411 Mo99 O60 151.9(5)
O237 Mo99 O60 90.9(5)
O178 Mo99 O60 68.9(4)
O177 Mo99 O620 171.9(6)
O411 Mo99 O620 84.0(6)
O237 Mo99 O620 78.6(6)
O178 Mo99 O620 80.8(5)
O60 Mo99 O620 77.6(5)
O769 M1 O551 104.2(6)
O769 M1 O267 105.1(6)
O551 M1 O267 100.7(6)
O769 M1 O121 106.0(6)
O551 M1 O121 94.6(5)
O267 M1 O121 140.5(4)
O769 M1 O307 98.9(6)
O551 M1 O307 156.5(5)
O267 M1 O307 77.0(5)
O121 M1 O307 74.7(5)
O769 M1 O186 175.6(5)
O551 M1 O186 71.3(5)
O267 M1 O186 76.2(4)
O121 M1 O186 74.6(4)
O307 M1 O186 85.5(4)
O236 M2 O387 103.9(6)
O236 M2 O432 100.6(6)
O387 M2 O432 106.2(5)
O236 M2 X77 96.1(6)
O387 M2 X77 89.4(5)
O432 M2 X77 153.5(4)
O236 M2 O176 95.6(5)
O387 M2 O176 152.3(5)
O432 M2 O176 89.1(4)
X77 M2 O176 68.8(4)
O236 M2 O615 172.6(5)
O387 M2 O615 83.4(6)
O432 M2 O615 78.0(5)
X77 M2 O615 82.8(5)
O176 M2 O615 77.2(4)
O221 M3 O218 102.4(5)
O221 M3 X51 104.2(5)
O218 M3 X51 100.1(5)
O221 M3 X47 104.1(5)
O218 M3 X47 149.7(5)
X51 M3 X47 87.4(4)
O221 M3 O128 94.6(5)
O218 M3 O128 91.2(5)
X51 M3 O128 155.3(5)
X47 M3 O128 72.3(4)
O221 M3 O105 167.2(4)
O218 M3 O105 73.1(4)
X51 M3 O105 88.4(4)
X47 M3 O105 77.9(4)
O128 M3 O105 73.8(4)
O632 M4 O89 100.4(6)
O632 M4 O138 100.8(7)
O89 M4 O138 71.0(5)
O632 M4 X47 92.9(6)
O89 M4 X47 71.5(4)
O138 M4 X47 141.8(4)
O632 M4 O114 94.3(5)
O89 M4 O114 143.7(5)
O138 M4 O114 73.7(5)
X47 M4 O114 141.0(5)
O632 M4 O128 97.9(6)
O89 M4 O128 138.8(4)
O138 M4 O128 140.2(5)
X47 M4 O128 70.9(4)
O114 M4 O128 70.1(5)
O632 M4 O159 171.2(6)
O89 M4 O159 86.3(5)
O138 M4 O159 86.8(5)
X47 M4 O159 83.7(4)
O114 M4 O159 83.4(4)
O128 M4 O159 73.3(5)
O507 M5 O649 104.2(6)
O507 M5 O246 101.5(6)
O649 M5 O246 104.8(6)
O507 M5 O227 93.2(5)
O649 M5 O227 91.2(6)
O246 M5 O227 154.7(5)
O507 M5 O77 95.7(5)
O649 M5 O77 152.8(6)
O246 M5 O77 88.9(5)
O227 M5 O77 69.0(5)
O507 M5 O549 171.7(6)
O649 M5 O549 83.1(5)
O246 M5 O549 80.2(5)
O227 M5 O549 82.5(5)
O77 M5 O549 76.2(5)
O665 M6 O180 103.5(6)
O665 M6 O263 101.7(7)
O180 M6 O263 99.0(6)
O665 M6 O151 105.2(7)
O180 M6 O151 86.4(5)
O263 M6 O151 150.4(6)
O665 M6 O214 95.5(6)
O180 M6 O214 154.9(5)
O263 M6 O214 92.9(5)
O151 M6 O214 72.8(5)
O665 M6 O465 168.3(5)
O180 M6 O465 87.8(5)
O263 M6 O465 73.5(5)
O151 M6 O465 77.7(5)
O214 M6 O465 74.4(4)
O645 M7 O825 102.9(7)
O645 M7 O330 100.6(6)
O825 M7 O330 106.6(6)
O645 M7 O270 98.6(6)
O825 M7 O270 89.1(5)
O330 M7 O270 151.6(5)
O645 M7 O185 93.6(6)
O825 M7 O185 154.7(6)
O330 M7 O185 88.8(5)
O270 M7 O185 69.3(5)
O645 M7 O603 173.2(6)
O825 M7 O603 83.6(6)
O330 M7 O603 79.2(5)
O270 M7 O603 79.3(5)
O185 M7 O603 79.6(4)
O456 M8 O64 103.1(5)
O456 M8 O432 102.2(6)
O64 M8 O432 86.9(5)
O456 M8 O42 98.4(6)
O64 M8 O42 89.0(5)
O432 M8 O42 159.4(5)
O456 M8 O127 101.7(5)
O64 M8 O127 155.2(5)
O432 M8 O127 86.4(4)
O42 M8 O127 89.0(4)
O456 M8 O229 168.0(5)
O64 M8 O229 85.7(4)
O432 M8 O229 86.3(5)
O42 M8 O229 73.3(4)
O127 M8 O229 70.1(4)
O601 M9 O388 104.4(6)
O601 M9 O73 101.2(6)
O388 M9 O73 93.8(6)
O601 M9 O120 104.5(6)
O388 M9 O120 89.3(5)
O73 M9 O120 152.5(5)
O601 M9 O319 96.2(6)
O388 M9 O319 155.9(4)
O73 M9 O319 94.3(5)
O120 M9 O319 73.5(5)
O601 M9 O337 169.7(6)
O388 M9 O337 84.6(5)
O73 M9 O337 72.9(4)
O120 M9 O337 80.2(4)
O319 M9 O337 76.2(4)
O702 M10 O377 101.1(5)
O702 M10 O106 99.9(6)
O377 M10 O106 72.4(5)
O702 M10 O173 95.5(6)
O377 M10 O173 70.8(5)
O106 M10 O173 142.2(5)
O702 M10 O120 94.2(6)
O377 M10 O120 141.2(5)
O106 M10 O120 69.9(5)
O173 M10 O120 143.1(5)
O702 M10 O319 95.9(5)
O377 M10 O319 140.0(5)
O106 M10 O319 139.5(5)
O173 M10 O319 71.7(5)
O120 M10 O319 72.0(5)
O702 M10 O169 169.6(5)
O377 M10 O169 87.6(4)
O106 M10 O169 88.1(5)
O173 M10 O169 81.8(5)
O120 M10 O169 82.3(4)
O319 M10 O169 73.7(4)
O346 M11 X40 104.0(5)
O346 M11 O134 98.7(6)
X40 M11 O134 89.7(5)
O346 M11 O278 103.6(6)
X40 M11 O278 87.1(5)
O134 M11 O278 157.6(5)
O346 M11 O127 99.3(5)
X40 M11 O127 156.6(5)
O134 M11 O127 87.7(5)
O278 M11 O127 86.5(4)
O346 M11 X87 167.1(5)
X40 M11 X87 86.8(4)
O134 M11 X87 73.9(4)
O278 M11 X87 83.7(4)
O127 M11 X87 70.1(4)
O498 M12 O103 104.0(7)
O498 M12 O212 101.4(6)
O103 M12 O212 105.6(5)
O498 M12 O407 97.1(6)
O103 M12 O407 88.1(5)
O212 M12 O407 153.4(5)
O498 M12 O396 94.0(6)
O103 M12 O396 152.4(6)
O212 M12 O396 90.9(5)
O407 M12 O396 68.8(5)
O498 M12 O619 171.7(5)
O103 M12 O619 82.7(6)
O212 M12 O619 81.2(5)
O407 M12 O619 78.0(5)
O396 M12 O619 78.0(5)
O741 M13 O416 100.9(7)
O741 M13 O671 105.5(6)
O416 M13 O671 98.2(7)
O741 M13 X16 94.6(5)
O416 M13 X16 92.5(5)
O671 M13 X16 154.8(6)
O741 M13 O83 158.8(6)
O416 M13 O83 92.5(6)
O671 M13 O83 88.5(5)
X16 M13 O83 68.2(4)
O741 M13 O723 85.6(7)
O416 M13 O723 172.4(6)
O671 M13 O723 83.7(7)
X16 M13 O723 83.0(5)
O83 M13 O723 80.1(5)
O472 M14 O313 102.4(7)
O472 M14 O756 101.3(6)
O313 M14 O756 105.5(6)
O472 M14 O68 96.8(6)
O313 M14 O68 152.8(5)
O756 M14 O68 89.3(5)
O472 M14 X2 98.5(5)
O313 M14 X2 89.4(5)
O756 M14 X2 151.9(6)
O68 M14 X2 68.7(4)
O472 M14 O664 178.0(6)
O313 M14 O664 79.5(6)
O756 M14 O664 78.8(6)
O68 M14 O664 81.2(6)
X2 M14 O664 80.7(5)
O607 M15 X94 101.8(7)
O607 M15 O517 99.5(6)
X94 M15 O517 98.1(6)
O607 M15 O378 99.0(6)
X94 M15 O378 96.2(6)
O517 M15 O378 153.8(6)
O607 M15 O599 168.4(6)
X94 M15 O599 89.6(6)
O517 M15 O599 77.1(6)
O378 M15 O599 81.1(5)
O607 M15 X56 90.6(6)
X94 M15 X56 167.6(6)
O517 M15 X56 80.1(6)
O378 M15 X56 81.3(5)
O599 M15 X56 78.0(5)
O621 M16 O541 103.3(7)
O621 M16 O453 101.5(7)
O541 M16 O453 105.3(6)
O621 M16 X65 96.7(6)
O541 M16 X65 91.5(5)
O453 M16 X65 151.5(6)
O621 M16 O355 95.4(7)
O541 M16 O355 153.0(5)
O453 M16 O355 89.5(6)
X65 M16 O355 66.9(5)
O621 M16 O500 173.2(7)
O541 M16 O500 81.4(6)
O453 M16 O500 81.8(6)
X65 M16 O500 78.1(5)
O355 M16 O500 78.5(5)
O408 M17 O753 106.4(9)
O408 M17 O339 99.8(7)
O753 M17 O339 106.2(7)
O408 M17 O318 97.9(7)
O753 M17 O318 87.2(7)
O339 M17 O318 153.7(6)
O408 M17 O151 92.8(6)
O753 M17 O151 150.5(7)
O339 M17 O151 91.9(5)
O318 M17 O151 67.8(6)
O408 M17 O799 170.0(6)
O753 M17 O799 81.7(8)
O339 M17 O799 83.1(7)
O318 M17 O799 76.4(7)
O151 M17 O799 77.5(5)
O734 M18 X56 104.8(6)
O734 M18 O454 99.9(7)
X56 M18 O454 105.1(7)
O734 M18 O377 97.3(6)
X56 M18 O377 90.0(6)
O454 M18 O377 153.2(5)
O734 M18 O173 95.3(5)
X56 M18 O173 151.7(6)
O454 M18 O173 90.5(5)
O377 M18 O173 67.5(5)
O734 M18 O596 174.0(5)
X56 M18 O596 81.0(5)
O454 M18 O596 79.6(6)
O377 M18 O596 81.2(5)
O173 M18 O596 78.8(5)
O392 M19 O169 103.7(5)
O392 M19 O342 103.1(6)
O169 M19 O342 100.7(5)
O392 M19 O337 103.5(5)
O169 M19 O337 97.6(5)
O342 M19 O337 142.9(4)
O392 M19 O172 101.1(5)
O169 M19 O172 155.1(5)
O342 M19 O172 75.9(5)
O337 M19 O172 74.0(5)
O392 M19 O319 177.8(5)
O169 M19 O319 74.2(4)
O342 M19 O319 78.2(5)
O337 M19 O319 76.1(4)
O172 M19 O319 80.9(5)
O223 M20 O705 105.4(7)
O223 M20 O265 103.2(6)
O705 M20 O265 102.4(6)
O223 M20 O138 93.2(6)
O705 M20 O138 92.8(5)
O265 M20 O138 153.6(6)
O223 M20 O114 93.3(6)
O705 M20 O114 155.2(6)
O265 M20 O114 88.8(5)
O138 M20 O114 69.5(5)
O223 M20 O763 167.2(6)
O705 M20 O763 84.9(7)
O265 M20 O763 81.6(6)
O138 M20 O763 78.4(6)
O114 M20 O763 74.8(6)
O593 M21 O272 104.0(6)
O593 M21 O263 99.6(6)
O272 M21 O263 89.1(5)
O593 M21 O220 99.1(6)
O272 M21 O220 156.8(5)
O263 M21 O220 88.8(5)
O593 M21 O240 101.9(7)
O272 M21 O240 87.5(5)
O263 M21 O240 158.5(6)
O220 M21 O240 86.1(5)
O593 M21 O465 167.3(6)
O272 M21 O465 87.3(5)
O263 M21 O465 74.4(5)
O220 M21 O465 69.9(4)
O240 M21 O465 84.2(5)
O718 M22 O372 102.8(5)
O718 M22 O473 104.3(5)
O372 M22 O473 99.4(5)
O718 M22 O302 102.6(5)
O372 M22 O302 98.2(5)
O473 M22 O302 143.5(4)
O718 M22 O164 101.1(5)
O372 M22 O164 156.0(5)
O473 M22 O164 77.1(5)
O302 M22 O164 73.8(5)
O718 M22 O57 176.4(5)
O372 M22 O57 74.2(5)
O473 M22 O57 78.3(4)
O302 M22 O57 76.2(4)
O164 M22 O57 81.9(4)
O370 M23 X2 96.7(5)
O370 M23 O68 102.2(5)
X2 M23 O68 71.3(4)
O370 M23 O10 94.7(5)
X2 M23 O10 142.7(4)
O68 M23 O10 71.6(4)
O370 M23 O58 95.2(5)
X2 M23 O58 71.6(4)
O68 M23 O58 140.4(5)
O10 M23 O58 142.2(5)
O370 M23 X75 96.3(5)
X2 M23 X75 140.5(4)
O68 M23 X75 140.7(4)
O10 M23 X75 72.6(4)
O58 M23 X75 70.2(4)
O370 M23 O108 170.8(5)
X2 M23 O108 89.9(5)
O68 M23 O108 86.0(5)
O10 M23 O108 83.8(4)
O58 M23 O108 80.8(4)
X75 M23 O108 74.6(5)
O757 M24 O559 107.6(7)
O757 M24 O329 102.9(6)
O559 M24 O329 103.3(6)
O757 M24 X82 90.7(6)
O559 M24 X82 91.3(6)
O329 M24 X82 155.7(5)
O757 M24 O238 92.6(6)
O559 M24 O238 152.1(7)
O329 M24 O238 90.2(5)
X82 M24 O238 68.8(5)
O757 M24 O281 166.2(6)
O559 M24 O281 83.0(7)
O329 M24 O281 82.5(5)
X82 M24 O281 80.1(5)
O238 M24 O281 74.6(5)
O816 M25 O161 101.4(7)
O816 M25 O300 103.5(6)
O161 M25 O300 98.8(6)
O816 M25 O289 105.8(7)
O161 M25 O289 149.1(5)
O300 M25 O289 88.8(5)
O816 M25 O214 95.4(5)
O161 M25 O214 92.0(5)
O300 M25 O214 155.8(5)
O289 M25 O214 71.4(5)
O816 M25 O467 167.7(5)
O161 M25 O467 72.5(5)
O300 M25 O467 88.2(5)
O289 M25 O467 77.9(5)
O214 M25 O467 74.4(4)
O737 M26 O318 104.0(7)
O737 M26 O289 96.3(5)
O318 M26 O289 139.4(6)
O737 M26 O478 96.2(7)
O318 M26 O478 72.2(5)
O289 M26 O478 70.9(5)
O737 M26 O151 92.4(6)
O318 M26 O151 70.6(6)
O289 M26 O151 143.9(6)
O478 M26 O151 142.8(5)
O737 M26 O214 96.8(7)
O318 M26 O214 138.0(5)
O289 M26 O214 71.6(5)
O478 M26 O214 141.4(5)
O151 M26 O214 72.5(5)
O737 M26 O124 171.4(6)
O318 M26 O124 82.7(6)
O289 M26 O124 81.6(5)
O478 M26 O124 91.0(5)
O151 M26 O124 84.7(5)
O214 M26 O124 74.6(5)
O374 M27 O159 104.0(6)
O374 M27 O439 108.2(5)
O159 M27 O439 97.9(5)
O374 M27 O105 103.2(5)
O159 M27 O105 97.7(5)
O439 M27 O105 140.1(5)
O374 M27 O15 98.1(5)
O159 M27 O15 157.8(6)
O439 M27 O15 77.9(5)
O105 M27 O15 73.9(4)
O374 M27 O128 175.5(4)
O159 M27 O128 74.0(5)
O439 M27 O128 76.2(5)
O105 M27 O128 73.3(4)
O15 M27 O128 83.8(5)
O502 M28 X81 104.0(6)
O502 M28 O379 107.2(5)
X81 M28 O379 99.6(5)
O502 M28 X59 105.4(6)
X81 M28 X59 95.9(5)
O379 M28 X59 139.0(5)
O502 M28 O78 98.8(6)
X81 M28 O78 157.0(6)
O379 M28 O78 76.0(5)
X59 M28 O78 75.0(5)
O502 M28 X19 176.4(5)
X81 M28 X19 72.5(5)
O379 M28 X19 74.4(4)
X59 M28 X19 74.6(5)
O78 M28 X19 84.7(5)
O535 M29 O806 102.6(7)
O535 M29 O115 99.1(7)
O806 M29 O115 98.0(6)
O535 M29 O671 98.4(7)
O806 M29 O671 97.1(6)
O115 M29 O671 153.9(7)
O535 M29 O616 88.3(7)
O806 M29 O616 169.0(6)
O115 M29 O616 81.6(5)
O671 M29 O616 79.6(5)
O535 M29 O738 165.4(7)
O806 M29 O738 91.6(6)
O115 M29 O738 82.2(6)
O671 M29 O738 76.1(7)
O616 M29 O738 77.5(6)
O613 M30 O543 100.3(6)
O613 M30 O396 94.3(5)
O543 M30 O396 142.0(5)
O613 M30 O407 100.6(6)
O543 M30 O407 71.4(5)
O396 M30 O407 71.5(5)
O613 M30 O341 94.3(6)
O543 M30 O341 72.1(5)
O396 M30 O341 141.8(5)
O407 M30 O341 142.4(5)
O613 M30 X19 99.0(5)
O543 M30 X19 139.0(5)
O396 M30 X19 71.3(4)
O407 M30 X19 138.8(4)
O341 M30 X19 70.6(4)
O613 M30 X81 172.0(5)
O543 M30 X81 85.5(5)
O396 M30 X81 84.2(5)
O407 M30 X81 86.4(5)
O341 M30 X81 82.2(5)
X19 M30 X81 73.1(5)
O732 M31 O813 103.2(7)
O732 M31 O489 101.1(6)
O813 M31 O489 100.4(6)
O732 M31 O260 95.7(6)
O813 M31 O260 93.0(5)
O489 M31 O260 155.4(6)
O732 M31 O474 91.5(7)
O813 M31 O474 164.3(6)
O489 M31 O474 82.0(5)
O260 M31 O474 79.8(5)
O732 M31 O681 166.5(7)
O813 M31 O681 89.0(6)
O489 M31 O681 82.1(5)
O260 M31 O681 77.6(5)
O474 M31 O681 75.9(5)
O815 M32 O300 104.3(6)
O815 M32 O550 97.0(6)
O300 M32 O550 88.9(6)
O815 M32 O279 102.9(6)
O300 M32 O279 87.3(5)
O550 M32 O279 160.1(5)
O815 M32 O307 100.5(6)
O300 M32 O307 155.1(5)
O550 M32 O307 90.3(5)
O279 M32 O307 85.1(5)
O815 M32 O267 167.1(5)
O300 M32 O267 85.7(5)
O550 M32 O267 74.8(5)
O279 M32 O267 85.4(5)
O307 M32 O267 70.1(5)
O187 M33 O443 105.6(6)
O187 M33 O251 100.8(6)
O443 M33 O251 105.6(6)
O187 M33 X16 92.7(5)
O443 M33 X16 91.1(5)
O251 M33 X16 154.7(5)
O187 M33 O25 95.4(5)
O443 M33 O25 151.0(6)
O251 M33 O25 89.5(5)
X16 M33 O25 67.8(4)
O187 M33 O640 172.3(6)
O443 M33 O640 80.7(6)
O251 M33 O640 81.5(6)
X16 M33 O640 82.7(5)
O25 M33 O640 77.2(5)
O433 M34 O492 93.2(6)
O433 M34 O154 101.5(6)
O492 M34 O154 73.1(5)
O433 M34 X82 101.0(6)
O492 M34 X82 142.5(4)
O154 M34 X82 70.2(5)
O433 M34 O238 93.5(6)
O492 M34 O238 141.5(5)
O154 M34 O238 141.7(5)
X82 M34 O238 72.5(5)
O433 M34 O186 97.6(6)
O492 M34 O186 71.1(5)
O154 M34 O186 140.0(5)
X82 M34 O186 139.1(5)
O238 M34 O186 70.4(5)
O433 M34 O551 170.5(6)
O492 M34 O551 83.3(5)
O154 M34 O551 86.0(5)
X82 M34 O551 87.0(5)
O238 M34 O551 84.0(5)
O186 M34 O551 72.9(4)
O638 M35 O557 105.0(7)
O638 M35 O336 98.4(6)
O557 M35 O336 95.9(6)
O638 M35 O453 99.2(6)
O557 M35 O453 95.5(6)
O336 M35 O453 155.8(6)
O638 M35 O562 89.5(7)
O557 M35 O562 165.4(6)
O336 M35 O562 81.2(5)
O453 M35 O562 82.4(5)
O638 M35 X41 163.8(7)
O557 M35 X41 91.1(7)
O336 M35 X41 81.3(5)
O453 M35 X41 77.1(6)
O562 M35 X41 74.3(6)
O692 M36 O805 103.1(8)
O692 M36 O115 98.1(6)
O805 M36 O115 100.5(6)
O692 M36 O508 95.1(8)
O805 M36 O508 95.0(7)
O115 M36 O508 156.7(7)
O692 M36 O103 90.0(7)
O805 M36 O103 166.4(7)
O115 M36 O103 80.8(5)
O508 M36 O103 80.1(6)
O692 M36 O804 166.1(8)
O805 M36 O804 90.1(7)
O115 M36 O804 83.6(6)
O508 M36 O804 79.1(7)
O103 M36 O804 76.6(6)
O612 M37 O162 102.7(6)
O612 M37 O511 102.0(6)
O162 M37 O511 95.8(5)
O612 M37 O114 105.5(6)
O162 M37 O114 149.8(5)
O511 M37 O114 88.8(5)
O612 M37 O128 96.3(5)
O162 M37 O128 93.9(5)
O511 M37 O128 156.9(5)
O114 M37 O128 72.7(5)
O612 M37 O439 169.4(5)
O162 M37 O439 72.3(5)
O511 M37 O439 87.9(5)
O114 M37 O439 78.2(5)
O128 M37 O439 75.1(4)
O565 M38 O482 104.2(6)
O565 M38 O598 101.5(6)
O482 M38 O598 105.0(6)
O565 M38 O154 96.9(6)
O482 M38 O154 89.7(5)
O598 M38 O154 152.6(5)
O565 M38 O492 92.8(5)
O482 M38 O492 154.1(5)
O598 M38 O492 90.3(5)
O154 M38 O492 68.5(5)
O565 M38 O729 170.9(5)
O482 M38 O729 84.3(5)
O598 M38 O729 78.9(5)
O154 M38 O729 79.8(5)
O492 M38 O729 78.1(5)
O787 M39 O819 108(2)
O787 M39 O785 103.5(7)
O787 M39 O798 99.0(7)
O819 M39 O798 73.3(19)
O785 M39 O798 102.8(8)
O787 M39 O195 96.0(5)
O819 M39 O195 152(2)
O785 M39 O195 155.6(7)
O798 M39 O195 88.2(6)
O787 M39 O270 160.8(6)
O819 M39 O270 91(2)
O785 M39 O270 90.5(7)
O798 M39 O270 90.4(6)
O195 M39 O270 67.4(4)
O787 M39 O797 88.5(7)
O819 M39 O797 108.9(19)
O785 M39 O797 79.8(8)
O798 M39 O797 171.2(7)
O195 M39 O797 86.3(6)
O270 M39 O797 81.1(6)
O564 M40 X48 104.3(7)
O564 M40 O279 101.1(6)
X48 M40 O279 105.7(6)
O564 M40 O478 93.5(6)
X48 M40 O478 88.9(6)
O279 M40 O478 155.9(6)
O564 M40 O289 95.2(6)
X48 M40 O289 150.4(6)
O279 M40 O289 91.9(5)
O478 M40 O289 67.6(5)
O564 M40 O622 171.3(6)
X48 M40 O622 82.9(7)
O279 M40 O622 81.4(5)
O478 M40 O622 81.6(5)
O289 M40 O622 76.3(5)
O731 M41 O796 102.1(9)
O731 M41 O140 100.5(7)
O796 M41 O140 97.6(6)
O731 M41 O516 99.4(7)
O796 M41 O516 94.8(6)
O140 M41 O516 153.8(6)
O731 M41 O683 92.1(8)
O796 M41 O683 165.8(8)
O140 M41 O683 79.9(5)
O516 M41 O683 82.5(5)
O731 M41 O795 170.6(9)
O796 M41 O795 87.4(8)
O140 M41 O795 78.7(6)
O516 M41 O795 78.9(6)
O683 M41 O795 78.5(7)
X79 M42 O562 104.3(7)
X79 M42 O608 100.1(6)
O562 M42 O608 105.6(6)
X79 M42 O355 96.3(6)
O562 M42 O355 89.5(5)
O608 M42 O355 154.1(5)
X79 M42 O476 94.1(5)
O562 M42 O476 152.7(6)
O608 M42 O476 90.4(5)
O355 M42 O476 68.3(5)
X79 M42 O495 171.7(5)
O562 M42 O495 83.8(6)
O608 M42 O495 79.0(5)
O355 M42 O495 82.0(5)
O476 M42 O495 77.7(4)
O688 M43 O719 104.5(7)
O688 M43 O240 101.0(6)
O719 M43 O240 104.0(6)
O688 M43 O543 96.2(6)
O719 M43 O543 89.6(5)
O240 M43 O543 154.4(6)
O688 M43 O341 94.1(6)
O719 M43 O341 152.9(6)
O240 M43 O341 91.3(5)
O543 M43 O341 68.6(5)
O688 M43 O750 171.7(6)
O719 M43 O750 83.0(7)
O240 M43 O750 80.1(6)
O543 M43 O750 80.2(6)
O341 M43 O750 77.7(6)
O758 M44 O803 101.1(8)
O758 M44 O508 104.2(8)
O803 M44 O508 104.6(7)
O758 M44 O407 96.0(6)
O803 M44 O407 155.4(7)
O508 M44 O407 88.1(6)
O758 M44 O543 99.9(7)
O803 M44 O543 89.9(6)
O508 M44 O543 148.7(7)
O407 M44 O543 69.6(5)
O758 M44 O801 177.8(7)
O803 M44 O801 80.9(8)
O508 M44 O801 76.0(8)
O407 M44 O801 81.8(7)
O543 M44 O801 79.1(7)
O506 M45 O124 103.8(7)
O506 M45 O465 105.3(6)
O124 M45 O465 100.4(5)
O506 M45 O467 105.9(5)
O124 M45 O467 95.4(5)
O465 M45 O467 140.3(5)
O506 M45 O220 98.1(6)
O124 M45 O220 157.8(5)
O465 M45 O220 76.6(5)
O467 M45 O220 75.2(5)
O506 M45 O214 177.4(6)
O124 M45 O214 73.6(5)
O465 M45 O214 75.9(5)
O467 M45 O214 74.0(4)
O220 M45 O214 84.4(5)
O438 M46 O558 105.6(6)
O438 M46 O421 101.8(7)
O558 M46 O421 105.0(6)
O438 M46 O106 92.6(6)
O558 M46 O106 91.6(6)
O421 M46 O106 153.9(5)
O438 M46 O120 94.9(6)
O558 M46 O120 151.7(6)
O421 M46 O120 89.1(5)
O106 M46 O120 67.9(4)
O438 M46 O800 171.8(6)
O558 M46 O800 81.0(5)
O421 M46 O800 80.6(6)
O106 M46 O800 82.2(5)
O120 M46 O800 77.3(5)
O794 M47 O736 105.7(10)
O794 M47 O140 101.0(8)
O736 M47 O140 99.7(6)
O794 M47 O756 98.3(8)
O736 M47 O756 92.4(6)
O140 M47 O756 153.4(6)
O794 M47 O699 93.1(8)
O736 M47 O699 160.3(8)
O140 M47 O699 82.0(5)
O756 M47 O699 78.9(5)
O794 M47 O793 169.8(9)
O736 M47 O793 83.5(9)
O140 M47 O793 81.1(6)
O756 M47 O793 76.8(6)
O699 M47 O793 77.3(7)
O558 M46' O421 105.3(10)
O558 M46' O800 98.9(10)
O421 M46' O800 99.6(10)
O558 M46' O120 156.8(12)
O421 M46' O120 92.1(8)
O800 M46' O120 93.2(8)
O558 M46' O106 90.1(8)
O421 M46' O106 155.0(12)
O800 M46' O106 97.3(10)
O120 M46' O106 68.6(7)
O558 M46' O438 84.8(8)
O421 M46' O438 84.1(8)
O800 M46' O438 173.8(12)
O120 M46' O438 81.7(8)
O106 M46' O438 77.7(8)
O793 M47' O736 103.9(10)
O793 M47' O140 98.9(8)
O736 M47' O140 96.6(7)
O793 M47' O756 95.5(8)
O736 M47' O756 93.5(7)
O140 M47' O756 159.8(8)
O793 M47' O699 94.0(9)
O736 M47' O699 161.9(10)
O140 M47' O699 83.0(6)
O756 M47' O699 82.1(6)
O793 M47' O794 173.7(10)
O736 M47' O794 82.3(9)
O140 M47' O794 81.4(7)
O756 M47' O794 82.7(7)
O699 M47' O794 79.8(7)
O310 M48 X51 104.4(5)
O310 M48 O24 101.8(6)
X51 M48 O24 88.1(4)
O310 M48 O87 100.4(6)
X51 M48 O87 87.2(4)
O24 M48 O87 157.8(5)
O310 M48 X17 97.7(5)
X51 M48 X17 157.9(5)
O24 M48 X17 89.1(4)
O87 M48 X17 87.1(4)
O310 M48 X66 166.7(4)
X51 M48 X66 88.4(4)
O24 M48 X66 74.6(5)
O87 M48 X66 83.6(5)
X17 M48 X66 69.7(4)
X90 M49 X92 99.2(8)
X90 M49 O517 106.7(7)
X92 M49 O517 98.0(7)
X90 M49 O106 94.1(6)
X92 M49 O106 94.6(5)
O517 M49 O106 153.4(5)
X90 M49 O377 161.3(6)
X92 M49 O377 89.4(6)
O517 M49 O377 88.2(5)
O106 M49 O377 68.6(5)
X90 M49 O778 88.1(8)
X92 M49 O778 171.7(6)
O517 M49 O778 83.4(6)
O106 M49 O778 80.9(5)
O377 M49 O778 82.5(5)
O588 M50 X50 101.9(7)
O588 M50 X64 98.1(7)
X50 M50 X64 106.7(6)
O588 M50 X82 98.3(6)
X50 M50 X82 93.6(5)
X64 M50 X82 150.6(6)
O588 M50 O154 98.6(6)
X50 M50 O154 153.0(5)
X64 M50 O154 87.4(5)
X82 M50 O154 66.1(5)
O588 M50 O637 175.9(6)
X50 M50 O637 81.2(6)
X64 M50 O637 83.4(6)
X82 M50 O637 78.8(5)
O154 M50 O637 77.7(5)
O299 M51 X72 103.9(5)
O299 M51 O218 100.6(6)
X72 M51 O218 90.3(5)
O299 M51 O277 101.3(6)
X72 M51 O277 86.4(5)
O218 M51 O277 158.0(5)
O299 M51 O15 100.5(5)
X72 M51 O15 155.5(5)
O218 M51 O15 88.0(5)
O277 M51 O15 86.1(5)
O299 M51 O105 167.6(4)
X72 M51 O105 87.5(4)
O218 M51 O105 73.8(4)
O277 M51 O105 84.3(4)
O15 M51 O105 68.6(4)
O713 M52 O780 101.7(8)
O713 M52 O378 100.5(6)
O780 M52 O378 98.6(6)
O713 M52 X69 95.7(7)
O780 M52 X69 92.3(6)
O378 M52 X69 158.1(6)
O713 M52 X48 91.0(8)
O780 M52 X48 166.0(6)
O378 M52 X48 84.8(5)
X69 M52 X48 80.4(5)
O713 M52 O822 162.9(8)
O780 M52 O822 93.9(6)
O378 M52 O822 83.9(5)
X69 M52 O822 76.4(6)
X48 M52 O822 72.9(6)
O735 M53 X46 104.5(9)
O735 M53 O624 98.7(7)
X46 M53 O624 97.2(6)
O735 M53 X64 99.9(7)
X46 M53 X64 94.6(7)
O624 M53 X64 154.6(6)
O735 M53 O482 91.8(8)
X46 M53 O482 163.7(7)
O624 M53 O482 80.5(5)
X64 M53 O482 81.8(5)
O735 M53 X45 165.1(8)
X46 M53 X45 90.4(7)
O624 M53 X45 79.7(6)
X64 M53 X45 77.8(6)
O482 M53 X45 73.2(5)
X43 M54 O811 103.6(8)
X43 M54 O489 97.9(7)
O811 M54 O489 98.2(6)
X43 M54 O810 99.4(6)
O811 M54 O810 94.4(6)
O489 M54 O810 155.5(6)
X43 M54 O812 163.7(7)
O811 M54 O812 92.7(7)
O489 M54 O812 80.2(6)
O810 M54 O812 78.4(5)
X43 M54 O387 89.5(6)
O811 M54 O387 166.6(7)
O489 M54 O387 82.4(5)
O810 M54 O387 80.6(5)
O812 M54 O387 74.2(5)
X67 M55 X69 100.5(8)
X67 M55 X73 102.5(8)
X69 M55 X73 104.7(7)
X67 M55 O478 95.7(7)
X69 M55 O478 89.0(6)
X73 M55 O478 154.6(7)
X67 M55 O318 96.1(8)
X69 M55 O318 154.0(7)
X73 M55 O318 91.0(7)
O478 M55 O318 69.4(5)
X67 M55 X70 174.5(8)
X69 M55 X70 81.9(8)
X73 M55 X70 81.5(7)
O478 M55 X70 79.3(6)
O318 M55 X70 79.9(7)
X88 M56 O516 104.6(6)
X88 M56 O138 97.2(6)
O516 M56 O138 158.3(6)
X88 M56 O445 95.3(7)
O516 M56 O445 92.0(7)
O138 M56 O445 86.5(6)
X88 M56 O560 89.3(7)
O516 M56 O560 92.2(7)
O138 M56 O560 87.5(6)
O445 M56 O560 172.9(7)
X88 M56 O89 164.3(6)
O516 M56 O89 90.3(5)
O138 M56 O89 68.0(5)
O445 M56 O89 89.2(6)
O560 M56 O89 85.0(6)
O682 M57 O802 102.4(9)
O682 M57 O624 102.5(6)
O802 M57 O624 101.4(7)
O682 M57 O803 91.9(6)
O802 M57 O803 95.2(8)
O624 M57 O803 155.0(7)
O682 M57 O765 90.7(7)
O802 M57 O765 165.0(8)
O624 M57 O765 82.8(6)
O803 M57 O765 76.7(6)
O682 M57 O719 165.5(7)
O802 M57 O719 90.3(8)
O624 M57 O719 81.6(5)
O803 M57 O719 79.7(5)
O765 M57 O719 75.9(6)
X91 M58 X22 102.6(5)
X91 M58 O134 102.3(5)
X22 M58 O134 99.9(5)
X91 M58 O10 104.8(5)
X22 M58 O10 87.2(4)
O134 M58 O10 149.8(5)
X91 M58 X75 94.0(5)
X22 M58 X75 157.0(5)
O134 M58 X75 91.9(5)
O10 M58 X75 73.1(4)
X91 M58 X87 168.8(4)
X22 M58 X87 88.4(4)
O134 M58 X87 73.1(4)
O10 M58 X87 77.8(4)
X75 M58 X87 76.1(4)
O291 M59 O459 104.1(5)
O291 M59 O49 106.4(5)
O459 M59 O49 100.1(5)
O291 M59 O216 104.4(5)
O459 M59 O216 95.4(5)
O49 M59 O216 140.7(4)
O291 M59 O37 99.4(5)
O459 M59 O37 156.1(4)
O49 M59 O37 77.3(4)
O216 M59 O37 74.2(4)
O291 M59 O11 176.0(5)
O459 M59 O11 72.1(4)
O49 M59 O11 75.8(4)
O216 M59 O11 75.1(4)
O37 M59 O11 84.3(4)
O262 M60 O509 105.2(6)
O262 M60 O247 98.6(6)
O509 M60 O247 91.3(5)
O262 M60 O532 101.6(7)
O509 M60 O532 86.3(5)
O247 M60 O532 159.5(6)
O262 M60 O254 102.9(6)
O509 M60 O254 151.5(6)
O247 M60 O254 89.2(6)
O532 M60 O254 83.4(6)
O262 M60 O417 167.8(6)
O509 M60 O417 84.5(5)
O247 M60 O417 73.4(5)
O532 M60 O417 86.2(5)
O254 M60 O417 68.4(5)
O131 M61 O258 99.6(5)
O131 M61 O196 93.8(5)
O258 M61 O196 142.8(5)
O131 M61 O257 100.8(6)
O258 M61 O257 71.9(5)
O196 M61 O257 71.6(5)
O131 M61 X62 94.8(5)
O258 M61 X62 71.8(5)
O196 M61 X62 141.6(5)
O257 M61 X62 142.3(4)
O131 M61 O152 97.3(5)
O258 M61 O152 140.6(5)
O196 M61 O152 70.2(5)
O257 M61 O152 138.5(5)
X62 M61 O152 71.5(4)
O131 M61 O676 171.5(5)
O258 M61 O676 87.2(4)
O196 M61 O676 83.7(4)
O257 M61 O676 86.2(5)
X62 M61 O676 82.4(5)
O152 M61 O676 74.2(4)
O406 M62 O247 101.9(7)
O406 M62 O331 104.1(6)
O247 M62 O331 96.9(6)
O406 M62 O261 103.1(7)
O247 M62 O261 152.8(6)
O331 M62 O261 87.2(5)
O406 M62 O54 96.4(6)
O247 M62 O54 94.3(5)
O331 M62 O54 153.9(5)
O261 M62 O54 72.5(5)
O406 M62 O417 171.0(6)
O247 M62 O417 74.4(5)
O331 M62 O417 84.6(5)
O261 M62 O417 79.2(5)
O54 M62 O417 75.8(5)
O398 M63 O679 103.2(6)
O398 M63 O393 105.2(6)
O679 M63 O393 99.8(5)
O398 M63 O122 104.0(6)
O679 M63 O122 96.2(6)
O393 M63 O122 142.3(5)
O398 M63 O264 99.4(6)
O679 M63 O264 157.3(5)
O393 M63 O264 76.2(5)
O122 M63 O264 75.9(5)
O398 M63 O484 175.7(6)
O679 M63 O484 73.1(5)
O393 M63 O484 77.8(5)
O122 M63 O484 74.5(4)
O264 M63 O484 84.2(5)
O503 M64 O130 102.7(6)
O503 M64 O91 102.4(6)
O130 M64 O91 93.7(6)
O503 M64 O183 103.3(6)
O130 M64 O183 89.0(5)
O91 M64 O183 152.9(4)
O503 M64 O144 98.3(6)
O130 M64 O144 154.8(4)
O91 M64 O144 95.3(5)
O183 M64 O144 72.6(5)
O503 M64 O335 172.3(6)
O130 M64 O335 84.1(5)
O91 M64 O335 73.4(4)
O183 M64 O335 80.1(4)
O144 M64 O335 76.0(4)
O429 M65 O208 103.1(5)
O429 M65 O248 105.0(5)
O208 M65 O248 102.3(5)
O429 M65 O335 102.2(5)
O208 M65 O335 96.5(5)
O248 M65 O335 142.2(4)
O429 M65 O63 100.0(5)
O208 M65 O63 156.4(5)
O248 M65 O63 76.3(5)
O335 M65 O63 73.5(5)
O429 M65 O144 177.2(5)
O208 M65 O144 74.6(4)
O248 M65 O144 77.2(4)
O335 M65 O144 76.6(4)
O63 M65 O144 82.2(4)
O710 M66 O179 104.0(6)
O710 M66 O594 97.3(7)
O179 M66 O594 90.0(6)
O710 M66 O400 102.8(6)
O179 M66 O400 86.1(5)
O594 M66 O400 159.9(6)
O710 M66 O264 99.4(6)
O179 M66 O264 156.5(6)
O594 M66 O264 89.2(5)
O400 M66 O264 86.6(5)
O710 M66 O122 166.9(5)
O179 M66 O122 87.2(5)
O594 M66 O122 75.5(5)
O400 M66 O122 84.6(5)
O264 M66 O122 69.9(5)
O635 M67 O477 104.6(8)
O635 M67 O532 101.8(6)
O477 M67 O532 101.9(6)
O635 M67 O349 93.9(5)
O477 M67 O349 93.2(5)
O532 M67 O349 154.6(6)
O635 M67 O112 93.9(6)
O477 M67 O112 154.8(6)
O532 M67 O112 90.5(5)
O349 M67 O112 68.4(5)
O635 M67 O51 171.8(7)
O477 M67 O51 82.3(8)
O532 M67 O51 80.6(7)
O349 M67 O51 81.3(5)
O112 M67 O51 78.2(6)
X15 M68 O412 102.0(6)
X15 M68 O170 102.3(6)
O412 M68 O170 95.4(6)
X15 M68 O211 103.5(6)
O412 M68 O211 89.0(6)
O170 M68 O211 152.2(5)
X15 M68 O139 97.7(6)
O412 M68 O139 156.0(5)
O170 M68 O139 93.5(5)
O211 M68 O139 73.2(5)
X15 M68 O480 172.3(6)
O412 M68 O480 85.0(5)
O170 M68 O480 73.6(4)
O211 M68 O480 79.5(4)
O139 M68 O480 76.2(5)
O575 M69 O331 103.8(6)
O575 M69 X49 99.0(7)
O331 M69 X49 91.1(5)
O575 M69 O652 100.9(7)
O331 M69 O652 86.3(5)
X49 M69 O652 160.0(6)
O575 M69 X52 99.9(6)
O331 M69 X52 156.1(5)
X49 M69 X52 88.3(5)
O652 M69 X52 86.1(5)
O575 M69 O383 167.2(6)
O331 M69 O383 87.3(5)
X49 M69 O383 74.1(5)
O652 M69 O383 86.0(5)
X52 M69 O383 69.6(5)
O402 M70 O546 105.0(7)
O402 M70 O135 100.5(6)
O546 M70 O135 105.5(6)
O402 M70 O66 96.1(5)
O546 M70 O66 89.6(5)
O135 M70 O66 153.5(5)
O402 M70 O86 93.2(5)
O546 M70 O86 153.1(6)
O135 M70 O86 89.9(5)
O66 M70 O86 68.6(5)
O402 M70 O714 171.0(5)
O546 M70 O714 83.2(7)
O135 M70 O714 80.4(5)
O66 M70 O714 80.0(5)
O86 M70 O714 77.8(5)
O145 M71 O425 105.5(6)
O145 M71 O231 101.0(6)
O425 M71 O231 104.1(5)
O145 M71 O420 94.0(6)
O425 M71 O420 90.2(5)
O231 M71 O420 155.5(4)
O145 M71 O316 97.3(5)
O425 M71 O316 149.7(5)
O231 M71 O316 90.5(5)
O420 M71 O316 68.2(5)
O145 M71 O343 173.2(5)
O425 M71 O343 80.7(5)
O231 M71 O343 79.7(5)
O420 M71 O343 83.2(4)
O316 M71 O343 76.0(4)
O568 M72 O235 103.2(6)
O568 M72 O556 102.6(6)
O235 M72 O556 87.3(6)
O568 M72 O280 100.5(6)
O235 M72 O280 94.8(5)
O556 M72 O280 155.7(5)
O568 M72 O109 101.9(6)
O235 M72 O109 154.2(5)
O556 M72 O109 81.7(5)
O280 M72 O109 86.2(5)
O568 M72 O368 168.1(6)
O235 M72 O368 87.4(5)
O556 M72 O368 83.1(5)
O280 M72 O368 72.8(4)
O109 M72 O368 68.3(5)
O647 M73 O113 100.9(6)
O647 M73 O235 103.4(6)
O113 M73 O235 95.5(6)
O647 M73 O493 102.9(6)
O113 M73 O493 154.1(5)
O235 M73 O493 88.8(5)
O647 M73 O54 95.1(6)
O113 M73 O54 96.1(5)
O235 M73 O54 155.9(5)
O493 M73 O54 71.9(5)
O647 M73 O617 169.9(5)
O113 M73 O617 74.2(5)
O235 M73 O617 86.0(5)
O493 M73 O617 80.7(5)
O54 M73 O617 76.9(5)
O625 M74 O228 105.0(7)
O625 M74 O91 99.1(6)
O228 M74 O91 94.5(5)
O625 M74 O63 101.2(6)
O228 M74 O63 153.1(5)
O91 M74 O63 87.4(5)
O625 M74 O294 100.8(6)
O228 M74 O294 85.5(5)
O91 M74 O294 159.5(5)
O63 M74 O294 83.6(5)
O625 M74 O335 166.9(6)
O228 M74 O335 86.4(5)
O91 M74 O335 73.1(4)
O63 M74 O335 68.5(4)
O294 M74 O335 86.5(5)
O590 M75 O333 101.6(6)
O590 M75 O466 103.4(6)
O333 M75 O466 99.7(6)
O590 M75 O548 101.5(6)
O333 M75 O548 99.3(6)
O466 M75 O548 144.7(5)
O590 M75 O426 99.4(6)
O333 M75 O426 158.9(5)
O466 M75 O426 76.2(5)
O548 M75 O426 75.4(5)
O590 M75 O348 176.5(5)
O333 M75 O348 75.6(5)
O466 M75 O348 79.3(5)
O548 M75 O348 77.1(5)
O426 M75 O348 83.4(5)
O243 M76 O717 101.9(6)
O243 M76 O175 100.1(5)
O717 M76 O175 107.0(5)
O243 M76 O285 97.4(5)
O717 M76 O285 88.1(5)
O175 M76 O285 153.8(5)
O243 M76 O97 92.3(5)
O717 M76 O97 154.5(5)
O175 M76 O97 91.0(5)
O285 M76 O97 68.9(4)
O243 M76 O656 171.2(6)
O717 M76 O656 86.7(6)
O175 M76 O656 78.5(5)
O285 M76 O656 81.2(5)
O97 M76 O656 79.0(5)
O442 M77 O123 103.0(6)
O442 M77 O505 103.3(6)
O123 M77 O505 99.6(5)
O442 M77 O86 105.0(6)
O123 M77 O86 86.4(5)
O505 M77 O86 149.0(6)
O442 M77 O33 96.1(6)
O123 M77 O33 154.8(5)
O505 M77 O33 91.7(5)
O86 M77 O33 72.8(5)
O442 M77 O70 168.8(5)
O123 M77 O70 87.9(5)
O505 M77 O70 71.8(5)
O86 M77 O70 78.1(5)
O33 M77 O70 74.3(5)
O475 M78 O228 103.2(6)
O475 M78 O418 101.0(6)
O228 M78 O418 94.4(6)
O475 M78 O142 104.9(6)
O228 M78 O142 89.1(5)
O418 M78 O142 152.3(5)
O475 M78 O348 97.0(6)
O228 M78 O348 155.5(5)
O418 M78 O348 95.2(5)
O142 M78 O348 72.3(5)
O475 M78 O466 171.4(6)
O228 M78 O466 84.2(5)
O418 M78 O466 73.7(5)
O142 M78 O466 79.3(5)
O348 M78 O466 77.0(5)
O350 M79 O366 105.3(6)
O350 M79 O113 98.8(6)
O366 M79 O113 92.5(6)
O350 M79 O273 102.0(6)
O366 M79 O273 88.0(5)
O113 M79 O273 158.3(6)
O350 M79 O254 99.9(6)
O366 M79 O254 154.5(6)
O113 M79 O254 87.0(5)
O273 M79 O254 83.3(5)
O350 M79 O617 165.5(6)
O366 M79 O617 87.3(5)
O113 M79 O617 73.0(5)
O273 M79 O617 85.3(5)
O254 M79 O617 68.1(5)
O354 M80 O102 103.1(6)
O354 M80 O383 105.5(6)
O102 M80 O383 101.0(5)
O354 M80 O70 104.2(5)
O102 M80 O70 96.2(5)
O383 M80 O70 141.0(5)
O354 M80 X52 99.3(6)
O102 M80 X52 157.4(6)
O383 M80 X52 75.7(5)
O70 M80 X52 75.1(5)
O354 M80 O33 175.7(5)
O102 M80 O33 73.2(5)
O383 M80 O33 77.6(5)
O70 M80 O33 74.3(4)
X52 M80 O33 84.3(5)
O448 M81 O409 105.2(7)
O448 M81 O328 102.2(6)
O409 M81 O328 105.2(6)
O448 M81 O259 94.6(5)
O409 M81 O259 90.8(5)
O328 M81 O259 152.7(5)
O448 M81 O101 93.8(6)
O409 M81 O101 152.9(6)
O328 M81 O101 88.9(5)
O259 M81 O101 68.3(5)
O448 M81 O345 171.4(6)
O409 M81 O345 82.5(6)
O328 M81 O345 78.9(5)
O259 M81 O345 81.5(5)
O101 M81 O345 77.7(5)
O727 M82 O589 102.8(7)
O727 M82 O244 102.5(7)
O589 M82 O244 105.9(6)
O727 M82 O232 95.4(6)
O589 M82 O232 153.0(6)
O244 M82 O232 89.1(5)
O727 M82 O46 96.6(6)
O589 M82 O46 88.9(5)
O244 M82 O46 152.3(5)
O232 M82 O46 69.2(4)
O727 M82 O711 174.3(6)
O589 M82 O711 80.9(6)
O244 M82 O711 80.4(6)
O232 M82 O711 79.7(5)
O46 M82 O711 79.0(6)
O520 M83 O148 100.4(6)
O520 M83 O35 99.3(6)
O148 M83 O35 71.4(5)
O520 M83 O142 96.4(6)
O148 M83 O142 141.5(5)
O35 M83 O142 71.9(5)
O520 M83 O207 95.2(6)
O148 M83 O207 70.8(5)
O35 M83 O207 141.3(4)
O142 M83 O207 141.7(5)
O520 M83 O348 94.7(6)
O148 M83 O348 139.8(5)
O35 M83 O348 142.2(5)
O142 M83 O348 71.8(5)
O207 M83 O348 70.9(5)
O520 M83 O333 168.8(6)
O148 M83 O333 88.1(5)
O35 M83 O333 90.3(5)
O142 M83 O333 80.9(5)
O207 M83 O333 80.7(5)
O348 M83 O333 74.1(4)
O369 M84 O230 99.5(6)
O369 M84 O181 103.2(6)
O230 M84 O181 91.7(5)
O369 M84 O119 99.1(7)
O230 M84 O119 161.2(5)
O181 M84 O119 86.5(5)
O369 M84 O264 99.4(6)
O230 M84 O264 88.3(5)
O181 M84 O264 157.1(5)
O119 M84 O264 86.2(5)
O369 M84 O393 168.1(6)
O230 M84 O393 75.0(5)
O181 M84 O393 87.6(5)
O119 M84 O393 86.2(5)
O264 M84 O393 70.2(5)
O367 M85 O306 104.1(7)
O367 M85 O179 103.1(6)
O306 M85 O179 99.7(6)
O367 M85 O464 103.1(7)
O306 M85 O464 149.4(6)
O179 M85 O464 87.7(6)
O367 M85 O147 96.2(6)
O306 M85 O147 91.6(6)
O179 M85 O147 154.4(5)
O464 M85 O147 71.6(6)
O367 M85 O504 168.5(6)
O306 M85 O504 72.6(5)
O179 M85 O504 88.3(5)
O464 M85 O504 78.0(5)
O147 M85 O504 73.1(5)
O602 M86 X1 106.0(8)
O602 M86 O501 99.2(8)
X1 M86 O501 105.9(7)
O602 M86 O213 98.3(7)
X1 M86 O213 88.9(6)
O501 M86 O213 152.8(6)
O602 M86 O650 92.1(7)
X1 M86 O650 153.6(7)
O501 M86 O650 89.5(6)
O213 M86 O650 69.3(5)
O602 M86 O754 171.3(7)
X1 M86 O754 82.3(8)
O501 M86 O754 80.7(7)
O213 M86 O754 78.8(6)
O650 M86 O754 79.1(6)
O479 M87 O174 104.5(6)
O479 M87 O505 100.6(7)
O174 M87 O505 89.6(5)
O479 M87 O237 102.9(7)
O174 M87 O237 86.2(5)
O505 M87 O237 156.4(5)
O479 M87 X52 98.8(6)
O174 M87 X52 156.4(5)
O505 M87 X52 89.3(5)
O237 M87 X52 85.4(5)
O479 M87 O70 167.7(6)
O174 M87 O70 86.7(5)
O505 M87 O70 74.0(5)
O237 M87 O70 82.6(5)
X52 M87 O70 70.4(4)
O447 M88 O538 106.0(7)
O447 M88 O276 102.6(6)
O538 M88 O276 104.0(6)
O447 M88 O303 90.8(6)
O538 M88 O303 91.3(6)
O276 M88 O303 155.7(5)
O447 M88 O496 94.9(6)
O538 M88 O496 151.7(6)
O276 M88 O496 89.4(5)
O303 M88 O496 69.2(5)
O447 M88 O314 166.9(6)
O538 M88 O314 82.0(6)
O276 M88 O314 85.1(5)
O303 M88 O314 78.4(5)
O496 M88 O314 74.4(5)
O573 M89 O728 102.3(7)
O573 M89 O531 100.8(7)
O728 M89 O531 105.8(6)
O573 M89 O431 95.7(6)
O728 M89 O431 88.1(6)
O531 M89 O431 155.5(5)
O573 M89 O211 96.7(6)
O728 M89 O211 151.3(6)
O531 M89 O211 91.3(5)
O431 M89 O211 68.6(5)
O573 M89 X18 173.2(6)
O728 M89 X18 83.3(6)
O531 M89 X18 81.1(6)
O431 M89 X18 80.6(6)
O211 M89 X18 76.7(5)
O720 M90 O431 100.1(6)
O720 M90 X89 92.8(6)
O431 M90 X89 141.6(5)
O720 M90 O211 95.3(6)
O431 M90 O211 71.4(5)
X89 M90 O211 143.4(5)
O720 M90 O126 99.2(7)
O431 M90 O126 70.8(5)
X89 M90 O126 71.5(5)
O211 M90 O126 141.3(5)
O720 M90 O139 93.7(6)
O431 M90 O139 141.8(5)
X89 M90 O139 72.0(5)
O211 M90 O139 71.9(5)
O126 M90 O139 141.7(5)
O720 M90 O182 169.1(6)
O431 M90 O182 89.1(5)
X89 M90 O182 83.5(5)
O211 M90 O182 81.9(5)
O126 M90 O182 89.4(5)
O139 M90 O182 75.4(4)
O764 M91 O654 104.0(7)
O764 M91 O556 100.7(6)
O654 M91 O556 104.7(6)
O764 M91 O116 95.4(6)
O654 M91 O116 91.0(6)
O556 M91 O116 153.9(5)
O764 M91 O493 95.2(6)
O654 M91 O493 152.5(6)
O556 M91 O493 90.5(5)
O116 M91 O493 67.5(5)
O764 M91 O512 172.8(7)
O654 M91 O512 83.0(6)
O556 M91 O512 79.0(6)
O116 M91 O512 82.5(5)
O493 M91 O512 77.6(5)
O672 M92 O524 103.1(6)
O672 M92 O119 101.3(7)
O524 M92 O119 103.1(6)
O672 M92 O148 93.2(6)
O524 M92 O148 91.6(5)
O119 M92 O148 156.3(5)
O672 M92 O207 97.8(6)
O524 M92 O207 152.4(6)
O119 M92 O207 90.1(5)
O148 M92 O207 69.2(5)
O672 M92 O399 173.3(6)
O524 M92 O399 80.1(5)
O119 M92 O399 83.5(6)
O148 M92 O399 80.8(5)
O207 M92 O399 77.4(5)
X20 M93 O610 103.9(7)
X20 M93 O458 103.2(8)
O610 M93 O458 98.7(7)
X20 M93 O539 105.4(8)
O610 M93 O539 87.6(6)
O458 M93 O539 148.3(7)
X20 M93 O569 94.9(7)
O610 M93 O569 155.2(6)
O458 M93 O569 92.5(7)
O539 M93 O569 71.7(6)
X20 M93 O226 167.9(6)
O610 M93 O226 88.0(6)
O458 M93 O226 72.0(6)
O539 M93 O226 77.2(6)
O569 M93 O226 74.5(6)
O657 M94 O168 103.4(6)
O657 M94 O269 101.8(7)
O168 M94 O269 97.2(6)
O657 M94 O496 105.6(7)
O168 M94 O496 88.0(5)
O269 M94 O496 150.0(5)
O657 M94 O427 95.9(6)
O168 M94 O427 156.0(5)
O269 M94 O427 92.6(6)
O496 M94 O427 72.9(5)
O657 M94 O362 169.1(6)
O168 M94 O362 86.7(5)
O269 M94 O362 72.5(5)
O496 M94 O362 78.4(5)
O427 M94 O362 75.4(5)
O403 M95 O415 105.2(6)
O403 M95 O579 102.1(7)
O415 M95 O579 86.3(5)
O403 M95 O306 100.1(7)
O415 M95 O306 89.2(6)
O579 M95 O306 157.7(6)
O403 M95 O239 98.4(6)
O415 M95 O239 156.3(5)
O579 M95 O239 86.1(5)
O306 M95 O239 89.3(6)
O403 M95 O504 165.8(5)
O415 M95 O504 87.8(5)
O579 M95 O504 84.1(5)
O306 M95 O504 73.9(5)
O239 M95 O504 69.1(5)
O437 M96 O222 100.5(6)
O437 M96 O259 101.0(6)
O222 M96 O259 70.3(5)
O437 M96 O101 94.1(5)
O222 M96 O101 140.7(5)
O259 M96 O101 71.2(5)
O437 M96 X12 94.7(5)
O222 M96 X12 72.4(5)
O259 M96 X12 141.5(5)
O101 M96 X12 142.6(5)
O437 M96 O484 97.9(6)
O222 M96 O484 139.7(5)
O259 M96 O484 139.7(5)
O101 M96 O484 72.3(5)
X12 M96 O484 70.6(5)
O437 M96 O679 171.3(6)
O222 M96 O679 86.5(5)
O259 M96 O679 86.1(5)
O101 M96 O679 83.5(4)
X12 M96 O679 82.4(5)
O484 M96 O679 73.4(5)
O715 M97 O708 100.7(7)
O715 M97 O547 101.5(7)
O708 M97 O547 105.8(6)
O715 M97 O241 96.8(5)
O708 M97 O241 93.7(5)
O547 M97 O241 150.1(5)
O715 M97 O420 94.2(6)
O708 M97 O420 156.7(5)
O547 M97 O420 88.5(5)
O241 M97 O420 66.6(5)
O715 M97 O577 173.8(6)
O708 M97 O577 84.6(6)
O547 M97 O577 80.0(5)
O241 M97 O577 79.5(4)
O420 M97 O577 79.8(5)
O644 M98 O283 101.2(7)
O644 M98 O65 105.8(6)
O283 M98 O65 100.4(6)
O644 M98 O257 93.8(5)
O283 M98 O257 98.7(5)
O65 M98 O257 149.3(6)
O644 M98 O258 158.9(5)
O283 M98 O258 92.5(6)
O65 M98 O258 87.2(5)
O257 M98 O258 68.1(4)
O644 M98 O67 86.2(6)
O283 M98 O67 172.6(6)
O65 M98 O67 78.3(6)
O257 M98 O67 79.7(5)
O258 M98 O67 80.2(5)
O23 M99 O693 104.4(9)
O23 M99 O662 92.7(7)
O693 M99 O662 98.8(7)
O23 M99 O266 96.9(7)
O693 M99 O266 101.6(7)
O662 M99 O266 154.6(6)
O23 M99 O728 163.6(8)
O693 M99 O728 91.8(7)
O662 M99 O728 82.0(6)
O266 M99 O728 82.2(6)
O23 M99 O26 91.3(8)
O693 M99 O26 163.3(7)
O662 M99 O26 74.7(6)
O266 M99 O26 81.6(6)
O728 M99 O26 72.3(6)
O191 M100 O66 100.3(6)
O191 M100 O349 99.9(6)
O66 M100 O349 71.7(5)
O191 M100 O112 93.8(5)
O66 M100 O112 142.1(5)
O349 M100 O112 71.3(5)
O191 M100 O86 94.8(6)
O66 M100 O86 72.5(5)
O349 M100 O86 143.1(5)
O112 M100 O86 141.3(5)
O191 M100 O33 98.8(6)
O66 M100 O33 139.7(5)
O349 M100 O33 138.5(5)
O112 M100 O33 70.7(5)
O86 M100 O33 70.8(4)
O191 M100 O102 172.5(6)
O66 M100 O102 86.2(5)
O349 M100 O102 85.7(5)
O112 M100 O102 83.1(5)
O86 M100 O102 83.5(5)
O33 M100 O102 73.8(5)
O609 M101 O415 103.0(6)
O609 M101 O594 103.3(6)
O415 M101 O594 99.9(6)
O609 M101 X12 104.7(6)
O415 M101 X12 86.7(5)
O594 M101 X12 148.9(5)
O609 M101 O484 96.8(5)
O415 M101 O484 153.9(5)
O594 M101 O484 91.8(6)
X12 M101 O484 71.8(5)
O609 M101 O122 169.1(5)
O415 M101 O122 87.8(5)
O594 M101 O122 72.7(5)
X12 M101 O122 77.2(5)
O484 M101 O122 73.4(4)
O6 M102 O4 104.2(9)
O6 M102 O537 101.5(6)
O4 M102 O537 101.6(7)
O6 M102 O589 92.4(7)
O4 M102 O589 92.6(7)
O537 M102 O589 156.9(6)
O6 M102 O586 163.5(8)
O4 M102 O586 90.4(8)
O537 M102 O586 82.6(5)
O589 M102 O586 79.1(5)
O6 M102 O2 85.4(9)
O4 M102 O2 167.8(8)
O537 M102 O2 83.5(6)
O589 M102 O2 79.3(6)
O586 M102 O2 79.2(6)
X68 M103 O287 104.1(7)
X68 M103 O400 99.5(6)
O287 M103 O400 106.9(6)
X68 M103 O464 93.8(6)
O287 M103 O464 151.9(6)
O400 M103 O464 91.0(6)
X68 M103 O321 96.5(6)
O287 M103 O321 87.1(6)
O400 M103 O321 155.3(6)
O464 M103 O321 69.2(5)
X68 M103 X34 171.5(6)
O287 M103 X34 83.0(7)
O400 M103 X34 82.4(6)
O464 M103 X34 77.9(6)
O321 M103 X34 79.2(5)
O405 M104 O773 104.4(9)
O405 M104 O537 99.2(7)
O773 M104 O537 97.8(6)
O405 M104 O587 99.6(6)
O773 M104 O587 95.4(6)
O537 M104 O587 153.6(6)
O405 M104 O546 90.9(8)
O773 M104 O546 164.7(8)
O537 M104 O546 80.0(5)
O587 M104 O546 81.3(5)
O405 M104 O7 168.4(8)
O773 M104 O7 87.2(8)
O537 M104 O7 79.1(6)
O587 M104 O7 78.8(5)
O546 M104 O7 77.5(6)
O768 M105 O327 104.5(7)
O768 M105 O629 101.7(7)
O327 M105 O629 87.6(6)
O768 M105 O526 100.4(8)
O327 M105 O526 87.3(6)
O629 M105 O526 157.8(6)
O768 M105 O225 99.2(7)
O327 M105 O225 156.2(6)
O629 M105 O225 89.3(6)
O526 M105 O225 86.8(5)
O768 M105 O536 167.6(6)
O327 M105 O536 86.7(5)
O629 M105 O536 73.1(5)
O526 M105 O536 85.1(5)
O225 M105 O536 69.9(5)
O451 M106 O525 102.4(7)
O451 M106 O209 92.9(7)
O525 M106 O209 71.4(5)
O451 M106 O464 95.4(6)
O525 M106 O464 140.3(6)
O209 M106 O464 143.2(6)
O451 M106 O321 97.3(7)
O525 M106 O321 71.1(5)
O209 M106 O321 142.4(5)
O464 M106 O321 71.7(5)
O451 M106 O147 100.7(7)
O525 M106 O147 137.4(6)
O209 M106 O147 72.2(5)
O464 M106 O147 71.0(6)
O321 M106 O147 139.7(5)
O451 M106 O422 173.5(7)
O525 M106 O422 83.1(5)
O209 M106 O422 85.5(5)
O464 M106 O422 82.3(5)
O321 M106 O422 87.8(5)
O147 M106 O422 72.7(5)
O633 M107 O673 107.3(7)
O633 M107 O434 102.5(7)
O673 M107 O434 103.8(6)
O633 M107 O241 95.1(6)
O673 M107 O241 91.1(6)
O434 M107 O241 152.2(5)
O633 M107 O183 97.4(6)
O673 M107 O183 149.2(6)
O434 M107 O183 88.2(5)
O241 M107 O183 68.1(4)
O633 M107 O463 171.7(7)
O673 M107 O463 80.1(6)
O434 M107 O463 79.0(5)
O241 M107 O463 80.6(5)
O183 M107 O463 74.4(5)
O759 M108 O55 103.4(9)
O759 M108 O571 95.5(7)
O55 M108 O571 99.5(7)
O759 M108 O344 96.6(6)
O55 M108 O344 98.1(7)
O571 M108 O344 155.7(6)
O759 M108 O697 166.5(7)
O55 M108 O697 90.1(8)
O571 M108 O697 81.9(6)
O344 M108 O697 81.4(5)
O759 M108 O721 93.1(7)
O55 M108 O721 163.5(7)
O571 M108 O721 77.7(6)
O344 M108 O721 80.6(5)
O697 M108 O721 73.4(5)
O726 M109 O697 103.6(7)
O726 M109 O652 99.2(6)
O697 M109 O652 106.1(7)
O726 M109 O352 94.1(6)
O697 M109 O352 89.1(6)
O652 M109 O352 156.8(5)
O726 M109 O261 96.8(6)
O697 M109 O261 151.3(6)
O652 M109 O261 90.2(5)
O352 M109 O261 69.3(5)
O726 M109 O722 172.7(6)
O697 M109 O722 82.7(7)
O652 M109 O722 82.3(6)
O352 M109 O722 82.2(6)
O261 M109 O722 76.1(5)
O641 M111 O458 101.3(9)
O641 M111 O449 103.7(7)
O458 M111 O449 89.2(6)
O641 M111 O533 102.0(9)
O458 M111 O533 156.7(6)
O449 M111 O533 86.3(6)
O641 M111 O499 98.5(7)
O458 M111 O499 86.7(7)
O449 M111 O499 157.7(6)
O533 M111 O499 88.8(6)
O641 M111 O226 167.8(7)
O458 M111 O226 73.6(6)
O449 M111 O226 87.4(6)
O533 M111 O226 83.3(6)
O499 M111 O226 70.5(5)
O582 M112 O446 103.0(7)
O582 M112 O118 99.2(8)
O446 M112 O118 87.3(6)
O582 M112 O499 102.4(7)
O446 M112 O499 154.6(6)
O118 M112 O499 88.0(6)
O582 M112 O501 102.1(8)
O446 M112 O501 87.7(6)
O118 M112 O501 158.7(7)
O499 M112 O501 87.6(6)
O582 M112 O450 169.2(6)
O446 M112 O450 86.0(5)
O118 M112 O450 74.9(5)
O499 M112 O450 68.8(6)
O501 M112 O450 84.1(6)
O818 M113 O685 102.8(8)
O818 M113 O571 101.1(7)
O685 M113 O571 104.6(7)
O818 M113 O116 96.1(6)
O685 M113 O116 93.0(6)
O571 M113 O116 151.8(6)
O818 M113 O352 93.9(7)
O685 M113 O352 156.0(5)
O571 M113 O352 88.6(6)
O116 M113 O352 68.0(5)
O818 M113 O553 173.3(7)
O685 M113 O553 82.7(7)
O571 M113 O553 80.9(6)
O116 M113 O553 79.7(5)
O352 M113 O553 79.8(6)
O521 M114 O352 100.0(6)
O521 M114 O493 93.9(5)
O352 M114 O493 140.9(6)
O521 M114 O116 100.2(6)
O352 M114 O116 70.6(6)
O493 M114 O116 71.1(5)
O521 M114 O261 95.3(6)
O352 M114 O261 72.6(6)
O493 M114 O261 142.3(6)
O116 M114 O261 142.0(5)
O521 M114 O54 93.9(6)
O352 M114 O54 142.4(5)
O493 M114 O54 71.5(5)
O116 M114 O54 140.8(5)
O261 M114 O54 71.4(5)
O521 M114 O430 167.6(6)
O352 M114 O430 89.9(5)
O493 M114 O430 82.9(4)
O116 M114 O430 90.2(5)
O261 M114 O430 80.3(5)
O54 M114 O430 73.8(5)
O578 M115 O766 104.3(7)
O578 M115 O579 100.6(6)
O766 M115 O579 105.9(6)
O578 M115 O222 95.8(6)
O766 M115 O222 89.7(5)
O579 M115 O222 153.7(5)
O578 M115 X12 94.3(6)
O766 M115 X12 153.3(5)
O579 M115 X12 88.9(5)
O222 M115 X12 69.3(5)
O578 M115 O542 171.4(6)
O766 M115 O542 83.3(6)
O579 M115 O542 81.1(5)
O222 M115 O542 79.9(5)
X12 M115 O542 77.2(5)
O667 M116 O823 103.2(7)
O667 M116 O526 101.1(7)
O823 M116 O526 103.8(6)
O667 M116 O581 96.4(6)
O823 M116 O581 89.4(6)
O526 M116 O581 154.8(6)
O667 M116 O275 94.1(7)
O823 M116 O275 153.6(7)
O526 M116 O275 92.0(6)
O581 M116 O275 68.8(6)
O667 M116 X32 172.1(8)
O823 M116 X32 84.1(8)
O526 M116 X32 79.6(6)
O581 M116 X32 80.6(6)
O275 M116 X32 78.1(7)
X21 M117 O118 104.3(8)
X21 M117 O327 103.7(7)
O118 M117 O327 98.8(6)
X21 M117 O275 104.0(8)
O118 M117 O275 148.8(7)
O327 M117 O275 87.2(6)
X21 M117 O569 95.7(7)
O118 M117 O569 92.5(7)
O327 M117 O569 154.3(6)
O275 M117 O569 71.6(6)
X21 M117 O450 169.1(6)
O118 M117 O450 72.2(6)
O327 M117 O450 87.1(5)
O275 M117 O450 77.6(6)
O569 M117 O450 74.4(5)
O353 M118 O420 101.3(6)
O353 M118 O241 98.4(5)
O420 M118 O241 70.0(5)
O353 M118 O316 96.8(6)
O420 M118 O316 72.0(5)
O241 M118 O316 141.2(5)
O353 M118 O183 94.2(5)
O420 M118 O183 141.0(4)
O241 M118 O183 72.4(5)
O316 M118 O183 141.5(5)
O353 M118 O144 95.3(5)
O420 M118 O144 141.0(5)
O241 M118 O144 141.8(5)
O316 M118 O144 71.2(5)
O183 M118 O144 71.2(5)
O353 M118 O208 168.1(5)
O420 M118 O208 89.1(5)
O241 M118 O208 90.5(4)
O316 M118 O208 80.8(4)
O183 M118 O208 80.9(4)
O144 M118 O208 72.9(4)
X29 M119 O610 104.0(7)
X29 M119 O356 100.1(8)
O610 M119 O356 88.3(7)
X29 M119 O239 98.8(7)
O610 M119 O239 157.2(6)
O356 M119 O239 88.2(6)
X29 M119 O515 101.9(8)
O610 M119 O515 87.4(6)
O356 M119 O515 158.1(6)
O239 M119 O515 87.5(5)
X29 M119 O250 168.0(7)
O610 M119 O250 87.0(6)
O356 M119 O250 74.9(6)
O239 M119 O250 70.4(5)
O515 M119 O250 83.4(5)
O668 M120 O422 103.5(7)
O668 M120 O504 105.6(6)
O422 M120 O504 100.2(6)
O668 M120 O250 105.3(6)
O422 M120 O250 96.7(5)
O504 M120 O250 140.0(5)
O668 M120 O239 98.6(7)
O422 M120 O239 157.8(6)
O504 M120 O239 76.1(5)
O250 M120 O239 74.7(5)
O668 M120 O147 176.6(6)
O422 M120 O147 73.3(6)
O504 M120 O147 76.2(5)
O250 M120 O147 74.3(5)
O239 M120 O147 84.6(5)
O81 M121 O338 102.0(7)
O81 M121 O88 103.2(8)
O338 M121 O88 104.6(6)
O81 M121 O321 95.6(6)
O338 M121 O321 89.0(6)
O88 M121 O321 153.7(7)
O81 M121 O525 96.8(7)
O338 M121 O525 152.9(6)
O88 M121 O525 89.8(6)
O321 M121 O525 69.7(5)
O81 M121 O660 175.7(7)
O338 M121 O660 80.9(6)
O88 M121 O660 79.1(7)
O321 M121 O660 81.1(5)
O525 M121 O660 79.4(6)
O595 M122 O197 103.3(7)
O595 M122 O226 107.9(7)
O197 M122 O226 98.9(6)
O595 M122 O450 104.7(6)
O197 M122 O450 96.0(6)
O226 M122 O450 139.7(6)
O595 M122 O499 100.5(7)
O197 M122 O499 155.8(7)
O226 M122 O499 77.7(6)
O450 M122 O499 73.7(6)
O595 M122 O569 176.1(7)
O197 M122 O569 72.8(6)
O226 M122 O569 74.0(6)
O450 M122 O569 75.1(5)
O499 M122 O569 83.3(6)
X25 M123 X30 105.5(9)
X25 M123 O266 99.1(7)
X30 M123 O266 99.9(7)
X25 M123 O29 98.0(8)
X30 M123 O29 92.4(7)
O266 M123 O29 155.4(7)
X25 M123 O28 165.1(9)
X30 M123 O28 88.3(7)
O266 M123 O28 83.8(5)
O29 M123 O28 75.2(7)
X25 M123 O823 92.7(9)
X30 M123 O823 161.3(7)
O266 M123 O823 81.2(6)
O29 M123 O823 80.4(6)
O28 M123 O823 73.2(6)
O689 M124 O677 103.5(7)
O689 M124 O533 101.0(7)
O677 M124 O533 105.2(6)
O689 M124 O209 93.4(6)
O677 M124 O209 153.2(7)
O533 M124 O209 91.6(6)
O689 M124 O525 97.3(6)
O677 M124 O525 89.0(6)
O533 M124 O525 153.4(6)
O209 M124 O525 68.0(6)
O689 M124 O782 172.2(6)
O677 M124 O782 84.1(7)
O533 M124 O782 78.5(7)
O209 M124 O782 78.8(6)
O525 M124 O782 80.8(6)
O592 M125 O449 102.4(7)
O592 M125 O356 102.5(7)
O449 M125 O356 98.7(6)
O592 M125 O209 104.9(7)
O449 M125 O209 86.7(6)
O356 M125 O209 150.2(6)
O592 M125 O147 97.5(7)
O449 M125 O147 154.2(6)
O356 M125 O147 92.8(6)
O209 M125 O147 72.4(5)
O592 M125 O250 169.0(5)
O449 M125 O250 88.3(5)
O356 M125 O250 72.7(6)
O209 M125 O250 78.3(5)
O147 M125 O250 73.2(5)
O611 M126 O770 105.3(7)
O611 M126 O581 97.1(8)
O770 M126 O581 71.9(6)
O611 M126 O539 93.1(7)
O770 M126 O539 71.1(6)
O581 M126 O539 143.0(6)
O611 M126 O275 95.2(7)
O770 M126 O275 140.5(6)
O581 M126 O275 72.4(6)
O539 M126 O275 142.0(7)
O611 M126 O569 98.9(8)
O770 M126 O569 136.0(7)
O581 M126 O569 140.7(6)
O539 M126 O569 71.5(6)
O275 M126 O569 70.6(6)
O611 M126 O197 173.1(7)
O770 M126 O197 80.6(6)
O581 M126 O197 88.2(6)
O539 M126 O197 85.2(6)
O275 M126 O197 82.2(6)
O569 M126 O197 74.2(6)
O544 M127 O16 104.3(7)
O544 M127 O273 102.7(7)
O16 M127 O273 103.4(6)
O544 M127 O126 93.3(6)
O16 M127 O126 91.4(6)
O273 M127 O126 154.6(5)
O544 M127 X89 97.0(6)
O16 M127 X89 151.3(6)
O273 M127 X89 90.3(5)
O126 M127 X89 68.0(5)
O544 M127 O740 172.5(6)
O16 M127 O740 81.6(6)
O273 M127 O740 80.2(6)
O126 M127 O740 81.7(6)
X89 M127 O740 75.9(5)
O16 M227 O740 104.6(10)
O16 M227 O273 105.9(9)
O740 M227 O273 99.7(9)
O16 M227 O126 91.9(8)
O740 M227 O126 97.9(9)
O273 M227 O126 150.8(10)
O16 M227 X89 156.1(10)
O740 M227 X89 90.0(8)
O273 M227 X89 89.7(7)
O126 M227 X89 67.1(6)
O16 M227 O544 84.2(8)
O740 M227 O544 170.0(10)
O273 M227 O544 82.2(7)
O126 M227 O544 76.7(7)
X89 M227 O544 80.1(7)
O824 M128 O618 102.5(9)
O824 M128 O487 100.7(8)
O618 M128 O487 97.4(7)
O824 M128 O36 98.4(8)
O618 M128 O36 96.3(6)
O487 M128 O36 153.5(6)
O824 M128 O766 89.9(8)
O618 M128 O766 167.5(7)
O487 M128 O766 81.0(6)
O36 M128 O766 80.8(5)
O824 M128 O39 168.6(8)
O618 M128 O39 88.8(8)
O487 M128 O39 79.4(6)
O36 M128 O39 78.3(6)
O766 M128 O39 78.8(6)
O62 M129 O771 103.4(8)
O62 M129 O742 101.8(7)
O771 M129 O742 98.5(6)
O62 M129 O65 96.7(7)
O771 M129 O65 94.8(6)
O742 M129 O65 154.0(6)
O62 M129 O584 91.0(6)
O771 M129 O584 165.1(7)
O742 M129 O584 81.8(5)
O65 M129 O584 79.7(5)
O62 M129 O61 167.5(6)
O771 M129 O61 88.8(7)
O742 M129 O61 78.4(5)
O65 M129 O61 79.7(6)
O584 M129 O61 76.6(5)
O570 M130 O435 102.8(7)
O570 M130 O515 100.6(7)
O435 M130 O515 104.7(6)
O570 M130 O770 98.3(7)
O435 M130 O770 88.7(6)
O515 M130 O770 153.7(6)
O570 M130 O539 94.1(6)
O435 M130 O539 152.8(7)
O515 M130 O539 92.7(6)
O770 M130 O539 67.8(6)
O570 M130 X28 172.6(6)
O435 M130 X28 82.7(7)
O515 M130 X28 82.5(7)
O770 M130 X28 76.7(6)
O539 M130 X28 79.0(6)
O746 M131 O34 104.2(9)
O746 M131 O487 101.8(6)
O34 M131 O487 100.7(7)
O746 M131 O709 93.7(7)
O34 M131 O709 93.9(7)
O487 M131 O709 155.2(7)
O746 M131 O435 162.9(8)
O34 M131 O435 91.3(8)
O487 M131 O435 81.9(6)
O709 M131 O435 77.8(6)
O746 M131 O777 84.8(7)
O34 M131 O777 168.0(7)
O487 M131 O777 84.8(6)
O709 M131 O777 77.4(6)
O435 M131 O777 78.9(6)
O59 M132 O779 102.3(9)
O59 M132 O742 102.1(6)
O779 M132 O742 100.4(7)
O59 M132 O724 92.8(6)
O779 M132 O724 92.7(7)
O742 M132 O724 157.5(6)
O59 M132 O717 162.6(7)
O779 M132 O717 93.6(7)
O742 M132 O717 81.8(5)
O724 M132 O717 79.2(5)
O59 M132 O56 87.1(8)
O779 M132 O56 168.2(8)
O742 M132 O56 84.4(6)
O724 M132 O56 79.5(6)
O717 M132 O56 76.3(6)
X3 M133 O709 101.6(7)
X3 M133 O29 102.6(8)
O709 M133 O29 106.3(7)
X3 M133 O581 95.2(7)
O709 M133 O581 154.4(7)
O29 M133 O581 88.4(6)
X3 M133 O770 96.2(8)
O709 M133 O770 90.1(6)
O29 M133 O770 151.7(7)
O581 M133 O770 68.8(5)
X3 M133 O32 172.2(8)
O709 M133 O32 82.2(6)
O29 M133 O32 82.6(8)
O581 M133 O32 79.1(6)
O770 M133 O32 77.0(7)
O567 M134 O629 102.2(7)
O567 M134 O446 102.8(7)
O629 M134 O446 97.2(7)
O567 M134 O650 104.7(7)
O629 M134 O650 150.4(6)
O446 M134 O650 88.6(6)
O567 M134 O427 96.3(6)
O629 M134 O427 92.7(7)
O446 M134 O427 156.0(5)
O650 M134 O427 72.4(6)
O567 M134 O536 168.1(6)
O629 M134 O536 72.9(5)
O446 M134 O536 88.7(5)
O650 M134 O536 78.3(5)
O427 M134 O536 73.4(5)
X96 M136 O84 104.5(10)
X96 M136 O90 103.2(8)
O84 M136 O90 101.6(8)
X96 M136 O88 92.0(8)
O84 M136 O88 90.9(6)
O90 M136 O88 157.0(8)
X96 M136 O677 89.8(8)
O84 M136 O677 163.1(7)
O90 M136 O677 83.4(7)
O88 M136 O677 79.5(6)
X96 M136 O85 165.4(8)
O84 M136 O85 86.9(8)
O90 M136 O85 82.9(7)
O88 M136 O85 78.6(6)
O677 M136 O85 77.6(6)
O94 M137 O96 104.2(10)
O94 M137 O90 100.7(8)
O96 M137 O90 98.1(8)
O94 M137 O98 96.7(8)
O96 M137 O98 94.3(7)
O90 M137 O98 155.4(8)
O94 M137 X1 89.0(9)
O96 M137 X1 166.5(9)
O90 M137 X1 82.2(7)
O98 M137 X1 80.9(6)
O94 M137 O92 165.2(9)
O96 M137 O92 90.2(9)
O90 M137 O92 80.3(7)
O98 M137 O92 78.5(8)
X1 M137 O92 76.6(8)
O401 M138 O752 104.4(8)
O401 M138 O587 100.9(6)
O752 M138 O587 104.7(6)
O401 M138 O349 94.4(6)
O752 M138 O349 93.2(5)
O587 M138 O349 152.6(6)
O401 M138 O66 88.9(7)
O752 M138 O66 157.1(6)
O587 M138 O66 90.6(5)
O349 M138 O66 66.9(4)
O401 M138 O701 169.2(7)
O752 M138 O701 84.2(7)
O587 M138 O701 82.9(5)
O349 M138 O701 78.3(5)
O66 M138 O701 80.9(5)
X5 M139 O747 102.4(7)
X5 M139 O98 105.5(7)
O747 M139 O98 99.1(7)
X5 M139 O303 94.0(6)
O747 M139 O303 95.2(6)
O98 M139 O303 152.6(7)
X5 M139 O213 158.8(5)
O747 M139 O213 89.7(7)
O98 M139 O213 89.3(7)
O303 M139 O213 67.4(5)
X5 M139 X24 84.1(6)
O747 M139 X24 172.3(7)
O98 M139 X24 82.9(7)
O303 M139 X24 80.1(6)
O213 M139 X24 82.8(6)
O743 M140 O76 104.5(8)
O743 M140 O298 96.0(6)
O76 M140 O298 100.7(6)
O743 M140 O545 93.9(6)
O76 M140 O545 97.7(7)
O298 M140 O545 156.2(6)
O743 M140 O524 165.8(7)
O76 M140 O524 89.5(6)
O298 M140 O524 83.2(5)
O545 M140 O524 82.0(5)
O743 M140 O628 93.5(7)
O76 M140 O628 161.5(6)
O298 M140 O628 81.1(5)
O545 M140 O628 76.7(6)
O524 M140 O628 72.4(5)
O748 M141 O412 103.1(6)
O748 M141 O269 98.7(7)
O412 M141 O269 91.8(6)
O748 M141 O531 100.7(7)
O412 M141 O531 87.8(6)
O269 M141 O531 160.2(6)
O748 M141 O225 99.9(6)
O412 M141 O225 156.9(5)
O269 M141 O225 86.7(6)
O531 M141 O225 86.1(6)
O748 M141 O362 167.0(6)
O412 M141 O362 88.1(5)
O269 M141 O362 74.1(5)
O531 M141 O362 86.1(5)
O225 M141 O362 69.3(5)
O821 M142 O762 99.9(7)
O821 M142 O36 106.7(7)
O762 M142 O36 99.7(7)
O821 M142 O259 93.6(5)
O762 M142 O259 97.5(6)
O36 M142 O259 150.6(6)
O821 M142 O222 159.5(5)
O762 M142 O222 90.4(6)
O36 M142 O222 88.7(6)
O259 M142 O222 67.4(4)
O821 M142 O781 87.3(6)
O762 M142 O781 172.5(6)
O36 M142 O781 80.2(6)
O259 M142 O781 79.8(5)
O222 M142 O781 82.0(5)
O255 M143 O213 100.5(6)
O255 M143 O303 103.2(6)
O213 M143 O303 70.3(5)
O255 M143 O650 92.6(6)
O213 M143 O650 73.7(6)
O303 M143 O650 142.6(5)
O255 M143 O496 93.8(6)
O213 M143 O496 142.2(5)
O303 M143 O496 72.4(5)
O650 M143 O496 140.8(6)
O255 M143 O427 96.3(6)
O213 M143 O427 139.9(5)
O303 M143 O427 139.8(6)
O650 M143 O427 69.4(6)
O496 M143 O427 71.4(5)
O255 M143 O646 170.0(6)
O213 M143 O646 87.9(5)
O303 M143 O646 84.7(5)
O650 M143 O646 84.5(5)
O496 M143 O646 82.6(5)
O427 M143 O646 73.7(5)
O424 M144 O707 102.1(8)
O424 M144 O298 99.6(6)
O707 M144 O298 98.4(7)
O424 M144 O338 97.5(6)
O707 M144 O338 94.9(7)
O298 M144 O338 155.6(6)
O424 M144 O287 91.3(6)
O707 M144 O287 166.6(7)
O298 M144 O287 80.7(5)
O338 M144 O287 81.6(5)
O424 M144 O79 165.6(6)
O707 M144 O79 91.2(7)
O298 M144 O79 83.7(5)
O338 M144 O79 75.6(5)
O287 M144 O79 75.3(6)
O513 M145 O700 104.0(8)
O513 M145 O344 99.9(6)
O700 M145 O344 101.3(6)
O513 M145 O468 95.0(6)
O700 M145 O468 93.2(6)
O344 M145 O468 156.0(6)
O513 M145 O282 162.8(7)
O700 M145 O282 91.5(7)
O344 M145 O282 83.9(5)
O468 M145 O282 76.5(5)
O513 M145 O411 87.3(7)
O700 M145 O411 166.6(7)
O344 M145 O411 83.4(5)
O468 M145 O411 78.6(5)
O282 M145 O411 76.4(5)
O554 M146 O182 100.8(6)
O554 M146 O480 104.7(6)
O182 M146 O480 101.8(6)
O554 M146 O368 102.2(6)
O182 M146 O368 96.6(6)
O480 M146 O368 143.7(5)
O554 M146 O109 102.7(6)
O182 M146 O109 156.3(5)
O480 M146 O109 75.4(5)
O368 M146 O109 75.3(5)
O554 M146 O139 175.8(6)
O182 M146 O139 75.4(4)
O480 M146 O139 77.9(5)
O368 M146 O139 76.8(5)
O109 M146 O139 81.1(4)
O22 M147 O18 103.0(8)
O22 M147 O662 100.2(7)
O18 M147 O662 104.3(6)
O22 M147 O126 97.7(6)
O18 M147 O126 93.4(6)
O662 M147 O126 151.2(5)
O22 M147 O431 94.2(7)
O18 M147 O431 156.6(6)
O662 M147 O431 87.9(5)
O126 M147 O431 68.4(5)
O22 M147 O20 171.3(6)
O18 M147 O20 84.2(6)
O662 M147 O20 82.5(6)
O126 M147 O20 76.7(5)
O431 M147 O20 77.6(5)
X24 M149 X5 104.8(8)
X24 M149 O98 103.5(9)
X5 M149 O98 104.1(7)
X24 M149 O303 96.4(8)
X5 M149 O303 91.7(6)
O98 M149 O303 150.2(7)
X24 M149 O213 99.1(8)
X5 M149 O213 149.2(7)
O98 M149 O213 88.6(7)
O303 M149 O213 66.3(5)
X24 M149 O747 172.6(8)
X5 M149 O747 80.3(6)
O98 M149 O747 80.1(7)
O303 M149 O747 77.8(5)
O213 M149 O747 74.4(6)
O906 M150 O909 100.3(18)
O906 M150 O907 164.9(16)
O909 M150 O907 94.4(13)
O906 M150 O785 102.2(13)
O909 M150 O785 95.2(11)
O907 M150 O785 79.3(8)
O906 M150 X76 109.2(14)
O909 M150 X76 101.8(12)
O907 M150 X76 64.3(8)
O785 M150 X76 140.5(8)
O906 M150 O825 90.3(15)
O909 M150 O825 169.3(12)
O907 M150 O825 75.0(8)
O785 M150 O825 81.5(6)
X76 M150 O825 75.2(6)
O904 M151 X76 104.2(13)
O904 M151 X73 94.4(12)
X76 M151 X73 161.4(8)
O904 M151 X74 91.1(17)
X76 M151 X74 92.7(11)
X73 M151 X74 85.1(9)
O904 M151 O753 168.9(14)
X76 M151 O753 82.5(8)
X73 M151 O753 78.9(6)
X74 M151 O753 79.6(13)
O904 M151 O902 109.1(18)
X76 M151 O902 94.2(12)
X73 M151 O902 81.0(11)
X74 M151 O902 156.3(15)
O753 M151 O902 78.9(13)
O908 M152 X76 99.3(14)
O908 M152 O819 97(2)
X76 M152 O819 161.7(19)
O908 M152 O786 94(2)
X76 M152 O786 91.8(14)
O819 M152 O786 79(2)
O908 M152 O825 177.3(13)
X76 M152 O825 78.0(7)
O819 M152 O825 85.6(18)
O786 M152 O825 85.9(15)
O908 M152 O820 84(3)
X76 M152 O820 91(2)
O819 M152 O820 99(2)
O786 M152 O820 177(3)
O825 M152 O820 97(2)
O902 M153 O905 97(2)
O902 M153 X73 111.7(17)
O905 M153 X73 90.9(14)
O902 M153 O903 175(2)
O905 M153 O903 83(2)
X73 M153 O903 72.8(14)
O902 M153 O753 107(2)
O905 M153 O753 156.5(16)
X73 M153 O753 82.3(8)
O903 M153 O753 73.8(17)
O902 M153 X76 113.7(17)
O905 M153 X76 92.1(13)
X73 M153 X76 133.8(9)
O903 M153 X76 61.9(15)
O753 M153 X76 77.0(7)
O755 M154 O646 103.2(7)
O755 M154 O536 106.6(6)
O646 M154 O536 99.6(6)
O755 M154 O362 104.9(6)
O646 M154 O362 95.9(6)
O536 M154 O362 140.4(5)
O755 M154 O225 100.4(6)
O646 M154 O225 156.0(5)
O536 M154 O225 77.5(6)
O362 M154 O225 73.7(5)
O755 M154 O427 176.1(6)
O646 M154 O427 72.9(5)
O536 M154 O427 74.5(5)
O362 M154 O427 75.8(5)
O225 M154 O427 83.4(5)
O566 M155 O414 103.5(6)
O566 M155 O294 102.1(6)
O414 M155 O294 104.3(6)
O566 M155 O35 92.1(5)
O414 M155 O35 91.7(5)
O294 M155 O35 155.2(5)
O566 M155 O142 93.9(6)
O414 M155 O142 154.3(6)
O294 M155 O142 90.1(5)
O35 M155 O142 68.5(4)
O566 M155 X36 171.1(7)
O414 M155 X36 83.4(6)
O294 M155 X36 81.3(6)
O35 M155 X36 82.0(5)
O142 M155 X36 77.8(5)
O739 M180 O72 101.9(9)
O739 M180 O545 110.0(8)
O72 M180 O545 105.5(8)
O739 M180 O148 95.6(8)
O72 M180 O148 150.8(8)
O545 M180 O148 89.9(7)
O739 M180 O35 94.4(7)
O72 M180 O35 89.7(7)
O545 M180 O35 147.3(8)
O148 M180 O35 65.6(5)
O739 M180 O639 168.4(8)
O72 M180 O639 79.7(8)
O545 M180 O639 80.3(7)
O148 M180 O639 78.7(6)
O35 M180 O639 74.1(5)
O639 M181 O72 103.4(8)
O639 M181 O545 100.2(7)
O72 M181 O545 102.2(6)
O639 M181 O35 94.7(6)
O72 M181 O35 94.7(6)
O545 M181 O35 154.1(6)
O639 M181 O148 97.4(7)
O72 M181 O148 154.4(6)
O545 M181 O148 88.5(5)
O35 M181 O148 68.6(5)
O639 M181 O739 174.8(6)
O72 M181 O739 79.3(6)
O545 M181 O739 83.4(6)
O35 M181 O739 80.5(5)
O148 M181 O739 78.9(5)
O701 M183 O752 107.9(7)
O701 M183 O587 105.2(6)
O752 M183 O587 101.3(6)
O701 M183 O349 97.2(6)
O752 M183 O349 92.2(6)
O587 M183 O349 148.6(6)
O701 M183 O66 98.5(7)
O752 M183 O66 148.1(7)
O587 M183 O66 88.4(5)
O349 M183 O66 66.4(4)
O701 M183 O401 170.5(7)
O752 M183 O401 80.0(6)
O587 M183 O401 78.0(5)
O349 M183 O401 76.7(5)
O66 M183 O401 72.4(5)
O649 M185 O246 107.1(8)
O649 M185 O549 103.6(9)
O246 M185 O549 101.1(7)
O649 M185 O77 153.5(8)
O246 M185 O77 91.0(7)
O549 M185 O77 91.2(7)
O649 M185 O227 88.4(7)
O246 M185 O227 152.6(9)
O549 M185 O227 96.8(8)
O77 M185 O227 67.9(6)
O649 M185 O507 83.0(7)
O246 M185 O507 83.3(7)
O549 M185 O507 170.4(8)
O77 M185 O507 80.1(6)
O227 M185 O507 76.2(6)
O673 M187 O463 101.4(7)
O673 M187 O434 107.5(6)
O463 M187 O434 98.6(7)
O673 M187 O241 91.1(6)
O463 M187 O241 95.9(6)
O434 M187 O241 153.4(6)
O673 M187 O183 157.6(6)
O463 M187 O183 89.1(6)
O434 M187 O183 90.1(5)
O241 M187 O183 67.9(5)
O673 M187 O633 86.3(6)
O463 M187 O633 170.6(7)
O434 M187 O633 84.0(6)
O241 M187 O633 78.4(5)
O183 M187 O633 81.8(5)
O443 Ce1 O817 134.3(5)
O443 Ce1 O486 69.1(4)
O817 Ce1 O486 126.8(6)
O443 Ce1 O572 136.3(4)
O817 Ce1 O572 72.9(5)
O486 Ce1 O572 67.4(4)
O443 Ce1 O741 68.0(4)
O817 Ce1 O741 70.4(5)
O486 Ce1 O741 126.7(4)
O572 Ce1 O741 140.3(4)
O443 Ce1 O703 83.6(5)
O817 Ce1 O703 140.8(6)
O486 Ce1 O703 68.7(5)
O572 Ce1 O703 85.1(6)
O741 Ce1 O703 133.9(6)
O443 Ce1 O808 74.9(5)
O817 Ce1 O808 104.5(6)
O486 Ce1 O808 128.7(5)
O572 Ce1 O808 139.5(5)
O741 Ce1 O808 66.0(5)
O703 Ce1 O808 72.0(6)
O443 Ce1 O807 139.9(5)
O817 Ce1 O807 71.5(6)
O486 Ce1 O807 125.2(5)
O572 Ce1 O807 73.3(5)
O741 Ce1 O807 108.0(5)
O703 Ce1 O807 71.3(5)
O808 Ce1 O807 67.9(5)
O443 Ce1 O809 74.8(5)
O817 Ce1 O809 74.5(7)
O486 Ce1 O809 68.5(5)
O572 Ce1 O809 85.3(5)
O741 Ce1 O809 70.9(6)
O703 Ce1 O809 136.5(6)
O808 Ce1 O809 134.0(6)
O807 Ce1 O809 143.8(5)
O540 Ce2 O414 67.6(4)
O540 Ce2 O761 123.7(5)
O414 Ce2 O761 130.5(5)
O540 Ce2 O644 68.1(4)
O414 Ce2 O644 135.2(4)
O761 Ce2 O644 72.5(5)
O540 Ce2 O518 69.3(5)
O414 Ce2 O518 93.0(4)
O761 Ce2 O518 136.4(5)
O644 Ce2 O518 77.1(4)
O540 Ce2 O71 121.6(4)
O414 Ce2 O71 73.3(5)
O761 Ce2 O71 114.6(5)
O644 Ce2 O71 138.6(5)
O518 Ce2 O71 71.3(5)
O540 Ce2 O72 128.2(5)
O414 Ce2 O72 68.5(4)
O761 Ce2 O72 70.5(5)
O644 Ce2 O72 141.9(4)
O518 Ce2 O72 138.6(5)
O71 Ce2 O72 68.0(5)
O540 Ce2 O69 128.2(4)
O414 Ce2 O69 143.5(4)
O761 Ce2 O69 72.5(5)
O644 Ce2 O69 73.4(4)
O518 Ce2 O69 69.3(4)
O71 Ce2 O69 70.8(5)
O72 Ce2 O69 103.4(4)
O540 Ce2 O75 70.1(4)
O414 Ce2 O75 73.8(4)
O761 Ce2 O75 68.4(5)
O644 Ce2 O75 85.8(5)
O518 Ce2 O75 139.4(5)
O71 Ce2 O75 135.6(5)
O72 Ce2 O75 72.5(5)
O69 Ce2 O75 139.7(4)
O790 Ce3 O814 114.5(10)
O790 Ce3 O395 101.2(8)
O814 Ce3 O395 140.0(7)
O790 Ce3 O649 72.5(7)
O814 Ce3 O649 137.3(8)
O395 Ce3 O649 69.2(4)
O790 Ce3 O788 69.6(8)
O814 Ce3 O788 94.7(8)
O395 Ce3 O788 80.9(6)
O649 Ce3 O788 125.1(5)
O790 Ce3 O680 78.7(8)
O814 Ce3 O680 73.8(7)
O395 Ce3 O680 133.2(4)
O649 Ce3 O680 66.3(4)
O788 Ce3 O680 138.1(6)
O790 Ce3 O789 143.5(8)
O814 Ce3 O789 87.1(8)
O395 Ce3 O789 73.2(6)
O649 Ce3 O789 71.9(5)
O788 Ce3 O789 140.8(7)
O680 Ce3 O789 80.0(6)
O790 Ce3 O787 138.4(8)
O814 Ce3 O787 73.0(8)
O395 Ce3 O787 68.3(4)
O649 Ce3 O787 131.4(5)
O788 Ce3 O787 68.9(5)
O680 Ce3 O787 138.6(4)
O789 Ce3 O787 74.4(6)
O814 Ce3 X650 140.4(10)
O395 Ce3 X650 69.2(8)
O649 Ce3 X650 68.0(8)
O788 Ce3 X650 58.5(8)
O680 Ce3 X650 105.6(8)
O789 Ce3 X650 132.3(8)
O787 Ce3 X650 115.7(8)
O16 Ce4 O477 68.1(4)
O16 Ce4 O9 124.3(6)
O477 Ce4 O9 123.6(5)
O16 Ce4 O18 67.5(4)
O477 Ce4 O18 133.2(4)
O9 Ce4 O18 73.0(5)
O16 Ce4 O752 134.4(5)
O477 Ce4 O752 68.3(4)
O9 Ce4 O752 72.2(5)
O18 Ce4 O752 145.2(5)
O16 Ce4 O52 70.4(5)
O477 Ce4 O52 67.9(6)
O9 Ce4 O52 67.9(6)
O18 Ce4 O52 83.9(6)
O752 Ce4 O52 81.5(5)
O16 Ce4 O14 105.7(5)
O477 Ce4 O14 70.2(6)
O9 Ce4 O14 129.9(6)
O18 Ce4 O14 136.8(6)
O752 Ce4 O14 70.9(5)
O52 Ce4 O14 135.9(6)
O16 Ce4 O767 73.5(7)
O477 Ce4 O767 109.4(7)
O9 Ce4 O767 127.0(7)
O18 Ce4 O767 70.8(7)
O752 Ce4 O767 134.7(7)
O52 Ce4 O767 141.8(7)
O14 Ce4 O767 66.5(7)
O16 Ce4 O12 141.4(6)
O477 Ce4 O12 142.6(6)
O9 Ce4 O12 65.6(7)
O18 Ce4 O12 83.7(5)
O752 Ce4 O12 83.7(5)
O52 Ce4 O12 133.4(6)
O14 Ce4 O12 77.7(6)
O767 Ce4 O12 73.0(7)
O538 Ce5 O654 68.0(5)
O538 Ce5 X14 83.7(6)
O654 Ce5 X14 136.0(5)
O538 Ce5 X11 81.6(7)
O654 Ce5 X11 70.2(6)
X14 Ce5 X11 139.7(6)
O538 Ce5 X7 132.5(7)
O654 Ce5 X7 133.2(7)
X14 Ce5 X7 90.8(8)
X11 Ce5 X7 72.7(9)
O538 Ce5 X10 141.5(6)
O654 Ce5 X10 113.9(5)
X14 Ce5 X10 69.3(6)
X11 Ce5 X10 136.4(7)
X7 Ce5 X10 76.4(8)
O538 Ce5 O685 132.9(5)
O654 Ce5 O685 66.0(5)
X14 Ce5 O685 138.7(6)
X11 Ce5 O685 74.3(6)
X7 Ce5 O685 77.3(6)
X10 Ce5 O685 69.5(6)
O538 Ce5 X5 67.8(4)
O654 Ce5 X5 125.9(5)
X14 Ce5 X5 65.7(5)
X11 Ce5 X5 74.0(6)
X7 Ce5 X5 67.1(6)
X10 Ce5 X5 120.1(5)
O685 Ce5 X5 137.8(4)
O538 Ce5 O776 76.8(5)
O654 Ce5 O776 67.8(5)
X14 Ce5 O776 73.6(5)
X11 Ce5 O776 137.5(7)
X7 Ce5 O776 145.9(8)
X10 Ce5 O776 69.8(6)
O685 Ce5 O776 94.5(5)
X5 Ce5 O776 127.8(5)
O47 Ce6 O409 111.0(9)
O47 Ce6 O673 77.7(9)
O409 Ce6 O673 69.6(4)
O47 Ce6 O44 80.6(11)
O409 Ce6 O44 150.0(8)
O673 Ce6 O44 140.2(8)
O47 Ce6 O41 69.9(9)
O409 Ce6 O41 88.9(6)
O673 Ce6 O41 131.1(5)
O44 Ce6 O41 68.7(9)
O47 Ce6 O821 136.1(9)
O409 Ce6 O821 67.0(4)
O673 Ce6 O821 132.5(5)
O44 Ce6 O821 85.4(8)
O41 Ce6 O821 66.3(5)
O47 Ce6 O43 147.0(9)
O409 Ce6 O43 72.1(7)
O673 Ce6 O43 72.9(6)
O44 Ce6 O43 113.6(9)
O41 Ce6 O43 142.4(6)
O821 Ce6 O43 76.3(6)
O47 Ce6 O708 78.3(9)
O409 Ce6 O708 131.8(4)
O673 Ce6 O708 66.6(4)
O44 Ce6 O708 76.7(8)
O41 Ce6 O708 135.8(6)
O821 Ce6 O708 137.9(4)
O43 Ce6 O708 76.7(6)
O47 Ce6 O48 131.0(11)
O409 Ce6 O48 117.9(8)
O673 Ce6 O48 120.7(7)
O44 Ce6 O48 55.9(10)
O41 Ce6 O48 108.2(8)
O821 Ce6 O48 67.2(7)
O43 Ce6 O48 58.1(9)
O708 Ce6 O48 71.2(7)
O559 Ce7 O580 68.2(5)
O559 Ce7 X53 138.4(5)
O580 Ce7 X53 135.2(6)
O559 Ce7 X55 76.5(6)
O580 Ce7 X55 129.3(5)
X53 Ce7 X55 95.3(7)
O559 Ce7 X60 80.0(6)
O580 Ce7 X60 69.3(5)
X53 Ce7 X60 80.3(7)
X55 Ce7 X60 138.5(5)
O559 Ce7 O541 132.3(5)
O580 Ce7 O541 65.6(4)
X53 Ce7 O541 74.8(5)
X55 Ce7 O541 145.3(6)
X60 Ce7 O541 73.6(5)
O559 Ce7 X63 141.0(5)
O580 Ce7 X63 114.9(5)
X53 Ce7 X63 69.1(6)
X55 Ce7 X63 73.3(6)
X60 Ce7 X63 138.7(6)
O541 Ce7 X63 72.2(6)
O559 Ce7 X58 78.9(6)
O580 Ce7 X58 69.2(5)
X53 Ce7 X58 136.7(7)
X55 Ce7 X58 69.2(5)
X60 Ce7 X58 138.0(6)
O541 Ce7 X58 95.1(5)
X63 Ce7 X58 67.7(6)
O559 Ce7 X50 67.6(4)
O580 Ce7 X50 125.1(4)
X53 Ce7 X50 71.7(5)
X55 Ce7 X50 67.1(5)
X60 Ce7 X50 72.5(5)
O541 Ce7 X50 135.4(4)
X63 Ce7 X50 119.9(5)
X58 Ce7 X50 129.5(5)
O705 Ce8 O558 69.3(4)
O705 Ce8 X84 105.9(7)
O558 Ce8 X84 69.9(6)
O705 Ce8 X86 70.2(6)
O558 Ce8 X86 104.4(5)
X84 Ce8 X86 64.0(8)
O705 Ce8 X88 69.8(4)
O558 Ce8 X88 137.0(5)
X84 Ce8 X88 135.1(7)
X86 Ce8 X88 73.2(6)
O705 Ce8 X80 126.7(5)
O558 Ce8 X80 122.8(5)
X84 Ce8 X80 127.3(8)
X86 Ce8 X80 132.7(5)
X88 Ce8 X80 74.1(5)
O705 Ce8 X90 133.4(4)
O558 Ce8 X90 66.3(4)
X84 Ce8 X90 71.2(8)
X86 Ce8 X90 134.4(6)
X88 Ce8 X90 144.7(5)
X80 Ce8 X90 70.7(5)
O705 Ce8 O604 69.6(5)
O558 Ce8 O604 73.6(4)
X84 Ce8 O604 142.1(6)
X86 Ce8 O604 137.4(6)
X88 Ce8 O604 80.3(5)
X80 Ce8 O604 66.8(5)
X90 Ce8 O604 85.0(5)
O705 Ce8 X83 138.7(5)
O558 Ce8 X83 141.0(5)
X84 Ce8 X83 75.0(6)
X86 Ce8 X83 73.9(5)
X88 Ce8 X83 80.9(5)
X80 Ce8 X83 67.9(5)
X90 Ce8 X83 86.8(5)
O604 Ce8 X83 134.1(5)
Mo34 O1 Mo42 124.8(6)
Mo32 O3 Mo44 110.7(5)
Mo32 O3 Mo82 108.3(4)
Mo44 O3 Mo82 136.3(6)
Mo34 5 Mo1 158.4(6)
Mo2 O8 Mo3 159.7(7)
M58 O10 M23 108.5(5)
M58 O10 Mo12 141.9(5)
M23 O10 Mo12 109.2(5)
Mo11 O11 Mo8 141.0(5)
Mo11 O11 Mo17 102.1(4)
Mo8 O11 Mo17 103.1(5)
Mo11 O11 M59 101.6(4)
Mo8 O11 M59 104.6(4)
Mo17 O11 M59 96.5(4)
Mo89 O13 Mo32 108.7(5)
Mo89 O13 Mo44 142.9(5)
Mo32 O13 Mo44 107.8(5)
M51 O15 Mo60 136.8(6)
M51 O15 M27 112.7(5)
Mo60 O15 M27 109.1(5)
M227 O16 Ce4 166.2(9)
M127 O16 Ce4 152.9(8)
Mo11 O17 Mo18 122.4(5)
M147 O18 Ce4 153.4(8)
Mo89 O19 Mo32 104.0(5)
Mo89 O19 Mo37 139.0(6)
Mo32 O19 Mo37 102.1(5)
Mo89 O19 Mo21 106.3(4)
Mo32 O19 Mo21 97.0(4)
Mo37 O19 Mo21 101.2(4)
Mo29 O21 Mo18 158.2(6)
Mo37 O24 M48 122.3(6)
Mo6 O25 Mo23 111.0(5)
Mo6 O25 M33 139.3(6)
Mo23 O25 M33 108.4(5)
C13 O26 M99 128.8(14)
Mo1 O27 Mo65 136.4(5)
Mo1 O27 Mo93 107.5(4)
Mo65 O27 Mo93 113.8(5)
C13 O28 M123 128.1(12)
M133 O29 M123 157.5(9)
Mo2 O30 Mo56 122.1(6)
Mo41 O31 Mo42 158.7(7)
M77 O33 Mo98 142.4(6)
M77 O33 M100 102.3(5)
Mo98 O33 M100 102.6(5)
M77 O33 M80 104.6(5)
Mo98 O33 M80 100.5(5)
M100 O33 M80 95.7(5)
M83 O35 M181 111.3(6)
M83 O35 M155 109.4(5)
M181 O35 M155 135.7(6)
M83 O35 M180 109.0(6)
M155 O35 M180 126.9(6)
M142 O36 M128 143.7(9)
Mo18 O37 Mo9 138.2(6)
Mo18 O37 M59 108.1(4)
Mo9 O37 M59 112.1(5)
Mo38 O38 Mo28 110.8(5)
Mo38 O38 Mo15 142.4(6)
Mo28 O38 Mo15 106.4(4)
Mo52 O40 Mo16 109.3(5)
Mo52 O40 Mo72 142.2(5)
Mo16 O40 Mo72 107.8(5)
Mo29 O42 M8 123.6(6)
Mo12 O45 Mo31 148.5(6)
Mo90 O46 Mo67 110.9(5)
Mo90 O46 M82 109.1(5)
Mo67 O46 M82 137.5(6)
M59 O49 Mo18 103.0(5)
M59 O49 Mo11 108.3(5)
Mo18 O49 Mo11 89.2(3)
Mo91 O50 Mo3 102.2(5)
Mo91 O50 Mo4 107.8(4)
Mo3 O50 Mo4 88.7(4)
Mo90 O53 Mo2 109.7(5)
Mo90 O53 Mo67 109.7(6)
Mo2 O53 Mo67 139.4(6)
M62 O54 M73 147.0(6)
M62 O54 M114 102.0(5)
M73 O54 M114 102.2(5)
M62 O54 Mo74 101.5(5)
M73 O54 Mo74 98.0(5)
M114 O54 Mo74 95.8(4)
Mo58 O57 Mo55 145.6(6)
Mo58 O57 Mo92 102.8(6)
Mo55 O57 Mo92 101.4(5)
Mo58 O57 M22 99.5(5)
Mo55 O57 M22 101.8(5)
Mo92 O57 M22 96.6(4)
Mo29 O58 M23 108.6(5)
Mo29 O58 Mo50 144.0(5)
M23 O58 Mo50 107.4(5)
Mo45 O60 Mo5 110.8(5)
Mo45 O60 Mo99 141.1(5)
Mo5 O60 Mo99 107.4(5)
Mo48 O63 M74 137.8(6)
Mo48 O63 M65 109.0(6)
M74 O63 M65 113.1(6)
Mo11 O64 M8 158.1(6)
M98 O65 M129 141.0(9)
M100 O66 M70 111.3(6)
M100 O66 M138 110.1(5)
M70 O66 M138 132.9(6)
M100 O66 M183 108.2(5)
M70 O66 M183 140.4(6)
M23 O68 M14 110.1(5)
M23 O68 Mo12 110.1(6)
M14 O68 Mo12 137.6(6)
M80 O70 M87 103.0(5)
M80 O70 M77 106.8(5)
M87 O70 M77 88.5(4)
M181 O72 Ce2 160.0(7)
M180 O72 Ce2 155.9(9)
Mo53 O73 M9 122.9(5)
Mo37 O74 Mo32 109.9(5)
Mo37 O74 Mo54 140.2(5)
Mo32 O74 Mo54 108.7(5)
Mo61 O77 Mo28 108.8(5)
Mo61 O77 M185 139.2(7)
Mo28 O77 M185 110.6(6)
Mo61 O77 M5 143.1(7)
Mo28 O77 M5 107.5(5)
Mo79 O78 Mo81 136.8(6)
Mo79 O78 M28 110.0(6)
Mo81 O78 M28 110.8(5)
C19 O79 M144 127.3(12)
Mo4 O80 Mo45 140.2(6)
Mo4 O80 Mo5 103.7(5)
Mo45 O80 Mo5 103.6(5)
Mo4 O80 Mo91 105.3(4)
Mo45 O80 Mo91 100.3(4)
Mo5 O80 Mo91 95.7(4)
Mo54 O82 Mo86 152.2(6)
Mo23 O83 Mo85 110.8(6)
Mo23 O83 M13 108.7(5)
Mo85 O83 M13 135.4(5)
M77 O86 M100 109.2(5)
M77 O86 M70 143.5(6)
M100 O86 M70 106.6(5)
Mo20 O87 M48 148.5(6)
M121 O88 M136 158.9(9)
M4 O89 Mo20 111.2(6)
M4 O89 M56 107.8(5)
Mo20 O89 M56 137.8(6)
M136 O90 M137 140.2(10)
M64 O91 M74 123.4(5)
Mo26 O93 Mo66 103.9(4)
Mo26 O93 Mo63 108.4(5)
Mo66 O93 Mo63 90.5(4)
Mo83 O95 Mo7 137.5(6)
Mo83 O95 Mo49 113.6(5)
Mo7 O95 Mo49 108.7(5)
Mo4 O97 Mo5 110.9(5)
Mo4 O97 M76 139.9(5)
Mo5 O97 M76 107.6(5)
M149 O98 M137 160.4(11)
M139 O98 M137 146.7(11)
Mo84 O99 Mo79 123.2(6)
Mo41 O100 Mo1 121.7(5)
Mo95 O101 M96 108.7(6)
Mo95 O101 M81 141.9(6)
M96 O101 M81 108.6(6)
M80 O102 M100 117.3(7)
M12 O103 M36 150.0(7)
Mo58 O104 Mo22 122.2(6)
M27 O105 M51 103.9(5)
M27 O105 M3 109.1(4)
M51 O105 M3 89.4(4)
M10 O106 M46 111.5(5)
M10 O106 M49 110.2(6)
M46 O106 M49 130.1(6)
M10 O106 M46' 110.4(6)
M49 O106 M46' 137.9(7)
Mo63 O107 Mo6 146.4(5)
Mo63 O107 Mo23 101.9(5)
Mo6 O107 Mo23 101.6(5)
Mo63 O107 Mo26 102.6(4)
Mo6 O107 Mo26 98.6(5)
Mo23 O107 Mo26 95.6(4)
Mo43 O108 M23 116.1(6)
Mo68 O109 M72 136.9(6)
Mo68 O109 M146 110.9(6)
M72 O109 M146 112.3(6)
Mo98 O112 M100 110.3(6)
Mo98 O112 M67 141.3(6)
M100 O112 M67 107.8(5)
M73 O113 M79 122.6(7)
M37 O114 M4 110.6(5)
M37 O114 M20 141.9(5)
M4 O114 M20 106.5(5)
M36 O115 M29 134.5(7)
M114 O116 M113 110.8(6)
M114 O116 M91 110.3(6)
M113 O116 M91 129.4(6)
M117 O118 M112 123.4(8)
M92 O119 M84 150.1(7)
M9 O120 M10 109.7(5)
M9 O120 M46' 139.2(8)
M10 O120 M46' 110.7(7)
M9 O120 M46 140.7(6)
M10 O120 M46 108.3(4)
M1 O121 Mo24 102.5(5)
M1 O121 Mo73 106.3(5)
Mo24 O121 Mo73 89.6(4)
M63 O122 M66 103.0(5)
M63 O122 M101 107.6(5)
M66 O122 M101 87.4(4)
M77 O123 Mo62 158.6(7)
M45 O124 M26 115.5(6)
Mo63 O125 Mo66 124.7(5)
M90 O126 M147 110.6(7)
M90 O126 M127 109.2(6)
M147 O126 M127 127.8(6)
M90 O126 M227 111.3(7)
M147 O126 M227 135.3(7)
M8 O127 M11 137.0(6)
M8 O127 Mo43 113.2(5)
M11 O127 Mo43 107.9(5)
M3 O128 M37 142.2(6)
M3 O128 M4 102.7(5)
M37 O128 M4 102.9(5)
M3 O128 M27 103.8(4)
M37 O128 M27 101.0(5)
M4 O128 M27 95.3(5)
Mo71 O129 Mo47 104.8(5)
Mo71 O129 Mo97 107.8(4)
Mo47 O129 Mo97 87.9(4)
M64 O130 Mo40 155.3(6)
Mo63 O132 Mo23 110.3(5)
Mo63 O132 Mo85 141.1(5)
Mo23 O132 Mo85 108.2(5)
Mo4 O133 Mo56 160.6(7)
M58 O134 M11 122.4(6)
M70 O135 Mo62 147.9(6)
Mo97 O136 Mo47 123.4(6)
Mo91 O137 Mo62 103.3(5)
Mo91 O137 Mo45 107.3(5)
Mo62 O137 Mo45 87.9(4)
M56 O138 M4 113.2(5)
M56 O138 M20 135.0(7)
M4 O138 M20 109.4(5)
M68 O139 Mo77 148.8(5)
M68 O139 M90 101.0(5)
Mo77 O139 M90 101.3(6)
M68 O139 M146 99.3(5)
Mo77 O139 M146 100.4(5)
M90 O139 M146 94.8(4)
M47 O140 M41 130.9(8)
M41 O140 M47' 141.5(8)
Mo8 O141 Mo17 111.0(6)
Mo8 O141 Mo46 140.3(6)
Mo17 O141 Mo46 106.6(5)
M78 O142 M83 110.1(6)
M78 O142 M155 141.6(6)
M83 O142 M155 108.1(5)
M64 O144 Mo27 147.2(5)
M64 O144 M118 101.3(5)
Mo27 O144 M118 101.7(5)
M64 O144 M65 101.7(5)
Mo27 O144 M65 98.8(4)
M118 O144 M65 96.3(4)
M85 O147 M125 138.9(7)
M85 O147 M106 103.2(7)
M125 O147 M106 102.2(5)
M85 O147 M120 103.4(5)
M125 O147 M120 104.8(7)
M106 O147 M120 97.2(5)
M83 O148 M92 111.4(6)
M83 O148 M181 108.3(6)
M92 O148 M181 138.8(6)
M83 O148 M180 110.7(6)
M92 O148 M180 128.0(6)
Mo91 O149 Mo5 117.0(6)
Mo84 O150 Mo47 157.9(7)
M6 O151 M26 108.1(5)
M6 O151 M17 141.1(7)
M26 O151 M17 109.3(6)
Mo78 O152 Mo41 143.5(6)
Mo78 O152 M61 103.2(5)
Mo41 O152 M61 101.9(5)
Mo88 O153 Mo80 135.5(6)
M34 O154 M38 109.3(6)
M34 O154 M50 108.7(6)
M38 O154 M50 133.8(5)
Mo67 O155 Mo3 146.4(7)
Mo69 O157 Mo56 104.5(5)
Mo69 O157 Mo2 109.2(5)
Mo56 O157 Mo2 88.7(4)
M27 O159 M4 117.4(6)
Mo13 O160 Mo81 125.2(7)
M25 O161 Mo70 123.5(7)
M37 O162 Mo60 124.8(7)
Mo63 O163 Mo35 154.9(7)
Mo19 O164 Mo22 136.7(7)
Mo19 O164 M22 113.8(6)
Mo22 O164 M22 109.5(6)
Mo34 O165 Mo2 142.4(6)
Mo34 O165 Mo90 103.6(5)
Mo2 O165 Mo90 101.8(5)
Mo34 O165 Mo69 105.0(5)
Mo2 O165 Mo69 99.7(4)
Mo90 O165 Mo69 95.2(4)
Mo50 O167 Mo18 148.7(6)
M94 O168 Mo68 156.6(7)
M19 O169 M10 117.3(5)
M68 O170 Mo68 122.3(5)
Mo57 O171 Mo1 147.1(6)
Mo59 O172 Mo53 137.6(6)
Mo59 O172 M19 110.2(5)
Mo53 O172 M19 112.2(6)
Mo87 O173 M10 109.8(5)
Mo87 O173 M18 141.5(7)
M10 O173 M18 107.4(5)
Mo45 O174 M87 159.0(7)
M76 O175 Mo56 148.3(7)
Mo17 O176 Mo11 109.0(5)
Mo17 O176 M2 107.9(5)
Mo11 O176 M2 142.8(6)
Mo5 O178 Mo99 110.0(6)
Mo5 O178 Mo75 108.6(5)
Mo99 O178 Mo75 135.7(6)
M85 O179 M66 158.0(7)
M6 O180 Mo81 159.7(8)
Mo94 O181 M84 155.6(7)
M146 O182 M90 114.4(5)
M64 O183 M118 110.6(5)
M64 O183 M187 139.3(6)
M118 O183 M187 109.1(5)
M64 O183 M107 142.1(6)
M118 O183 M107 106.5(5)
Mo97 O185 Mo16 110.8(5)
Mo97 O185 M7 141.0(6)
Mo16 O185 M7 106.4(5)
Mo73 O186 Mo25 140.2(6)
Mo73 O186 M34 104.3(5)
Mo25 O186 M34 102.7(5)
Mo73 O186 M1 103.7(5)
Mo25 O186 M1 101.7(4)
M34 O186 M1 96.4(4)
Mo78 O188 Mo48 155.6(6)
Mo52 O190 Mo66 155.6(7)
Mo21 O192 Mo32 116.3(6)
Mo16 O195 M39 112.3(5)
Mo16 O195 Mo72 110.9(6)
M39 O195 Mo72 132.0(6)
M61 O196 Mo78 110.6(6)
M61 O196 Mo76 108.2(5)
Mo78 O196 Mo76 139.9(6)
M122 O197 M126 117.3(7)
Mo32 O199 Mo82 109.6(5)
Mo32 O199 Mo54 109.3(6)
Mo82 O199 Mo54 137.7(6)
Mo45 O200 Mo62 124.8(6)
Mo49 O201 Mo83 102.2(5)
Mo49 O201 Mo61 105.8(5)
Mo83 O201 Mo61 88.7(3)
Mo83 O202 Mo61 122.9(5)
Mo50 O204 Mo39 155.6(6)
Mo28 O205 Mo15 111.2(5)
Mo28 O205 Mo14 108.6(5)
Mo15 O205 Mo14 131.6(5)
Mo27 O206 Mo65 156.0(6)
Mo94 O207 M83 108.7(5)
Mo94 O207 M92 143.7(7)
M83 O207 M92 107.5(6)
M65 O208 M118 116.1(5)
M125 O209 M106 108.5(5)
M125 O209 M124 140.1(8)
M106 O209 M124 109.3(7)
M68 O211 M90 109.3(6)
M68 O211 M89 142.1(7)
M90 O211 M89 108.2(5)
M12 O212 Mo47 147.0(7)
M143 O213 M86 110.5(7)
M143 O213 M139 108.7(6)
M86 O213 M139 132.7(6)
M143 O213 M149 109.0(6)
M86 O213 M149 139.6(6)
M25 O214 M26 103.1(6)
M25 O214 M6 142.5(7)
M26 O214 M6 102.1(5)
M25 O214 M45 103.9(5)
M26 O214 M45 96.1(5)
M6 O214 M45 100.5(5)
Mo57 O215 Mo88 155.2(6)
M59 O216 Mo9 104.5(5)
M59 O216 Mo8 106.9(5)
Mo9 O216 Mo8 88.3(3)
M3 O218 M51 121.9(6)
Mo38 O219 Mo9 155.4(6)
M21 O220 Mo70 138.2(7)
M21 O220 M45 109.3(5)
Mo70 O220 M45 110.8(6)
M96 O222 M115 109.7(6)
M96 O222 M142 109.9(5)
M115 O222 M142 132.6(6)
M141 O225 M105 138.0(7)
M141 O225 M154 113.0(6)
M105 O225 M154 107.8(6)
M122 O226 M111 102.4(6)
M122 O226 M93 109.9(7)
M111 O226 M93 89.8(5)
Mo28 O227 M5 110.4(5)
Mo28 O227 Mo14 111.0(5)
M5 O227 Mo14 129.0(5)
Mo28 O227 M185 110.0(6)
Mo14 O227 M185 137.2(6)
M78 O228 M74 155.9(6)
Mo43 O229 M8 102.2(5)
Mo43 O229 Mo29 106.7(5)
M8 O229 Mo29 89.5(4)
Mo95 O230 M84 124.0(6)
M71 O231 Mo65 151.4(7)
Mo90 O232 Mo57 110.2(5)
Mo90 O232 M82 109.3(4)
Mo57 O232 M82 132.6(6)
Mo58 O233 Mo92 110.8(6)
Mo58 O233 Mo10 140.8(6)
Mo92 O233 Mo10 107.2(5)
Mo61 O234 Mo33 154.2(6)
M73 O235 M72 155.4(6)
Mo99 O237 M87 148.9(7)
Mo73 O238 M34 110.3(6)
Mo73 O238 M24 141.0(6)
M34 O238 M24 107.9(5)
M95 O239 M119 136.6(7)
M95 O239 M120 110.3(6)
M119 O239 M120 110.9(5)
M43 O240 M21 147.2(7)
M118 O241 M97 111.8(6)
M118 O241 M107 109.9(6)
M97 O241 M107 126.9(5)
M118 O241 M187 110.3(5)
M97 O241 M187 135.2(6)
M82 O244 Mo88 157.5(6)
Mo26 O245 Mo23 117.2(5)
M185 O246 Mo33 151.7(8)
M5 O246 Mo33 152.0(7)
M62 O247 M60 122.8(6)
M65 O248 Mo27 108.5(5)
M65 O248 Mo48 103.9(5)
Mo27 O248 Mo48 89.7(3)
M120 O250 M119 103.0(5)
M120 O250 M125 107.6(6)
M119 O250 M125 89.2(4)
M33 O251 Mo83 153.4(7)
Mo27 O252 Mo48 122.3(5)
Mo6 O253 Mo83 154.3(6)
M60 O254 M79 136.1(7)
M60 O254 Mo74 113.8(6)
M79 O254 Mo74 110.0(6)
Mo42 O256 Mo56 135.2(6)
Mo42 O256 Mo69 113.8(5)
Mo56 O256 Mo69 107.3(5)
M61 O257 M98 110.9(5)
M61 O257 Mo76 110.1(5)
M98 O257 Mo76 132.7(6)
M61 O258 Mo96 111.7(6)
M61 O258 M98 108.5(5)
Mo96 O258 M98 133.1(5)
M96 O259 M142 111.2(5)
M96 O259 M81 110.8(6)
M142 O259 M81 131.4(6)
Mo82 O260 M31 158.6(7)
M62 O261 M114 109.2(5)
M62 O261 M109 143.5(7)
M114 O261 M109 107.2(6)
M6 O263 M21 122.2(7)
M84 O264 M66 137.8(7)
M84 O264 M63 109.6(6)
M66 O264 M63 110.7(6)
M20 O265 Mo19 147.8(7)
M123 O266 M99 137.3(7)
M1 O267 M32 103.3(5)
M1 O267 Mo25 107.6(4)
M32 O267 Mo25 88.6(4)
M94 O269 M141 123.0(7)
Mo16 O270 M7 110.2(6)
Mo16 O270 M39 109.6(5)
M7 O270 M39 138.3(6)
Mo13 O272 M21 158.7(7)
M227 O273 M79 152.7(8)
M127 O273 M79 151.7(8)
M117 O275 M126 109.6(7)
M117 O275 M116 142.4(7)
M126 O275 M116 107.9(7)
M88 O276 Mo68 149.4(8)
Mo54 O277 M51 147.6(7)
Mo44 O278 M11 149.3(7)
M40 O279 M32 150.4(8)
Mo77 O280 M72 122.3(5)
C7 O282 M145 126.2(13)
Mo75 O285 Mo5 110.5(5)
Mo75 O285 M76 136.8(6)
Mo5 O285 M76 108.5(5)
M103 O287 M144 152.2(7)
M26 O289 M25 108.7(6)
M26 O289 M40 110.0(6)
M25 O289 M40 141.3(6)
M155 O294 M74 151.5(8)
Mo71 O295 Mo35 103.7(5)
Mo71 O295 Mo52 105.8(5)
Mo35 O295 Mo52 89.0(4)
M144 O298 M140 134.8(7)
M25 O300 M32 156.6(7)
Mo14 O301 Mo51 154.3(7)
M22 O302 Mo19 102.8(5)
M22 O302 Mo55 106.9(5)
Mo19 O302 Mo55 89.3(4)
M143 O303 M139 112.4(6)
M143 O303 M149 112.8(6)
M143 O303 M88 110.3(6)
M139 O303 M88 133.1(7)
M149 O303 M88 137.0(7)
Mo46 O305 Mo7 145.9(7)
M85 O306 M95 124.4(7)
M32 O307 Mo24 136.7(6)
M32 O307 M1 109.1(6)
Mo24 O307 M1 111.9(6)
Mo93 O308 Mo1 103.2(4)
Mo93 O308 Mo41 107.4(5)
Mo1 O308 Mo41 88.1(4)
Mo82 O309 Mo86 158.5(8)
Mo87 O311 Mo59 123.3(6)
M14 O313 Mo39 159.0(7)
M118 O316 Mo27 110.4(6)
M118 O316 M71 108.3(5)
Mo27 O316 M71 141.1(7)
Mo97 O317 Mo79 159.1(7)
M26 O318 M55 109.4(6)
M26 O318 M17 111.4(7)
M55 O318 M17 138.2(7)
Mo87 O319 M9 148.4(5)
Mo87 O319 M10 100.7(5)
M9 O319 M10 101.2(6)
Mo87 O319 M19 100.0(5)
M9 O319 M19 100.6(5)
M10 O319 M19 94.7(4)
M106 O321 M121 108.8(6)
M106 O321 M103 108.6(6)
M121 O321 M103 135.1(7)
Mo10 O323 Mo53 152.5(8)
M117 O327 M105 158.9(8)
M81 O328 Mo30 150.1(8)
M24 O329 Mo59 147.3(7)
M7 O330 Mo79 147.8(7)
M62 O331 M69 157.4(7)
Mo73 O332 Mo24 123.5(6)
M75 O333 M83 113.9(6)
M65 O335 M74 103.7(5)
M65 O335 M64 105.7(5)
M74 O335 M64 89.8(3)
Mo86 O336 M35 139.0(7)
M19 O337 M9 107.1(5)
M19 O337 Mo53 103.5(5)
M9 O337 Mo53 90.5(3)
M121 O338 M144 155.6(8)
M17 O339 Mo81 145.3(7)
Mo95 O340 Mo30 155.9(7)
Mo13 O341 M30 109.1(5)
Mo13 O341 M43 142.6(6)
M30 O341 M43 107.8(6)
M19 O342 Mo59 102.8(5)
M19 O342 Mo87 105.8(5)
Mo59 O342 Mo87 89.1(3)
M145 O344 M108 136.1(8)
Mo76 O347 Mo48 148.5(7)
Mo94 O348 M78 146.7(6)
Mo94 O348 M83 101.9(5)
M78 O348 M83 101.4(5)
Mo94 O348 M75 101.9(5)
M78 O348 M75 98.8(5)
M83 O348 M75 96.4(4)
M100 O349 M67 111.8(5)
M100 O349 M183 110.5(5)
M67 O349 M183 137.8(7)
M100 O349 M138 110.7(5)
M67 O349 M138 132.7(7)
M114 O352 M109 109.4(7)
M114 O352 M113 109.9(6)
M109 O352 M113 133.1(6)
Mo92 O355 M42 109.4(6)
Mo92 O355 M16 110.4(6)
M42 O355 M16 133.0(5)
M125 O356 M119 122.0(7)
Mo58 O360 Mo53 153.9(6)
M154 O362 M141 103.1(5)
M154 O362 M94 106.0(6)
M141 O362 M94 89.3(4)
Mo38 O364 Mo7 123.0(5)
M79 O366 Mo77 152.8(6)
M146 O368 Mo77 106.5(5)
M146 O368 M72 102.5(5)
Mo77 O368 M72 89.2(3)
Mo55 O371 Mo19 122.3(6)
M22 O372 Mo92 116.0(5)
Mo96 O375 Mo42 149.0(6)
M10 O377 M18 111.5(5)
M10 O377 M49 108.2(6)
M18 O377 M49 131.6(5)
M52 O378 M15 137.9(7)
M28 O379 Mo79 103.0(5)
M28 O379 Mo84 109.1(5)
Mo79 O379 Mo84 89.7(4)
M80 O383 M69 104.4(5)
M80 O383 Mo98 106.4(5)
M69 O383 Mo98 89.1(4)
Mo69 O384 Mo42 101.6(5)
Mo69 O384 Mo34 105.5(5)
Mo42 O384 Mo34 87.3(4)
Mo49 O386 Mo7 104.1(5)
Mo49 O386 Mo38 108.3(5)
Mo7 O386 Mo38 89.9(3)
M2 O387 M54 154.2(7)
M9 O388 Mo22 155.2(6)
M63 O393 M84 103.3(6)
M63 O393 Mo95 105.8(6)
M84 O393 Mo95 88.0(4)
Mo72 O395 Ce3 158.5(6)
Mo84 O396 M30 109.1(5)
Mo84 O396 M12 141.1(6)
M30 O396 M12 109.0(5)
M103 O400 M66 149.7(8)
Mo55 O404 Mo60 158.1(7)
M30 O407 M44 109.3(5)
M30 O407 M12 109.8(6)
M44 O407 M12 138.0(7)
M81 O409 Ce6 162.3(6)
Mo99 O411 M145 152.7(7)
M68 O412 M141 154.9(7)
M155 O414 Ce2 150.8(7)
M101 O415 M95 157.7(8)
Mo74 O417 M60 103.2(5)
Mo74 O417 M62 106.4(5)
M60 O417 M62 89.0(4)
M78 O418 Mo40 123.7(6)
M118 O420 M71 110.3(5)
M118 O420 M97 110.4(5)
M71 O420 M97 132.3(5)
M46' O421 Mo22 153.0(8)
M46 O421 Mo22 153.3(8)
M120 O422 M106 116.8(7)
M71 O425 Mo80 152.0(7)
Mo30 O426 Mo40 137.2(6)
Mo30 O426 M75 112.2(6)
Mo40 O426 M75 110.2(6)
M134 O427 M94 142.3(6)
M134 O427 M143 102.8(6)
M94 O427 M143 101.9(6)
M134 O427 M154 102.6(5)
M94 O427 M154 102.8(6)
M143 O427 M154 95.8(4)
Mo7 O428 Mo8 156.9(7)
Mo74 O430 M114 116.5(5)
M90 O431 M89 109.5(6)
M90 O431 M147 108.2(6)
M89 O431 M147 131.4(6)
M2 O432 M8 148.7(6)
M187 O434 Mo40 152.3(7)
M107 O434 Mo40 151.8(7)
M130 O435 M131 153.3(8)
M27 O439 Mo60 102.4(5)
M27 O439 M37 107.5(5)
Mo60 O439 M37 88.5(4)
Mo87 O440 Mo24 156.6(6)
Mo73 O441 Mo59 155.9(7)
M33 O443 Ce1 152.4(7)
M134 O446 M112 156.5(9)
M125 O449 M111 160.1(8)
M122 O450 M112 103.2(7)
M122 O450 M117 106.4(5)
M112 O450 M117 88.5(5)
M16 O453 M35 156.6(8)
M18 O454 Mo24 149.9(8)
M93 O458 M111 123.2(8)
M59 O459 Mo17 118.4(5)
M85 O464 M106 108.3(7)
M85 O464 M103 141.9(7)
M106 O464 M103 109.5(6)
M45 O465 M21 103.2(5)
M45 O465 M6 109.1(5)
M21 O465 M6 88.7(4)
M75 O466 M78 105.0(6)
M75 O466 Mo40 102.5(6)
M78 O466 Mo40 89.3(4)
M45 O467 Mo70 102.9(5)
M45 O467 M25 107.6(5)
Mo70 O467 M25 89.5(4)
Mo75 O468 M145 157.2(9)
C43 O469 Mo86 128.8(11)
M22 O473 Mo22 102.3(5)
M22 O473 Mo58 105.4(5)
Mo22 O473 Mo58 89.0(4)
Mo44 O474 M31 155.7(6)
Mo55 O476 Mo92 110.1(5)
Mo55 O476 M42 142.0(6)
Mo92 O476 M42 107.4(5)
M67 O477 Ce4 157.7(8)
M26 O478 M55 108.9(5)
M26 O478 M40 110.8(6)
M55 O478 M40 132.6(8)
M146 O480 Mo68 103.3(5)
M146 O480 M68 106.5(6)
Mo68 O480 M68 89.8(4)
M38 O482 M53 151.2(7)
M101 O484 Mo95 141.9(7)
M101 O484 M96 103.6(6)
Mo95 O484 M96 101.3(5)
M101 O484 M63 104.4(5)
Mo95 O484 M63 100.9(5)
M96 O484 M63 96.2(5)
Mo46 O486 Ce1 166.8(6)
M131 O487 M128 135.7(8)
M31 O489 M54 137.9(8)
Mo25 O491 Mo70 159.4(8)
M34 O492 Mo25 109.9(5)
M34 O492 M38 108.5(6)
Mo25 O492 M38 141.2(6)
M114 O493 M73 111.0(6)
M114 O493 M91 107.4(5)
M73 O493 M91 139.9(6)
M94 O496 M143 109.2(6)
M94 O496 M88 142.6(7)
M143 O496 M88 107.8(5)
M112 O499 M111 137.7(8)
M112 O499 M122 113.6(7)
M111 O499 M122 107.6(6)
M86 O501 M112 147.9(10)
M120 O504 M95 104.1(6)
M120 O504 M85 107.3(5)
M95 O504 M85 87.9(4)
M77 O505 M87 124.6(6)
M44 O508 M36 157.4(10)
M60 O509 Mo98 159.0(7)
M37 O511 Mo19 154.9(7)
M130 O515 M119 142.9(7)
M56 O516 M41 153.1(9)
M49 O517 M15 157.1(8)
M92 O524 M140 149.9(7)
M106 O525 M121 110.2(6)
M106 O525 M124 110.3(7)
M121 O525 M124 137.3(7)
M116 O526 M105 147.1(9)
M89 O531 M141 149.0(8)
M67 O532 M60 147.6(8)
M124 O533 M111 146.4(7)
C1 O534 Mo80 126.9(12)
M154 O536 M105 103.7(6)
M154 O536 M134 109.6(5)
M105 O536 M134 88.8(4)
M102 O537 M104 139.6(8)
M88 O538 Ce5 157.9(7)
M126 O539 M93 109.7(6)
M126 O539 M130 109.3(7)
M93 O539 M130 139.3(8)
Mo76 O540 Ce2 164.3(7)
M16 O541 Ce7 152.4(8)
M30 O543 M44 109.6(5)
M30 O543 M43 110.6(6)
M44 O543 M43 136.8(6)
M180 O545 M140 160.3(8)
M181 O545 M140 150.0(8)
M70 O546 M104 143.8(9)
M97 O547 Mo80 160.8(7)
M75 O548 Mo94 105.3(5)
M75 O548 Mo30 102.0(5)
Mo94 O548 Mo30 88.5(4)
Mo25 O550 M32 122.7(7)
M1 O551 M34 119.3(6)
M91 O556 M72 151.3(8)
M46 O558 Ce8 153.6(8)
M46' O558 Ce8 167.3(10)
M24 O559 Ce7 160.5(8)
M42 O562 M35 153.0(7)
Mo15 O563 Mo51 151.7(6)
M117 O569 M93 141.1(8)
M117 O569 M126 103.2(8)
M93 O569 M126 102.9(6)
M117 O569 M122 104.1(6)
M93 O569 M122 101.6(7)
M126 O569 M122 95.5(6)
M113 O571 M108 159.7(9)
Mo64 O572 Ce1 156.3(7)
Mo15 O574 Mo9 148.4(7)
M115 O579 M95 150.7(8)
Mo10 O580 Ce7 163.7(7)
M126 O581 M133 109.8(6)
M126 O581 M116 110.0(7)
M133 O581 M116 132.8(8)
Mo96 O584 M129 143.2(7)
Mo67 O586 M102 157.9(7)
M138 O587 M104 143.2(8)
M183 O587 M104 158.8(8)
M82 O589 M102 159.7(8)
M101 O594 M66 123.0(6)
M38 O598 Mo70 146.9(8)
C31 O599 M15 130.0(13)
Mo39 O605 Mo51 137.2(6)
M42 O608 Mo60 150.1(7)
M93 O610 M119 160.0(9)
Mo85 O616 M29 152.9(7)
Mo74 O617 M79 104.3(6)
Mo74 O617 M73 107.0(6)
M79 O617 M73 89.7(4)
M57 O624 M53 137.9(8)
C19 O628 M140 130.8(14)
M134 O629 M105 124.2(7)
M98 O644 Ce2 160.1(7)
M154 O646 M143 117.5(6)
M5 O649 Ce3 153.4(7)
M185 O649 Ce3 169.3(8)
M134 O650 M143 110.9(7)
M134 O650 M86 143.1(7)
M143 O650 M86 105.4(7)
M109 O652 M69 151.0(8)
M91 O654 Ce5 163.2(7)
M147 O662 M99 158.6(7)
M13 O671 M29 148.9(10)
M187 O673 Ce6 167.5(7)
M107 O673 Ce6 151.4(7)
Mo93 O676 M61 117.8(6)
M124 O677 M136 155.1(8)
Mo71 O678 Mo16 119.2(6)
M63 O679 M96 117.1(6)
Mo14 O680 Ce3 155.0(8)
C37 O681 M31 125.6(11)
Mo20 O683 M41 149.4(8)
M113 O685 Ce5 154.1(9)
Mo94 O686 Mo30 122.2(6)
C1 O690 Mo88 126.4(10)
M109 O697 M108 153.6(8)
Mo12 O699 M47' 154.1(8)
Mo12 O699 M47 144.7(8)
M20 O705 Ce8 155.3(8)
M97 O708 Ce6 155.0(8)
M133 O709 M131 157.6(9)
M76 O717 M132 153.0(7)
M43 O719 M57 154.4(7)
C7 O721 M108 127.4(14)
Mo75 O724 M132 158.9(9)
M89 O728 M99 154.5(8)
C25 O730 Mo39 124.9(10)
C65 O738 M29 128(3)
M13 O741 Ce1 158.7(7)
M132 O742 M129 140.6(8)
C25 O751 Mo51 130.7(11)
M138 O752 Ce4 160.1(7)
M183 O752 Ce4 154.8(7)
M17 O753 M153 141.4(11)
M17 O753 M151 160.6(9)
M14 O756 M47' 156.3(9)
M14 O756 M47 142.9(9)
C49 O765 M57 128.7(14)
M115 O766 M128 141.6(8)
M126 O770 M130 111.5(7)
M126 O770 M133 109.4(6)
M130 O770 M133 138.6(7)
M39 O785 M150 159.0(11)
M39 O787 Ce3 153.1(8)
M44 O803 M57 159.1(9)
C65 O804 M36 125(2)
Mo64 O810 M54 156.5(8)
C37 O812 M54 127.6(12)
M39 O819 M152 149(4)
M142 O821 Ce6 160.6(7)
C31 O822 M52 125.4(13)
M116 O823 M123 151.3(8)
M7 O825 M152 153.8(7)
M7 O825 M150 145.3(8)
M86 X1 M137 145.1(10)
M23 X2 M14 109.7(4)
M23 X2 Mo50 111.0(5)
M14 X2 Mo50 132.1(6)
Mo85 X4 Mo35 150.4(7)
M139 X5 Ce5 159.8(7)
M149 X5 Ce5 147.4(7)
Mo66 X6 Mo33 137.4(5)
Mo66 X6 Mo26 112.8(5)
Mo33 X6 Mo26 109.6(5)
Mo34 X8 Mo90 109.4(5)
Mo34 X8 Mo57 142.1(5)
Mo90 X8 Mo57 108.0(5)
Mo52 X9 Mo35 125.5(6)
M101 X12 M96 108.8(5)
M101 X12 M115 143.2(6)
M96 X12 M115 107.5(6)
Mo72 X13 Mo66 147.8(7)
Mo23 X16 M13 111.5(5)
Mo23 X16 M33 110.4(5)
M13 X16 M33 133.9(6)
Mo31 X17 M48 136.6(6)
Mo31 X17 Mo21 112.3(5)
M48 X17 Mo21 108.9(5)
Mo84 X19 Mo13 140.5(6)
Mo84 X19 M30 102.6(5)
Mo13 X19 M30 102.6(4)
Mo84 X19 M28 102.4(4)
Mo13 X19 M28 104.7(5)
M30 X19 M28 95.9(4)
M58 X22 Mo31 158.7(6)
Mo47 X23 Mo35 137.3(6)
Mo47 X23 Mo71 111.2(5)
Mo35 X23 Mo71 109.7(5)
Mo69 X27 Mo90 116.9(5)
Mo93 X31 Mo65 102.9(5)
Mo93 X31 Mo78 106.0(5)
Mo65 X31 Mo78 88.7(4)
Mo49 X33 Mo28 116.8(5)
Mo89 X35 Mo31 124.2(6)
Mo6 X37 Mo33 123.4(6)
Mo52 X39 Mo97 141.0(6)
Mo52 X39 Mo16 103.5(5)
Mo97 X39 Mo16 102.9(5)
M11 X40 Mo89 158.8(7)
C43 X41 M35 129.5(13)
Mo78 X44 Mo65 126.3(6)
C49 X45 M53 127.0(16)
M3 X47 M4 109.3(4)
M3 X47 Mo20 142.2(5)
M4 X47 Mo20 107.4(5)
M40 X48 M52 153.8(7)
Mo98 X49 M69 124.0(7)
M50 X50 Ce7 159.5(6)
M3 X51 M48 157.8(7)
M69 X52 M87 137.6(7)
M69 X52 M80 109.5(6)
M87 X52 M80 111.1(5)
Mo21 X54 Mo31 103.2(5)
Mo21 X54 Mo89 106.7(4)
Mo31 X54 Mo89 87.7(4)
M18 X56 M15 150.2(8)
Mo26 X57 Mo33 104.3(5)
Mo26 X57 Mo6 107.1(5)
Mo33 X57 Mo6 89.2(3)
M28 X59 Mo81 104.3(5)
M28 X59 Mo13 107.6(5)
Mo81 X59 Mo13 88.6(4)
Mo4 X61 Mo3 122.7(6)
Mo41 X62 M61 108.8(5)
Mo41 X62 Mo96 144.3(6)
M61 X62 Mo96 106.5(5)
M50 X64 M53 153.2(8)
Mo92 X65 M16 112.0(5)
Mo92 X65 Mo10 109.5(5)
M16 X65 Mo10 129.0(6)
Mo21 X66 M48 103.7(5)
Mo21 X66 Mo37 108.9(5)
M48 X66 Mo37 88.6(4)
M55 X69 M52 158.2(8)
Mo37 X72 M51 159.3(7)
M55 X73 M153 131.3(9)
M55 X73 M151 154.4(9)
Mo29 X75 M58 144.5(6)
Mo29 X75 M23 103.7(5)
M58 X75 M23 101.3(5)
Mo29 X75 Mo43 103.7(5)
M58 X75 Mo43 98.7(4)
M23 X75 Mo43 95.0(4)
M151 X76 M152 135.7(12)
M150 X76 M153 111.3(10)
Mo17 X77 M2 110.7(6)
Mo17 X77 Mo64 109.5(5)
M2 X77 Mo64 134.2(5)
Mo17 X78 Mo46 111.4(5)
Mo17 X78 Mo64 110.8(5)
Mo46 X78 Mo64 129.8(6)
M28 X81 M30 118.5(6)
M34 X82 M50 112.2(5)
M34 X82 M24 110.2(5)
M50 X82 M24 129.5(6)
Mo3 X85 Mo62 135.8(6)
Mo3 X85 Mo91 113.7(5)
Mo62 X85 Mo91 108.0(5)
Mo43 X87 M11 103.9(5)
Mo43 X87 M58 107.9(4)
M11 X87 M58 89.0(4)
M56 X88 Ce8 158.0(8)
Mo77 X89 M90 111.0(6)
Mo77 X89 M127 139.6(6)
M90 X89 M127 107.5(5)
Mo77 X89 M227 138.7(7)
M90 X89 M227 110.0(6)
M49 X90 Ce8 158.8(9)
Mo8 X93 Mo9 124.2(6)
Mo61 X95 Mo38 147.6(5)
Mo61 X95 Mo28 102.1(5)
Mo38 X95 Mo28 101.0(5)
Mo61 X95 Mo49 101.8(4)
Mo38 X95 Mo49 98.4(4)
Mo28 X95 Mo49 95.1(4)
O861 M160 O896 95.7(19)
O861 M160 O890 110.2(19)
O896 M160 O890 77.8(15)
O861 M160 O893 176(2)
O896 M160 O893 82.7(18)
O890 M160 O893 66.0(17)
O861 M160 O871 114(5)
O896 M160 O871 126(4)
O890 M160 O871 126(5)
O893 M160 O871 70(5)
O838 M162 O864 100(2)
O838 M162 O896 96(2)
O864 M162 O896 148.7(16)
O838 M162 O890 102(2)
O864 M162 O890 71.5(13)
O896 M162 O890 78.7(15)
O838 M162 O898 168(2)
O864 M162 O898 75.2(12)
O896 M162 O898 84.1(16)
O890 M162 O898 66.3(13)
O833 M164 O841 106(2)
O833 M164 O835 68(3)
O841 M164 O835 174(2)
O833 M164 O893 158(2)
O841 M164 O893 90.7(19)
O835 M164 O893 95(2)
O833 M164 O871 91(5)
O841 M164 O871 131(5)
O835 M164 O871 51(5)
O893 M164 O871 66(4)
O856 M167 O826 112(2)
O856 M167 O892 102(2)
O826 M167 O892 118(2)
O856 M167 O893 107(2)
O826 M167 O893 137(3)
O892 M167 O893 68.5(18)
O856 M167 O871 131(4)
O826 M167 O871 71(5)
O892 M167 O871 121(4)
O893 M167 O871 70(5)
O885 M169 O892 157.2(19)
O885 M169 O843 101(2)
O892 M169 O843 86.9(16)
O885 M169 O863 92.5(18)
O892 M169 O863 69.5(15)
O843 M169 O863 72.3(14)
O885 M169 M174 91.8(17)
O892 M169 M174 84.4(12)
O843 M169 M174 30.5(11)
O863 M169 M174 43.2(10)
O898 M173 O893 104(2)
O898 M173 O862 86.5(17)
O893 M173 O862 109(2)
O898 M173 O863 99.8(17)
O893 M173 O863 134.8(19)
O862 M173 O863 110.4(16)
O898 M173 O890 84.0(17)
O893 M173 O890 76(2)
O862 M173 O890 170.2(16)
O863 M173 O890 69.2(16)
O898 M173 O892 161.5(17)
O893 M173 O892 73(2)
O862 M173 O892 111.9(16)
O863 M173 O892 72.6(15)
O890 M173 O892 77.6(15)
O866 M174 O843 83.1(19)
O866 M174 O884 110.0(15)
O843 M174 O884 98.5(18)
O866 M174 O890 94.0(16)
O843 M174 O890 88.1(17)
O884 M174 O890 155.6(16)
O866 M174 O864 106.3(14)
O843 M174 O864 159.1(15)
O884 M174 O864 95.7(13)
O890 M174 O864 72.9(13)
O866 M174 O863 158.5(16)
O843 M174 O863 85.1(17)
O884 M174 O863 89.5(15)
O890 M174 O863 67.6(15)
O864 M174 O863 79.8(12)
O866 M174 M169 124.7(12)
O843 M174 M169 41.6(15)
O884 M174 M169 85.9(12)
O890 M174 M169 83.6(12)
O864 M174 M169 125.1(8)
O863 M174 M169 45.2(10)
M174 O843 M169 108(2)
M173 O863 M174 113.3(19)
M173 O863 M169 109.5(18)
M174 O863 M169 91.5(13)
M162 O864 M174 107.9(14)
M160 O871 M167 93(6)
M160 O871 M164 90(6)
M167 O871 M164 84(6)
M174 O890 M160 146(2)
M174 O890 M173 108.9(19)
M160 O890 M173 102.9(15)
M174 O890 M162 97.2(16)
M160 O890 M162 91.5(15)
M173 O890 M162 97.1(14)
M167 O892 M169 151(2)
M167 O892 M173 102.5(15)
M169 O892 M173 106.6(18)
M173 O893 M167 109(3)
M173 O893 M160 115(3)
M167 O893 M160 98(2)
M173 O893 M164 145(3)
M167 O893 M164 87.6(19)
M160 O893 M164 92(2)
M162 O896 M160 105.8(17)
M173 O898 M162 112.3(18)
O865 M161 O855 108.4(17)
O865 M161 O845 96.6(16)
O855 M161 O845 141.0(17)
O865 M161 O891 84.0(15)
O855 M161 O891 76.2(16)
O845 M161 O891 77.2(14)
O865 M161 O853 165.1(18)
O855 M161 O853 77.2(17)
O845 M161 O853 72.1(15)
O891 M161 O853 84.1(14)
O882 M165 O827 101.0(18)
O882 M165 O853 93.0(19)
O827 M165 O853 104.1(18)
O882 M165 O849 87(2)
O827 M165 O849 77.8(18)
O853 M165 O849 178(2)
O882 M165 O855 167.1(17)
O827 M165 O855 75.4(15)
O853 M165 O855 76.2(17)
O849 M165 O855 103.9(18)
O854 M166 O853 82(2)
O854 M166 O845 160(2)
O853 M166 O845 77.9(16)
O886 M168 O867 106(2)
O886 M168 O869 107(2)
O867 M168 O869 142.1(15)
O886 M168 O891 153.6(18)
O867 M168 O891 69.6(14)
O869 M168 O891 72.5(15)
O886 M168 O865 81.8(17)
O867 M168 O865 80.9(14)
O869 M168 O865 85.8(14)
O891 M168 O865 71.8(13)
O888 M170 O850 100(2)
O888 M170 O869 95.0(18)
O850 M170 O869 94(2)
O888 M170 O827 96.7(18)
O850 M170 O827 101(2)
O869 M170 O827 159.4(16)
O888 M170 O855 165(2)
O850 M170 O855 95(2)
O869 M170 O855 85.0(15)
O827 M170 O855 79.2(15)
O888 M170 O891 92.9(19)
O850 M170 O891 162(2)
O869 M170 O891 72.7(15)
O827 M170 O891 89.8(15)
O855 M170 O891 72.6(15)
O857 M171 O891 101(2)
O857 M171 O867 92(2)
O891 M171 O867 74.5(15)
O857 M171 O845 175(2)
O891 M171 O845 76.7(14)
O867 M171 O845 83.4(13)
O830 M175 O867 97(2)
M165 O827 M170 114(2)
M161 O845 M166 105.6(15)
M161 O845 M172 152(2)
M166 O845 M172 91.6(13)
M161 O845 M171 101.3(14)
M166 O845 M171 97.1(14)
M172 O845 M171 97.6(14)
M166 O853 M165 153(3)
M166 O853 M161 102(2)
M165 O853 M161 103(2)
M161 O855 M170 113.2(19)
M161 O855 M165 103.3(18)
M170 O855 M165 90.8(16)
M161 O865 M168 109.0(18)
M168 O867 M171 111.0(17)
M168 O867 M175 142.3(19)
M171 O867 M175 106.6(16)
M168 O869 M170 116(2)
M171 O891 M170 151(2)
M171 O891 M168 101.6(16)
M170 O891 M168 95.5(15)
M171 O891 M161 104.7(17)
M170 O891 M161 97.1(16)
M168 O891 M161 94.3(16)
O878 M176 O832 102(3)
C5 N2 C4 109(2)
C5 N3 C6 106.6(19)
C10 N5 C12 105(2)
C12 N6 C11 108(2)
C15 N8 C17 111(2)
C17 N9 C16 108(2)
C22 N11 C24 110(2)
C24 N12 C23 113(2)
C29 N15 C30 106.3(17)
C28 N16 C29 105.4(15)
C35 N17 C34 107.3(15)
C36 N18 C35 104.8(17)
C40 N20 C41 108(2)
C41 N21 C42 110(2)
C47 N23 C48 108(2)
C48 N24 C46 111(3)
C74 N31 C73 111(2)
C74 N32 C75 109(2)
O690 C1 O534 128.6(17)
O690 C1 C2 118.0(16)
O534 C1 C2 113.4(16)
N1 C2 C1 113.2(16)
N1 C2 C3 111.7(16)
C1 C2 C3 111.7(14)
C4 C3 C2 112.4(15)
C6 C4 N2 105(2)
C6 C4 C3 133(2)
N2 C4 C3 122(2)
N2 C5 N3 110(2)
C4 C6 N3 110(2)
O721 C7 O282 126(2)
O721 C7 C8 118.5(18)
O282 C7 C8 115.6(17)
N4 C8 C7 113.4(18)
N4 C8 C9 106.5(17)
C7 C8 C9 112.5(17)
C10 C9 C8 115.1(19)
C11 C10 N5 108(2)
C11 C10 C9 128(2)
N5 C10 C9 123(2)
C10 C11 N6 109(2)
N6 C12 N5 110(2)
O26 C13 O28 127(2)
O26 C13 C18 116.2(19)
O28 C13 C18 116(2)
C15 C14 C18 112.0(18)
N8 C15 C16 106(2)
N8 C15 C14 125(2)
C16 C15 C14 128(2)
C15 C16 N9 108(2)
N9 C17 N8 107(2)
N7 C18 C13 112.9(19)
N7 C18 C14 111.8(17)
C13 C18 C14 110.0(16)
O628 C19 O79 124(2)
O628 C19 C20 117.3(18)
O79 C19 C20 118.9(18)
N10 C20 C19 110.9(17)
N10 C20 C21 115.1(17)
C19 C20 C21 111.2(15)
C22 C21 C20 110.0(16)
N11 C22 C23 103(2)
N11 C22 C21 125(2)
C23 C22 C21 131(2)
N12 C23 C22 108(2)
N12 C24 N11 105(2)
O730 C25 O751 125.4(16)
O730 C25 C26 117.9(16)
O751 C25 C26 116.7(16)
N13 C26 C25 110.3(17)
N13 C26 C27 112.1(15)
C25 C26 C27 113.5(16)
C28 C27 C26 113.4(17)
C30 C28 N16 108.0(17)
C30 C28 C27 121.4(15)
N16 C28 C27 130.6(17)
N15 C29 N16 110.8(18)
C28 C30 N15 109.3(15)
O599 C31 O822 125.4(19)
O599 C31 C32 117(2)
O822 C31 C32 117.3(19)
N14 C32 C31 111.1(17)
N14 C32 C33 113.5(16)
C31 C32 C33 110.7(18)
C34 C33 C32 110.7(18)
C36 C34 N17 105.2(17)
C36 C34 C33 125.4(18)
N17 C34 C33 129.2(16)
N17 C35 N18 108.4(18)
N18 C36 C34 114.2(17)
O681 C37 O812 127.3(18)
O681 C37 C38 115.6(15)
O812 C37 C38 117.0(16)
N19 C38 C37 112.1(17)
N19 C38 C39 109.8(17)
C37 C38 C39 112.4(16)
C40 C39 C38 114.2(18)
N20 C40 C42 110(2)
N20 C40 C39 123(2)
C42 C40 C39 127(2)
N20 C41 N21 107(2)
C40 C42 N21 106(2)
X41 C43 O469 127.7(19)
X41 C43 C44 115.3(17)
O469 C43 C44 117.0(18)
N22 C44 C43 107.6(19)
N22 C44 C45 112(2)
C43 C44 C45 107.1(19)
C46 C45 C44 110(2)
C47 C46 N24 105(3)
C47 C46 C45 128(3)
N24 C46 C45 127(3)
C46 C47 N23 109(3)
N24 C48 N23 106(2)
O765 C49 X45 128(2)
O765 C49 C50 116.5(18)
X45 C49 C50 116(2)
N25 C50 C49 113.7(19)
N25 C50 C51 111(2)
C49 C50 C51 107.1(18)
C52 C51 C50 107.3(18)
N27 C52 C53 108.0
N27 C52 C51 127.0(14)
C53 C52 C51 124.3(15)
N26 C53 C52 108.0
C54 N26 C53 108.0
N26 C54 N27 108.0
C52 N27 C54 108.0
N34 C61 N35 94(4)
O738 C65 O804 133(4)
O738 C65 C63 117(4)
O804 C65 C63 104(3)
O900 C67 O901 119(3)
O900 C67 C68 120(2)
O901 C67 C68 119(2)
C67 C68 N28 109(2)
C67 C68 C69 119(3)
N28 C68 C69 107(2)
C70 C69 C68 126(2)
C69 C70 N30 130.8(13)
C69 C70 C71 133.1(13)
N30 C70 C71 94.6
N29 C71 C70 118.5
C71 N29 C72 92.6
N30 C72 N29 103.0
C72 N30 C70 126.3
N31 C73 C75 105(2)
N31 C73 C76 131(4)
C75 C73 C76 119(4)
N32 C74 N31 110(2)
C73 C75 N32 104(3)
C73 C76 C77 125(5)
N38 C79 N37 108.0
C79 N37 C80 108.0
C81 C80 N37 108.0
C80 C81 N38 108.0
C80 C81 C82 125(2)
N38 C81 C82 127(2)
C81 N38 C79 108.0
C82 C83 N36 116(4)
C82 C83 C84 107(3)
N36 C83 C84 113(3)
C83 C82 C81 115(4)

loop_
_geom_bond_atom_site_label_1
_geom_bond_atom_site_label_2
_geom_bond_distance
Mo1 O365 1.657(10)
Mo1 5 1.917(11)
Mo1 O100 1.959(12)
Mo1 O171 1.985(11)
Mo1 O27 2.005(11)
Mo1 O308 2.316(11)
Mo2 O117 1.645(12)
Mo2 O30 1.830(13)
Mo2 O8 1.841(10)
Mo2 O53 2.000(13)
Mo2 O165 2.091(11)
Mo2 O157 2.429(12)
Mo3 O217 1.692(14)
Mo3 O8 1.906(9)
Mo3 X61 1.911(12)
Mo3 X85 1.987(10)
Mo3 O155 1.999(12)
Mo3 O50 2.330(13)
Mo4 O457 1.683(11)
Mo4 O133 1.850(10)
Mo4 X61 1.884(13)
Mo4 O97 1.957(12)
Mo4 O80 2.060(10)
Mo4 O50 2.437(11)
Mo5 O224 1.684(13)
Mo5 O178 1.996(12)
Mo5 O97 1.999(9)
Mo5 O60 2.006(10)
Mo5 O285 2.011(12)
Mo5 O80 2.084(13)
Mo5 O149 2.206(12)
Mo6 O522 1.683(14)
Mo6 X37 1.868(12)
Mo6 O253 1.882(11)
Mo6 O25 2.000(11)
Mo6 O107 2.123(11)
Mo6 X57 2.393(11)
Mo7 O597 1.632(11)
Mo7 O428 1.875(12)
Mo7 O364 1.921(12)
Mo7 O305 1.949(11)
Mo7 O95 2.007(11)
Mo7 O386 2.340(11)
Mo8 O315 1.670(12)
Mo8 X93 1.866(14)
Mo8 O428 1.885(12)
Mo8 O141 1.974(13)
Mo8 O11 2.076(10)
Mo8 O216 2.489(11)
Mo9 O483 1.663(13)
Mo9 O219 1.913(11)
Mo9 X93 1.946(13)
Mo9 O574 1.972(12)
Mo9 O37 2.032(10)
Mo9 O216 2.346(11)
Mo10 O322 1.693(12)
Mo10 O580 1.728(14)
Mo10 O323 1.800(11)
Mo10 X65 2.071(11)
Mo10 O233 2.119(12)
Mo10 O293 2.331(12)
Mo11 O146 1.678(10)
Mo11 O64 1.840(10)
Mo11 O17 1.860(11)
Mo11 O176 2.011(11)
Mo11 O11 2.068(11)
Mo11 O49 2.426(10)
Mo12 O591 1.675(14)
Mo12 O699 1.772(14)
Mo12 O45 1.820(11)
Mo12 O68 2.076(10)
Mo12 O10 2.086(10)
Mo12 O661 2.338(15)
Mo13 O462 1.673(14)
Mo13 O272 1.835(10)
Mo13 O160 1.866(13)
Mo13 O341 1.984(12)
Mo13 X19 2.072(10)
Mo13 X59 2.469(13)
Mo14 O488 1.718(13)
Mo14 O680 1.745(13)
Mo14 O301 1.817(12)
Mo14 O227 2.053(11)
Mo14 O205 2.142(10)
Mo14 O497 2.298(13)
Mo15 O390 1.715(13)
Mo15 O563 1.736(12)
Mo15 O574 1.860(12)
Mo15 O205 2.045(11)
Mo15 O38 2.118(10)
Mo15 O268 2.349(12)
Mo16 O193 1.697(12)
Mo16 O270 1.985(11)
Mo16 O195 1.989(12)
Mo16 O185 2.008(11)
Mo16 O40 2.012(9)
Mo16 X39 2.099(12)
Mo16 O678 2.250(12)
Mo17 O290 1.668(11)
Mo17 X77 1.988(10)
Mo17 X78 1.988(12)
Mo17 O176 1.992(11)
Mo17 O141 2.016(12)
Mo17 O11 2.122(11)
Mo17 O459 2.205(11)
Mo18 O284 1.679(11)
Mo18 O21 1.885(10)
Mo18 O17 1.946(11)
Mo18 O37 1.995(11)
Mo18 O167 1.997(11)
Mo18 O49 2.320(11)
Mo19 O636 1.652(12)
Mo19 O511 1.898(13)
Mo19 O265 1.932(12)
Mo19 O371 1.936(12)
Mo19 O164 1.966(12)
Mo19 O302 2.367(12)
Mo20 O359 1.678(14)
Mo20 O683 1.728(13)
Mo20 O87 1.823(11)
Mo20 O89 2.037(11)
Mo20 X47 2.102(10)
Mo20 O651 2.299(16)
Mo21 X42 1.674(12)
Mo21 O192 1.761(11)
Mo21 X66 1.906(10)
Mo21 X54 1.998(10)
Mo21 X17 2.099(12)
Mo21 O19 2.449(11)
Mo22 O460 1.681(14)
Mo22 O388 1.892(13)
Mo22 O104 1.934(12)
Mo22 O421 1.961(13)
Mo22 O164 2.039(11)
Mo22 O473 2.378(12)
Mo23 O626 1.683(12)
Mo23 O83 1.986(11)
Mo23 O132 1.996(11)
Mo23 O25 2.004(11)
Mo23 X16 2.007(11)
Mo23 O107 2.134(12)
Mo23 O245 2.193(11)
Mo24 O744 1.655(14)
Mo24 O440 1.919(12)
Mo24 O332 1.931(13)
Mo24 O454 1.978(15)
Mo24 O307 2.021(12)
Mo24 O121 2.324(11)
Mo25 O158 1.672(12)
Mo25 O491 1.830(12)
Mo25 O550 1.870(15)
Mo25 O492 2.006(12)
Mo25 O186 2.080(12)
Mo25 O267 2.453(12)
Mo26 O389 1.696(12)
Mo26 O245 1.777(11)
Mo26 X57 1.902(10)
Mo26 O93 1.988(11)
Mo26 X6 2.126(10)
Mo26 O107 2.442(12)
Mo27 O527 1.671(12)
Mo27 O206 1.844(13)
Mo27 O252 1.857(12)
Mo27 O316 2.004(12)
Mo27 O144 2.100(12)
Mo27 O248 2.346(11)
Mo28 O143 1.649(10)
Mo28 O205 1.978(11)
Mo28 O227 2.009(11)
Mo28 O38 2.026(11)
Mo28 O77 2.041(12)
Mo28 X95 2.140(12)
Mo28 X33 2.223(11)
Mo29 O326 1.667(12)
Mo29 O42 1.866(11)
Mo29 O21 1.870(9)
Mo29 O58 1.979(10)
Mo29 X75 2.044(10)
Mo29 O229 2.423(12)
Mo30 O413 1.692(10)
Mo30 O340 1.892(12)
Mo30 O328 1.954(14)
Mo30 O686 1.958(15)
Mo30 O426 1.983(13)
Mo30 O548 2.400(13)
Mo31 O203 1.673(13)
Mo31 X22 1.911(9)
Mo31 X35 1.948(11)
Mo31 O45 1.981(12)
Mo31 X17 2.001(10)
Mo31 X54 2.338(12)
Mo32 O242 1.673(12)
Mo32 O74 1.995(10)
Mo32 O199 1.998(12)
Mo32 O3 2.000(11)
Mo32 O13 2.027(9)
Mo32 O19 2.092(12)
Mo32 O192 2.243(11)
Mo33 O452 1.677(11)
Mo33 O234 1.909(12)
Mo33 X37 1.920(12)
Mo33 O246 1.969(13)
Mo33 X6 2.002(10)
Mo33 X57 2.356(11)
Mo34 O110 1.678(13)
Mo34 O1 1.831(12)
Mo34 5 1.843(10)
Mo34 X8 1.996(11)
Mo34 O165 2.050(9)
Mo34 O384 2.500(12)
Mo35 O288 1.709(13)
Mo35 O163 1.899(10)
Mo35 X9 1.935(12)
Mo35 X4 1.961(11)
Mo35 X23 2.025(10)
Mo35 O295 2.294(13)
Mo37 O669 1.693(12)
Mo37 X72 1.850(9)
Mo37 O24 1.868(12)
Mo37 O74 1.991(12)
Mo37 O19 2.102(10)
Mo37 X66 2.408(12)
Mo38 O320 1.695(11)
Mo38 O219 1.852(11)
Mo38 O364 1.862(12)
Mo38 O38 1.962(10)
Mo38 X95 2.116(11)
Mo38 O386 2.369(10)
Mo39 O391 1.700(14)
Mo39 O334 1.724(13)
Mo39 O605 1.894(11)
Mo39 O313 2.050(11)
Mo39 O204 2.192(12)
Mo39 O730 2.252(13)
Mo40 O774 1.689(12)
Mo40 O130 1.896(13)
Mo40 O418 1.909(13)
Mo40 O434 1.927(13)
Mo40 O426 1.987(12)
Mo40 O466 2.379(13)
Mo41 O510 1.690(11)
Mo41 O31 1.824(12)
Mo41 O100 1.852(13)
Mo41 X62 1.988(11)
Mo41 O152 2.071(12)
Mo41 O308 2.470(11)
Mo42 O436 1.661(12)
Mo42 O31 1.927(10)
Mo42 O375 1.956(12)
Mo42 O1 1.960(12)
Mo42 O256 1.998(10)
Mo42 O384 2.366(12)
Mo43 O184 1.682(13)
Mo43 O108 1.771(12)
Mo43 X87 1.897(10)
Mo43 O229 2.048(10)
Mo43 O127 2.114(12)
Mo43 X75 2.512(12)
Mo44 O189 1.697(13)
Mo44 O474 1.752(14)
Mo44 O278 1.833(11)
Mo44 O3 2.043(9)
Mo44 O13 2.088(11)
Mo44 O706 2.302(14)
Mo45 O373 1.682(13)
Mo45 O200 1.829(13)
Mo45 O174 1.848(10)
Mo45 O60 1.972(11)
Mo45 O80 2.084(10)
Mo45 O137 2.453(12)
Mo46 O486 1.696(12)
Mo46 O600 1.707(12)
Mo46 O305 1.856(10)
Mo46 X78 2.035(11)
Mo46 O141 2.129(13)
Mo46 O455 2.312(13)
Mo47 O271 1.684(12)
Mo47 O150 1.904(10)
Mo47 O136 1.952(12)
Mo47 O212 1.997(11)
Mo47 X23 2.018(10)
Mo47 O129 2.280(13)
Mo48 O528 1.680(11)
Mo48 O188 1.903(13)
Mo48 O252 1.921(13)
Mo48 O347 1.932(11)
Mo48 O63 1.985(13)
Mo48 O248 2.347(11)
Mo49 O361 1.676(11)
Mo49 X33 1.762(11)
Mo49 O386 1.901(12)
Mo49 O201 2.017(11)
Mo49 O95 2.119(11)
Mo49 X95 2.460(10)
Mo50 O156 1.724(13)
Mo50 O204 1.763(12)
Mo50 O167 1.813(10)
Mo50 X2 2.063(10)
Mo50 O58 2.087(10)
Mo50 O627 2.375(13)
Mo51 O791 1.696(13)
Mo51 X99 1.707(11)
Mo51 O605 1.907(12)
Mo51 O301 1.978(12)
Mo51 O751 2.211(11)
Mo51 O563 2.253(12)
Mo52 O423 1.672(11)
Mo52 X9 1.849(13)
Mo52 O190 1.859(10)
Mo52 O40 1.986(11)
Mo52 X39 2.052(9)
Mo52 O295 2.502(12)
Mo53 O675 1.658(12)
Mo53 O73 1.893(13)
Mo53 O360 1.903(12)
Mo53 O323 1.987(12)
Mo53 O172 2.012(12)
Mo53 O337 2.353(11)
Mo54 X26 1.694(11)
Mo54 O82 1.784(12)
Mo54 O277 1.835(11)
Mo54 O199 2.082(10)
Mo54 O74 2.101(11)
Mo54 O585 2.357(16)
Mo55 X71 1.730(12)
Mo55 O404 1.825(11)
Mo55 O371 1.881(14)
Mo55 O476 1.982(12)
Mo55 O57 2.104(12)
Mo55 O302 2.390(11)
Mo56 O111 1.654(12)
Mo56 O133 1.898(11)
Mo56 O30 1.953(12)
Mo56 O175 1.984(12)
Mo56 O256 2.036(11)
Mo56 O157 2.305(12)
Mo57 O296 1.703(13)
Mo57 O215 1.769(12)
Mo57 O171 1.837(10)
Mo57 O232 2.049(10)
Mo57 X8 2.093(12)
Mo57 O297 2.390(13)
Mo58 O351 1.707(12)
Mo58 O360 1.870(12)
Mo58 O104 1.877(13)
Mo58 O233 1.983(11)
Mo58 O57 2.093(11)
Mo58 O473 2.383(11)
Mo59 O634 1.672(11)
Mo59 O441 1.891(15)
Mo59 O311 1.923(14)
Mo59 O329 1.958(12)
Mo59 O172 1.977(13)
Mo59 O342 2.342(12)
Mo60 O324 1.653(13)
Mo60 O162 1.914(14)
Mo60 O404 1.933(11)
Mo60 O608 1.983(13)
Mo60 O15 2.035(10)
Mo60 O439 2.358(12)
Mo61 O583 1.688(12)
Mo61 O234 1.866(12)
Mo61 O202 1.909(12)
Mo61 O77 1.992(12)
Mo61 X95 2.076(11)
Mo61 O201 2.398(11)
Mo62 O358 1.649(13)
Mo62 O123 1.915(11)
Mo62 O200 1.925(13)
Mo62 O135 1.971(12)
Mo62 X85 2.045(10)
Mo62 O137 2.341(13)
Mo63 O380 1.661(12)
Mo63 O125 1.863(11)
Mo63 O163 1.884(11)
Mo63 O132 1.995(10)
Mo63 O107 2.081(11)
Mo63 O93 2.364(13)
Mo64 O490 1.674(15)
Mo64 O572 1.757(14)
Mo64 O810 1.845(11)
Mo64 X78 2.094(10)
Mo64 X77 2.124(12)
Mo64 O643 2.358(14)
Mo65 O394 1.671(12)
Mo65 O206 1.919(12)
Mo65 X44 1.923(12)
Mo65 O231 1.993(12)
Mo65 O27 2.026(9)
Mo65 X31 2.347(11)
Mo66 O325 1.673(11)
Mo66 O190 1.905(11)
Mo66 O125 1.919(12)
Mo66 X13 1.968(11)
Mo66 X6 1.987(11)
Mo66 O93 2.354(10)
Mo67 O606 1.722(14)
Mo67 O586 1.751(12)
Mo67 O155 1.822(11)
Mo67 O46 2.061(11)
Mo67 O53 2.093(11)
Mo67 O552 2.307(15)
Mo68 O481 1.694(12)
Mo68 O168 1.917(14)
Mo68 O170 1.923(13)
Mo68 O109 1.967(13)
Mo68 O276 1.977(14)
Mo68 O480 2.343(11)
Mo69 O292 1.698(13)
Mo69 X27 1.798(12)
Mo69 O157 1.882(11)
Mo69 O384 2.044(10)
Mo69 O256 2.089(12)
Mo69 O165 2.509(11)
Mo70 O630 1.681(14)
Mo70 O491 1.913(12)
Mo70 O161 1.949(13)
Mo70 O598 1.967(14)
Mo70 O220 2.016(10)
Mo70 O467 2.326(13)
Mo71 O494 1.684(11)
Mo71 O678 1.740(12)
Mo71 O295 1.951(10)
Mo71 O129 1.969(11)
Mo71 X23 2.066(12)
Mo72 O470 1.695(14)
Mo72 O395 1.750(14)
Mo72 X13 1.826(10)
Mo72 O195 2.068(11)
Mo72 O40 2.123(11)
Mo72 O659 2.308(13)
Mo73 O623 1.689(12)
Mo73 O441 1.868(14)
Mo73 O332 1.878(13)
Mo73 O238 1.994(11)
Mo73 O186 2.065(11)
Mo73 O121 2.437(11)
Mo74 O614 1.684(13)
Mo74 O430 1.775(13)
Mo74 O617 1.908(11)
Mo74 O417 1.996(13)
Mo74 O254 2.107(15)
Mo74 O54 2.459(12)
Mo75 O698 1.696(16)
Mo75 O724 1.744(15)
Mo75 O468 1.781(13)
Mo75 O285 2.010(12)
Mo75 O178 2.074(13)
Mo75 O385 2.391(16)
Mo76 O530 1.711(13)
Mo76 O540 1.725(13)
Mo76 O347 1.865(10)
Mo76 O257 2.050(11)
Mo76 O196 2.127(12)
Mo76 O555 2.299(12)
Mo77 O691 1.669(13)
Mo77 O280 1.852(12)
Mo77 O366 1.905(13)
Mo77 X89 1.991(12)
Mo77 O139 2.107(13)
Mo77 O368 2.372(12)
Mo78 O658 1.680(13)
Mo78 X44 1.852(13)
Mo78 O188 1.861(12)
Mo78 O196 1.993(11)
Mo78 O152 2.054(11)
Mo78 X31 2.470(11)
Mo79 O274 1.645(12)
Mo79 O99 1.925(13)
Mo79 O317 1.949(10)
Mo79 O330 1.982(13)
Mo79 O78 1.986(11)
Mo79 O379 2.316(11)
Mo80 X38 1.706(12)
Mo80 O784 1.724(12)
Mo80 O547 1.935(13)
Mo80 O153 1.939(11)
Mo80 O425 2.229(13)
Mo80 O534 2.291(13)
Mo81 O648 1.668(13)
Mo81 O160 1.897(14)
Mo81 O180 1.906(10)
Mo81 O339 1.976(14)
Mo81 O78 2.033(12)
Mo81 X59 2.312(12)
Mo82 O631 1.726(14)
Mo82 O260 1.789(12)
Mo82 O309 1.794(11)
Mo82 O199 2.036(12)
Mo82 O3 2.066(10)
Mo82 O397 2.340(14)
Mo83 O461 1.687(13)
Mo83 O253 1.883(12)
Mo83 O202 1.903(13)
Mo83 O251 1.937(12)
Mo83 O95 1.989(11)
Mo83 O201 2.391(11)
Mo84 O363 1.694(13)
Mo84 O150 1.844(10)
Mo84 O99 1.849(13)
Mo84 O396 1.999(12)
Mo84 X19 2.067(10)
Mo84 O379 2.392(13)
Mo85 O529 1.720(13)
Mo85 O616 1.752(12)
Mo85 X4 1.835(11)
Mo85 O83 2.053(11)
Mo85 O132 2.107(10)
Mo85 O410 2.321(14)
Mo86 O695 1.692(13)
Mo86 O198 1.716(13)
Mo86 O336 1.860(10)
Mo86 O309 2.019(11)
Mo86 O82 2.170(12)
Mo86 O469 2.211(14)
Mo87 O576 1.659(12)
Mo87 O440 1.847(13)
Mo87 O311 1.866(13)
Mo87 O173 1.986(11)
Mo87 O319 2.098(13)
Mo87 O342 2.411(12)
Mo88 O655 1.690(13)
Mo88 O561 1.711(12)
Mo88 O153 1.892(10)
Mo88 O244 2.039(10)
Mo88 O215 2.191(12)
Mo88 O690 2.276(13)
Mo89 O674 1.678(12)
Mo89 X35 1.829(12)
Mo89 X40 1.879(9)
Mo89 O13 1.986(12)
Mo89 O19 2.046(10)
Mo89 X54 2.479(11)
Mo90 O166 1.673(12)
Mo90 O53 1.987(11)
Mo90 O46 1.990(11)
Mo90 O232 1.995(11)
Mo90 X8 2.009(10)
Mo90 O165 2.109(12)
Mo90 X27 2.210(12)
Mo91 O249 1.674(12)
Mo91 O149 1.779(12)
Mo91 O137 1.903(10)
Mo91 O50 2.046(10)
Mo91 X85 2.086(12)
Mo91 O80 2.494(12)
Mo92 O419 1.715(12)
Mo92 O355 1.978(11)
Mo92 O476 1.999(12)
Mo92 X65 2.000(12)
Mo92 O233 2.011(11)
Mo92 O57 2.114(13)
Mo92 O372 2.224(12)
Mo93 O210 1.701(12)
Mo93 O676 1.781(13)
Mo93 O308 1.885(12)
Mo93 X31 2.057(10)
Mo93 O27 2.089(10)
Mo94 O733 1.657(16)
Mo94 O181 1.828(12)
Mo94 O686 1.860(13)
Mo94 O207 1.992(12)
Mo94 O348 2.086(12)
Mo94 O548 2.389(13)
Mo95 O653 1.680(13)
Mo95 O340 1.872(12)
Mo95 O230 1.876(13)
Mo95 O101 1.991(13)
Mo95 O484 2.101(11)
Mo95 O393 2.493(13)
Mo96 O357 1.704(12)
Mo96 O584 1.776(11)
Mo96 O375 1.854(13)
Mo96 O258 2.027(12)
Mo96 X62 2.113(10)
Mo96 O471 2.340(14)
Mo97 O376 1.683(11)
Mo97 O317 1.801(10)
Mo97 O136 1.834(14)
Mo97 O185 1.969(12)
Mo97 X39 2.088(11)
Mo97 O129 2.517(11)
Mo98 O485 1.676(15)
Mo98 X49 1.852(15)
Mo98 O509 1.892(11)
Mo98 O112 1.983(12)
Mo98 O33 2.077(10)
Mo98 O383 2.466(13)
Mo99 O177 1.686(13)
Mo99 O411 1.731(12)
Mo99 O237 1.837(13)
Mo99 O178 2.063(12)
Mo99 O60 2.119(11)
Mo99 O620 2.337(15)
M1 O769 1.660(12)
M1 O551 1.771(13)
M1 O267 1.927(12)
M1 O121 2.036(10)
M1 O307 2.091(12)
M1 O186 2.485(12)
M2 O236 1.656(13)
M2 O387 1.731(12)
M2 O432 1.863(12)
M2 X77 2.043(11)
M2 O176 2.107(10)
M2 O615 2.313(13)
M3 O221 1.677(12)
M3 O218 1.850(12)
M3 X51 1.852(9)
M3 X47 1.998(11)
M3 O128 2.061(11)
M3 O105 2.419(12)
M4 O632 1.664(15)
M4 O89 1.977(11)
M4 O138 1.993(13)
M4 X47 2.007(10)
M4 O114 2.030(10)
M4 O128 2.120(12)
M4 O159 2.257(13)
M5 O507 1.691(11)
M5 O649 1.736(13)
M5 O246 1.826(12)
M5 O227 2.052(12)
M5 O77 2.095(11)
M5 O549 2.394(12)
M6 O665 1.700(14)
M6 O180 1.841(10)
M6 O263 1.870(14)
M6 O151 2.000(14)
M6 O214 2.095(12)
M6 O465 2.411(12)
M7 O645 1.673(15)
M7 O825 1.728(13)
M7 O330 1.828(12)
M7 O270 2.058(11)
M7 O185 2.129(10)
M7 O603 2.324(14)
M8 O456 1.675(12)
M8 O64 1.911(9)
M8 O432 1.938(12)
M8 O42 1.945(12)
M8 O127 1.985(10)
M8 O229 2.345(12)
M9 O601 1.674(13)
M9 O388 1.881(13)
M9 O73 1.911(13)
M9 O120 1.999(10)
M9 O319 2.106(13)
M9 O337 2.351(11)
M10 O702 1.691(13)
M10 O377 1.971(11)
M10 O106 2.011(12)
M10 O173 2.016(13)
M10 O120 2.026(12)
M10 O319 2.152(12)
M10 O169 2.175(12)
M11 O346 1.693(13)
M11 X40 1.879(10)
M11 O134 1.941(13)
M11 O278 1.966(12)
M11 O127 2.016(11)
M11 X87 2.330(11)
M12 O498 1.673(14)
M12 O103 1.755(13)
M12 O212 1.837(10)
M12 O407 2.059(11)
M12 O396 2.081(12)
M12 O619 2.316(14)
M13 O741 1.721(13)
M13 O416 1.775(17)
M13 O671 1.796(13)
M13 X16 2.035(10)
M13 O83 2.123(12)
M13 O723 2.244(16)
M14 O472 1.687(14)
M14 O313 1.769(12)
M14 O756 1.802(12)
M14 O68 2.036(12)
M14 X2 2.062(10)
M14 O664 2.361(16)
M15 O607 1.690(12)
M15 X94 1.720(13)
M15 O517 1.924(15)
M15 O378 1.927(13)
M15 O599 2.236(12)
M15 X56 2.246(13)
M16 O621 1.706(14)
M16 O541 1.728(14)
M16 O453 1.810(12)
M16 X65 2.044(10)
M16 O355 2.103(14)
M16 O500 2.322(14)
M17 O408 1.685(16)
M17 O753 1.770(17)
M17 O339 1.834(13)
M17 O318 2.065(13)
M17 O151 2.073(11)
M17 O799 2.360(18)
M18 O734 1.707(12)
M18 X56 1.727(12)
M18 O454 1.827(15)
M18 O377 2.051(13)
M18 O173 2.106(11)
M18 O596 2.320(13)
M19 O392 1.706(12)
M19 O169 1.775(12)
M19 O342 1.938(12)
M19 O337 1.996(11)
M19 O172 2.111(11)
M19 O319 2.437(12)
M20 O223 1.674(15)
M20 O705 1.741(15)
M20 O265 1.863(11)
M20 O138 2.098(11)
M20 O114 2.136(12)
M20 O763 2.34(2)
M21 O593 1.679(14)
M21 O272 1.918(10)
M21 O263 1.922(15)
M21 O220 1.984(12)
M21 O240 2.001(13)
M21 O465 2.339(13)
M22 O718 1.715(12)
M22 O372 1.774(12)
M22 O473 1.951(11)
M22 O302 1.985(12)
M22 O164 2.102(13)
M22 O57 2.430(12)
M23 O370 1.704(12)
M23 X2 1.975(11)
M23 O68 1.993(11)
M23 O10 2.006(10)
M23 O58 2.042(10)
M23 X75 2.108(12)
M23 O108 2.244(12)
M24 O757 1.690(15)
M24 O559 1.740(15)
M24 O329 1.842(11)
M24 X82 2.071(12)
M24 O238 2.103(12)
M24 O281 2.269(12)
M25 O816 1.695(13)
M25 O161 1.849(15)
M25 O300 1.853(11)
M25 O289 2.019(14)
M25 O214 2.061(11)
M25 O467 2.427(13)
M26 O737 1.689(14)
M26 O318 1.974(14)
M26 O289 1.977(11)
M26 O478 1.998(15)
M26 O151 2.020(12)
M26 O214 2.088(14)
M26 O124 2.233(13)
M27 O374 1.686(12)
M27 O159 1.732(12)
M27 O439 1.924(10)
M27 O105 1.986(11)
M27 O15 2.076(12)
M27 O128 2.497(12)
M28 O502 1.669(13)
M28 X81 1.762(12)
M28 O379 1.944(10)
M28 X59 1.981(11)
M28 O78 2.093(13)
M28 X19 2.467(12)
M29 O535 1.662(15)
M29 O806 1.740(13)
M29 O115 1.944(12)
M29 O671 1.974(14)
M29 O616 2.196(12)
M29 O738 2.229(18)
M30 O613 1.698(13)
M30 O543 1.980(12)
M30 O396 2.000(10)
M30 O407 2.003(13)
M30 O341 2.022(12)
M30 X19 2.109(11)
M30 X81 2.195(13)
M31 O732 1.664(15)
M31 O813 1.709(14)
M31 O489 1.895(11)
M31 O260 2.025(11)
M31 O474 2.209(14)
M31 O681 2.237(14)
M32 O815 1.674(13)
M32 O300 1.918(13)
M32 O550 1.935(16)
M32 O279 1.976(11)
M32 O307 2.013(13)
M32 O267 2.325(12)
M33 O187 1.700(11)
M33 O443 1.755(12)
M33 O251 1.844(11)
M33 X16 2.069(11)
M33 O25 2.122(11)
M33 O640 2.311(13)
M34 O433 1.680(13)
M34 O492 1.978(12)
M34 O154 1.979(12)
M34 X82 1.982(12)
M34 O238 2.010(12)
M34 O186 2.097(13)
M34 O551 2.191(14)
M35 O638 1.717(14)
M35 O557 1.718(14)
M35 O336 1.928(12)
M35 O453 1.977(13)
M35 O562 2.205(15)
M35 X41 2.264(15)
M36 O692 1.714(17)
M36 O805 1.720(14)
M36 O115 1.883(11)
M36 O508 2.007(16)
M36 O103 2.239(14)
M36 O804 2.31(3)
M37 O612 1.659(15)
M37 O162 1.867(13)
M37 O511 1.880(12)
M37 O114 1.954(13)
M37 O128 2.068(10)
M37 O439 2.441(13)
M38 O565 1.720(14)
M38 O482 1.737(13)
M38 O598 1.851(14)
M38 O154 2.080(12)
M38 O492 2.103(11)
M38 O729 2.326(13)
M39 O787 1.718(14)
M39 O819 1.72(5)
M39 O785 1.813(15)
M39 O798 1.937(19)
M39 O195 2.034(12)
M39 O270 2.105(13)
M39 O797 2.11(2)
M40 O564 1.695(14)
M40 X48 1.765(17)
M40 O279 1.813(10)
M40 O478 2.053(11)
M40 O289 2.094(14)
M40 O622 2.348(15)
M41 O731 1.60(2)
M41 O796 1.692(16)
M41 O140 1.899(12)
M41 O516 1.958(11)
M41 O683 2.193(15)
M41 O795 2.23(2)
M42 X79 1.692(14)
M42 O562 1.734(14)
M42 O608 1.821(12)
M42 O355 2.085(13)
M42 O476 2.116(11)
M42 O495 2.317(13)
M43 O688 1.693(14)
M43 O719 1.726(13)
M43 O240 1.819(12)
M43 O543 2.073(12)
M43 O341 2.103(11)
M43 O750 2.317(17)
M44 O758 1.693(19)
M44 O803 1.739(13)
M44 O508 1.802(17)
M44 O407 2.027(12)
M44 O543 2.043(13)
M44 O801 2.33(2)
M45 O506 1.713(13)
M45 O124 1.791(13)
M45 O465 1.905(11)
M45 O467 2.009(10)
M45 O220 2.108(13)
M45 O214 2.483(13)
M46 O438 1.695(14)
M46 O558 1.728(13)
M46 O421 1.814(13)
M46 O106 2.038(12)
M46 O120 2.104(11)
M46 O800 2.356(14)
M47 O794 1.67(2)
M47 O736 1.682(16)
M47 O140 1.889(11)
M47 O756 2.026(11)
M47 O699 2.205(14)
M47 O793 2.310(19)
M46' O558 1.754(17)
M46' O421 1.78(2)
M46' O800 1.79(2)
M46' O120 2.041(19)
M46' O106 2.06(2)
M46' O438 2.25(2)
M47' O793 1.69(2)
M47' O736 1.736(19)
M47' O140 1.920(13)
M47' O756 1.950(13)
M47' O699 2.144(16)
M47' O794 2.27(2)
M48 O310 1.677(12)
M48 X51 1.904(9)
M48 O24 1.909(12)
M48 O87 1.997(12)
M48 X17 2.007(10)
M48 X66 2.327(12)
M49 X90 1.677(14)
M49 X92 1.820(14)
M49 O517 1.826(14)
M49 O106 2.042(11)
M49 O377 2.130(11)
M49 O778 2.237(15)
M50 O588 1.677(16)
M50 X50 1.723(13)
M50 X64 1.847(13)
M50 X82 2.043(10)
M50 O154 2.133(13)
M50 O637 2.336(16)
M51 O299 1.692(11)
M51 X72 1.896(10)
M51 O218 1.959(12)
M51 O277 1.980(12)
M51 O15 1.998(11)
M51 O105 2.314(12)
M52 O713 1.688(18)
M52 O780 1.692(15)
M52 O378 1.859(11)
M52 X69 2.051(14)
M52 X48 2.184(16)
M52 O822 2.218(15)
M53 O735 1.700(16)
M53 X46 1.716(16)
M53 O624 1.955(13)
M53 X64 1.965(14)
M53 O482 2.205(14)
M53 X45 2.264(16)
M54 X43 1.699(14)
M54 O811 1.722(14)
M54 O489 1.906(13)
M54 O810 1.963(12)
M54 O812 2.212(15)
M54 O387 2.218(13)
M55 X67 1.695(17)
M55 X69 1.742(15)
M55 X73 1.806(13)
M55 O478 2.049(12)
M55 O318 2.062(16)
M55 X70 2.33(2)
M56 X88 1.714(15)
M56 O516 1.804(12)
M56 O138 1.985(12)
M56 O445 1.999(16)
M56 O560 2.068(17)
M56 O89 2.130(12)
M57 O682 1.713(15)
M57 O802 1.72(2)
M57 O624 1.844(12)
M57 O803 2.072(13)
M57 O765 2.226(17)
M57 O719 2.234(13)
M58 X91 1.675(11)
M58 X22 1.842(9)
M58 O134 1.858(13)
M58 O10 1.996(11)
M58 X75 2.091(11)
M58 X87 2.420(11)
M59 O291 1.678(11)
M59 O459 1.789(12)
M59 O49 1.911(11)
M59 O216 1.987(10)
M59 O37 2.106(11)
M59 O11 2.474(10)
M60 O262 1.677(13)
M60 O509 1.853(12)
M60 O247 1.967(14)
M60 O532 1.972(14)
M60 O254 1.980(13)
M60 O417 2.365(13)
M61 O131 1.667(12)
M61 O258 1.977(10)
M61 O196 1.991(10)
M61 O257 2.020(12)
M61 X62 2.021(12)
M61 O152 2.125(12)
M61 O676 2.234(12)
M62 O406 1.689(13)
M62 O247 1.841(14)
M62 O331 1.864(12)
M62 O261 1.990(14)
M62 O54 2.093(12)
M62 O417 2.406(12)
M63 O398 1.702(13)
M63 O679 1.772(14)
M63 O393 1.950(12)
M63 O122 1.971(12)
M63 O264 2.116(13)
M63 O484 2.501(13)
M64 O503 1.696(12)
M64 O130 1.866(14)
M64 O91 1.875(11)
M64 O183 1.973(11)
M64 O144 2.094(12)
M64 O335 2.390(11)
M65 O429 1.701(12)
M65 O208 1.767(12)
M65 O248 1.886(11)
M65 O335 2.010(12)
M65 O63 2.125(11)
M65 O144 2.431(12)
M66 O710 1.647(15)
M66 O179 1.891(13)
M66 O594 1.925(14)
M66 O400 1.988(13)
M66 O264 2.010(12)
M66 O122 2.354(13)
M67 O635 1.730(15)
M67 O477 1.735(16)
M67 O532 1.836(12)
M67 O349 2.037(10)
M67 O112 2.119(13)
M67 O51 2.360(19)
M68 X15 1.691(14)
M68 O412 1.873(14)
M68 O170 1.888(12)
M68 O211 1.996(11)
M68 O139 2.095(13)
M68 O480 2.385(13)
M69 O575 1.699(16)
M69 O331 1.905(12)
M69 X49 1.946(15)
M69 O652 1.958(15)
M69 X52 1.994(11)
M69 O383 2.313(12)
M70 O402 1.679(13)
M70 O546 1.780(14)
M70 O135 1.844(11)
M70 O66 2.064(11)
M70 O86 2.105(11)
M70 O714 2.336(18)
M71 O145 1.687(13)
M71 O425 1.745(13)
M71 O231 1.817(12)
M71 O420 2.065(11)
M71 O316 2.094(12)
M71 O343 2.356(11)
M72 O568 1.678(11)
M72 O235 1.896(13)
M72 O556 1.919(13)
M72 O280 1.972(12)
M72 O109 2.025(13)
M72 O368 2.400(12)
M73 O647 1.687(13)
M73 O113 1.867(14)
M73 O235 1.870(13)
M73 O493 1.990(13)
M73 O54 2.099(11)
M73 O617 2.366(12)
M74 O625 1.639(13)
M74 O228 1.913(13)
M74 O91 1.936(11)
M74 O63 2.002(13)
M74 O294 2.003(12)
M74 O335 2.362(12)
M75 O590 1.655(13)
M75 O333 1.805(13)
M75 O466 1.949(13)
M75 O548 1.994(14)
M75 O426 2.140(12)
M75 O348 2.402(12)
M76 O243 1.707(13)
M76 O717 1.769(13)
M76 O175 1.818(11)
M76 O285 2.107(10)
M76 O97 2.142(11)
M76 O656 2.291(16)
M77 O442 1.666(14)
M77 O123 1.842(11)
M77 O505 1.844(13)
M77 O86 1.979(12)
M77 O33 2.072(12)
M77 O70 2.464(13)
M78 O475 1.660(13)
M78 O228 1.842(12)
M78 O418 1.876(13)
M78 O142 1.997(11)
M78 O348 2.115(12)
M78 O466 2.369(13)
M79 O350 1.652(14)
M79 O366 1.886(13)
M79 O113 1.938(13)
M79 O273 1.958(12)
M79 O254 2.027(13)
M79 O617 2.365(13)
M80 O354 1.689(14)
M80 O102 1.782(12)
M80 O383 1.913(10)
M80 O70 2.031(12)
M80 X52 2.106(13)
M80 O33 2.492(14)
M81 O448 1.742(14)
M81 O409 1.762(14)
M81 O328 1.820(12)
M81 O259 2.062(12)
M81 O101 2.110(13)
M81 O345 2.358(14)
M82 O727 1.697(16)
M82 O589 1.781(12)
M82 O244 1.782(11)
M82 O232 2.064(10)
M82 O46 2.074(11)
M82 O711 2.348(17)
M83 O520 1.687(15)
M83 O148 1.995(11)
M83 O35 2.001(12)
M83 O142 2.008(12)
M83 O207 2.036(13)
M83 O348 2.128(12)
M83 O333 2.219(13)
M84 O369 1.688(14)
M84 O230 1.926(13)
M84 O181 1.948(12)
M84 O119 1.984(13)
M84 O264 2.007(12)
M84 O393 2.336(13)
M85 O367 1.687(14)
M85 O306 1.822(16)
M85 O179 1.860(13)
M85 O464 2.010(14)
M85 O147 2.070(13)
M85 O504 2.471(14)
M86 O602 1.652(16)
M86 X1 1.746(18)
M86 O501 1.827(14)
M86 O213 2.058(13)
M86 O650 2.156(15)
M86 O754 2.335(17)
M87 O479 1.680(14)
M87 O174 1.904(10)
M87 O505 1.929(14)
M87 O237 1.970(14)
M87 X52 2.032(12)
M87 O70 2.322(12)
M88 O447 1.726(12)
M88 O538 1.767(15)
M88 O276 1.820(13)
M88 O303 2.079(13)
M88 O496 2.104(13)
M88 O314 2.341(14)
M89 O573 1.673(14)
M89 O728 1.799(13)
M89 O531 1.846(14)
M89 O431 2.067(14)
M89 O211 2.083(11)
M89 X18 2.349(16)
M90 O720 1.699(15)
M90 O431 1.994(12)
M90 X89 1.995(13)
M90 O211 2.012(13)
M90 O126 2.024(13)
M90 O139 2.141(12)
M90 O182 2.192(12)
M91 O764 1.686(12)
M91 O654 1.728(14)
M91 O556 1.877(12)
M91 O116 2.047(13)
M91 O493 2.136(12)
M91 O512 2.330(14)
M92 O672 1.697(14)
M92 O524 1.764(12)
M92 O119 1.846(14)
M92 O148 2.028(13)
M92 O207 2.085(11)
M92 O399 2.339(15)
M93 X20 1.636(17)
M93 O610 1.841(14)
M93 O458 1.871(17)
M93 O539 2.002(16)
M93 O569 2.081(15)
M93 O226 2.385(15)
M94 O657 1.679(14)
M94 O168 1.846(14)
M94 O269 1.867(15)
M94 O496 1.981(12)
M94 O427 2.090(12)
M94 O362 2.460(13)
M95 O403 1.656(14)
M95 O415 1.913(12)
M95 O579 1.949(14)
M95 O306 1.951(15)
M95 O239 2.005(12)
M95 O504 2.338(14)
M96 O437 1.665(12)
M96 O222 1.983(12)
M96 O259 2.009(12)
M96 O101 2.016(11)
M96 X12 2.018(11)
M96 O484 2.110(15)
M96 O679 2.253(13)
M97 O715 1.700(14)
M97 O708 1.710(13)
M97 O547 1.845(13)
M97 O241 2.047(11)
M97 O420 2.096(11)
M97 O577 2.302(13)
M98 O644 1.716(13)
M98 O283 1.727(13)
M98 O65 1.837(12)
M98 O257 2.044(10)
M98 O258 2.146(12)
M98 O67 2.317(14)
M99 O23 1.678(13)
M99 O693 1.692(14)
M99 O662 1.903(14)
M99 O266 1.920(14)
M99 O728 2.136(14)
M99 O26 2.261(15)
M100 O191 1.682(14)
M100 O66 1.948(11)
M100 O349 1.995(12)
M100 O112 2.012(11)
M100 O86 2.027(11)
M100 O33 2.123(13)
M100 O102 2.227(13)
M101 O609 1.695(12)
M101 O415 1.844(12)
M101 O594 1.887(15)
M101 X12 2.012(13)
M101 O484 2.058(12)
M101 O122 2.491(12)
M102 O6 1.708(18)
M102 O4 1.722(18)
M102 O537 1.858(11)
M102 O589 2.025(12)
M102 O586 2.155(14)
M102 O2 2.231(19)
M103 X68 1.710(14)
M103 O287 1.772(15)
M103 O400 1.814(12)
M103 O464 2.072(15)
M103 O321 2.091(12)
M103 X34 2.311(17)
M104 O405 1.649(18)
M104 O773 1.727(16)
M104 O537 1.918(11)
M104 O587 1.999(11)
M104 O546 2.198(15)
M104 O7 2.289(18)
M105 O768 1.666(16)
M105 O327 1.886(14)
M105 O629 1.963(15)
M105 O526 2.011(14)
M105 O225 2.025(13)
M105 O536 2.330(13)
M106 O451 1.677(16)
M106 O525 1.984(13)
M106 O209 2.008(14)
M106 O464 2.015(13)
M106 O321 2.020(14)
M106 O147 2.093(15)
M106 O422 2.234(14)
M107 O633 1.609(15)
M107 O673 1.767(12)
M107 O434 1.878(13)
M107 O241 2.068(13)
M107 O183 2.143(11)
M107 O463 2.429(14)
M108 O759 1.675(15)
M108 O55 1.744(17)
M108 O571 1.938(13)
M108 O344 1.946(12)
M108 O697 2.223(17)
M108 O721 2.259(15)
M109 O726 1.719(13)
M109 O697 1.736(16)
M109 O652 1.840(14)
M109 O352 2.076(14)
M109 O261 2.095(12)
M109 O722 2.316(16)
M111 O641 1.683(16)
M111 O458 1.893(19)
M111 O449 1.917(12)
M111 O533 1.994(15)
M111 O499 2.053(15)
M111 O226 2.304(16)
M112 O582 1.656(15)
M112 O446 1.945(14)
M112 O118 1.953(18)
M112 O499 1.980(13)
M112 O501 1.985(16)
M112 O450 2.313(15)
M113 O818 1.701(15)
M113 O685 1.714(15)
M113 O571 1.826(13)
M113 O116 2.040(12)
M113 O352 2.087(15)
M113 O553 2.280(15)
M114 O521 1.724(14)
M114 O352 1.984(12)
M114 O493 1.989(12)
M114 O116 2.008(13)
M114 O261 2.022(13)
M114 O54 2.115(13)
M114 O430 2.215(12)
M115 O578 1.732(15)
M115 O766 1.746(15)
M115 O579 1.835(12)
M115 O222 2.070(11)
M115 X12 2.090(12)
M115 O542 2.389(15)
M116 O667 1.696(16)
M116 O823 1.733(16)
M116 O526 1.804(13)
M116 O581 2.067(13)
M116 O275 2.101(16)
M116 X32 2.319(18)
M117 X21 1.688(17)
M117 O118 1.856(17)
M117 O327 1.870(13)
M117 O275 1.989(16)
M117 O569 2.064(14)
M117 O450 2.488(14)
M118 O353 1.705(11)
M118 O420 1.973(11)
M118 O241 1.990(11)
M118 O316 1.994(13)
M118 O183 2.003(11)
M118 O144 2.133(12)
M118 O208 2.237(11)
M119 X29 1.640(16)
M119 O610 1.910(14)
M119 O356 1.936(17)
M119 O239 2.006(12)
M119 O515 2.013(15)
M119 O250 2.299(14)
M120 O668 1.698(14)
M120 O422 1.760(14)
M120 O504 1.918(12)
M120 O250 2.013(12)
M120 O239 2.096(13)
M120 O147 2.444(15)
M121 O81 1.671(15)
M121 O338 1.782(14)
M121 O88 1.813(14)
M121 O321 2.035(13)
M121 O525 2.037(14)
M121 O660 2.335(16)
M122 O595 1.641(17)
M122 O197 1.774(15)
M122 O226 1.953(13)
M122 O450 2.002(12)
M122 O499 2.066(15)
M122 O569 2.499(17)
M123 X25 1.717(18)
M123 X30 1.758(18)
M123 O266 1.875(12)
M123 O29 2.006(15)
M123 O28 2.222(17)
M123 O823 2.243(15)
M124 O689 1.712(15)
M124 O677 1.790(14)
M124 O533 1.810(14)
M124 O209 2.083(12)
M124 O525 2.083(13)
M124 O782 2.334(19)
M125 O592 1.683(16)
M125 O449 1.837(13)
M125 O356 1.866(17)
M125 O209 2.003(15)
M125 O147 2.091(14)
M125 O250 2.438(14)
M126 O611 1.656(18)
M126 O770 1.981(13)
M126 O581 1.985(16)
M126 O539 1.993(15)
M126 O275 2.004(13)
M126 O569 2.098(17)
M126 O197 2.215(15)
M127 O544 1.668(14)
M127 O16 1.782(14)
M127 O273 1.832(12)
M127 O126 2.064(15)
M127 X89 2.136(12)
M127 O740 2.361(15)
M227 O16 1.723(17)
M227 O740 1.743(19)
M227 O273 1.830(18)
M227 O126 2.10(2)
M227 X89 2.156(19)
M227 O544 2.293(19)
M128 O824 1.68(2)
M128 O618 1.701(16)
M128 O487 1.921(13)
M128 O36 1.961(12)
M128 O766 2.248(14)
M128 O39 2.266(18)
M129 O62 1.682(16)
M129 O771 1.713(14)
M129 O742 1.958(13)
M129 O65 1.973(12)
M129 O584 2.218(12)
M129 O61 2.264(15)
M130 O570 1.727(16)
M130 O435 1.757(13)
M130 O515 1.835(13)
M130 O770 2.052(15)
M130 O539 2.092(14)
M130 X28 2.317(18)
M131 O746 1.692(16)
M131 O34 1.701(19)
M131 O487 1.884(14)
M131 O709 2.042(12)
M131 O435 2.186(15)
M131 O777 2.234(17)
M132 O59 1.701(14)
M132 O779 1.735(19)
M132 O742 1.821(11)
M132 O724 2.067(14)
M132 O717 2.194(13)
M132 O56 2.294(17)
M133 X3 1.677(18)
M133 O709 1.768(12)
M133 O29 1.798(17)
M133 O581 2.053(13)
M133 O770 2.066(16)
M133 O32 2.332(18)
M134 O567 1.702(14)
M134 O629 1.811(17)
M134 O446 1.827(14)
M134 O650 1.936(17)
M134 O427 2.047(14)
M134 O536 2.436(13)
M136 X96 1.733(19)
M136 O84 1.736(17)
M136 O90 1.840(15)
M136 O88 2.023(14)
M136 O677 2.145(15)
M136 O85 2.294(19)
M137 O94 1.66(2)
M137 O96 1.724(17)
M137 O90 1.915(15)
M137 O98 1.924(15)
M137 X1 2.225(18)
M137 O92 2.25(2)
M138 O401 1.740(15)
M138 O752 1.750(13)
M138 O587 1.794(12)
M138 O349 2.065(12)
M138 O66 2.125(13)
M138 O701 2.278(16)
M139 X5 1.724(16)
M139 O747 1.780(15)
M139 O98 1.856(17)
M139 O303 2.011(12)
M139 O213 2.109(14)
M139 X24 2.285(15)
M140 O743 1.696(12)
M140 O76 1.715(15)
M140 O298 1.933(13)
M140 O545 1.976(12)
M140 O524 2.216(11)
M140 O628 2.248(15)
M141 O748 1.699(14)
M141 O412 1.904(13)
M141 O269 1.962(15)
M141 O531 1.964(13)
M141 O225 1.992(13)
M141 O362 2.327(14)
M142 O821 1.721(13)
M142 O762 1.768(17)
M142 O36 1.829(13)
M142 O259 2.042(12)
M142 O222 2.100(13)
M142 O781 2.274(15)
M143 O255 1.669(12)
M143 O213 1.982(13)
M143 O303 1.990(13)
M143 O650 2.016(13)
M143 O496 2.028(12)
M143 O427 2.118(14)
M143 O646 2.219(14)
M144 O424 1.706(14)
M144 O707 1.711(16)
M144 O298 1.908(11)
M144 O338 2.020(13)
M144 O287 2.202(15)
M144 O79 2.244(14)
M145 O513 1.676(17)
M145 O700 1.698(16)
M145 O344 1.850(11)
M145 O468 2.025(13)
M145 O282 2.199(15)
M145 O411 2.232(13)
M146 O554 1.665(14)
M146 O182 1.821(13)
M146 O480 1.923(14)
M146 O368 1.987(13)
M146 O109 2.106(12)
M146 O139 2.440(12)
M147 O22 1.706(16)
M147 O18 1.728(15)
M147 O662 1.873(13)
M147 O126 2.025(13)
M147 O431 2.116(12)
M147 O20 2.331(16)
M149 X24 1.661(15)
M149 X5 1.768(17)
M149 O98 1.848(16)
M149 O303 2.040(13)
M149 O213 2.139(15)
M149 O747 2.403(15)
M150 O906 1.67(4)
M150 O909 1.76(4)
M150 O907 1.91(2)
M150 O785 1.973(15)
M150 X76 2.057(19)
M150 O825 2.211(14)
M151 O904 1.66(4)
M151 X76 1.849(16)
M151 X73 2.007(12)
M151 X74 2.06(3)
M151 O753 2.164(18)
M151 O902 2.23(4)
M152 O908 1.69(4)
M152 X76 1.933(18)
M152 O819 1.99(5)
M152 O786 2.01(5)
M152 O825 2.196(16)
M152 O820 2.24(8)
M153 O902 1.36(4)
M153 O905 1.83(5)
M153 X73 1.951(15)
M153 O903 1.97(5)
M153 O753 2.08(2)
M153 X76 2.186(19)
M154 O755 1.680(14)
M154 O646 1.782(15)
M154 O536 1.895(13)
M154 O362 2.022(13)
M154 O225 2.098(14)
M154 O427 2.491(13)
M155 O566 1.669(14)
M155 O414 1.750(13)
M155 O294 1.807(12)
M155 O35 2.075(12)
M155 O142 2.104(12)
M155 X36 2.282(14)
M180 O739 1.701(19)
M180 O72 1.721(18)
M180 O545 1.757(15)
M180 O148 2.133(16)
M180 O35 2.168(13)
M180 O639 2.403(19)
M181 O639 1.714(16)
M181 O72 1.717(14)
M181 O545 1.840(11)
M181 O35 2.026(11)
M181 O148 2.108(12)
M181 O739 2.374(16)
M183 O701 1.582(16)
M183 O752 1.791(15)
M183 O587 1.838(12)
M183 O349 2.056(12)
M183 O66 2.158(13)
M183 O401 2.431(15)
M185 O649 1.744(16)
M185 O246 1.766(17)
M185 O549 1.797(16)
M185 O77 2.082(16)
M185 O227 2.129(16)
M185 O507 2.292(16)
M187 O673 1.724(12)
M187 O463 1.824(14)
M187 O434 1.833(14)
M187 O241 2.103(13)
M187 O183 2.119(12)
M187 O633 2.218(15)
Ce1 O443 2.481(12)
Ce1 O817 2.488(18)
Ce1 O486 2.494(12)
Ce1 O572 2.507(13)
Ce1 O741 2.520(13)
Ce1 O703 2.523(17)
Ce1 O808 2.526(17)
Ce1 O807 2.540(15)
Ce1 O809 2.553(18)
Ce2 O540 2.466(12)
Ce2 O414 2.498(12)
Ce2 O761 2.498(12)
Ce2 O644 2.515(13)
Ce2 O518 2.523(14)
Ce2 O71 2.526(15)
Ce2 O72 2.543(14)
Ce2 O69 2.551(13)
Ce2 O75 2.629(14)
Ce3 O790 2.33(3)
Ce3 O814 2.38(3)
Ce3 O395 2.444(14)
Ce3 O649 2.488(12)
Ce3 O788 2.514(19)
Ce3 O680 2.519(13)
Ce3 O789 2.53(2)
Ce3 O787 2.593(12)
Ce3 X650 2.90(3)
Ce4 O16 2.447(12)
Ce4 O477 2.478(16)
Ce4 O9 2.507(17)
Ce4 O18 2.512(15)
Ce4 O752 2.522(13)
Ce4 O52 2.533(17)
Ce4 O14 2.554(19)
Ce4 O767 2.57(2)
Ce4 O12 2.577(17)
Ce5 O538 2.434(14)
Ce5 O654 2.473(14)
Ce5 X14 2.512(18)
Ce5 X11 2.52(2)
Ce5 X7 2.53(2)
Ce5 X10 2.54(2)
Ce5 O685 2.547(15)
Ce5 X5 2.585(15)
Ce5 O776 2.603(14)
Ce6 O47 2.32(3)
Ce6 O409 2.404(14)
Ce6 O673 2.469(11)
Ce6 O44 2.48(3)
Ce6 O41 2.540(19)
Ce6 O821 2.541(12)
Ce6 O43 2.55(3)
Ce6 O708 2.571(14)
Ce6 O48 2.78(3)
Ce7 O559 2.458(14)
Ce7 O580 2.459(13)
Ce7 X53 2.493(15)
Ce7 X55 2.520(17)
Ce7 X60 2.548(19)
Ce7 O541 2.557(13)
Ce7 X63 2.567(19)
Ce7 X58 2.568(14)
Ce7 X50 2.599(13)
Ce8 O705 2.481(15)
Ce8 O558 2.482(12)
Ce8 X84 2.483(18)
Ce8 X86 2.531(18)
Ce8 X88 2.549(14)
Ce8 X80 2.549(16)
Ce8 X90 2.557(15)
Ce8 O604 2.559(15)
Ce8 X83 2.603(16)
O26 C13 1.27(3)
O28 C13 1.28(3)
O79 C19 1.28(2)
O282 C7 1.27(2)
O469 C43 1.26(2)
O534 C1 1.27(2)
O599 C31 1.26(3)
O628 C19 1.21(2)
O681 C37 1.25(2)
O690 C1 1.22(2)
O721 C7 1.25(2)
O730 C25 1.27(2)
O738 C65 1.03(3)
O751 C25 1.27(2)
O765 C49 1.23(3)
O804 C65 1.33(4)
O812 C37 1.30(2)
O822 C31 1.30(3)
O900 C67 1.27(3)
O901 C67 1.35(3)
X41 C43 1.25(2)
X45 C49 1.32(2)
M160 O861 1.64(5)
M160 O896 2.15(4)
M160 O890 2.20(4)
M160 O893 2.31(6)
M160 O871 2.37(18)
M162 O838 1.73(6)
M162 O864 1.89(3)
M162 O896 1.93(4)
M162 O890 2.34(4)
M162 O898 2.42(4)
M164 O833 1.72(5)
M164 O841 1.76(4)
M164 O835 2.31(8)
M164 O893 2.45(5)
M164 O871 2.47(16)
M167 O856 1.60(4)
M167 O826 1.61(5)
M167 O892 1.98(4)
M167 O893 2.26(6)
M167 O871 2.39(19)
M169 O885 1.75(5)
M169 O892 2.05(4)
M169 O843 2.23(5)
M169 O863 2.27(4)
M169 M174 3.200(9)
M173 O898 1.65(4)
M173 O893 1.77(6)
M173 O862 1.86(4)
M173 O863 1.93(3)
M173 O890 2.20(4)
M173 O892 2.23(4)
M174 O866 1.65(3)
M174 O843 1.71(4)
M174 O884 1.84(4)
M174 O890 2.03(4)
M174 O864 2.17(3)
M174 O863 2.19(4)
M161 O865 1.73(3)
M161 O855 1.93(4)
M161 O845 2.01(4)
M161 O891 2.31(4)
M161 O853 2.43(5)
M165 O882 1.79(4)
M165 O827 1.89(4)
M165 O853 1.96(5)
M165 O849 2.12(6)
M165 O855 2.45(4)
M166 O854 1.29(4)
M166 O853 1.93(5)
M166 O845 2.25(3)
M168 O886 1.66(5)
M168 O867 1.96(4)
M168 O869 1.98(4)
M168 O891 2.28(4)
M168 O865 2.38(3)
M170 O888 1.56(4)
M170 O850 1.64(6)
M170 O869 1.99(4)
M170 O827 2.04(4)
M170 O855 2.18(4)
M170 O891 2.27(4)
M171 O857 1.71(5)
M171 O891 1.97(4)
M171 O867 2.05(3)
M171 O845 2.36(4)
M172 O845 2.31(4)
M175 O830 1.81(6)
M175 O867 2.07(4)
M176 O878 1.80(7)
M176 O832 1.97(5)
N1 C2 1.45(3)
N2 C5 1.29(3)
N2 C4 1.43(3)
N3 C5 1.35(3)
N3 C6 1.37(3)
N4 C8 1.49(3)
N5 C10 1.39(3)
N5 C12 1.40(4)
N6 C12 1.29(4)
N6 C11 1.38(4)
N7 C18 1.50(3)
N8 C15 1.33(3)
N8 C17 1.39(4)
N9 C17 1.30(3)
N9 C16 1.43(4)
N10 C20 1.43(2)
N11 C22 1.38(3)
N11 C24 1.40(4)
N12 C24 1.26(3)
N12 C23 1.35(4)
N13 C26 1.49(3)
N14 C32 1.47(3)
N15 C29 1.35(2)
N15 C30 1.42(3)
N16 C28 1.42(3)
N16 C29 1.42(3)
N17 C35 1.36(3)
N17 C34 1.41(3)
N18 C36 1.30(3)
N18 C35 1.44(2)
N19 C38 1.49(3)
N20 C40 1.35(3)
N20 C41 1.35(3)
N21 C41 1.36(3)
N21 C42 1.37(4)
N22 C44 1.43(3)
N23 C47 1.37(4)
N23 C48 1.41(4)
N24 C48 1.30(4)
N24 C46 1.43(4)
N25 C50 1.45(3)
N28 C68 1.47(3)
N31 C74 1.29(3)
N31 C73 1.32(4)
N32 C74 1.24(3)
N32 C75 1.42(4)
N34 C61 1.22(7)
N35 C61 1.69(6)
N36 C83 1.48(6)
C1 C2 1.52(3)
C2 C3 1.55(2)
C3 C4 1.49(3)
C4 C6 1.33(3)
C7 C8 1.51(3)
C8 C9 1.55(3)
C9 C10 1.48(3)
C10 C11 1.30(3)
C13 C18 1.50(3)
C14 C15 1.47(3)
C14 C18 1.58(3)
C15 C16 1.35(3)
C19 C20 1.50(3)
C20 C21 1.64(3)
C21 C22 1.40(3)
C22 C23 1.39(4)
C25 C26 1.51(3)
C26 C27 1.54(3)
C27 C28 1.42(3)
C28 C30 1.38(2)
C31 C32 1.50(3)
C32 C33 1.53(3)
C33 C34 1.50(3)
C34 C36 1.36(2)
C37 C38 1.54(3)
C38 C39 1.60(2)
C39 C40 1.46(3)
C40 C42 1.35(4)
C43 C44 1.56(3)
C44 C45 1.66(4)
C45 C46 1.49(4)
C46 C47 1.35(4)
C49 C50 1.55(3)
C50 C51 1.57(3)
C51 C52 1.51(3)
C52 N27 1.416(14)
C52 C53 1.416(14)
C53 N26 1.416(14)
N26 C54 1.416(14)
C54 N27 1.416(14)
C63 C65 2.02(11)
C67 C68 1.38(4)
C68 C69 1.48(4)
C69 C70 1.37(3)
C70 N30 1.484(10)
C70 C71 1.528(11)
C71 N29 1.297(9)
N29 C72 1.868(13)
C72 N30 0.984(7)
C73 C75 1.37(4)
C73 C76 1.39(8)
C76 C77 1.46(8)
C79 N38 1.264(11)
C79 N37 1.264(11)
N37 C80 1.264(11)
C80 C81 1.263(11)
C81 N38 1.263(11)
C81 C82 1.74(6)
C83 C82 1.40(6)
C83 C84 1.52(4)
